data_1552270
loop_
_publ_author_name
'Hu, Shuaifeng'
'Shen, Wangqiang'
'Zhao, Pei'
'Xu, Ting'
'Slanina, Zden\<ek'
'Ehara, Masahiro'
'Zhao, Xiang'
'Xie, Yunpeng'
'Akasaka, Takeshi'
'Lu, Xing'

_publ_section_title
;
 Crystallographic characterization of
 Er<sub>2</sub>C<sub>2</sub>@C<sub>2</sub>(43)-C<sub>90</sub>,
 Er<sub>2</sub>C<sub>2</sub>@C<sub>2</sub>(40)-C<sub>90</sub>,
 Er<sub>2</sub>C<sub>2</sub>@C<sub>2</sub>(44)-C<sub>90</sub>, and
 Er<sub>2</sub>C<sub>2</sub>@C<sub>1</sub>(21)-C<sub>90</sub>: the role of
 cage-shape on cluster configuration.
;
_journal_issue 37
_journal_name_full Nanoscale
_journal_page_first 17319
_journal_page_last 17326
_journal_paper_doi 10.1039/c9nr06466d
_journal_volume 11
_journal_year 2019
_chemical_formula_moiety 'C90, C2 Er2, C36 H44 N4 Ni'
_chemical_formula_sum 'C128 H44 Er2 N4 Ni S0'
_chemical_formula_weight 2030.90
_chemical_name_common 'Er2C2@C2-C90 Ni(OEP)'
_chemical_name_systematic 'Er2C2@C2-C90 Ni(OEP)'
_space_group_crystal_system monoclinic
_space_group_IT_number 12
_space_group_name_Hall '-C 2y'
_space_group_name_H-M_alt 'C 1 2/m 1'
_symmetry_space_group_name_Hall '-C 2y'
_symmetry_space_group_name_H-M 'C 1 2/m 1'
_atom_sites_solution_hydrogens geom
_audit_creation_method SHELXL-2018/1
_audit_update_record
;
2019-05-15 deposited with the CCDC.    2019-08-26 downloaded from the CCDC.
;
_cell_angle_alpha 90
_cell_angle_beta 90.1010(10)
_cell_angle_gamma 90
_cell_formula_units_Z 4
_cell_length_a 24.3837(6)
_cell_length_b 17.8891(5)
_cell_length_c 18.9805(5)
_cell_measurement_reflns_used 9884
_cell_measurement_temperature 100(2)
_cell_measurement_theta_max 29.8417
_cell_measurement_theta_min 2.9278
_cell_volume 8279.3(4)
_computing_cell_refinement 'SAINT (Bruker, 2017)'
_computing_data_collection 'Apex3 (Bruker, 2017)'
_computing_data_reduction 'SAINT (Bruker, 2017)'
_computing_publication_material 'SHELXTL XT-2018/1 (Sheldrick, 2018)'
_computing_structure_refinement 'SHELXL-2018/1 (Sheldrick, 2018)'
_computing_structure_solution 'SHELXTL XT-2018/1 (Sheldrick, 2018)'
_diffrn_ambient_temperature 100(2)
_diffrn_detector_area_resol_mean 8.3
_diffrn_measured_fraction_theta_full 0.989
_diffrn_measured_fraction_theta_max 0.988
_diffrn_measurement_device_type 'CCD MX-300'
_diffrn_measurement_method 'phi scans'
_diffrn_radiation_type synchrotron
_diffrn_radiation_wavelength 0.82654
_diffrn_reflns_av_R_equivalents 0.0823
_diffrn_reflns_av_unetI/netI 0.0553
_diffrn_reflns_Laue_measured_fraction_full 0.989
_diffrn_reflns_Laue_measured_fraction_max 0.988
_diffrn_reflns_limit_h_max 29
_diffrn_reflns_limit_h_min -29
_diffrn_reflns_limit_k_max 21
_diffrn_reflns_limit_k_min -21
_diffrn_reflns_limit_l_max 22
_diffrn_reflns_limit_l_min -22
_diffrn_reflns_number 44298
_diffrn_reflns_point_group_measured_fraction_full 0.989
_diffrn_reflns_point_group_measured_fraction_max 0.988
_diffrn_reflns_theta_full 29.731
_diffrn_reflns_theta_max 29.885
_diffrn_reflns_theta_min 2.063
_diffrn_source 'SSRF, Beamline B17B1'
_exptl_absorpt_coefficient_mu 2.283
_exptl_absorpt_correction_T_max 0.7460
_exptl_absorpt_correction_T_min 0.2521
_exptl_absorpt_correction_type multi-scan
_exptl_crystal_colour black
_exptl_crystal_density_diffrn 1.629
_exptl_crystal_density_method 'not measured'
_exptl_crystal_description block
_exptl_crystal_F_000 4016
_exptl_crystal_size_max 0.220
_exptl_crystal_size_mid 0.180
_exptl_crystal_size_min 0.100
_refine_diff_density_max 2.085
_refine_diff_density_min -1.734
_refine_diff_density_rms 0.162
_refine_ls_extinction_method none
_refine_ls_goodness_of_fit_ref 1.063
_refine_ls_hydrogen_treatment constr
_refine_ls_matrix_type full
_refine_ls_number_parameters 1202
_refine_ls_number_reflns 7778
_refine_ls_number_restraints 1423
_refine_ls_restrained_S_all 1.027
_refine_ls_R_factor_all 0.1293
_refine_ls_R_factor_gt 0.1131
_refine_ls_shift/su_max 0.001
_refine_ls_shift/su_mean 0.000
_refine_ls_structure_factor_coef Fsqd
_refine_ls_weighting_details 'w=1/[\s^2^(Fo^2^)+(0.1318P)^2^+123.1661P] where P=(Fo^2^+2Fc^2^)/3'
_refine_ls_weighting_scheme calc
_refine_ls_wR_factor_gt 0.2817
_refine_ls_wR_factor_ref 0.2965
_reflns_Friedel_coverage 0.000
_reflns_number_gt 6223
_reflns_number_total 7778
_reflns_threshold_expression 'I > 2\s(I)'
_cod_data_source_file c9nr06466d2.cif
_cod_data_source_block Er2C2@C2-C90_CCDC2
_cod_depositor_comments
;
The following automatic conversions were performed:

'_exptl_absorpt_correction_type' value 'Multi-scan' changed to
'multi-scan' according to
/home/data/users/saulius/crontab/automatic-downloads/rss-feeds/RSC/lib/dictionaries/cif_core.dic
dictionary named 'cif_core.dic' version 2.4.2 from 2011-04-26.

Automatic conversion script
Id: cif_fix_values 4973 2017-02-22 13:04:09Z antanas 

 Adding full bibliography for 1552267--1552270.cif.
;
_cod_database_code 1552270
_shelx_shelxl_version_number 2018/1
_shelx_space_group_comment
;
The symmetry employed for this shelxl refinement is uniquely defined
by the following loop, which should always be used as a source of
symmetry information in preference to the above space-group names.
They are only intended as comments.
;
_shelx_estimated_absorpt_t_min 0.634
_shelx_estimated_absorpt_t_max 0.804
_exptl_absorpt_special_details SADABS

loop_
_space_group_symop_operation_xyz
'x, y, z'
'-x, y, -z'
'x+1/2, y+1/2, z'
'-x+1/2, y+1/2, -z'
'-x, -y, -z'
'x, -y, z'
'-x+1/2, -y+1/2, -z'
'x+1/2, -y+1/2, z'

loop_
_atom_site_label
_atom_site_type_symbol
_atom_site_fract_x
_atom_site_fract_y
_atom_site_fract_z
_atom_site_U_iso_or_equiv
_atom_site_adp_type
_atom_site_occupancy
_atom_site_site_symmetry_order
_atom_site_calc_flag
_atom_site_refinement_flags_posn
_atom_site_refinement_flags_adp
_atom_site_refinement_flags_occupancy
_atom_site_disorder_assembly
_atom_site_disorder_group
Er1 Er 0.69526(7) 0.11342(8) 0.32208(9) 0.0452(4) Uani 0.2882 1 d . U P A 2
Er2 Er 0.79607(18) 0.1129(2) 0.33150(18) 0.0431(9) Uani 0.162 1 d . U P A 2
Er3 Er 0.8067(6) 0.1024(8) 0.3108(6) 0.050(3) Uani 0.0557 1 d . U P A 2
Er4 Er 0.6750(4) 0.0838(5) 0.2907(5) 0.0577(18) Uani 0.0485 1 d . U P A 2
Er5 Er 0.7649(4) 0.1031(5) 0.3933(4) 0.0593(18) Uani 0.0443 1 d . U P A 2
Er6 Er 0.7321(8) 0.1339(7) 0.3182(7) 0.061(2) Uani 0.0437 1 d . U P A 2
Er7 Er 0.7702(5) 0.1263(6) 0.2969(7) 0.061(2) Uani 0.0435 1 d . U P A 2
Er8 Er 0.7147(5) 0.0964(8) 0.3898(7) 0.068(2) Uani 0.0388 1 d . U P A 2
Er9 Er 0.7407(7) 0.0828(10) 0.2193(8) 0.085(3) Uani 0.0359 1 d . U P A 2
Er10 Er 0.7133(9) 0.1219(10) 0.2938(11) 0.058(3) Uani 0.0317 1 d . U P A 2
Er11 Er 0.6601(11) 0.000000 0.3664(15) 0.078(4) Uani 0.0315 2 d S TU P A 2
Er12 Er 0.7919(13) 0.000000 0.2000(14) 0.093(5) Uani 0.0278 2 d S TU P A 2
Er13 Er 0.7254(12) 0.000000 0.4271(14) 0.075(4) Uani 0.0249 2 d S TU P A 2
Er14 Er 0.6616(9) 0.0446(14) 0.3415(12) 0.075(3) Uani 0.0244 1 d . U P A 2
Er15 Er 0.7705(11) 0.0650(16) 0.2132(12) 0.086(4) Uani 0.024 1 d . U P A 2
Er16 Er 0.7419(16) 0.000000 0.1891(18) 0.095(5) Uani 0.0228 2 d S TU P A 2
Er17 Er 0.6831(12) 0.0880(18) 0.3575(16) 0.067(3) Uani 0.0196 1 d . U P A 2
Er18 Er 0.7058(10) 0.0989(14) 0.2509(14) 0.064(3) Uani 0.0197 1 d . U P A 2
Er19 Er 0.758(2) 0.1229(18) 0.3266(16) 0.059(3) Uani 0.0178 1 d . U P A 2
Er20 Er 0.6788(13) 0.0406(18) 0.3928(16) 0.074(3) Uani 0.0178 1 d . U P A 2
Er21 Er 0.6521(14) 0.1206(17) 0.3113(14) 0.065(3) Uani 0.0159 1 d . U P A 2
Er22 Er 0.7195(16) 0.050(2) 0.4135(18) 0.074(4) Uani 0.0146 1 d . U P A 2
C1 C 0.8406(14) 0.0842(16) 0.4962(15) 0.126(7) Uani 0.5 1 d D U P B -3
C2 C 0.8547(11) 0.0099(18) 0.4804(13) 0.137(6) Uani 0.5 1 d D U P B -3
C3 C 0.8139(15) -0.049(2) 0.5010(19) 0.118(6) Uani 0.5 1 d . U P B -3
C4 C 0.7759(11) 0.011(3) 0.5314(13) 0.111(7) Uani 0.5 1 d . U P B -3
C5 C 0.7838(15) 0.0866(19) 0.5201(17) 0.107(6) Uani 0.5 1 d . U P B -3
C6 C 0.7328(12) 0.1375(15) 0.4993(13) 0.078(5) Uani 0.5 1 d . U P B -3
C7 C 0.7530(13) 0.1898(18) 0.4522(16) 0.085(6) Uani 0.5 1 d . U P B -3
C8 C 0.8048(9) 0.1963(12) 0.4377(11) 0.080(5) Uani 0.5 1 d . U P B -3
C9 C 0.8550(12) 0.1413(15) 0.4500(14) 0.111(6) Uani 0.5 1 d D U P B -3
C10 C 0.8868(9) 0.1286(12) 0.3871(12) 0.086(5) Uani 0.5 1 d D U P B -3
C11 C 0.9068(11) 0.0518(13) 0.3787(13) 0.118(6) Uani 0.5 1 d D U P B -3
C12 C 0.8865(9) -0.0084(14) 0.4220(12) 0.115(6) Uani 0.5 1 d D U P B -3
C13 C 0.8785(13) -0.0819(16) 0.3883(14) 0.121(7) Uani 0.5 1 d D U P B -3
C14 C 0.8442(14) -0.132(2) 0.4102(18) 0.113(6) Uani 0.5 1 d . U P B -3
C15 C 0.8087(14) -0.112(2) 0.4739(15) 0.105(6) Uani 0.5 1 d . U P B -3
C16 C 0.7614(16) -0.132(2) 0.4870(17) 0.101(6) Uani 0.5 1 d . U P B -3
C17 C 0.7115(15) -0.092(2) 0.5194(15) 0.095(6) Uani 0.5 1 d . U P B -3
C18 C 0.7234(11) -0.0180(15) 0.5371(10) 0.091(6) Uani 0.5 1 d . U P B -3
C19 C 0.6784(10) 0.0323(12) 0.5263(9) 0.078(5) Uani 0.5 1 d . U P B -3
C20 C 0.6839(13) 0.1022(16) 0.5052(12) 0.075(5) Uani 0.5 1 d . U P B -3
C21 C 0.6444(16) 0.136(4) 0.452(3) 0.075(6) Uani 0.5 1 d . U P B -3
C22 C 0.6569(13) 0.1908(18) 0.4091(14) 0.072(6) Uani 0.5 1 d . U P B -3
C23 C 0.7082(12) 0.2215(13) 0.4064(13) 0.080(5) Uani 0.5 1 d . U P B -3
C24 C 0.7294(19) 0.248(3) 0.337(3) 0.074(6) Uani 0.5 1 d . U P B -3
C25 C 0.7843(9) 0.2518(10) 0.3201(12) 0.070(4) Uani 0.5 1 d . U P B -3
C26 C 0.8216(11) 0.2289(14) 0.3624(16) 0.082(5) Uani 0.5 1 d . U P B -3
C27 C 0.8714(9) 0.1900(14) 0.3408(14) 0.085(5) Uani 0.5 1 d . U P B -3
C28 C 0.8743(15) 0.1797(15) 0.2668(18) 0.074(6) Uani 0.5 1 d . U P B -3
C29 C 0.9025(9) 0.1066(16) 0.2573(15) 0.088(5) Uani 0.5 1 d . U P B -3
C30 C 0.9191(14) 0.0377(15) 0.3080(14) 0.113(6) Uani 0.5 1 d D U P B -3
C31 C 0.9139(12) -0.0338(14) 0.2729(13) 0.099(6) Uani 0.5 1 d D U P B -3
C32 C 0.9030(11) -0.0956(14) 0.3208(14) 0.108(6) Uani 0.5 1 d D U P B -3
C33 C 0.8751(17) -0.1536(19) 0.275(2) 0.088(6) Uani 0.5 1 d . U P B -3
C34 C 0.8340(10) -0.2083(13) 0.3049(14) 0.085(5) Uani 0.5 1 d . U P B -3
C35 C 0.8233(13) -0.1925(17) 0.3805(15) 0.095(6) Uani 0.5 1 d . U P B -3
C36 C 0.7608(12) -0.2260(12) 0.3882(13) 0.090(5) Uani 0.5 1 d . U P B -3
C37 C 0.7257(16) -0.194(2) 0.4418(19) 0.097(6) Uani 0.5 1 d . U P B -3
C38 C 0.6744(15) -0.190(2) 0.4287(17) 0.089(7) Uani 0.5 1 d . U P B -3
C39 C 0.6322(17) -0.138(4) 0.449(3) 0.081(7) Uani 0.5 1 d . U P B -3
C40 C 0.6512(12) -0.0898(16) 0.4988(12) 0.083(5) Uani 0.5 1 d . U P B -3
C41 C 0.6339(9) -0.0207(13) 0.5035(10) 0.081(5) Uani 0.5 1 d . U P B -3
C42 C 0.5978(7) 0.009(3) 0.4584(10) 0.081(6) Uani 0.5 1 d . U P B -3
C43 C 0.6013(10) 0.0844(17) 0.4340(13) 0.083(5) Uani 0.5 1 d . U P B -3
C44 C 0.5810(10) 0.0809(18) 0.3641(15) 0.086(5) Uani 0.5 1 d . U P B -3
C45 C 0.6068(13) 0.133(2) 0.3180(18) 0.087(6) Uani 0.5 1 d . U P B -3
C46 C 0.6331(12) 0.1889(14) 0.3387(12) 0.072(5) Uani 0.5 1 d . U P B -3
C47 C 0.6854(12) 0.2356(13) 0.2866(16) 0.095(5) Uani 0.5 1 d . U P B -3
C48 C 0.6892(12) 0.2132(19) 0.2316(17) 0.108(7) Uani 0.5 1 d D U P B -3
C49 C 0.7430(11) 0.2235(12) 0.2054(13) 0.090(5) Uani 0.5 1 d D U P B -3
C50 C 0.7976(15) 0.233(2) 0.2577(16) 0.079(6) Uani 0.5 1 d . U P B -3
C51 C 0.8376(10) 0.1997(12) 0.2201(14) 0.073(4) Uani 0.5 1 d . U P B -3
C52 C 0.8228(12) 0.1527(17) 0.1538(14) 0.082(5) Uani 0.5 1 d . U P B -3
C53 C 0.8465(12) 0.0920(19) 0.1443(14) 0.088(6) Uani 0.5 1 d . U P B -3
C54 C 0.8916(11) 0.0702(17) 0.2012(18) 0.088(5) Uani 0.5 1 d . U P B -3
C55 C 0.8943(8) -0.0218(13) 0.2043(12) 0.086(5) Uani 0.5 1 d . U P B -3
C56 C 0.8685(12) -0.0679(16) 0.1655(16) 0.075(4) Uani 0.5 1 d . U P B -3
C57 C 0.8588(9) -0.1427(14) 0.2000(13) 0.083(4) Uani 0.5 1 d . U P B -3
C58 C 0.8142(11) -0.1846(15) 0.1805(15) 0.076(5) Uani 0.5 1 d . U P B -3
C59 C 0.7875(15) -0.232(2) 0.2334(16) 0.080(6) Uani 0.5 1 d . U P B -3
C60 C 0.7415(10) -0.2416(11) 0.2579(12) 0.078(5) Uani 0.5 1 d . U P B -3
C61 C 0.720(2) -0.247(4) 0.334(3) 0.084(7) Uani 0.5 1 d . U P B -3
C62 C 0.6661(12) -0.2302(15) 0.3504(14) 0.093(5) Uani 0.5 1 d . U P B -3
C63 C 0.6294(12) -0.2061(17) 0.3070(16) 0.086(6) Uani 0.5 1 d . U P B -3
C64 C 0.5918(11) -0.145(2) 0.3313(18) 0.085(6) Uani 0.5 1 d . U P B -3
C65 C 0.5955(10) -0.1173(16) 0.3940(16) 0.083(5) Uani 0.5 1 d . U P B -3
C66 C 0.5763(8) -0.0355(14) 0.4012(13) 0.081(5) Uani 0.5 1 d . U P B -3
C67 C 0.5681(7) 0.010(3) 0.3433(12) 0.089(6) Uani 0.5 1 d . U P B -3
C68 C 0.5793(7) -0.0259(13) 0.2803(11) 0.081(5) Uani 0.5 1 d . U P B -3
C69 C 0.6018(8) 0.0341(13) 0.2211(12) 0.082(5) Uani 0.5 1 d . U P B -3
C70 C 0.6094(14) 0.1052(18) 0.2376(17) 0.090(6) Uani 0.5 1 d . U P B -3
C71 C 0.6566(11) 0.1547(16) 0.2021(15) 0.106(6) Uani 0.5 1 d D U P B -3
C72 C 0.6791(11) 0.1263(17) 0.1413(15) 0.097(6) Uani 0.5 1 d D U P B -3
C73 C 0.7665(12) 0.1814(15) 0.1509(14) 0.096(6) Uani 0.5 1 d D U P B -3
C74 C 0.7338(10) 0.1297(15) 0.1177(11) 0.095(5) Uani 0.5 1 d D U P B -3
C75 C 0.7645(12) 0.0622(18) 0.0927(12) 0.077(5) Uani 0.5 1 d . U P B -3
C76 C 0.8090(13) 0.0326(18) 0.1019(16) 0.087(6) Uani 0.5 1 d . U P B -3
C77 C 0.8285(11) -0.0397(18) 0.1160(15) 0.077(6) Uani 0.5 1 d . U P B -3
C78 C 0.7824(12) -0.0943(17) 0.1042(12) 0.079(5) Uani 0.5 1 d . U P B -3
C79 C 0.7725(12) -0.1505(15) 0.1325(12) 0.073(5) Uani 0.5 1 d . U P B -3
C80 C 0.7175(8) -0.1754(9) 0.1518(8) 0.056(4) Uani 0.5 1 d . U P B -3
C81 C 0.6999(14) -0.2150(18) 0.2079(14) 0.086(5) Uani 0.5 1 d . U P B -3
C82 C 0.6441(10) -0.1979(14) 0.2393(14) 0.081(5) Uani 0.5 1 d . U P B -3
C83 C 0.5876(9) -0.0959(16) 0.2717(16) 0.080(5) Uani 0.5 1 d . U P B -3
C84 C 0.6241(10) -0.1400(17) 0.2146(12) 0.072(5) Uani 0.5 1 d . U P B -3
C85 C 0.6430(10) -0.0811(15) 0.1595(13) 0.083(5) Uani 0.5 1 d . U P B -3
C86 C 0.6301(7) 0.009(3) 0.1676(10) 0.082(6) Uani 0.5 1 d . U P B -3
C87 C 0.6695(10) 0.0465(16) 0.1281(12) 0.086(5) Uani 0.5 1 d . U P B -3
C88 C 0.7128(10) 0.0197(16) 0.0937(12) 0.088(6) Uani 0.5 1 d . U P B -3
C89 C 0.7271(14) -0.0596(17) 0.0910(12) 0.085(5) Uani 0.5 1 d . U P B -3
C90 C 0.6823(13) -0.1017(19) 0.1250(14) 0.076(5) Uani 0.5 1 d . U P B -3
C91 C 0.7560(8) 0.000000 0.2939(10) 0.115(6) Uani 1 2 d S TU P . .
C92 C 0.7290(9) 0.000000 0.3374(13) 0.136(7) Uani 1 2 d S TU P A .
Ni1A Ni 0.53087(4) 0.000000 0.08222(5) 0.0283(3) Uani 1 2 d S TU P C 1
C1A C 0.4588(2) 0.0610(4) 0.1985(3) 0.0324(13) Uani 1 1 d . . . C 1
N2A N 0.53201(19) 0.1087(3) 0.0831(2) 0.0313(11) Uani 1 1 d . . . C 1
C2A C 0.4241(2) 0.0371(4) 0.2548(3) 0.0344(14) Uani 1 1 d . . . C 1
C4A C 0.4335(3) 0.1228(5) 0.3609(4) 0.0523(19) Uani 1 1 d . . . C 1
H4AA H 0.464081 0.148783 0.338105 0.079 Uiso 1 1 calc R U . C 1
H4AB H 0.447749 0.081781 0.389846 0.079 Uiso 1 1 calc R U . C 1
H4AC H 0.413407 0.158007 0.390863 0.079 Uiso 1 1 calc R U . C 1
C5A C 0.4701(2) 0.1343(4) 0.1822(3) 0.0330(13) Uani 1 1 d . . . C 1
H5A H 0.452831 0.171955 0.209492 0.040 Uiso 1 1 calc R U . C 1
C6A C 0.5048(2) 0.1570(4) 0.1290(3) 0.0328(14) Uani 1 1 d . . . C 1
C7A C 0.5519(2) 0.2339(4) 0.0573(3) 0.0352(14) Uani 1 1 d . . . C 1
C8A C 0.5173(2) 0.2338(4) 0.1144(3) 0.0346(14) Uani 1 1 d . . . C 1
C9A C 0.4963(3) 0.2999(4) 0.1551(3) 0.0431(16) Uani 1 1 d . . . C 1
H9AA H 0.457109 0.291786 0.166211 0.052 Uiso 1 1 calc R U . C 1
H9AB H 0.498916 0.345049 0.125167 0.052 Uiso 1 1 calc R U . C 1
C10A C 0.5275(4) 0.3139(5) 0.2236(4) 0.058(2) Uani 1 1 d . . . C 1
H10A H 0.566165 0.323655 0.212989 0.087 Uiso 1 1 calc R U . C 1
H10B H 0.524668 0.269723 0.253922 0.087 Uiso 1 1 calc R U . C 1
H10C H 0.511720 0.357182 0.247772 0.087 Uiso 1 1 calc R U . C 1
C11A C 0.6377(3) 0.3139(6) 0.0482(4) 0.063(2) Uani 1 1 d . . . C 1
H11A H 0.660678 0.270330 0.037888 0.095 Uiso 1 1 calc R U . C 1
H11B H 0.637145 0.322602 0.099217 0.095 Uiso 1 1 calc R U . C 1
H11C H 0.652726 0.357979 0.024442 0.095 Uiso 1 1 calc R U . C 1
C12A C 0.5790(3) 0.2995(4) 0.0219(4) 0.0451(17) Uani 1 1 d . . . C 1
H12A H 0.556596 0.344786 0.030170 0.054 Uiso 1 1 calc R U . C 1
H12B H 0.579971 0.290454 -0.029572 0.054 Uiso 1 1 calc R U . C 1
C13A C 0.6433(2) 0.0373(4) -0.0847(3) 0.0326(13) Uani 1 1 d . . . C 1
C14A C 0.6768(2) 0.0904(4) -0.1291(3) 0.0380(15) Uani 1 1 d . . . C 1
H14A H 0.654216 0.134828 -0.140546 0.046 Uiso 1 1 calc R U . C 1
H14B H 0.686500 0.065529 -0.173923 0.046 Uiso 1 1 calc R U . C 1
C15A C 0.7294(3) 0.1160(5) -0.0922(4) 0.0530(19) Uani 1 1 d . . . C 1
H15A H 0.719995 0.147193 -0.051521 0.079 Uiso 1 1 calc R U . C 1
H15B H 0.751782 0.145017 -0.125186 0.079 Uiso 1 1 calc R U . C 1
H15C H 0.750112 0.072195 -0.076265 0.079 Uiso 1 1 calc R U . C 1
C16A C 0.6057(2) 0.0616(4) -0.0307(3) 0.0313(13) Uani 1 1 d . . . C 1
C17A C 0.5951(2) 0.1340(4) -0.0143(3) 0.0295(13) Uani 1 1 d . . . C 1
H17A H 0.612209 0.171622 -0.041968 0.035 Uiso 1 1 calc R U . C 1
C18A C 0.5611(2) 0.1569(4) 0.0397(3) 0.0326(13) Uani 1 1 d . . . C 1
C3A C 0.3952(3) 0.0917(4) 0.3051(3) 0.0420(16) Uani 1 1 d . . . C 1
H3AA H 0.379690 0.133576 0.277445 0.050 Uiso 1 1 calc R U . C 1
H3AB H 0.364441 0.065522 0.328482 0.050 Uiso 1 1 calc R U . C 1
N3A N 0.5824(3) 0.000000 0.0022(4) 0.0300(15) Uani 1 2 d S T P C 1
N1A N 0.4810(3) 0.000000 0.1632(3) 0.0282(14) Uani 1 2 d S T P C 1

loop_
_atom_site_aniso_label
_atom_site_aniso_U_11
_atom_site_aniso_U_22
_atom_site_aniso_U_33
_atom_site_aniso_U_23
_atom_site_aniso_U_13
_atom_site_aniso_U_12
Er1 0.0478(9) 0.0484(8) 0.0396(8) -0.0011(7) 0.0187(7) 0.0123(7)
Er2 0.053(2) 0.0489(17) 0.0277(17) -0.0026(12) 0.0087(13) -0.0176(14)
Er3 0.057(5) 0.051(4) 0.043(5) -0.001(4) 0.012(4) -0.018(4)
Er4 0.059(4) 0.051(4) 0.062(4) -0.006(4) -0.009(4) 0.016(4)
Er5 0.077(4) 0.061(4) 0.041(3) -0.014(3) 0.005(3) -0.013(4)
Er6 0.062(4) 0.072(4) 0.050(4) -0.010(4) 0.005(4) 0.003(4)
Er7 0.059(4) 0.070(4) 0.054(4) 0.005(4) 0.004(4) -0.012(4)
Er8 0.074(4) 0.074(5) 0.057(4) -0.019(4) 0.016(4) 0.007(4)
Er9 0.087(6) 0.102(6) 0.065(5) 0.026(5) 0.028(6) 0.018(5)
Er10 0.057(5) 0.062(5) 0.056(5) -0.012(5) 0.019(5) 0.021(4)
Er11 0.080(7) 0.082(8) 0.073(7) 0.000 0.021(7) 0.000
Er12 0.098(10) 0.117(10) 0.063(8) 0.000 0.041(9) 0.000
Er13 0.086(8) 0.083(9) 0.055(8) 0.000 0.022(7) 0.000
Er14 0.076(6) 0.078(6) 0.070(6) 0.001(5) 0.010(5) 0.012(5)
Er15 0.088(8) 0.103(8) 0.068(7) 0.024(6) 0.030(7) 0.007(7)
Er16 0.098(10) 0.120(10) 0.066(9) 0.000 0.032(9) 0.000
Er17 0.072(5) 0.071(6) 0.058(5) -0.006(5) 0.010(5) 0.015(5)
Er18 0.066(5) 0.072(5) 0.055(5) 0.007(5) 0.007(5) 0.010(5)
Er19 0.062(6) 0.066(5) 0.047(5) -0.004(5) 0.011(6) 0.004(5)
Er20 0.078(6) 0.080(7) 0.063(6) -0.008(6) 0.023(6) 0.008(6)
Er21 0.068(6) 0.072(6) 0.055(6) -0.008(6) 0.005(6) 0.017(6)
Er22 0.085(7) 0.077(7) 0.060(7) -0.012(6) 0.016(6) 0.003(6)
C1 0.138(13) 0.114(13) 0.127(13) 0.016(12) -0.033(12) -0.033(13)
C2 0.139(13) 0.138(13) 0.134(12) 0.009(14) -0.037(11) -0.017(14)
C3 0.120(12) 0.125(13) 0.109(11) 0.015(11) -0.008(11) -0.005(12)
C4 0.117(11) 0.114(15) 0.103(10) -0.003(13) -0.011(10) -0.013(13)
C5 0.126(12) 0.100(12) 0.094(11) -0.010(11) -0.019(11) -0.021(12)
C6 0.110(12) 0.069(10) 0.056(9) -0.024(8) 0.023(9) -0.019(10)
C7 0.114(12) 0.070(10) 0.070(10) -0.025(9) 0.015(11) -0.009(11)
C8 0.095(10) 0.072(9) 0.072(9) -0.037(8) 0.032(9) -0.011(9)
C9 0.123(12) 0.111(12) 0.098(12) 0.005(11) -0.014(11) -0.030(11)
C10 0.073(10) 0.085(11) 0.099(11) 0.006(10) -0.016(9) -0.028(9)
C11 0.086(11) 0.146(13) 0.123(13) -0.008(12) -0.017(11) -0.019(11)
C12 0.108(11) 0.110(12) 0.128(12) 0.010(13) -0.045(10) -0.017(13)
C13 0.112(13) 0.135(14) 0.118(13) 0.011(13) -0.023(11) -0.009(12)
C14 0.133(13) 0.115(13) 0.090(11) 0.037(11) -0.013(11) -0.001(12)
C15 0.113(12) 0.127(13) 0.076(11) 0.021(11) -0.015(11) -0.015(12)
C16 0.127(12) 0.095(11) 0.080(10) 0.018(10) 0.007(11) -0.022(11)
C17 0.126(13) 0.105(12) 0.053(10) 0.005(10) 0.027(10) -0.021(12)
C18 0.111(11) 0.108(14) 0.054(8) -0.006(9) 0.015(9) -0.010(10)
C19 0.095(10) 0.102(11) 0.038(7) -0.029(7) 0.037(8) 0.003(9)
C20 0.093(12) 0.090(11) 0.041(9) -0.030(8) 0.025(10) 0.003(11)
C21 0.089(13) 0.087(11) 0.049(10) -0.028(9) 0.029(12) 0.012(13)
C22 0.100(13) 0.060(9) 0.056(10) -0.015(8) 0.028(9) 0.016(10)
C23 0.112(12) 0.057(9) 0.070(10) -0.020(8) 0.012(10) 0.018(9)
C24 0.095(13) 0.050(10) 0.076(11) -0.010(9) -0.004(11) 0.015(11)
C25 0.081(10) 0.051(8) 0.079(10) 0.005(8) 0.014(8) -0.012(8)
C26 0.086(10) 0.061(10) 0.098(12) 0.001(9) 0.011(10) -0.007(9)
C27 0.072(9) 0.083(10) 0.101(11) 0.005(9) 0.008(9) -0.026(9)
C28 0.065(10) 0.076(11) 0.081(11) 0.024(10) 0.028(9) -0.027(10)
C29 0.060(9) 0.103(11) 0.103(11) 0.025(10) 0.037(9) -0.020(9)
C30 0.070(10) 0.144(13) 0.127(13) -0.019(11) 0.015(12) -0.012(11)
C31 0.059(9) 0.137(13) 0.101(12) -0.013(10) 0.017(11) -0.007(10)
C32 0.079(11) 0.132(13) 0.113(12) -0.003(12) 0.022(10) 0.016(11)
C33 0.070(10) 0.100(13) 0.094(12) -0.003(12) 0.031(10) 0.029(12)
C34 0.077(10) 0.081(10) 0.096(11) -0.008(10) 0.021(10) 0.029(9)
C35 0.119(12) 0.081(11) 0.085(11) 0.010(10) 0.018(10) 0.015(11)
C36 0.127(12) 0.061(9) 0.082(10) 0.009(9) 0.025(10) 0.013(10)
C37 0.126(13) 0.086(11) 0.079(11) 0.025(10) 0.027(12) -0.015(13)
C38 0.100(13) 0.089(12) 0.080(12) 0.015(11) 0.052(11) -0.022(12)
C39 0.090(13) 0.099(12) 0.054(11) 0.016(10) 0.052(11) -0.026(12)
C40 0.101(11) 0.104(11) 0.045(9) -0.004(9) 0.053(9) -0.027(11)
C41 0.086(9) 0.109(13) 0.050(8) -0.007(8) 0.054(7) -0.017(9)
C42 0.072(8) 0.112(15) 0.059(7) -0.017(11) 0.048(6) 0.000(11)
C43 0.072(9) 0.108(12) 0.070(10) -0.027(10) 0.045(8) 0.014(10)
C44 0.071(10) 0.103(12) 0.086(11) -0.016(11) 0.022(9) 0.017(10)
C45 0.087(13) 0.099(12) 0.075(12) 0.005(10) 0.004(11) 0.035(11)
C46 0.094(11) 0.058(9) 0.063(10) -0.013(8) 0.012(10) 0.028(9)
C47 0.114(12) 0.071(10) 0.099(11) -0.020(9) -0.017(11) 0.036(9)
C48 0.124(14) 0.096(12) 0.105(13) 0.034(12) 0.003(13) 0.018(11)
C49 0.107(12) 0.074(10) 0.089(11) 0.046(9) 0.012(10) -0.003(10)
C50 0.090(12) 0.063(10) 0.084(12) 0.017(11) 0.029(10) -0.018(9)
C51 0.067(9) 0.067(9) 0.087(10) 0.016(9) 0.034(9) -0.012(8)
C52 0.086(11) 0.090(12) 0.070(10) 0.033(9) 0.037(9) -0.012(10)
C53 0.091(11) 0.106(12) 0.066(10) 0.019(10) 0.063(9) -0.021(10)
C54 0.068(8) 0.098(11) 0.099(10) 0.009(8) 0.056(8) -0.004(8)
C55 0.065(7) 0.104(10) 0.089(8) -0.001(7) 0.054(6) 0.006(7)
C56 0.064(8) 0.093(9) 0.068(9) 0.001(7) 0.059(7) 0.014(7)
C57 0.075(8) 0.091(9) 0.084(9) 0.000(8) 0.045(8) 0.020(8)
C58 0.081(10) 0.079(11) 0.067(10) -0.030(9) 0.030(9) 0.028(9)
C59 0.080(12) 0.068(10) 0.092(12) -0.027(11) 0.026(10) 0.023(10)
C60 0.102(11) 0.061(9) 0.070(10) -0.012(8) 0.026(9) 0.011(9)
C61 0.108(14) 0.071(11) 0.073(11) 0.000(10) 0.038(12) -0.005(12)
C62 0.100(11) 0.087(11) 0.092(11) 0.004(10) 0.037(10) -0.027(10)
C63 0.077(10) 0.091(12) 0.091(11) -0.003(11) -0.005(10) -0.027(10)
C64 0.065(10) 0.107(12) 0.082(11) 0.004(10) 0.018(9) -0.051(10)
C65 0.076(10) 0.106(12) 0.066(10) 0.003(10) 0.030(9) -0.033(10)
C66 0.059(8) 0.114(12) 0.068(9) -0.014(10) 0.040(8) -0.013(8)
C67 0.059(7) 0.114(15) 0.094(9) -0.012(12) 0.016(7) 0.000(11)
C68 0.051(7) 0.120(13) 0.072(9) -0.001(9) -0.013(7) -0.010(8)
C69 0.060(8) 0.116(12) 0.069(9) 0.013(9) -0.011(8) -0.001(8)
C70 0.090(12) 0.099(12) 0.080(11) 0.020(11) -0.013(10) 0.014(11)
C71 0.101(12) 0.107(12) 0.110(12) 0.039(11) -0.021(11) 0.000(11)
C72 0.094(11) 0.114(13) 0.084(12) 0.058(11) -0.022(10) -0.008(11)
C73 0.119(13) 0.096(12) 0.073(12) 0.044(10) 0.009(11) -0.008(11)
C74 0.104(12) 0.122(13) 0.060(10) 0.050(10) -0.011(9) -0.019(11)
C75 0.078(11) 0.126(13) 0.028(8) 0.033(9) 0.026(8) -0.005(10)
C76 0.097(13) 0.118(12) 0.047(10) 0.028(9) 0.053(10) 0.015(10)
C77 0.087(12) 0.104(10) 0.039(10) 0.008(8) 0.048(9) 0.032(9)
C78 0.106(12) 0.101(12) 0.030(8) -0.023(8) 0.036(9) -0.002(10)
C79 0.097(11) 0.081(11) 0.042(9) -0.025(8) 0.035(8) 0.007(10)
C80 0.088(10) 0.047(7) 0.034(7) -0.008(6) 0.026(7) -0.005(7)
C81 0.111(12) 0.070(10) 0.076(11) -0.008(9) 0.021(10) -0.003(10)
C82 0.075(10) 0.074(10) 0.094(11) -0.016(9) 0.014(9) -0.027(9)
C83 0.057(9) 0.097(11) 0.086(11) 0.010(10) -0.011(9) -0.034(9)
C84 0.056(9) 0.091(11) 0.068(10) -0.012(9) 0.001(8) -0.023(9)
C85 0.075(9) 0.099(11) 0.074(10) 0.007(9) -0.011(8) -0.015(10)
C86 0.066(7) 0.106(14) 0.074(8) 0.031(11) -0.035(7) -0.015(11)
C87 0.075(10) 0.115(12) 0.066(10) 0.042(10) -0.013(8) -0.014(10)
C88 0.090(10) 0.117(15) 0.058(8) 0.032(9) 0.000(8) -0.013(10)
C89 0.109(12) 0.103(12) 0.044(8) 0.012(9) 0.015(9) 0.001(11)
C90 0.088(11) 0.095(12) 0.045(9) 0.012(9) 0.005(8) -0.009(10)
C91 0.082(11) 0.192(18) 0.070(11) 0.000 -0.001(8) 0.000
C92 0.092(13) 0.21(2) 0.103(14) 0.000 0.010(11) 0.000
Ni1A 0.0246(5) 0.0438(7) 0.0166(5) 0.000 0.0187(4) 0.000
C1A 0.028(3) 0.050(4) 0.019(3) -0.007(2) 0.017(2) 0.000(3)
N2A 0.028(2) 0.049(3) 0.017(2) -0.002(2) 0.0193(19) -0.002(2)
C2A 0.031(3) 0.057(4) 0.015(3) -0.004(2) 0.019(2) 0.001(3)
C4A 0.062(5) 0.068(5) 0.027(3) -0.008(3) 0.028(3) 0.001(4)
C5A 0.032(3) 0.049(4) 0.018(3) -0.006(2) 0.017(2) 0.001(3)
C6A 0.027(3) 0.051(4) 0.020(3) -0.008(3) 0.018(2) -0.002(3)
C7A 0.032(3) 0.047(4) 0.026(3) -0.002(3) 0.018(2) -0.005(3)
C8A 0.034(3) 0.045(4) 0.025(3) -0.007(3) 0.017(2) -0.002(3)
C9A 0.047(4) 0.047(4) 0.036(3) -0.011(3) 0.025(3) -0.003(3)
C10A 0.070(5) 0.067(5) 0.037(4) -0.017(4) 0.020(4) -0.006(4)
C11A 0.064(5) 0.090(6) 0.036(4) 0.004(4) 0.018(3) -0.034(5)
C12A 0.049(4) 0.049(4) 0.037(3) 0.000(3) 0.027(3) -0.011(3)
C13A 0.026(3) 0.048(3) 0.024(3) 0.002(2) 0.022(2) 0.001(2)
C14A 0.034(3) 0.051(4) 0.028(3) 0.004(3) 0.027(3) -0.004(3)
C15A 0.042(4) 0.065(5) 0.051(4) 0.009(4) 0.026(3) -0.010(3)
C16A 0.023(3) 0.052(4) 0.019(3) 0.001(2) 0.015(2) -0.003(3)
C17A 0.029(3) 0.046(3) 0.014(2) 0.000(2) 0.015(2) -0.004(2)
C18A 0.023(3) 0.048(4) 0.027(3) -0.001(3) 0.020(2) -0.007(3)
C3A 0.045(4) 0.054(4) 0.026(3) -0.008(3) 0.034(3) 0.001(3)
N3A 0.023(3) 0.037(4) 0.029(4) 0.000 0.015(3) 0.000
N1A 0.028(3) 0.037(4) 0.020(3) 0.000 0.013(3) 0.000

loop_
_atom_type_symbol
_atom_type_description
_atom_type_scat_dispersion_real
_atom_type_scat_dispersion_imag
_atom_type_scat_source
C C 0.0034 0.0017 'International Tables Vol C Tables 4.2.6.8 and 6.1.1.4'
H H 0.0000 0.0000 'International Tables Vol C Tables 4.2.6.8 and 6.1.1.4'
N N 0.0066 0.0034 'International Tables Vol C Tables 4.2.6.8 and 6.1.1.4'
S S 0.1265 0.1256 'International Tables Vol C Tables 4.2.6.8 and 6.1.1.4'
Ni Ni 0.3437 1.1214 'International Tables Vol C Tables 4.2.6.8 and 6.1.1.4'
Er Er -0.2031 5.0097 'International Tables Vol C Tables 4.2.6.8 and 6.1.1.4'

loop_
_geom_angle_atom_site_label_1
_geom_angle_atom_site_label_2
_geom_angle_atom_site_label_3
_geom_angle
_geom_angle_site_symmetry_1
_geom_angle_site_symmetry_3
Er10 Er1 Er17 156(2) . .
Er10 Er1 Er4 88(2) . .
Er17 Er1 Er4 91(2) . .
Er10 Er1 Er6 44.8(16) . .
Er17 Er1 Er6 125(2) . .
Er4 Er1 Er6 130.5(10) . .
Er10 Er1 Er21 116(2) . .
Er17 Er1 Er21 83(2) . .
Er4 Er1 Er21 55.6(15) . .
Er6 Er1 Er21 147.2(19) . .
Er10 Er1 Er18 36(2) . .
Er17 Er1 Er18 136(2) . .
Er4 Er1 Er18 51.6(11) . .
Er6 Er1 Er18 79.9(13) . .
Er21 Er1 Er18 91.2(17) . .
Er10 Er1 Er8 122.0(18) . .
Er17 Er1 Er8 45(2) . .
Er4 Er1 Er8 129.5(8) . .
Er6 Er1 Er8 80.8(11) . .
Er21 Er1 Er8 121.8(16) . .
Er18 Er1 Er8 141.4(10) . .
Er10 Er1 Er14 133.5(18) . .
Er17 Er1 Er14 37(2) . .
Er4 Er1 Er14 54.1(10) . .
Er6 Er1 Er14 145.0(12) . .
Er21 Er1 Er14 67.4(18) . .
Er18 Er1 Er14 100.5(14) . .
Er8 Er1 Er14 77.6(10) . .
Er10 Er1 Er19 53(2) . .
Er17 Er1 Er19 111(2) . .
Er4 Er1 Er19 128.2(13) . .
Er6 Er1 Er19 17.5(15) . .
Er21 Er1 Er19 165(2) . .
Er18 Er1 Er19 83.7(15) . .
Er8 Er1 Er19 68.8(13) . .
Er14 Er1 Er19 127.6(15) . .
Er10 Er1 Er7 35.9(19) . .
Er17 Er1 Er7 126.1(19) . .
Er4 Er1 Er7 114.4(7) . .
Er6 Er1 Er7 17.9(8) . .
Er21 Er1 Er7 150.9(16) . .
Er18 Er1 Er7 66.5(11) . .
Er8 Er1 Er7 86.2(7) . .
Er14 Er1 Er7 132.5(8) . .
Er19 Er1 Er7 17.7(12) . .
Er10 Er1 Er20 143.7(15) . .
Er17 Er1 Er20 12.5(18) . .
Er4 Er1 Er20 87.1(12) . .
Er6 Er1 Er20 120.3(14) . .
Er21 Er1 Er20 90.4(19) . .
Er18 Er1 Er20 126.1(14) . .
Er8 Er1 Er20 44.0(12) . .
Er14 Er1 Er20 33.6(12) . .
Er19 Er1 Er20 104.2(16) . .
Er7 Er1 Er20 117.5(10) . .
Er10 Er1 Er22 123.5(18) . .
Er17 Er1 Er22 36(2) . .
Er4 Er1 Er22 110.7(12) . .
Er6 Er1 Er22 90.5(14) . .
Er21 Er1 Er22 118.7(18) . .
Er18 Er1 Er22 128.8(13) . .
Er8 Er1 Er22 19.5(10) . .
Er14 Er1 Er22 61.7(13) . .
Er19 Er1 Er22 75.1(16) . .
Er7 Er1 Er22 90.3(11) . .
Er20 Er1 Er22 30.0(12) . .
Er3 Er2 Er7 84(2) . .
Er3 Er2 Er19 119(3) . .
Er7 Er2 Er19 39.7(17) . .
Er3 Er2 Er5 151(2) . .
Er7 Er2 Er5 104.6(10) . .
Er19 Er2 Er5 65.0(19) . .
Er3 Er2 Er6 117(2) . .
Er7 Er2 Er6 35.9(10) . .
Er19 Er2 Er6 4(2) . .
Er5 Er2 Er6 68.9(7) . .
Er3 Er2 Er10 104(2) . .
Er7 Er2 Er10 28.3(10) . .
Er19 Er2 Er10 15.1(19) . .
Er5 Er2 Er10 77.2(7) . .
Er6 Er2 Er10 13.6(6) . .
Er3 Er2 Er8 140(2) . .
Er7 Er2 Er8 77.9(9) . .
Er19 Er2 Er8 39(2) . .
Er5 Er2 Er8 27.6(5) . .
Er6 Er2 Er8 43.4(6) . .
Er10 Er2 Er8 50.0(7) . .
Er3 Er2 C91 70(2) . .
Er7 Er2 C91 74.3(8) . .
Er19 Er2 C91 74.0(19) . .
Er5 Er2 C91 85.5(6) . .
Er6 Er2 C91 75.7(6) . .
Er10 Er2 C91 64.7(6) . .
Er8 Er2 C91 71.1(6) . .
Er3 Er2 Er1 117(2) . .
Er7 Er2 Er1 44.1(8) . .
Er19 Er2 Er1 10.7(19) . .
Er5 Er2 Er1 61.4(4) . .
Er6 Er2 Er1 14.1(5) . .
Er10 Er2 Er1 15.9(5) . .
Er8 Er2 Er1 34.1(4) . .
C91 Er2 Er1 64.4(4) . .
Er3 Er2 Er15 45(2) . .
Er7 Er2 Er15 44.7(11) . .
Er19 Er2 Er15 74(2) . .
Er5 Er2 Er15 125.1(7) . .
Er6 Er2 Er15 72.5(8) . .
Er10 Er2 Er15 59.3(8) . .
Er8 Er2 Er15 100.1(7) . .
C91 Er2 Er15 47.6(7) . .
Er1 Er2 Er15 71.7(6) . .
Er3 Er2 Er9 63(2) . .
Er7 Er2 Er9 29.2(9) . .
Er19 Er2 Er9 56.4(19) . .
Er5 Er2 Er9 112.3(6) . .
Er6 Er2 Er9 54.4(6) . .
Er10 Er2 Er9 41.3(6) . .
Er8 Er2 Er9 85.4(5) . .
C91 Er2 Er9 49.7(6) . .
Er1 Er2 Er9 54.5(4) . .
Er15 Er2 Er9 18.1(6) . .
Er3 Er2 C92 94(2) . .
Er7 Er2 C92 78.9(8) . .
Er19 Er2 C92 62(2) . .
Er5 Er2 C92 61.8(6) . .
Er6 Er2 C92 65.3(6) . .
Er10 Er2 C92 58.8(7) . .
Er8 Er2 C92 48.3(6) . .
C91 Er2 C92 24.0(6) . .
Er1 Er2 C92 51.6(4) . .
Er15 Er2 C92 67.2(8) . .
Er9 Er2 C92 62.9(6) . .
Er2 Er3 Er7 66.5(19) . .
Er2 Er3 Er19 40(2) . .
Er7 Er3 Er19 29.8(14) . .
Er2 Er3 Er5 21.3(16) . .
Er7 Er3 Er5 74.8(10) . .
Er19 Er3 Er5 45.1(16) . .
Er2 Er3 Er6 49.2(19) . .
Er7 Er3 Er6 20.9(10) . .
Er19 Er3 Er6 9.3(16) . .
Er5 Er3 Er6 54.3(7) . .
Er2 Er3 Er15 125(2) . .
Er7 Er3 Er15 63.5(13) . .
Er19 Er3 Er15 84.9(17) . .
Er5 Er3 Er15 119.9(10) . .
Er6 Er3 Er15 76.5(10) . .
Er2 Er3 C91 98(2) . .
Er7 Er3 C91 79.9(11) . .
Er19 Er3 C91 75.7(16) . .
Er5 Er3 C91 79.8(7) . .
Er6 Er3 C91 74.1(8) . .
Er15 Er3 C91 52.8(8) . .
Er2 Er3 Er10 63(2) . .
Er7 Er3 Er10 18.0(9) . .
Er19 Er3 Er10 23.0(15) . .
Er5 Er3 Er10 65.2(7) . .
Er6 Er3 Er10 14.9(5) . .
Er15 Er3 Er10 61.9(9) . .
C91 Er3 Er10 64.0(7) . .
Er2 Er3 Er9 106(2) . .
Er7 Er3 Er9 44.7(10) . .
Er19 Er3 Er9 65.6(16) . .
Er5 Er3 Er9 104.0(8) . .
Er6 Er3 Er9 57.1(7) . .
Er15 Er3 Er9 19.4(7) . .
C91 Er3 Er9 53.4(7) . .
Er10 Er3 Er9 42.6(7) . .
Er2 Er3 C92 75.2(19) . .
Er7 Er3 C92 73.7(10) . .
Er19 Er3 C92 59.6(16) . .
Er5 Er3 C92 57.4(6) . .
Er6 Er3 C92 61.0(6) . .
Er15 Er3 C92 70.2(9) . .
C91 Er3 C92 22.5(6) . .
Er10 Er3 C92 55.7(7) . .
Er9 Er3 C92 64.0(7) . .
Er2 Er3 Er8 32.8(17) . .
Er7 Er3 Er8 55.7(9) . .
Er19 Er3 Er8 27.0(16) . .
Er5 Er3 Er8 23.3(4) . .
Er6 Er3 Er8 34.9(6) . .
Er15 Er3 Er8 97.2(9) . .
C91 Er3 Er8 65.6(7) . .
Er10 Er3 Er8 43.1(6) . .
Er9 Er3 Er8 80.8(6) . .
C92 Er3 Er8 44.1(5) . .
Er2 Er3 Er18 83(2) . .
Er7 Er3 Er18 27.3(10) . .
Er19 Er3 Er18 42.4(16) . .
Er5 Er3 Er18 81.7(8) . .
Er6 Er3 Er18 34.2(7) . .
Er15 Er3 Er18 42.5(9) . .
C91 Er3 Er18 54.4(7) . .
Er10 Er3 Er18 19.4(6) . .
Er9 Er3 Er18 23.4(7) . .
C92 Er3 Er18 54.7(7) . .
Er8 Er3 Er18 58.5(7) . .
Er1 Er4 Er21 70(2) . .
Er1 Er4 Er18 86.4(16) . .
Er21 Er4 Er18 121(2) . .
Er1 Er4 Er10 37.9(10) . .
Er21 Er4 Er10 93(2) . .
Er18 Er4 Er10 48.6(14) . .
Er1 Er4 Er14 88.0(15) . .
Er21 Er4 Er14 85(2) . .
Er18 Er4 Er14 149.0(17) . .
Er10 Er4 Er14 120.7(18) . .
Er1 Er4 Er17 42.3(17) . .
Er21 Er4 Er17 69(2) . .
Er18 Er4 Er17 124(2) . .
Er10 Er4 Er17 78(2) . .
Er14 Er4 Er17 45.9(16) . .
Er1 Er4 Er6 25.3(6) . .
Er21 Er4 Er6 89(2) . .
Er18 Er4 Er6 62.0(15) . .
Er10 Er4 Er6 15.0(11) . .
Er14 Er4 Er6 105.8(14) . .
Er17 Er4 Er6 63.4(17) . .
Er1 Er4 Er20 66.3(11) . .
Er21 Er4 Er20 84(2) . .
Er18 Er4 Er20 134.4(16) . .
Er10 Er4 Er20 97.9(15) . .
Er14 Er4 Er20 22.8(15) . .
Er17 Er4 Er20 25.8(17) . .
Er6 Er4 Er20 83.0(11) . .
Er1 Er4 Er9 90.8(9) . .
Er21 Er4 Er9 136(2) . .
Er18 Er4 Er9 15.5(13) . .
Er10 Er4 Er9 54.7(11) . .
Er14 Er4 Er9 134.6(12) . .
Er17 Er4 Er9 121.4(16) . .
Er6 Er4 Er9 65.5(7) . .
Er20 Er4 Er9 124.3(10) . .
Er1 Er4 Er11 93.5(10) . .
Er21 Er4 Er11 96(2) . .
Er18 Er4 Er11 139.6(14) . .
Er10 Er4 Er11 121.7(14) . .
Er14 Er4 Er11 11.4(12) . .
Er17 Er4 Er11 52.9(18) . .
Er6 Er4 Er11 107.6(10) . .
Er20 Er4 Er11 27.4(9) . .
Er9 Er4 Er11 124.5(8) . .
Er1 Er4 Er8 30.6(6) . .
Er21 Er4 Er8 80.1(19) . .
Er18 Er4 Er8 105.7(15) . .
Er10 Er4 Er8 61.8(12) . .
Er14 Er4 Er8 59.4(13) . .
Er17 Er4 Er8 18.5(15) . .
Er6 Er4 Er8 46.8(6) . .
Er20 Er4 Er8 36.8(10) . .
Er9 Er4 Er8 103.0(7) . .
Er11 Er4 Er8 63.4(9) . .
Er1 Er4 C92 79.3(7) . .
Er21 Er4 C92 132(2) . .
Er18 Er4 C92 92.0(14) . .
Er10 Er4 C92 84.3(10) . .
Er14 Er4 C92 56.9(12) . .
Er17 Er4 C92 63.2(13) . .
Er6 Er4 C92 75.5(7) . .
Er20 Er4 C92 49.0(10) . .
Er9 Er4 C92 78.2(8) . .
Er11 Er4 C92 48.7(9) . .
Er8 Er4 C92 56.0(7) . .
Er8 Er5 Er19 81(2) . .
Er8 Er5 Er2 120.3(9) . .
Er19 Er5 Er2 41(2) . .
Er8 Er5 Er22 39.2(15) . .
Er19 Er5 Er22 108(2) . .
Er2 Er5 Er22 133.2(14) . .
Er8 Er5 Er6 61.8(10) . .
Er19 Er5 Er6 20.8(19) . .
Er2 Er5 Er6 61.4(6) . .
Er22 Er5 Er6 94.2(17) . .
Er8 Er5 Er3 119.8(9) . .
Er19 Er5 Er3 43(2) . .
Er2 Er5 Er3 7.5(6) . .
Er22 Er5 Er3 127.4(14) . .
Er6 Er5 Er3 64.0(7) . .
Er8 Er5 Er7 92.2(9) . .
Er19 Er5 Er7 12(2) . .
Er2 Er5 Er7 28.9(5) . .
Er22 Er5 Er7 116.0(15) . .
Er6 Er5 Er7 32.6(7) . .
Er3 Er5 Er7 31.6(6) . .
Er8 Er5 Er17 15.7(10) . .
Er19 Er5 Er17 67(2) . .
Er2 Er5 Er17 104.9(10) . .
Er22 Er5 Er17 46.6(19) . .
Er6 Er5 Er17 48.9(11) . .
Er3 Er5 Er17 104.1(10) . .
Er7 Er5 Er17 77.4(10) . .
Er8 Er5 Er1 36.9(7) . .
Er19 Er5 Er1 44(2) . .
Er2 Er5 Er1 83.9(5) . .
Er22 Er5 Er1 68.9(16) . .
Er6 Er5 Er1 25.7(5) . .
Er3 Er5 Er1 84.6(6) . .
Er7 Er5 Er1 55.4(5) . .
Er17 Er5 Er1 23.1(9) . .
Er8 Er5 Er13 59.6(11) . .
Er19 Er5 Er13 116.8(18) . .
Er2 Er5 Er13 126.1(8) . .
Er22 Er5 Er13 20.9(17) . .
Er6 Er5 Er13 108.0(10) . .
Er3 Er5 Er13 118.9(8) . .
Er7 Er5 Er13 120.3(9) . .
Er17 Er5 Er13 64.6(13) . .
Er1 Er5 Er13 84.8(9) . .
Er8 Er5 Er10 54.9(9) . .
Er19 Er5 Er10 26(2) . .
Er2 Er5 Er10 65.9(6) . .
Er22 Er5 Er10 84.3(17) . .
Er6 Er5 Er10 11.1(7) . .
Er3 Er5 Er10 67.0(7) . .
Er7 Er5 Er10 37.3(7) . .
Er17 Er5 Er10 40.6(11) . .
Er1 Er5 Er10 18.1(5) . .
Er13 Er5 Er10 97.2(10) . .
Er8 Er5 C92 61.3(8) . .
Er19 Er5 C92 74.0(16) . .
Er2 Er5 C92 85.5(7) . .
Er22 Er5 C92 48.1(13) . .
Er6 Er5 C92 72.5(7) . .
Er3 Er5 C92 79.4(8) . .
Er7 Er5 C92 75.8(7) . .
Er17 Er5 C92 52.7(9) . .
Er1 Er5 C92 59.0(5) . .
Er13 Er5 C92 44.7(9) . .
Er10 Er5 C92 61.9(7) . .
Er19 Er6 Er10 133(4) . .
Er19 Er6 Er1 137(4) . .
Er10 Er6 Er1 47(2) . .
Er19 Er6 Er7 38(3) . .
Er10 Er6 Er7 107(3) . .
Er1 Er6 Er7 145.1(16) . .
Er19 Er6 Er18 117(3) . .
Er10 Er6 Er18 18(2) . .
Er1 Er6 Er18 62.1(13) . .
Er7 Er6 Er18 89.8(14) . .
Er19 Er6 Er8 86(4) . .
Er10 Er6 Er8 106(3) . .
Er1 Er6 Er8 61.5(9) . .
Er7 Er6 Er8 122.1(18) . .
Er18 Er6 Er8 115.1(14) . .
Er19 Er6 Er2 6(3) . .
Er10 Er6 Er2 133(2) . .
Er1 Er6 Er2 142.0(13) . .
Er7 Er6 Er2 32.7(11) . .
Er18 Er6 Er2 115.4(12) . .
Er8 Er6 Er2 91.6(10) . .
Er19 Er6 Er17 115(4) . .
Er10 Er6 Er17 70(3) . .
Er1 Er6 Er17 25.7(11) . .
Er7 Er6 Er17 141.3(17) . .
Er18 Er6 Er17 82.6(16) . .
Er8 Er6 Er17 36.1(11) . .
Er2 Er6 Er17 121.1(14) . .
Er19 Er6 Er5 44(3) . .
Er10 Er6 Er5 140(3) . .
Er1 Er6 Er5 104.1(11) . .
Er7 Er6 Er5 82.2(15) . .
Er18 Er6 Er5 137.6(13) . .
Er8 Er6 Er5 43.5(7) . .
Er2 Er6 Er5 49.7(7) . .
Er17 Er6 Er5 78.4(13) . .
Er19 Er6 Er4 132(3) . .
Er10 Er6 Er4 26(2) . .
Er1 Er6 Er4 24.2(6) . .
Er7 Er6 Er4 122.8(13) . .
Er18 Er6 Er4 38.5(10) . .
Er8 Er6 Er4 79.7(9) . .
Er2 Er6 Er4 134.2(9) . .
Er17 Er6 Er4 44.7(12) . .
Er5 Er6 Er4 117.0(9) . .
Er19 Er6 Er3 18(3) . .
Er10 Er6 Er3 120(2) . .
Er1 Er6 Er3 140.7(12) . .
Er7 Er6 Er3 20.9(11) . .
Er18 Er6 Er3 102.2(12) . .
Er8 Er6 Er3 101.3(11) . .
Er2 Er6 Er3 13.7(4) . .
Er17 Er6 Er3 125.7(13) . .
Er5 Er6 Er3 61.8(8) . .
Er4 Er6 Er3 126.1(9) . .
Er19 Er6 Er21 154(4) . .
Er10 Er6 Er21 42(2) . .
Er1 Er6 Er21 17.2(11) . .
Er7 Er6 Er21 149.1(17) . .
Er18 Er6 Er21 59.4(14) . .
Er8 Er6 Er21 74.7(12) . .
Er2 Er6 Er21 159.0(12) . .
Er17 Er6 Er21 40.8(14) . .
Er5 Er6 Er21 118.2(11) . .
Er4 Er6 Er21 28.8(9) . .
Er3 Er6 Er21 154.6(12) . .
Er19 Er7 Er2 71(5) . .
Er19 Er7 Er3 98(5) . .
Er2 Er7 Er3 29.6(7) . .
Er19 Er7 Er6 40(4) . .
Er2 Er7 Er6 111.4(18) . .
Er3 Er7 Er6 138.1(19) . .
Er19 Er7 Er10 64(4) . .
Er2 Er7 Er10 133.0(15) . .
Er3 Er7 Er10 148.8(15) . .
Er6 Er7 Er10 28.1(10) . .
Er19 Er7 Er9 119(4) . .
Er2 Er7 Er9 136.2(13) . .
Er3 Er7 Er9 111.9(13) . .
Er6 Er7 Er9 91.1(13) . .
Er10 Er7 Er9 63.1(11) . .
Er19 Er7 Er18 89(4) . .
Er2 Er7 Er18 145.4(12) . .
Er3 Er7 Er18 138.1(14) . .
Er6 Er7 Er18 56.9(13) . .
Er10 Er7 Er18 28.9(9) . .
Er9 Er7 Er18 34.2(10) . .
Er19 Er7 Er5 25(4) . .
Er2 Er7 Er5 46.5(7) . .
Er3 Er7 Er5 73.6(10) . .
Er6 Er7 Er5 65.2(13) . .
Er10 Er7 Er5 87.6(11) . .
Er9 Er7 Er5 131.8(8) . .
Er18 Er7 Er5 109.8(10) . .
Er19 Er7 Er1 47(4) . .
Er2 Er7 Er1 115.8(10) . .
Er3 Er7 Er1 136.1(12) . .
Er6 Er7 Er1 17.0(8) . .
Er10 Er7 Er1 17.4(9) . .
Er9 Er7 Er1 76.8(7) . .
Er18 Er7 Er1 43.6(9) . .
Er5 Er7 Er1 70.2(5) . .
Er19 Er7 Er15 132(4) . .
Er2 Er7 Er15 115.2(14) . .
Er3 Er7 Er15 88.3(14) . .
Er6 Er7 Er15 113.9(15) . .
Er10 Er7 Er15 86.4(13) . .
Er9 Er7 Er15 24.4(8) . .
Er18 Er7 Er15 57.9(12) . .
Er5 Er7 Er15 132.5(10) . .
Er1 Er7 Er15 98.2(9) . .
Er19 Er7 C91 82(3) . .
Er2 Er7 C91 82.3(9) . .
Er3 Er7 C91 74.0(11) . .
Er6 Er7 C91 90.1(11) . .
Er10 Er7 C91 78.0(10) . .
Er9 Er7 C91 59.7(8) . .
Er18 Er7 C91 66.4(9) . .
Er5 Er7 C91 78.2(7) . .
Er1 Er7 C91 75.0(6) . .
Er15 Er7 C91 54.4(9) . .
Er19 Er7 Er8 12(4) . .
Er2 Er7 Er8 78.4(9) . .
Er3 Er7 Er8 102.7(11) . .
Er6 Er7 Er8 35.7(12) . .
Er10 Er7 Er8 55.1(10) . .
Er9 Er7 Er8 106.9(8) . .
Er18 Er7 Er8 78.5(10) . .
Er5 Er7 Er8 32.5(5) . .
Er1 Er7 Er8 37.7(4) . .
Er15 Er7 Er8 120.2(9) . .
C91 Er7 Er8 72.4(7) . .
Er22 Er8 Er17 105(3) . .
Er22 Er8 Er5 87(3) . .
Er17 Er8 Er5 145(2) . .
Er22 Er8 Er20 53(3) . .
Er17 Er8 Er20 53(2) . .
Er5 Er8 Er20 136.5(18) . .
Er22 Er8 Er1 131(2) . .
Er17 Er8 Er1 38(2) . .
Er5 Er8 Er1 111.3(10) . .
Er20 Er8 Er1 88.8(16) . .
Er22 Er8 Er6 138(2) . .
Er17 Er8 Er6 75(2) . .
Er5 Er8 Er6 74.7(10) . .
Er20 Er8 Er6 122.3(17) . .
Er1 Er8 Er6 37.6(7) . .
Er22 Er8 Er19 121(3) . .
Er17 Er8 Er19 95(3) . .
Er5 Er8 Er19 51.9(16) . .
Er20 Er8 Er19 131.3(18) . .
Er1 Er8 Er19 59.4(16) . .
Er6 Er8 Er19 23.9(12) . .
Er22 Er8 Er14 83(3) . .
Er17 Er8 Er14 22(2) . .
Er5 Er8 Er14 140.9(11) . .
Er20 Er8 Er14 34.7(15) . .
Er1 Er8 Er14 54.2(9) . .
Er6 Er8 Er14 88.5(12) . .
Er19 Er8 Er14 103.2(16) . .
Er22 Er8 Er10 132(2) . .
Er17 Er8 Er10 55(2) . .
Er5 Er8 Er10 92.7(11) . .
Er20 Er8 Er10 102.2(17) . .
Er1 Er8 Er10 18.7(7) . .
Er6 Er8 Er10 20.6(7) . .
Er19 Er8 Er10 40.8(15) . .
Er14 Er8 Er10 68.0(12) . .
Er22 Er8 Er13 6(2) . .
Er17 Er8 Er13 102(2) . .
Er5 Er8 Er13 86.1(13) . .
Er20 Er8 Er13 52.2(18) . .
Er1 Er8 Er13 126.1(12) . .
Er6 Er8 Er13 132.7(11) . .
Er19 Er8 Er13 116.4(17) . .
Er14 Er8 Er13 79.8(13) . .
Er10 Er8 Er13 126.1(11) . .
Er22 Er8 C92 58(2) . .
Er17 Er8 C92 72.6(17) . .
Er5 Er8 C92 86.5(10) . .
Er20 Er8 C92 59.6(13) . .
Er1 Er8 C92 78.0(8) . .
Er6 Er8 C92 83.8(9) . .
Er19 Er8 C92 77.2(13) . .
Er14 Er8 C92 56.3(10) . .
Er10 Er8 C92 74.5(9) . .
Er13 Er8 C92 51.7(10) . .
Er22 Er8 Er4 112(2) . .
Er17 Er8 Er4 24.2(19) . .
Er5 Er8 Er4 120.6(9) . .
Er20 Er8 Er4 70.0(15) . .
Er1 Er8 Er4 19.9(4) . .
Er6 Er8 Er4 53.5(8) . .
Er19 Er8 Er4 71.3(15) . .
Er14 Er8 Er4 35.4(8) . .
Er10 Er8 Er4 32.9(8) . .
Er13 Er8 Er4 107.3(11) . .
C92 Er8 Er4 63.4(8) . .
Er15 Er9 Er18 154(3) . .
Er15 Er9 Er16 64(3) . .
Er18 Er9 Er16 118(2) . .
Er15 Er9 Er10 130(3) . .
Er18 Er9 Er10 28.9(15) . .
Er16 Er9 Er10 133.3(16) . .
Er15 Er9 Er7 86(3) . .
Er18 Er9 Er7 75.3(17) . .
Er16 Er9 Er7 133.3(18) . .
Er10 Er9 Er7 46.4(10) . .
Er15 Er9 Er12 26(2) . .
Er18 Er9 Er12 143.4(18) . .
Er16 Er9 Er12 38.8(16) . .
Er10 Er9 Er12 135.1(13) . .
Er7 Er9 Er12 102.9(13) . .
Er15 Er9 C91 70(2) . .
Er18 Er9 C91 87.2(15) . .
Er16 Er9 C91 65.1(14) . .
Er10 Er9 C91 78.4(9) . .
Er7 Er9 C91 71.6(7) . .
Er12 Er9 C91 58.6(10) . .
Er15 Er9 Er6 113(3) . .
Er18 Er9 Er6 46.2(16) . .
Er16 Er9 Er6 137.0(14) . .
Er10 Er9 Er6 17.3(8) . .
Er7 Er9 Er6 29.2(7) . .
Er12 Er9 Er6 123.9(13) . .
C91 Er9 Er6 73.7(8) . .
Er15 Er9 Er4 142(2) . .
Er18 Er9 Er4 15.8(13) . .
Er16 Er9 Er4 104.8(15) . .
Er10 Er9 Er4 33.4(9) . .
Er7 Er9 Er4 77.0(8) . .
Er12 Er9 Er4 127.6(10) . .
C91 Er9 Er4 72.7(7) . .
Er6 Er9 Er4 48.8(6) . .
Er15 Er9 Er19 95(3) . .
Er18 Er9 Er19 63.1(19) . .
Er16 Er9 Er19 129.4(18) . .
Er10 Er9 Er19 34.6(13) . .
Er7 Er9 Er19 14.8(11) . .
Er12 Er9 Er19 107.3(16) . .
C91 Er9 Er19 64.5(10) . .
Er6 Er9 Er19 17.9(10) . .
Er4 Er9 Er19 62.8(13) . .
Er15 Er9 Er1 131(2) . .
Er18 Er9 Er1 24.4(14) . .
Er16 Er9 Er1 122.3(14) . .
Er10 Er9 Er1 11.1(8) . .
Er7 Er9 Er1 53.3(6) . .
Er12 Er9 Er1 129.8(10) . .
C91 Er9 Er1 71.3(6) . .
Er6 Er9 Er1 24.9(5) . .
Er4 Er9 Er1 23.9(3) . .
Er19 Er9 Er1 39.8(13) . .
Er15 Er9 Er3 64(2) . .
Er18 Er9 Er3 95.0(17) . .
Er16 Er9 Er3 112.7(18) . .
Er10 Er9 Er3 66.7(10) . .
Er7 Er9 Er3 23.3(6) . .
Er12 Er9 Er3 79.6(11) . .
C91 Er9 Er3 59.5(7) . .
Er6 Er9 Er3 49.8(7) . .
Er4 Er9 Er3 92.5(7) . .
Er19 Er9 Er3 32.1(12) . .
Er1 Er9 Er3 71.1(5) . .
Er6 Er10 Er1 88(3) . .
Er6 Er10 Er18 149(4) . .
Er1 Er10 Er18 117(3) . .
Er6 Er10 Er4 139(3) . .
Er1 Er10 Er4 54.1(17) . .
Er18 Er10 Er4 63(2) . .
Er6 Er10 Er19 23(2) . .
Er1 Er10 Er19 99(3) . .
Er18 Er10 Er19 128(3) . .
Er4 Er10 Er19 137(2) . .
Er6 Er10 Er7 44(2) . .
Er1 Er10 Er7 127(2) . .
Er18 Er10 Er7 105(2) . .
Er4 Er10 Er7 147.1(15) . .
Er19 Er10 Er7 27.5(14) . .
Er6 Er10 Er21 121(3) . .
Er1 Er10 Er21 39.5(16) . .
Er18 Er10 Er21 90(3) . .
Er4 Er10 Er21 38.3(14) . .
Er19 Er10 Er21 138(3) . .
Er7 Er10 Er21 165(2) . .
Er6 Er10 Er17 85(3) . .
Er1 Er10 Er17 13.2(12) . .
Er18 Er10 Er17 115(3) . .
Er4 Er10 Er17 54.6(17) . .
Er19 Er10 Er17 92(2) . .
Er7 Er10 Er17 117.8(19) . .
Er21 Er10 Er17 49.9(17) . .
Er6 Er10 Er9 115(3) . .
Er1 Er10 Er9 141(2) . .
Er18 Er10 Er9 34.2(18) . .
Er4 Er10 Er9 91.9(15) . .
Er19 Er10 Er9 94.3(19) . .
Er7 Er10 Er9 70.5(11) . .
Er21 Er10 Er9 123.8(19) . .
Er17 Er10 Er9 132.3(18) . .
Er6 Er10 Er8 54(2) . .
Er1 Er10 Er8 39.3(14) . .
Er18 Er10 Er8 138(2) . .
Er4 Er10 Er8 85.4(14) . .
Er19 Er10 Er8 60.4(19) . .
Er7 Er10 Er8 87.5(13) . .
Er21 Er10 Er8 78.6(14) . .
Er17 Er10 Er8 32.0(12) . .
Er9 Er10 Er8 133.9(11) . .
Er6 Er10 Er14 109(3) . .
Er1 Er10 Er14 32.1(14) . .
Er18 Er10 Er14 88(2) . .
Er4 Er10 Er14 30.7(10) . .
Er19 Er10 Er14 109(2) . .
Er7 Er10 Er14 128.6(14) . .
Er21 Er10 Er14 45.8(14) . .
Er17 Er10 Er14 26.6(12) . .
Er9 Er10 Er14 109.0(13) . .
Er8 Er10 Er14 55.0(10) . .
Er6 Er10 Er2 33.9(18) . .
Er1 Er10 Er2 108(2) . .
Er18 Er10 Er2 116(2) . .
Er4 Er10 Er2 136.8(13) . .
Er19 Er10 Er2 11.5(16) . .
Er7 Er10 Er2 18.7(7) . .
Er21 Er10 Er2 147.5(16) . .
Er17 Er10 Er2 99.1(15) . .
Er9 Er10 Er2 82.9(10) . .
Er8 Er10 Er2 69.0(8) . .
Er14 Er10 Er2 112.0(10) . .
Er14 Er11 Er20 67(2) . .
Er14 Er11 Er20 150(4) 6 .
Er20 Er11 Er20 94(5) 6 .
Er14 Er11 Er17 29.5(19) . .
Er14 Er11 Er17 138(3) 6 .
Er20 Er11 Er17 126(3) 6 .
Er20 Er11 Er17 38(2) . .
Er17 Er11 Er17 139(2) 6 .
Er14 Er11 C92 79(2) . .
Er14 Er11 C92 79(2) 6 .
Er20 Er11 C92 74(2) 6 .
Er20 Er11 C92 74(2) . .
Er17 Er11 C92 69.6(11) 6 .
Er17 Er11 C92 69.6(11) . .
C92 Er11 Er22 55.2(14) . 6
Er14 Er11 Er22 79(3) . .
Er14 Er11 Er22 127(3) 6 .
Er20 Er11 Er22 76(3) 6 .
Er20 Er11 Er22 23(2) . .
Er17 Er11 Er22 103(2) 6 .
Er17 Er11 Er22 50.3(17) . .
C92 Er11 Er22 55.2(14) . .
Er22 Er11 Er22 55(3) 6 .
Er14 Er11 Er13 105(3) . .
Er14 Er11 Er13 105(3) 6 .
Er20 Er11 Er13 48(2) 6 .
Er20 Er11 Er13 48(2) . .
Er17 Er11 Er13 77.8(15) 6 .
Er17 Er11 Er13 77.8(15) . .
C92 Er11 Er13 54.1(13) . .
Er22 Er11 Er13 27.9(13) 6 .
Er22 Er11 Er13 27.9(13) . .
C92 Er11 Er4 67.8(9) . 6
Er14 Er11 Er4 15.2(16) . .
Er14 Er11 Er4 105(3) 6 .
Er20 Er11 Er4 142(3) 6 .
Er20 Er11 Er4 75(2) . .
Er17 Er11 Er4 122.7(17) 6 .
Er17 Er11 Er4 37.5(12) . .
C92 Er11 Er4 67.8(9) . .
Er22 Er11 Er4 121.0(15) 6 .
Er22 Er11 Er4 81.8(14) . .
Er13 Er11 Er4 105.0(11) . .
Er4 Er11 Er4 90.6(12) 6 .
Er16 Er12 Er15 68.6(18) . .
Er15 Er12 Er15 127(3) 6 .
Er16 Er12 Er9 53.6(11) . .
Er15 Er12 Er9 112(2) 6 .
Er15 Er12 Er9 15.6(14) . .
Er9 Er12 Er9 97.4(16) 6 .
Er16 Er12 C91 73(2) . .
Er15 Er12 C91 69.4(13) 6 .
Er15 Er12 C91 69.4(13) . .
Er9 Er12 C91 63.4(8) 6 .
Er9 Er12 C91 63.4(8) . .
C91 Er12 Er3 52.1(6) . 6
Er16 Er12 Er3 104.5(15) . .
Er15 Er12 Er3 119.3(17) 6 .
Er15 Er12 Er3 47.4(15) . .
Er9 Er12 Er3 115.5(11) 6 .
Er9 Er12 Er3 56.7(8) . .
C91 Er12 Er3 52.1(6) . .
Er3 Er12 Er3 81.4(10) 6 .
Er16 Er12 Er18 49.0(12) . .
Er15 Er12 Er18 100.9(18) 6 .
Er15 Er12 Er18 26.0(13) . .
Er9 Er12 Er18 86.4(12) 6 .
Er9 Er12 Er18 12.8(7) . .
C91 Er12 Er18 51.9(8) . .
Er3 Er12 Er18 103.8(9) 6 .
Er3 Er12 Er18 56.4(7) . .
C91 Er12 Er18 51.9(8) . 6
Er16 Er12 Er7 85.8(13) . .
Er15 Er12 Er7 119.4(16) 6 .
Er15 Er12 Er7 29.0(14) . .
Er9 Er12 Er7 110.1(10) 6 .
Er9 Er12 Er7 36.6(7) . .
C91 Er12 Er7 50.5(4) . .
Er3 Er12 Er7 93.2(8) 6 .
Er3 Er12 Er7 20.1(4) . .
Er18 Er12 Er7 36.9(6) . .
Er18 Er12 Er7 97.3(9) 6 .
C91 Er12 Er7 50.5(4) . 6
Er22 Er13 Er20 46(3) . .
Er22 Er13 Er20 103(4) 6 .
Er22 Er13 C92 74(3) . .
Er22 Er13 C92 74(3) 6 .
Er20 Er13 C92 66.7(16) . .
Er20 Er13 C92 66.7(16) 6 .
Er22 Er13 Er8 6(2) . .
Er22 Er13 Er8 138(4) 6 .
Er20 Er13 Er8 44.5(14) . .
Er20 Er13 Er8 100(2) 6 .
C92 Er13 Er8 68.4(9) . .
C92 Er13 Er8 68.4(9) . 6
Er22 Er13 Er11 73(3) . .
Er22 Er13 Er11 73(3) 6 .
Er20 Er13 Er11 29.6(14) . .
Er20 Er13 Er11 29.6(14) 6 .
C92 Er13 Er11 57.1(14) . .
Er8 Er13 Er11 70.6(10) . .
Er8 Er13 Er11 70.6(10) 6 .
Er22 Er13 Er5 35(3) . .
Er22 Er13 Er5 142(3) 6 .
Er20 Er13 Er5 78.2(14) . .
Er20 Er13 Er5 128.2(19) 6 .
C92 Er13 Er5 71.5(8) . .
Er8 Er13 Er5 34.3(5) . .
Er8 Er13 Er5 136.5(14) 6 .
Er11 Er13 Er5 100.7(10) . .
C92 Er13 Er5 71.5(8) . 6
C92 Er13 Er17 56.6(11) . 6
Er22 Er13 Er17 29(3) . .
Er22 Er13 Er17 115(4) 6 .
Er20 Er13 Er17 22.7(14) . .
Er20 Er13 Er17 75.1(19) 6 .
C92 Er13 Er17 56.6(10) . .
Er8 Er13 Er17 25.1(9) . .
Er8 Er13 Er17 110.4(17) 6 .
Er11 Er13 Er17 45.6(10) . .
Er5 Er13 Er17 56.5(10) . .
Er5 Er13 Er17 127.5(14) 6 .
Er17 Er13 Er17 86.4(19) 6 .
Er11 Er14 Er17 123(4) . .
Er11 Er14 Er20 59(2) . .
Er17 Er14 Er20 64(3) . .
Er11 Er14 Er4 153(3) . .
Er17 Er14 Er4 70(3) . .
Er20 Er14 Er4 130(3) . .
Er11 Er14 Er21 166(3) . .
Er17 Er14 Er21 59(3) . .
Er20 Er14 Er21 118(3) . .
Er4 Er14 Er21 39.3(14) . .
Er11 Er14 Er1 147(3) . .
Er17 Er14 Er1 32(2) . .
Er20 Er14 Er1 94(3) . .
Er4 Er14 Er1 37.9(9) . .
Er21 Er14 Er1 41.9(15) . .
Er11 Er14 C92 71(2) . .
Er17 Er14 C92 83(2) . .
Er20 Er14 C92 70(2) . .
Er4 Er14 C92 88.6(14) . .
Er21 Er14 C92 121(2) . .
Er1 Er14 C92 81.8(11) . .
Er14 Er14 C92 64.1(9) 6 .
Er11 Er14 Er8 102(3) . .
Er17 Er14 Er8 22.1(19) . .
Er20 Er14 Er8 45(2) . .
Er4 Er14 Er8 85.2(16) . .
Er21 Er14 Er8 80.8(18) . .
Er1 Er14 Er8 48.2(9) . .
Er14 Er14 Er8 120.3(9) 6 .
C92 Er14 Er8 67.0(10) . .
C92 Er14 Er20 57.4(12) . 6
Er11 Er14 Er22 73(3) . .
Er17 Er14 Er22 51(2) . .
Er20 Er14 Er22 24(2) . .
Er4 Er14 Er22 109(2) . .
Er21 Er14 Er22 110(2) . .
Er1 Er14 Er22 75.2(16) . .
Er14 Er14 Er22 92.6(14) 6 .
C92 Er14 Er22 53.5(13) . .
Er8 Er14 Er22 28.9(12) . .
Er20 Er14 Er22 60.8(16) 6 .
Er11 Er14 Er10 145(3) . .
Er17 Er14 Er10 45(2) . .
Er20 Er14 Er10 102(3) . .
Er4 Er14 Er10 28.6(10) . .
Er21 Er14 Er10 47.2(15) . .
Er1 Er14 Er10 14.4(6) . .
Er14 Er14 Er10 131.7(7) 6 .
C92 Er14 Er10 74.1(10) . .
Er8 Er14 Er10 57.0(11) . .
Er20 Er14 Er10 129.7(15) 6 .
Er22 Er14 Er10 80.7(16) . .
Er9 Er15 Er12 139(4) . .
Er9 Er15 Er16 86(3) . .
Er12 Er15 Er16 54(2) . .
Er9 Er15 Er18 14.9(17) . .
Er12 Er15 Er18 136(2) . .
Er16 Er15 Er18 89(2) . .
Er9 Er15 Er7 70(2) . .
Er12 Er15 Er7 132(2) . .
Er16 Er15 Er7 136.3(19) . .
Er18 Er15 Er7 59.2(12) . .
Er9 Er15 C91 88(2) . .
Er12 Er15 C91 72.1(15) . .
Er16 Er15 C91 71.3(17) . .
Er18 Er15 C91 74.6(12) . .
Er7 Er15 C91 72.1(9) . .
Er9 Er15 Er3 97(3) . .
Er12 Er15 Er3 106(2) . .
Er16 Er15 Er3 137(2) . .
Er18 Er15 Er3 85.0(13) . .
Er7 Er15 Er3 28.2(6) . .
C91 Er15 Er3 65.6(9) . .
Er9 Er15 Er10 35(2) . .
Er12 Er15 Er10 140.1(18) . .
Er16 Er15 Er10 106.0(19) . .
Er18 Er15 Er10 22.4(9) . .
Er7 Er15 Er10 37.0(8) . .
C91 Er15 Er10 68.5(9) . .
Er3 Er15 Er10 62.7(9) . .
C91 Er15 Er15 53.5(9) . 6
Er9 Er15 Er19 65(3) . .
Er12 Er15 Er19 128(2) . .
Er16 Er15 Er19 125(2) . .
Er18 Er15 Er19 53.0(15) . .
Er7 Er15 Er19 11.5(9) . .
C91 Er15 Er19 62.1(10) . .
Er3 Er15 Er19 32.0(12) . .
Er10 Er15 Er19 30.7(12) . .
Er15 Er15 Er19 115.5(10) 6 .
Er9 Er15 Er2 88(2) . .
Er12 Er15 Er2 113(2) . .
Er16 Er15 Er2 133.8(18) . .
Er18 Er15 Er2 75.4(12) . .
Er7 Er15 Er2 20.1(5) . .
C91 Er15 Er2 62.8(8) . .
Er3 Er15 Er2 9.7(4) . .
Er10 Er15 Er2 53.1(8) . .
Er15 Er15 Er2 110.2(6) 6 .
Er19 Er15 Er2 22.4(12) . .
Er9 Er15 Er6 50(2) . .
Er12 Er15 Er6 137.7(18) . .
Er16 Er15 Er6 118.0(18) . .
Er18 Er15 Er6 37.9(10) . .
Er7 Er15 Er6 21.7(6) . .
C91 Er15 Er6 66.7(8) . .
Er3 Er15 Er6 47.3(7) . .
Er10 Er15 Er6 15.5(5) . .
Er15 Er15 Er6 119.3(6) 6 .
Er19 Er15 Er6 15.5(9) . .
Er2 Er15 Er6 37.8(6) . .
Er12 Er16 Er15 57.8(19) . .
Er15 Er16 Er15 109(4) 6 .
Er12 Er16 Er9 87.6(19) . .
Er15 Er16 Er9 131(3) 6 .
Er15 Er16 Er9 30.2(10) . .
Er12 Er16 C91 71(2) . .
Er15 Er16 C91 66.6(17) 6 .
Er15 Er16 C91 66.6(17) . .
Er9 Er16 C91 69.3(13) . .
Er9 Er16 C91 69.3(13) 6 .
Er12 Er16 Er18 107.0(18) . .
Er15 Er16 Er18 130(2) 6 .
Er15 Er16 Er18 53.0(14) . .
Er9 Er16 Er18 24.6(10) . .
Er9 Er16 Er18 121.7(18) 6 .
C91 Er16 Er18 64.0(10) . .
C91 Er16 Er18 64.0(10) . 6
Er12 Er16 C92 87(2) . .
Er15 Er16 C92 74.7(16) 6 .
Er15 Er16 C92 74.7(16) . .
Er9 Er16 C92 68.9(12) . .
Er9 Er16 C92 68.9(12) 6 .
C91 Er16 C92 16.2(8) . .
Er18 Er16 C92 56.6(9) . .
Er18 Er16 C92 56.6(9) 6 .
Er12 Er16 Er4 116(2) . .
Er15 Er16 Er4 118.4(19) 6 .
Er15 Er16 Er4 69.3(14) . .
Er9 Er16 Er4 43.7(10) . .
Er9 Er16 Er4 103.2(15) 6 .
C91 Er16 Er4 56.4(8) . .
Er18 Er16 Er4 19.8(7) . .
Er18 Er16 Er4 81.0(11) 6 .
C92 Er16 Er4 44.4(6) . .
C91 Er16 Er4 56.4(8) . 6
C92 Er16 Er4 44.4(6) . 6
Er12 Er16 Er10 96.8(17) . .
Er15 Er16 Er10 119(2) 6 .
Er15 Er16 Er10 47.0(14) . .
Er9 Er16 Er10 24.3(9) . .
Er9 Er16 Er10 115.5(16) 6 .
C91 Er16 Er10 52.6(7) . .
Er18 Er16 Er10 12.4(7) . .
Er18 Er16 Er10 97.5(13) 6 .
C92 Er16 Er10 47.4(6) . .
Er4 Er16 Er10 22.3(5) . .
Er4 Er16 Er10 78.9(9) 6 .
Er1 Er17 Er14 111(3) . .
Er1 Er17 Er8 98(3) . .
Er14 Er17 Er8 136(4) . .
Er1 Er17 Er20 158(3) . .
Er14 Er17 Er20 61(3) . .
Er8 Er17 Er20 79(3) . .
Er1 Er17 Er4 46.9(16) . .
Er14 Er17 Er4 64(2) . .
Er8 Er17 Er4 137(3) . .
Er20 Er17 Er4 123(3) . .
Er1 Er17 Er21 56(2) . .
Er14 Er17 Er21 81(3) . .
Er8 Er17 Er21 143(4) . .
Er20 Er17 Er21 135(4) . .
Er4 Er17 Er21 43.2(17) . .
Er1 Er17 Er10 10.8(9) . .
Er14 Er17 Er10 109(3) . .
Er8 Er17 Er10 93(3) . .
Er20 Er17 Er10 147(3) . .
Er4 Er17 Er10 47.3(15) . .
Er21 Er17 Er10 65(2) . .
Er1 Er17 Er22 125(3) . .
Er14 Er17 Er22 100(3) . .
Er8 Er17 Er22 36.9(19) . .
Er20 Er17 Er22 44(2) . .
Er4 Er17 Er22 138(2) . .
Er21 Er17 Er22 179(3) . .
Er10 Er17 Er22 116(2) . .
Er1 Er17 Er6 29.2(15) . .
Er14 Er17 Er6 130(3) . .
Er8 Er17 Er6 69(2) . .
Er20 Er17 Er6 138(3) . .
Er4 Er17 Er6 71.9(18) . .
Er21 Er17 Er6 84(3) . .
Er10 Er17 Er6 24.8(9) . .
Er22 Er17 Er6 97(2) . .
Er1 Er17 Er11 133(3) . .
Er14 Er17 Er11 27.7(19) . .
Er8 Er17 Er11 110(3) . .
Er20 Er17 Er11 34(2) . .
Er4 Er17 Er11 90(2) . .
Er21 Er17 Er11 107(3) . .
Er10 Er17 Er11 127(2) . .
Er22 Er17 Er11 73(2) . .
Er6 Er17 Er11 139.7(18) . .
Er1 Er17 C92 94.3(19) . .
Er14 Er17 C92 67.2(19) . .
Er8 Er17 C92 78.5(17) . .
Er20 Er17 C92 63.3(19) . .
Er4 Er17 C92 81.2(14) . .
Er21 Er17 C92 124(2) . .
Er10 Er17 C92 83.7(14) . .
Er22 Er17 C92 56.8(16) . .
Er6 Er17 C92 84.1(13) . .
Er11 Er17 C92 57.3(13) . .
Er1 Er17 Er19 45.5(19) . .
Er14 Er17 Er19 130(3) . .
Er8 Er17 Er19 55(2) . .
Er20 Er17 Er19 121(3) . .
Er4 Er17 Er19 82(2) . .
Er21 Er17 Er19 101(3) . .
Er10 Er17 Er19 38.4(15) . .
Er22 Er17 Er19 80(2) . .
Er6 Er17 Er19 17.7(10) . .
Er11 Er17 Er19 128.5(18) . .
C92 Er17 Er19 71.1(14) . .
Er10 Er18 Er9 117(3) . .
Er10 Er18 Er4 69(2) . .
Er9 Er18 Er4 149(3) . .
Er10 Er18 Er1 27.0(17) . .
Er9 Er18 Er1 137(2) . .
Er4 Er18 Er1 41.9(11) . .
Er10 Er18 Er6 13.1(16) . .
Er9 Er18 Er6 104(2) . .
Er4 Er18 Er6 79.5(18) . .
Er1 Er18 Er6 38.0(9) . .
Er10 Er18 Er21 59(2) . .
Er9 Er18 Er21 174(2) . .
Er4 Er18 Er21 27.1(13) . .
Er1 Er18 Er21 37.2(11) . .
Er6 Er18 Er21 71.8(16) . .
Er10 Er18 Er15 109(2) . .
Er9 Er18 Er15 11.0(13) . .
Er4 Er18 Er15 141(2) . .
Er1 Er18 Er15 126.7(17) . .
Er6 Er18 Er15 95.7(16) . .
Er21 Er18 Er15 162.6(19) . .
Er10 Er18 Er7 46.3(18) . .
Er9 Er18 Er7 70.5(16) . .
Er4 Er18 Er7 108.6(19) . .
Er1 Er18 Er7 69.8(12) . .
Er6 Er18 Er7 33.3(8) . .
Er21 Er18 Er7 105.1(17) . .
Er15 Er18 Er7 63.0(13) . .
Er10 Er18 Er19 30.4(17) . .
Er9 Er18 Er19 87(2) . .
Er4 Er18 Er19 90(2) . .
Er1 Er18 Er19 51.2(15) . .
Er6 Er18 Er19 17.9(11) . .
Er21 Er18 Er19 87(2) . .
Er15 Er18 Er19 78.6(17) . .
Er7 Er18 Er19 19.1(10) . .
Er10 Er18 Er17 42(2) . .
Er9 Er18 Er17 136(2) . .
Er4 Er18 Er17 30.4(13) . .
Er1 Er18 Er17 16.6(10) . .
Er6 Er18 Er17 50.2(13) . .
Er21 Er18 Er17 37.7(13) . .
Er15 Er18 Er17 124.8(16) . .
Er7 Er18 Er17 78.3(14) . .
Er19 Er18 Er17 59.2(17) . .
Er10 Er18 Er14 67(2) . .
Er9 Er18 Er14 133.5(19) . .
Er4 Er18 Er14 16.4(9) . .
Er1 Er18 Er14 41.8(9) . .
Er6 Er18 Er14 75.2(13) . .
Er21 Er18 Er14 41.4(12) . .
Er15 Er18 Er14 124.6(14) . .
Er7 Er18 Er14 99.3(13) . .
Er19 Er18 Er14 81.1(16) . .
Er17 Er18 Er14 25.8(9) . .
Er10 Er18 Er16 136(2) . .
Er9 Er18 Er16 37.8(16) . .
Er4 Er18 Er16 115.1(19) . .
Er1 Er18 Er16 135.0(16) . .
Er6 Er18 Er16 124.7(17) . .
Er21 Er18 Er16 141.0(18) . .
Er15 Er18 Er16 38.5(13) . .
Er7 Er18 Er16 96.8(15) . .
Er19 Er18 Er16 107.1(18) . .
Er17 Er18 Er16 121.4(15) . .
Er14 Er18 Er16 104.0(13) . .
Er7 Er19 Er6 102(6) . .
Er7 Er19 Er2 69(5) . .
Er6 Er19 Er2 170(5) . .
Er7 Er19 Er10 89(4) . .
Er6 Er19 Er10 23(2) . .
Er2 Er19 Er10 153(3) . .
Er7 Er19 Er3 52(4) . .
Er6 Er19 Er3 153(4) . .
Er2 Er19 Er3 20.2(11) . .
Er10 Er19 Er3 133(3) . .
Er7 Er19 Er5 143(7) . .
Er6 Er19 Er5 115(5) . .
Er2 Er19 Er5 74(3) . .
Er10 Er19 Er5 126(3) . .
Er3 Er19 Er5 92(3) . .
Er7 Er19 Er1 115(5) . .
Er6 Er19 Er1 26(3) . .
Er2 Er19 Er1 163(3) . .
Er10 Er19 Er1 27.1(13) . .
Er3 Er19 Er1 151(3) . .
Er5 Er19 Er1 99(2) . .
Er7 Er19 Er8 163(5) . .
Er6 Er19 Er8 71(4) . .
Er2 Er19 Er8 120(3) . .
Er10 Er19 Er8 79(3) . .
Er3 Er19 Er8 133(3) . .
Er5 Er19 Er8 46.9(13) . .
Er1 Er19 Er8 51.8(14) . .
Er7 Er19 Er18 72(4) . .
Er6 Er19 Er18 45(3) . .
Er2 Er19 Er18 131(3) . .
Er10 Er19 Er18 22.1(11) . .
Er3 Er19 Er18 111(2) . .
Er5 Er19 Er18 136(3) . .
Er1 Er19 Er18 45.2(14) . .
Er8 Er19 Er18 93(2) . .
Er7 Er19 Er17 135(5) . .
Er6 Er19 Er17 47(3) . .
Er2 Er19 Er17 143(3) . .
Er10 Er19 Er17 50(2) . .
Er3 Er19 Er17 145(2) . .
Er5 Er19 Er17 76(2) . .
Er1 Er19 Er17 23.6(11) . .
Er8 Er19 Er17 29.5(11) . .
Er18 Er19 Er17 64.0(19) . .
Er7 Er19 Er9 46(3) . .
Er6 Er19 Er9 73(3) . .
Er2 Er19 Er9 102(2) . .
Er10 Er19 Er9 51.1(14) . .
Er3 Er19 Er9 82.2(17) . .
Er5 Er19 Er9 145(2) . .
Er1 Er19 Er9 74.1(16) . .
Er8 Er19 Er9 117(2) . .
Er18 Er19 Er9 29.4(9) . .
Er17 Er19 Er9 89.9(19) . .
Er7 Er19 Er4 101(4) . .
Er6 Er19 Er4 35(3) . .
Er2 Er19 Er4 148(3) . .
Er10 Er19 Er4 20.6(12) . .
Er3 Er19 Er4 133(2) . .
Er5 Er19 Er4 109(2) . .
Er1 Er19 Er4 19.2(6) . .
Er8 Er19 Er4 63.9(16) . .
Er18 Er19 Er4 29.4(10) . .
Er17 Er19 Er4 34.6(12) . .
Er9 Er19 Er4 56.5(11) . .
Er11 Er20 Er14 54(2) . .
Er11 Er20 Er22 136(4) . .
Er14 Er20 Er22 133(4) . .
Er11 Er20 Er17 108(3) . .
Er14 Er20 Er17 55(2) . .
Er22 Er20 Er17 91(4) . .
Er11 Er20 Er8 146(3) . .
Er14 Er20 Er8 100(3) . .
Er22 Er20 Er8 45(3) . .
Er17 Er20 Er8 47(2) . .
Er11 Er20 Er13 102(3) . .
Er14 Er20 Er13 137(3) . .
Er22 Er20 Er13 38(3) . .
Er17 Er20 Er13 125(3) . .
Er8 Er20 Er13 83(2) . .
Er20 Er20 Er13 61.0(15) 6 .
Er11 Er20 C92 74(2) . .
Er14 Er20 C92 76(2) . .
Er22 Er20 C92 69(2) . .
Er17 Er20 C92 83(2) . .
Er8 Er20 C92 80.0(15) . .
Er20 Er20 C92 65.8(11) 6 .
Er13 Er20 C92 62.3(15) . .
C92 Er20 Er14 60.5(12) . 6
Er11 Er20 Er1 104(2) . .
Er14 Er20 Er1 53(2) . .
Er22 Er20 Er1 88(3) . .
Er17 Er20 Er1 9.9(14) . .
Er8 Er20 Er1 47.2(12) . .
Er20 Er20 Er1 132.9(9) 6 .
Er13 Er20 Er1 118.4(19) . .
C92 Er20 Er1 73.6(11) . .
Er14 Er20 Er1 103.8(15) 6 .
C92 Er20 Er22 54.8(13) . 6
Er11 Er20 Er4 77(2) . .
Er14 Er20 Er4 26.8(18) . .
Er22 Er20 Er4 109(3) . .
Er17 Er20 Er4 31.0(19) . .
Er8 Er20 Er4 73.2(15) . .
Er20 Er20 Er4 111.7(9) 6 .
Er13 Er20 Er4 128.0(18) . .
C92 Er20 Er4 68.3(12) . .
Er14 Er20 Er4 78.9(13) 6 .
Er1 Er20 Er4 26.6(5) . .
Er22 Er20 Er4 121.3(17) 6 .
Er4 Er21 Er1 54.6(18) . .
Er4 Er21 Er17 68(2) . .
Er1 Er21 Er17 41.5(19) . .
Er4 Er21 Er14 55.6(18) . .
Er1 Er21 Er14 70.7(19) . .
Er17 Er21 Er14 40.6(17) . .
Er4 Er21 Er10 49.1(18) . .
Er1 Er21 Er10 24.8(11) . .
Er17 Er21 Er10 66(2) . .
Er14 Er21 Er10 87(2) . .
Er4 Er21 Er18 31.9(15) . .
Er1 Er21 Er18 51.6(15) . .
Er17 Er21 Er18 85(2) . .
Er14 Er21 Er18 86.3(19) . .
Er10 Er21 Er18 31.4(11) . .
Er4 Er21 Er6 61.8(19) . .
Er1 Er21 Er6 15.5(9) . .
Er17 Er21 Er6 55(2) . .
Er14 Er21 Er6 86.1(18) . .
Er10 Er21 Er6 17.4(9) . .
Er18 Er21 Er6 48.8(12) . .
Er4 Er21 Er8 74(2) . .
Er1 Er21 Er8 33.2(10) . .
Er17 Er21 Er8 16.0(18) . .
Er14 Er21 Er8 56.5(14) . .
Er10 Er21 Er8 57.9(13) . .
Er18 Er21 Er8 83.2(15) . .
Er6 Er21 Er8 44.3(8) . .
Er4 Er21 Er20 70.4(19) . .
Er1 Er21 Er20 60.2(16) . .
Er17 Er21 Er20 20(2) . .
Er14 Er21 Er20 25.1(14) . .
Er10 Er21 Er20 82.9(17) . .
Er18 Er21 Er20 95.4(17) . .
Er6 Er21 Er20 75.0(14) . .
Er8 Er21 Er20 35.4(11) . .
Er4 Er21 Er11 60.6(18) . .
Er1 Er21 Er11 74.5(17) . .
Er17 Er21 Er11 42(2) . .
Er14 Er21 Er11 5.2(11) . .
Er10 Er21 Er11 91.8(17) . .
Er18 Er21 Er11 91.4(16) . .
Er6 Er21 Er11 90.0(14) . .
Er8 Er21 Er11 57.9(11) . .
Er20 Er21 Er11 24.4(9) . .
Er4 Er21 Er19 58(2) . .
Er1 Er21 Er19 9.0(12) . .
Er17 Er21 Er19 50(2) . .
Er14 Er21 Er19 79.5(18) . .
Er10 Er21 Er19 19.0(12) . .
Er18 Er21 Er19 49.1(13) . .
Er6 Er21 Er19 6.6(9) . .
Er8 Er21 Er19 39.7(10) . .
Er20 Er21 Er19 68.9(14) . .
Er11 Er21 Er19 83.5(14) . .
Er4 Er21 Er22 68.3(19) . .
Er1 Er21 Er22 41.8(14) . .
Er17 Er21 Er22 0.5(16) . .
Er14 Er21 Er22 40.7(15) . .
Er10 Er21 Er22 66.0(15) . .
Er18 Er21 Er22 85.3(15) . .
Er6 Er21 Er22 55.8(11) . .
Er8 Er21 Er22 15.9(9) . .
Er20 Er21 Er22 20.1(11) . .
Er11 Er21 Er22 41.9(11) . .
Er19 Er21 Er22 50.0(12) . .
Er13 Er22 Er8 168(4) . .
Er13 Er22 Er20 96(5) . .
Er8 Er22 Er20 81(4) . .
Er13 Er22 Er5 124(4) . .
Er8 Er22 Er5 54(2) . .
Er20 Er22 Er5 132(4) . .
Er13 Er22 Er17 134(4) . .
Er8 Er22 Er17 39(2) . .
Er20 Er22 Er17 45(3) . .
Er5 Er22 Er17 88(3) . .
Er13 Er22 C92 74(3) . .
Er8 Er22 C92 94(3) . .
Er20 Er22 C92 75(2) . .
Er5 Er22 C92 90.8(18) . .
Er17 Er22 C92 74.2(19) . .
C92 Er22 Er22 58.8(15) . 6
Er13 Er22 Er11 79(3) . .
Er8 Er22 Er11 95(3) . .
Er20 Er22 Er11 21(2) . .
Er5 Er22 Er11 137(2) . .
Er17 Er22 Er11 56.8(18) . .
C92 Er22 Er11 58.0(15) . .
Er22 Er22 Er11 62.4(13) 6 .
C92 Er22 Er20 57.7(15) . 6
Er13 Er22 Er14 105(4) . .
Er8 Er22 Er14 68(3) . .
Er20 Er22 Er14 23.1(19) . .
Er5 Er22 Er14 112(2) . .
Er17 Er22 Er14 29.6(14) . .
C92 Er22 Er14 59.1(15) . .
Er22 Er22 Er14 87.4(14) 6 .
Er11 Er22 Er14 27.6(9) . .
Er20 Er22 Er14 56.9(14) 6 .
Er13 Er22 Er1 140(4) . .
Er8 Er22 Er1 29.2(17) . .
Er20 Er22 Er1 62(3) . .
Er5 Er22 Er1 70.2(16) . .
Er17 Er22 Er1 19.2(14) . .
C92 Er22 Er1 68.5(14) . .
Er22 Er22 Er1 121.9(10) 6 .
Er11 Er22 Er1 70.4(14) . .
Er20 Er22 Er1 97.9(17) 6 .
Er14 Er22 Er1 43.1(11) . .
Er13 Er22 Er19 132(3) . .
Er8 Er22 Er19 38(2) . .
Er20 Er22 Er19 101(3) . .
Er5 Er22 Er19 33.1(14) . .
Er17 Er22 Er19 59(2) . .
C92 Er22 Er19 68.6(15) . .
Er22 Er22 Er19 124.6(12) 6 .
Er11 Er22 Er19 104(2) . .
Er20 Er22 Er19 122(2) 6 .
Er14 Er22 Er19 79.6(18) . .
Er1 Er22 Er19 40.1(13) . .
C9 C1 C2 120(2) . .
C9 C1 C5 114(3) . .
C2 C1 C5 109(3) . .
C12 C2 C1 122(2) . .
C12 C2 C3 114(3) . .
C1 C2 C3 116(3) . .
C15 C3 C2 126(4) . .
C15 C3 C4 137(4) . .
C2 C3 C4 91(3) . .
C15 C3 C16 37(2) . .
C2 C3 C16 157(3) . .
C4 C3 C16 101(3) . .
C18 C4 C5 120(4) . .
C18 C4 C3 110(4) . .
C5 C4 C3 123(3) . .
C4 C5 C1 99(3) . .
C4 C5 C6 119(3) . .
C1 C5 C6 133(3) . .
C20 C6 C7 133(3) . .
C20 C6 C5 114(3) . .
C7 C6 C5 106(3) . .
C8 C7 C6 123(3) . .
C8 C7 C23 123(3) . .
C6 C7 C23 112(3) . .
C7 C8 C9 132(2) . .
C7 C8 C26 118(3) . .
C9 C8 C26 99.1(17) . .
C1 C9 C10 123(2) . .
C1 C9 C8 111(2) . .
C10 C9 C8 113(2) . .
C9 C10 C27 104(2) . .
C9 C10 C11 114.7(18) . .
C27 C10 C11 137(2) . .
C30 C11 C12 119.2(19) . .
C30 C11 C10 110(2) . .
C12 C11 C10 121.5(19) . .
C2 C12 C11 118(2) . .
C2 C12 C13 119(2) . .
C11 C12 C13 117.6(18) . .
C14 C13 C32 116(3) . .
C14 C13 C12 124(3) . .
C32 C13 C12 119(2) . .
C13 C14 C35 133(3) . .
C13 C14 C15 117(3) . .
C35 C14 C15 109(3) . .
C16 C15 C3 106(4) . .
C16 C15 C14 128(3) . .
C3 C15 C14 119(3) . .
C15 C16 C17 132(4) . .
C15 C16 C37 126(4) . .
C17 C16 C37 96(3) . .
C15 C16 C3 37(2) . .
C17 C16 C3 96(2) . .
C37 C16 C3 156(3) . .
C18 C17 C40 104(3) . .
C18 C17 C16 112(3) . .
C40 C17 C16 132(3) . .
C4 C18 C17 122(3) . .
C4 C18 C19 118(3) . .
C17 C18 C19 114(3) . .
C20 C19 C18 124(2) . .
C20 C19 C41 126(3) . .
C18 C19 C41 101.3(19) . .
C19 C20 C6 124(3) . .
C19 C20 C21 121(4) . .
C6 C20 C21 109(3) . .
C22 C21 C43 120(4) . .
C22 C21 C20 124(4) . .
C43 C21 C20 112(5) . .
C21 C22 C23 122(3) . .
C21 C22 C46 118(4) . .
C23 C22 C46 110(3) . .
C22 C23 C24 118(3) . .
C22 C23 C7 119(3) . .
C24 C23 C7 112(3) . .
C25 C24 C47 125(5) . .
C25 C24 C23 124(4) . .
C47 C24 C23 106(4) . .
C50 C25 C26 109(3) . .
C50 C25 C24 117(3) . .
C26 C25 C24 122(3) . .
C25 C26 C27 125(3) . .
C25 C26 C8 120(2) . .
C27 C26 C8 107(2) . .
C28 C27 C10 119(2) . .
C28 C27 C26 113(3) . .
C10 C27 C26 114(2) . .
C51 C28 C27 127(3) . .
C51 C28 C29 118(3) . .
C27 C28 C29 105(2) . .
C54 C29 C28 117(3) . .
C54 C29 C30 99(3) . .
C28 C29 C30 136(3) . .
C11 C30 C31 126(2) . .
C11 C30 C29 112(2) . .
C31 C30 C29 112(2) . .
C55 C31 C30 109(2) . .
C55 C31 C32 129(2) . .
C30 C31 C32 113.6(19) . .
C13 C32 C31 120(2) . .
C13 C32 C33 116(2) . .
C31 C32 C33 104(2) . .
C57 C33 C34 105(3) . .
C57 C33 C32 125(3) . .
C34 C33 C32 122(3) . .
C35 C34 C33 111(3) . .
C35 C34 C59 131(2) . .
C33 C34 C59 106(3) . .
C14 C35 C34 120(3) . .
C14 C35 C36 128(3) . .
C34 C35 C36 100(2) . .
C37 C36 C61 101(3) . .
C37 C36 C35 118(3) . .
C61 C36 C35 131(3) . .
C38 C37 C36 118(4) . .
C38 C37 C16 126(4) . .
C36 C37 C16 109(3) . .
C37 C38 C39 133(5) . .
C37 C38 C62 106(3) . .
C39 C38 C62 116(4) . .
C40 C39 C65 124(6) . .
C40 C39 C38 111(4) . .
C65 C39 C38 114(5) . .
C41 C40 C39 122(4) . .
C41 C40 C17 108(2) . .
C39 C40 C17 120(3) . .
C40 C41 C42 123(3) . .
C40 C41 C19 113(2) . .
C42 C41 C19 114(3) . .
C41 C42 C43 123(3) . .
C41 C42 C66 120(4) . .
C43 C42 C66 107(2) . .
C44 C43 C42 104(3) . .
C44 C43 C21 120(4) . .
C42 C43 C21 125(3) . .
C67 C44 C43 113(3) . .
C67 C44 C45 122(3) . .
C43 C44 C45 113(3) . .
C46 C45 C44 124(3) . .
C46 C45 C70 122(3) . .
C44 C45 C70 114(3) . .
C45 C46 C22 121(3) . .
C45 C46 C47 124(2) . .
C22 C46 C47 102(2) . .
C48 C47 C24 127(4) . .
C48 C47 C46 114(3) . .
C24 C47 C46 103(3) . .
C47 C48 C49 111(3) . .
C47 C48 C71 125(3) . .
C49 C48 C71 118(2) . .
C73 C49 C48 125(2) . .
C73 C49 C50 100(2) . .
C48 C49 C50 123(2) . .
C25 C50 C51 143(3) . .
C25 C50 C49 112(3) . .
C51 C50 C49 102(3) . .
C28 C51 C50 105(3) . .
C28 C51 C52 124(2) . .
C50 C51 C52 120(3) . .
C53 C52 C73 137(3) . .
C53 C52 C51 119(3) . .
C73 C52 C51 93(2) . .
C52 C53 C54 116(3) . .
C52 C53 C76 113(3) . .
C54 C53 C76 125(3) . .
C29 C54 C53 126(3) . .
C29 C54 C55 118(3) . .
C53 C54 C55 107(3) . .
C56 C55 C31 127(2) . .
C56 C55 C54 127(3) . .
C31 C55 C54 102(2) . .
C55 C56 C77 119(3) . .
C55 C56 C57 114(3) . .
C77 C56 C57 119(3) . .
C58 C57 C33 113(3) . .
C58 C57 C56 119(3) . .
C33 C57 C56 119(3) . .
C57 C58 C59 119(3) . .
C57 C58 C79 119(3) . .
C59 C58 C79 110(3) . .
C60 C59 C58 138(3) . .
C60 C59 C34 109(2) . .
C58 C59 C34 96(2) . .
C59 C60 C81 110(3) . .
C59 C60 C61 133(3) . .
C81 C60 C61 113(3) . .
C62 C61 C36 115(4) . .
C62 C61 C60 122(5) . .
C36 C61 C60 114(4) . .
C63 C62 C61 126(4) . .
C63 C62 C38 121(3) . .
C61 C62 C38 101(4) . .
C62 C63 C82 117(3) . .
C62 C63 C64 118(3) . .
C82 C63 C64 112(3) . .
C65 C64 C83 120(3) . .
C65 C64 C63 121(3) . .
C83 C64 C63 104(3) . .
C64 C65 C39 129(4) . .
C64 C65 C66 115(3) . .
C39 C65 C66 112(4) . .
C67 C66 C42 109(3) . .
C67 C66 C65 122(3) . .
C42 C66 C65 119(3) . .
C44 C67 C66 107(2) . .
C44 C67 C68 130(3) . .
C66 C67 C68 112(3) . .
C83 C68 C67 127(3) . .
C83 C68 C69 120(2) . .
C67 C68 C69 111(2) . .
C86 C69 C70 116(3) . .
C86 C69 C68 119(3) . .
C70 C69 C68 121(2) . .
C69 C70 C71 122(3) . .
C69 C70 C45 121(3) . .
C71 C70 C45 105(3) . .
C72 C71 C48 112(2) . .
C72 C71 C70 116(2) . .
C48 C71 C70 130(2) . .
C71 C72 C74 129(2) . .
C71 C72 C87 116(2) . .
C74 C72 C87 98(2) . .
C74 C73 C49 117(2) . .
C74 C73 C52 109(2) . .
C49 C73 C52 123(3) . .
C73 C74 C72 116(2) . .
C73 C74 C75 113(2) . .
C72 C74 C75 123(2) . .
C76 C75 C88 122(3) . .
C76 C75 C74 139(3) . .
C88 C75 C74 89(2) . .
C75 C76 C77 137(3) . .
C75 C76 C53 107(3) . .
C77 C76 C53 109(3) . .
C76 C77 C56 132(3) . .
C76 C77 C78 108(2) . .
C56 C77 C78 112(3) . .
C79 C78 C89 104(3) . .
C79 C78 C77 130(3) . .
C89 C78 C77 115(3) . .
C78 C79 C80 125(3) . .
C78 C79 C58 119(3) . .
C80 C79 C58 110(2) . .
C81 C80 C79 131(2) . .
C81 C80 C90 120(2) . .
C79 C80 C90 99.0(18) . .
C80 C81 C60 117(3) . .
C80 C81 C82 119(3) . .
C60 C81 C82 116(2) . .
C84 C82 C63 110(3) . .
C84 C82 C81 112(2) . .
C63 C82 C81 127(3) . .
C68 C83 C64 121(3) . .
C68 C83 C84 131(2) . .
C64 C83 C84 101(2) . .
C82 C84 C85 135(3) . .
C82 C84 C83 112(2) . .
C85 C84 C83 107(2) . .
C90 C85 C84 113(3) . .
C90 C85 C86 120(3) . .
C84 C85 C86 123(2) . .
C69 C86 C87 129(4) . .
C69 C86 C85 120(3) . .
C87 C86 C85 107(3) . .
C88 C87 C86 130(3) . .
C88 C87 C72 108(2) . .
C86 C87 C72 119(3) . .
C87 C88 C89 124(2) . .
C87 C88 C75 120(3) . .
C89 C88 C75 107(3) . .
C88 C89 C90 108(3) . .
C88 C89 C78 127(3) . .
C90 C89 C78 112(2) . .
C85 C90 C89 132(3) . .
C85 C90 C80 119(2) . .
C89 C90 C80 99(2) . .
C92 C91 Er15 136.5(14) . 6
C92 C91 Er15 136.5(14) . .
Er15 C91 Er15 73.0(18) 6 .
C92 C91 Er12 168(2) . .
Er15 C91 Er12 38.5(9) 6 .
Er15 C91 Er12 38.5(9) . .
C92 C91 Er16 132(2) . .
Er15 C91 Er16 42.2(10) 6 .
Er15 C91 Er16 42.2(10) . .
Er12 C91 Er16 36.0(14) . .
C92 C91 Er9 114.9(14) . .
Er15 C91 Er9 85.6(12) 6 .
Er15 C91 Er9 22.6(7) . .
Er12 C91 Er9 57.9(8) . .
Er16 C91 Er9 45.6(6) . .
C92 C91 Er9 114.9(14) . 6
C92 C91 Er3 103.5(11) . 6
C92 C91 Er3 103.5(11) . .
Er15 C91 Er3 119.9(13) 6 .
Er15 C91 Er3 61.5(10) . .
Er12 C91 Er3 83.3(9) . .
Er16 C91 Er3 103.6(9) . .
Er9 C91 Er3 67.2(7) . .
Er9 C91 Er3 141.2(11) 6 .
Er3 C91 Er3 110.3(11) 6 .
C92 C91 Er19 78.5(11) . 6
C92 C91 Er19 78.5(11) . .
Er15 C91 Er19 141.4(14) 6 .
Er15 C91 Er19 68.7(12) . .
Er12 C91 Er19 103.6(10) . .
Er16 C91 Er19 105.7(9) . .
Er9 C91 Er19 60.2(10) . .
Er9 C91 Er19 150.8(13) 6 .
Er3 C91 Er19 137.7(15) 6 .
Er3 C91 Er19 32.9(11) . .
Er19 C91 Er19 148.4(19) 6 .
C92 C91 Er7 94.3(7) . .
Er15 C91 Er7 125.4(12) 6 .
Er15 C91 Er7 53.4(9) . .
Er12 C91 Er7 87.4(6) . .
Er16 C91 Er7 92.9(6) . .
Er9 C91 Er7 48.8(6) . .
Er9 C91 Er7 138.3(11) 6 .
Er3 C91 Er7 136.3(10) 6 .
Er3 C91 Er7 26.1(5) . .
Er19 C91 Er7 160.2(13) 6 .
Er19 C91 Er7 16.2(7) . .
C91 C92 Er13 144(3) . .
C91 C92 Er22 138(2) . .
Er13 C92 Er22 31.8(15) . .
C91 C92 Er22 138(2) . 6
C91 C92 Er11 147(3) . .
Er13 C92 Er11 68.8(17) . .
Er22 C92 Er11 66.9(17) . .
Er22 C92 Er11 66.9(17) 6 .
C91 C92 Er20 153.6(15) . .
Er13 C92 Er20 51.0(16) . .
Er22 C92 Er20 36.0(15) . .
Er22 C92 Er20 67.5(19) 6 .
Er11 C92 Er20 32.6(11) . .
C91 C92 Er20 153.6(15) . 6
C91 C92 Er14 126(2) . 6
C91 C92 Er14 126(2) . .
Er13 C92 Er14 84.8(15) . .
Er22 C92 Er14 67.4(17) . .
Er22 C92 Er14 93.9(18) 6 .
Er11 C92 Er14 29.9(8) . .
Er20 C92 Er14 34.3(12) . .
Er20 C92 Er14 62.1(14) 6 .
Er14 C92 Er14 51.8(18) 6 .
C91 C92 Er17 120.4(14) . 6
C91 C92 Er17 120.4(14) . .
Er13 C92 Er17 77.1(13) . .
Er22 C92 Er17 49.0(17) . .
Er22 C92 Er17 100(2) 6 .
Er11 C92 Er17 53.1(12) . .
Er20 C92 Er17 33.2(13) . .
Er20 C92 Er17 79.6(18) 6 .
Er14 C92 Er17 80.2(18) 6 .
Er14 C92 Er17 29.7(10) . .
Er17 C92 Er17 106(2) 6 .
C91 C92 Er8 119.5(8) . .
Er13 C92 Er8 60.0(8) . .
Er22 C92 Er8 28.2(13) . .
Er22 C92 Er8 90.2(19) 6 .
Er11 C92 Er8 71.5(9) . .
Er20 C92 Er8 40.4(12) . .
Er20 C92 Er8 86.5(15) 6 .
Er14 C92 Er8 101.3(13) 6 .
Er14 C92 Er8 56.7(10) . .
Er17 C92 Er8 119.3(16) 6 .
Er17 C92 Er8 28.9(9) . .
N2A Ni1A N2A 178.1(3) 6 .
N2A Ni1A N1A 90.11(12) 6 .
N2A Ni1A N1A 90.12(12) . .
N2A Ni1A N3A 89.86(12) 6 .
N2A Ni1A N3A 89.86(12) . .
N1A Ni1A N3A 178.7(3) . .
C5A C1A N1A 124.2(5) . .
C5A C1A C2A 125.0(5) . .
N1A C1A C2A 110.8(5) . .
C18A N2A C6A 103.2(5) . .
C18A N2A Ni1A 128.6(4) . .
C6A N2A Ni1A 128.2(4) . .
C2A C2A C1A 107.4(4) 6 .
C2A C2A C3A 129.4(3) 6 .
C1A C2A C3A 123.1(6) . .
C3A C4A H4AA 109.5 . .
C3A C4A H4AB 109.5 . .
H4AA C4A H4AB 109.5 . .
C3A C4A H4AC 109.5 . .
H4AA C4A H4AC 109.5 . .
H4AB C4A H4AC 109.5 . .
C1A C5A C6A 124.7(6) . .
C1A C5A H5A 117.6 . .
C6A C5A H5A 117.6 . .
C5A C6A N2A 124.5(6) . .
C5A C6A C8A 123.7(5) . .
N2A C6A C8A 111.8(5) . .
C8A C7A C18A 106.2(5) . .
C8A C7A C12A 128.5(6) . .
C18A C7A C12A 125.1(5) . .
C7A C8A C6A 106.5(5) . .
C7A C8A C9A 128.0(6) . .
C6A C8A C9A 125.5(5) . .
C8A C9A C10A 113.4(6) . .
C8A C9A H9AA 108.9 . .
C10A C9A H9AA 108.9 . .
C8A C9A H9AB 108.9 . .
C10A C9A H9AB 108.9 . .
H9AA C9A H9AB 107.7 . .
C9A C10A H10A 109.5 . .
C9A C10A H10B 109.5 . .
H10A C10A H10B 109.5 . .
C9A C10A H10C 109.5 . .
H10A C10A H10C 109.5 . .
H10B C10A H10C 109.5 . .
C12A C11A H11A 109.5 . .
C12A C11A H11B 109.5 . .
H11A C11A H11B 109.5 . .
C12A C11A H11C 109.5 . .
H11A C11A H11C 109.5 . .
H11B C11A H11C 109.5 . .
C7A C12A C11A 113.2(6) . .
C7A C12A H12A 108.9 . .
C11A C12A H12A 108.9 . .
C7A C12A H12B 108.9 . .
C11A C12A H12B 108.9 . .
H12A C12A H12B 107.7 . .
C13A C13A C16A 107.5(4) 6 .
C13A C13A C14A 129.0(3) 6 .
C16A C13A C14A 123.4(6) . .
C13A C14A C15A 112.8(5) . .
C13A C14A H14A 109.0 . .
C15A C14A H14A 109.0 . .
C13A C14A H14B 109.0 . .
C15A C14A H14B 109.0 . .
H14A C14A H14B 107.8 . .
C14A C15A H15A 109.5 . .
C14A C15A H15B 109.5 . .
H15A C15A H15B 109.5 . .
C14A C15A H15C 109.5 . .
H15A C15A H15C 109.5 . .
H15B C15A H15C 109.5 . .
C17A C16A N3A 125.3(5) . .
C17A C16A C13A 124.8(5) . .
N3A C16A C13A 109.9(5) . .
C16A C17A C18A 124.6(5) . .
C16A C17A H17A 117.7 . .
C18A C17A H17A 117.7 . .
C17A C18A N2A 124.3(6) . .
C17A C18A C7A 123.4(5) . .
N2A C18A C7A 112.2(5) . .
C4A C3A C2A 112.7(6) . .
C4A C3A H3AA 109.1 . .
C2A C3A H3AA 109.1 . .
C4A C3A H3AB 109.1 . .
C2A C3A H3AB 109.1 . .
H3AA C3A H3AB 107.8 . .
C16A N3A C16A 105.1(6) . 6
C16A N3A Ni1A 127.4(3) . .
C16A N3A Ni1A 127.4(3) 6 .
C1A N1A C1A 103.5(6) 6 .
C1A N1A Ni1A 128.3(3) 6 .
C1A N1A Ni1A 128.3(3) . .

loop_
_geom_bond_atom_site_label_1
_geom_bond_atom_site_label_2
_geom_bond_distance
_geom_bond_site_symmetry_2
Er1 Er10 0.71(2) .
Er1 Er17 0.86(3) .
Er1 Er4 0.937(11) .
Er1 Er6 0.974(17) .
Er1 Er21 1.08(3) .
Er1 Er18 1.40(3) .
Er1 Er8 1.403(14) .
Er1 Er14 1.52(3) .
Er1 Er19 1.54(5) .
Er1 Er7 1.904(13) .
Er1 Er20 1.91(3) .
Er1 Er22 2.16(4) .
Er2 Er3 0.507(10) .
Er2 Er7 0.941(13) .
Er2 Er19 0.95(5) .
Er2 Er5 1.410(10) .
Er2 Er6 1.623(19) .
Er2 Er10 2.15(2) .
Er2 Er8 2.292(13) .
Er2 C91 2.355(10) .
Er2 Er15 2.48(3) .
Er2 Er9 2.576(18) .
Er2 C92 2.602(15) .
Er3 Er7 1.021(19) .
Er3 Er19 1.28(5) .
Er3 Er5 1.871(14) .
Er3 Er6 1.91(2) .
Er3 Er15 2.16(3) .
Er3 C91 2.234(17) .
Er3 Er10 2.33(2) .
Er3 Er9 2.39(2) .
Er3 C92 2.68(2) .
Er3 Er8 2.702(17) .
Er3 Er18 2.71(3) .
Er4 Er21 0.95(3) .
Er4 Er18 1.10(3) .
Er4 Er10 1.16(2) .
Er4 Er14 1.24(2) .
Er4 Er17 1.28(3) .
Er4 Er6 1.736(19) .
Er4 Er20 2.09(3) .
Er4 Er9 2.100(19) .
Er4 Er11 2.11(2) .
Er4 Er8 2.125(17) .
Er4 C92 2.180(19) .
Er5 Er8 1.231(16) .
Er5 Er19 1.33(3) .
Er5 Er22 1.51(4) .
Er5 Er6 1.724(19) .
Er5 Er7 1.882(16) .
Er5 Er17 2.12(3) .
Er5 Er13 2.179(17) .
Er5 Er10 2.29(2) .
Er5 C92 2.301(16) .
Er6 Er19 0.68(4) .
Er6 Er10 0.687(19) .
Er6 Er7 1.02(2) .
Er6 Er18 1.56(3) .
Er6 Er8 1.575(19) .
Er6 Er17 1.63(4) .
Er6 Er21 1.97(4) .
Er7 Er19 0.64(3) .
Er7 Er10 1.39(3) .
Er7 Er9 1.81(2) .
Er7 Er18 1.86(3) .
Er7 Er15 1.93(3) .
Er7 C91 2.287(12) .
Er7 Er8 2.288(17) .
Er8 Er22 0.96(4) .
Er8 Er17 1.00(3) .
Er8 Er20 1.33(4) .
Er8 Er19 1.67(4) .
Er8 Er14 1.84(3) .
Er8 Er10 1.88(2) .
Er8 Er13 1.883(18) .
Er8 C92 2.022(17) .
Er9 Er15 0.80(2) .
Er9 Er18 1.08(3) .
Er9 Er16 1.59(2) .
Er9 Er10 1.71(2) .
Er9 Er12 1.97(3) .
Er9 C91 2.08(2) .
Er9 Er19 2.20(4) .
Er10 Er18 0.93(3) .
Er10 Er19 1.25(5) .
Er10 Er21 1.53(4) .
Er10 Er17 1.54(4) .
Er10 Er14 2.08(3) .
Er11 Er14 0.93(2) .
Er11 Er14 0.93(2) 6
Er11 Er20 0.99(3) 6
Er11 Er20 0.99(3) .
Er11 Er17 1.68(4) 6
Er11 Er17 1.68(4) .
Er11 C92 1.77(3) .
Er11 Er22 1.92(5) 6
Er11 Er22 1.92(5) .
Er11 Er13 1.96(4) .
Er12 Er16 1.24(5) .
Er12 Er15 1.30(3) 6
Er12 Er15 1.30(3) .
Er12 C91 1.99(3) .
Er12 Er18 2.91(3) .
Er12 Er18 2.91(3) 6
Er13 Er22 0.94(4) .
Er13 Er22 0.94(4) 6
Er13 Er20 1.50(4) .
Er13 Er20 1.50(4) 6
Er13 C92 1.71(4) .
Er13 Er17 2.30(4) 6
Er13 Er17 2.30(4) .
Er14 Er17 0.98(3) .
Er14 Er20 1.06(4) .
Er14 Er21 1.49(4) .
Er14 Er14 1.60(5) 6
Er14 C92 1.83(3) .
Er14 Er20 1.86(4) 6
Er14 Er22 1.97(5) .
Er15 Er16 1.43(4) .
Er15 Er18 1.84(4) .
Er15 C91 1.95(3) .
Er15 Er15 2.32(6) 6
Er15 Er19 2.41(4) .
Er16 C91 2.02(4) .
Er16 Er18 2.30(3) .
Er16 Er18 2.30(3) 6
Er16 C92 2.83(4) .
Er17 Er20 1.09(4) .
Er17 Er21 1.29(4) .
Er17 Er22 1.54(5) .
Er17 C92 1.97(3) .
Er17 Er19 2.01(5) .
Er18 Er21 1.78(4) .
Er18 Er19 1.96(5) .
Er20 Er22 1.08(4) .
Er20 Er20 1.45(7) 6
Er20 C92 1.77(3) .
Er20 Er22 1.94(5) 6
Er21 Er22 2.84(5) .
Er22 C92 1.71(4) .
Er22 Er22 1.78(8) 6
C1 C9 1.39(2) .
C1 C2 1.40(2) .
C1 C5 1.46(5) .
C2 C12 1.39(2) .
C2 C3 1.50(4) .
C3 C15 1.24(5) .
C3 C4 1.53(5) .
C3 C16 1.98(5) .
C4 C18 1.38(4) .
C4 C5 1.39(6) .
C5 C6 1.59(5) .
C6 C20 1.36(4) .
C6 C7 1.38(4) .
C7 C8 1.30(4) .
C7 C23 1.50(4) .
C8 C9 1.59(4) .
C8 C26 1.60(4) .
C9 C10 1.44(2) .
C10 C27 1.45(3) .
C10 C11 1.47(2) .
C11 C30 1.40(2) .
C11 C12 1.44(2) .
C12 C13 1.48(2) .
C13 C14 1.30(4) .
C13 C32 1.43(2) .
C14 C35 1.32(4) .
C14 C15 1.53(5) .
C15 C16 1.24(4) .
C16 C17 1.54(5) .
C16 C37 1.65(5) .
C17 C18 1.39(4) .
C17 C40 1.52(4) .
C18 C19 1.43(3) .
C19 C20 1.32(4) .
C19 C41 1.50(3) .
C20 C21 1.52(6) .
C21 C22 1.31(8) .
C21 C43 1.44(7) .
C22 C23 1.37(4) .
C22 C46 1.46(4) .
C23 C24 1.50(7) .
C24 C25 1.38(5) .
C24 C47 1.45(6) .
C25 C50 1.27(4) .
C25 C26 1.28(3) .
C26 C27 1.46(4) .
C27 C28 1.42(4) .
C28 C51 1.31(4) .
C28 C29 1.49(4) .
C29 C54 1.28(4) .
C29 C30 1.61(4) .
C30 C31 1.45(2) .
C31 C55 1.40(3) .
C31 C32 1.46(2) .
C32 C33 1.51(5) .
C33 C57 1.49(5) .
C33 C34 1.51(5) .
C34 C35 1.48(4) .
C34 C59 1.82(4) .
C35 C36 1.64(4) .
C36 C37 1.45(4) .
C36 C61 1.48(7) .
C37 C38 1.28(5) .
C38 C39 1.45(8) .
C38 C62 1.66(4) .
C39 C40 1.35(7) .
C39 C65 1.43(7) .
C40 C41 1.31(4) .
C41 C42 1.34(3) .
C42 C43 1.42(6) .
C42 C66 1.45(4) .
C43 C44 1.42(4) .
C44 C67 1.36(5) .
C44 C45 1.42(5) .
C45 C46 1.25(5) .
C45 C70 1.61(4) .
C46 C47 1.82(4) .
C47 C48 1.12(4) .
C48 C49 1.42(2) .
C48 C71 1.43(2) .
C49 C73 1.40(2) .
C49 C50 1.67(4) .
C50 C51 1.35(4) .
C51 C52 1.55(4) .
C52 C53 1.24(4) .
C52 C73 1.47(4) .
C53 C54 1.59(4) .
C53 C76 1.62(4) .
C54 C55 1.65(4) .
C55 C56 1.27(4) .
C56 C77 1.44(4) .
C56 C57 1.51(4) .
C57 C58 1.37(4) .
C58 C59 1.47(5) .
C58 C79 1.49(4) .
C59 C60 1.23(4) .
C60 C81 1.47(4) .
C60 C61 1.54(6) .
C61 C62 1.38(6) .
C62 C63 1.29(4) .
C63 C82 1.34(4) .
C63 C64 1.50(5) .
C64 C65 1.29(4) .
C64 C83 1.44(4) .
C65 C66 1.54(4) .
C66 C67 1.38(4) .
C67 C68 1.39(3) .
C68 C83 1.28(3) .
C68 C69 1.65(3) .
C69 C86 1.30(3) .
C69 C70 1.32(4) .
C70 C71 1.60(4) .
C71 C72 1.38(2) .
C72 C74 1.41(2) .
C72 C87 1.47(4) .
C73 C74 1.37(2) .
C74 C75 1.50(4) .
C75 C76 1.22(4) .
C75 C88 1.47(4) .
C76 C77 1.40(3) .
C77 C78 1.51(4) .
C78 C79 1.17(4) .
C78 C89 1.51(4) .
C79 C80 1.46(3) .
C80 C81 1.35(3) .
C80 C90 1.65(4) .
C81 C82 1.52(4) .
C82 C84 1.24(4) .
C83 C84 1.61(4) .
C84 C85 1.55(3) .
C85 C90 1.22(4) .
C85 C86 1.66(6) .
C86 C87 1.39(3) .
C87 C88 1.33(4) .
C88 C89 1.46(5) .
C89 C90 1.48(4) .
C91 C92 1.06(3) .
Ni1A N2A 1.945(5) 6
Ni1A N2A 1.945(5) .
Ni1A N1A 1.962(6) .
Ni1A N3A 1.973(6) .
C1A C5A 1.374(9) .
C1A N1A 1.391(7) .
C1A C2A 1.431(7) .
N2A C18A 1.388(7) .
N2A C6A 1.395(7) .
C2A C2A 1.327(14) 6
C2A C3A 1.537(8) .
C4A C3A 1.517(11) .
C4A H4AA 0.9800 .
C4A H4AB 0.9800 .
C4A H4AC 0.9800 .
C5A C6A 1.380(8) .
C5A H5A 0.9500 .
C6A C8A 1.434(9) .
C7A C8A 1.374(8) .
C7A C18A 1.434(9) .
C7A C12A 1.506(9) .
C8A C9A 1.504(8) .
C9A C10A 1.524(10) .
C9A H9AA 0.9900 .
C9A H9AB 0.9900 .
C10A H10A 0.9800 .
C10A H10B 0.9800 .
C10A H10C 0.9800 .
C11A C12A 1.538(11) .
C11A H11A 0.9800 .
C11A H11B 0.9800 .
C11A H11C 0.9800 .
C12A H12A 0.9900 .
C12A H12B 0.9900 .
C13A C13A 1.335(13) 6
C13A C16A 1.445(7) .
C13A C14A 1.511(8) .
C14A C15A 1.530(10) .
C14A H14A 0.9900 .
C14A H14B 0.9900 .
C15A H15A 0.9800 .
C15A H15B 0.9800 .
C15A H15C 0.9800 .
C16A C17A 1.357(9) .
C16A N3A 1.388(7) .
C17A C18A 1.382(7) .
C17A H17A 0.9500 .
C3A H3AA 0.9900 .
C3A H3AB 0.9900 .

loop_
_geom_torsion_atom_site_label_1
_geom_torsion_atom_site_label_2
_geom_torsion_atom_site_label_3
_geom_torsion_atom_site_label_4
_geom_torsion
_geom_torsion_site_symmetry_1
_geom_torsion_site_symmetry_4
Er19 Er2 Er3 Er7 18(3) . .
Er5 Er2 Er3 Er7 109(4) . .
Er6 Er2 Er3 Er7 14.2(14) . .
Er10 Er2 Er3 Er7 19.7(10) . .
Er8 Er2 Er3 Er7 63(3) . .
C91 Er2 Er3 Er7 75.5(10) . .
Er1 Er2 Er3 Er7 30.0(13) . .
Er15 Er2 Er3 Er7 26(2) . .
Er9 Er2 Er3 Er7 21.5(12) . .
C92 Er2 Er3 Er7 78.4(8) . .
Er7 Er2 Er3 Er19 -18(3) . .
Er5 Er2 Er3 Er19 91(5) . .
Er6 Er2 Er3 Er19 -4(2) . .
Er10 Er2 Er3 Er19 1(2) . .
Er8 Er2 Er3 Er19 44(3) . .
C91 Er2 Er3 Er19 57(3) . .
Er1 Er2 Er3 Er19 12(2) . .
Er15 Er2 Er3 Er19 8(4) . .
Er9 Er2 Er3 Er19 3(3) . .
C92 Er2 Er3 Er19 60(3) . .
Er7 Er2 Er3 Er5 -109(4) . .
Er19 Er2 Er3 Er5 -91(5) . .
Er6 Er2 Er3 Er5 -95(4) . .
Er10 Er2 Er3 Er5 -90(4) . .
Er8 Er2 Er3 Er5 -47(3) . .
C91 Er2 Er3 Er5 -34(5) . .
Er1 Er2 Er3 Er5 -79(4) . .
Er15 Er2 Er3 Er5 -83(5) . .
Er9 Er2 Er3 Er5 -88(4) . .
C92 Er2 Er3 Er5 -31(4) . .
Er7 Er2 Er3 Er6 -14.2(14) . .
Er19 Er2 Er3 Er6 4(2) . .
Er5 Er2 Er3 Er6 95(4) . .
Er10 Er2 Er3 Er6 5.5(10) . .
Er8 Er2 Er3 Er6 49(2) . .
C91 Er2 Er3 Er6 61.3(17) . .
Er1 Er2 Er3 Er6 15.8(6) . .
Er15 Er2 Er3 Er6 12(3) . .
Er9 Er2 Er3 Er6 7(2) . .
C92 Er2 Er3 Er6 64.2(13) . .
Er7 Er2 Er3 Er15 -26(2) . .
Er19 Er2 Er3 Er15 -8(4) . .
Er5 Er2 Er3 Er15 83(5) . .
Er6 Er2 Er3 Er15 -12(3) . .
Er10 Er2 Er3 Er15 -6(3) . .
Er8 Er2 Er3 Er15 37(4) . .
C91 Er2 Er3 Er15 49.4(17) . .
Er1 Er2 Er3 Er15 4(3) . .
Er9 Er2 Er3 Er15 -4.6(13) . .
C92 Er2 Er3 Er15 52(2) . .
Er7 Er2 Er3 C91 -75.5(10) . .
Er19 Er2 Er3 C91 -57(3) . .
Er5 Er2 Er3 C91 34(5) . .
Er6 Er2 Er3 C91 -61.3(17) . .
Er10 Er2 Er3 C91 -55.8(13) . .
Er8 Er2 Er3 C91 -13(3) . .
Er1 Er2 Er3 C91 -45.5(17) . .
Er15 Er2 Er3 C91 -49.4(17) . .
Er9 Er2 Er3 C91 -54.0(9) . .
C92 Er2 Er3 C91 2.9(11) . .
Er7 Er2 Er3 Er10 -19.7(10) . .
Er19 Er2 Er3 Er10 -1(2) . .
Er5 Er2 Er3 Er10 90(4) . .
Er6 Er2 Er3 Er10 -5.5(10) . .
Er8 Er2 Er3 Er10 43(2) . .
C91 Er2 Er3 Er10 55.8(13) . .
Er1 Er2 Er3 Er10 10.4(8) . .
Er15 Er2 Er3 Er10 6(3) . .
Er9 Er2 Er3 Er10 1.9(17) . .
C92 Er2 Er3 Er10 58.7(9) . .
Er7 Er2 Er3 Er9 -21.5(12) . .
Er19 Er2 Er3 Er9 -3(3) . .
Er5 Er2 Er3 Er9 88(4) . .
Er6 Er2 Er3 Er9 -7(2) . .
Er10 Er2 Er3 Er9 -1.9(17) . .
Er8 Er2 Er3 Er9 41(3) . .
C91 Er2 Er3 Er9 54.0(9) . .
Er1 Er2 Er3 Er9 9(2) . .
Er15 Er2 Er3 Er9 4.6(13) . .
C92 Er2 Er3 Er9 56.9(12) . .
Er7 Er2 Er3 C92 -78.4(8) . .
Er19 Er2 Er3 C92 -60(3) . .
Er5 Er2 Er3 C92 31(4) . .
Er6 Er2 Er3 C92 -64.2(13) . .
Er10 Er2 Er3 C92 -58.7(9) . .
Er8 Er2 Er3 C92 -16(3) . .
C91 Er2 Er3 C92 -2.9(11) . .
Er1 Er2 Er3 C92 -48.4(11) . .
Er15 Er2 Er3 C92 -52(2) . .
Er9 Er2 Er3 C92 -56.9(12) . .
Er7 Er2 Er3 Er8 -63(3) . .
Er19 Er2 Er3 Er8 -44(3) . .
Er5 Er2 Er3 Er8 47(3) . .
Er6 Er2 Er3 Er8 -49(2) . .
Er10 Er2 Er3 Er8 -43(2) . .
C91 Er2 Er3 Er8 13(3) . .
Er1 Er2 Er3 Er8 -32.7(19) . .
Er15 Er2 Er3 Er8 -37(4) . .
Er9 Er2 Er3 Er8 -41(3) . .
C92 Er2 Er3 Er8 16(3) . .
Er7 Er2 Er3 Er18 -23.0(8) . .
Er19 Er2 Er3 Er18 -5(3) . .
Er5 Er2 Er3 Er18 86(4) . .
Er6 Er2 Er3 Er18 -8.8(14) . .
Er10 Er2 Er3 Er18 -3.4(10) . .
Er8 Er2 Er3 Er18 40(3) . .
C91 Er2 Er3 Er18 52.5(9) . .
Er1 Er2 Er3 Er18 7.0(13) . .
Er15 Er2 Er3 Er18 3(2) . .
Er9 Er2 Er3 Er18 -1.5(11) . .
C92 Er2 Er3 Er18 55.4(7) . .
Er10 Er1 Er4 Er21 -123(2) . .
Er17 Er1 Er4 Er21 81(3) . .
Er6 Er1 Er4 Er21 -139(2) . .
Er18 Er1 Er4 Er21 -125(2) . .
Er8 Er1 Er4 Er21 105(2) . .
Er14 Er1 Er4 Er21 86(2) . .
Er19 Er1 Er4 Er21 -162(2) . .
Er7 Er1 Er4 Er21 -148(2) . .
Er20 Er1 Er4 Er21 93(2) . .
Er22 Er1 Er4 Er21 111(2) . .
Er10 Er1 Er4 Er18 1.6(18) . .
Er17 Er1 Er4 Er18 -154(2) . .
Er6 Er1 Er4 Er18 -14.1(19) . .
Er21 Er1 Er4 Er18 125(2) . .
Er8 Er1 Er4 Er18 -129.7(14) . .
Er14 Er1 Er4 Er18 -149.5(17) . .
Er19 Er1 Er4 Er18 -37(2) . .
Er7 Er1 Er4 Er18 -23.5(14) . .
Er20 Er1 Er4 Er18 -142.5(15) . .
Er22 Er1 Er4 Er18 -123.7(16) . .
Er17 Er1 Er4 Er10 -156(2) . .
Er6 Er1 Er4 Er10 -15.7(19) . .
Er21 Er1 Er4 Er10 123(2) . .
Er18 Er1 Er4 Er10 -1.6(18) . .
Er8 Er1 Er4 Er10 -131.3(15) . .
Er14 Er1 Er4 Er10 -151.1(17) . .
Er19 Er1 Er4 Er10 -38(2) . .
Er7 Er1 Er4 Er10 -25.1(14) . .
Er20 Er1 Er4 Er10 -144.1(15) . .
Er22 Er1 Er4 Er10 -125.3(17) . .
Er10 Er1 Er4 Er14 151.1(17) . .
Er17 Er1 Er4 Er14 -4.9(19) . .
Er6 Er1 Er4 Er14 135.4(16) . .
Er21 Er1 Er4 Er14 -86(2) . .
Er18 Er1 Er4 Er14 149.5(17) . .
Er8 Er1 Er4 Er14 19.8(14) . .
Er19 Er1 Er4 Er14 112.9(19) . .
Er7 Er1 Er4 Er14 126.0(11) . .
Er20 Er1 Er4 Er14 7.0(13) . .
Er22 Er1 Er4 Er14 25.8(15) . .
Er10 Er1 Er4 Er17 156(2) . .
Er6 Er1 Er4 Er17 140(2) . .
Er21 Er1 Er4 Er17 -81(3) . .
Er18 Er1 Er4 Er17 154(2) . .
Er8 Er1 Er4 Er17 24.7(17) . .
Er14 Er1 Er4 Er17 4.9(19) . .
Er19 Er1 Er4 Er17 118(2) . .
Er7 Er1 Er4 Er17 130.9(17) . .
Er20 Er1 Er4 Er17 11.9(18) . .
Er22 Er1 Er4 Er17 30.7(19) . .
Er10 Er1 Er4 Er6 15.7(19) . .
Er17 Er1 Er4 Er6 -140(2) . .
Er21 Er1 Er4 Er6 139(2) . .
Er18 Er1 Er4 Er6 14.1(19) . .
Er8 Er1 Er4 Er6 -115.6(15) . .
Er14 Er1 Er4 Er6 -135.4(16) . .
Er19 Er1 Er4 Er6 -22.6(19) . .
Er7 Er1 Er4 Er6 -9.4(13) . .
Er20 Er1 Er4 Er6 -128.4(15) . .
Er22 Er1 Er4 Er6 -109.6(16) . .
Er10 Er1 Er4 Er20 144.1(15) . .
Er17 Er1 Er4 Er20 -11.9(18) . .
Er6 Er1 Er4 Er20 128.4(15) . .
Er21 Er1 Er4 Er20 -93(2) . .
Er18 Er1 Er4 Er20 142.5(15) . .
Er8 Er1 Er4 Er20 12.8(11) . .
Er14 Er1 Er4 Er20 -7.0(13) . .
Er19 Er1 Er4 Er20 105.8(18) . .
Er7 Er1 Er4 Er20 119.0(9) . .
Er22 Er1 Er4 Er20 18.8(12) . .
Er10 Er1 Er4 Er9 16.5(14) . .
Er17 Er1 Er4 Er9 -139.5(17) . .
Er6 Er1 Er4 Er9 0.8(14) . .
Er21 Er1 Er4 Er9 140(2) . .
Er18 Er1 Er4 Er9 14.9(13) . .
Er8 Er1 Er4 Er9 -114.8(9) . .
Er14 Er1 Er4 Er9 -134.6(12) . .
Er19 Er1 Er4 Er9 -21.7(18) . .
Er7 Er1 Er4 Er9 -8.6(8) . .
Er20 Er1 Er4 Er9 -127.6(10) . .
Er22 Er1 Er4 Er9 -108.8(11) . .
Er10 Er1 Er4 Er11 141.1(14) . .
Er17 Er1 Er4 Er11 -14.8(17) . .
Er6 Er1 Er4 Er11 125.5(14) . .
Er21 Er1 Er4 Er11 -95(2) . .
Er18 Er1 Er4 Er11 139.5(14) . .
Er8 Er1 Er4 Er11 9.8(11) . .
Er14 Er1 Er4 Er11 -9.9(12) . .
Er19 Er1 Er4 Er11 102.9(17) . .
Er7 Er1 Er4 Er11 116.1(8) . .
Er20 Er1 Er4 Er11 -2.9(11) . .
Er22 Er1 Er4 Er11 15.8(12) . .
Er10 Er1 Er4 Er8 131.3(15) . .
Er17 Er1 Er4 Er8 -24.7(17) . .
Er6 Er1 Er4 Er8 115.6(15) . .
Er21 Er1 Er4 Er8 -105(2) . .
Er18 Er1 Er4 Er8 129.7(14) . .
Er14 Er1 Er4 Er8 -19.8(14) . .
Er19 Er1 Er4 Er8 93.1(17) . .
Er7 Er1 Er4 Er8 106.2(9) . .
Er20 Er1 Er4 Er8 -12.8(11) . .
Er22 Er1 Er4 Er8 6.0(12) . .
Er10 Er1 Er4 C92 94.4(14) . .
Er17 Er1 Er4 C92 -61.6(17) . .
Er6 Er1 Er4 C92 78.7(14) . .
Er21 Er1 Er4 C92 -142(2) . .
Er18 Er1 Er4 C92 92.8(14) . .
Er8 Er1 Er4 C92 -36.9(11) . .
Er14 Er1 Er4 C92 -56.7(12) . .
Er19 Er1 Er4 C92 56.1(18) . .
Er7 Er1 Er4 C92 69.3(8) . .
Er20 Er1 Er4 C92 -49.7(10) . .
Er22 Er1 Er4 C92 -30.9(12) . .
Er3 Er2 Er5 Er8 -88(5) . .
Er7 Er2 Er5 Er8 15.8(14) . .
Er19 Er2 Er5 Er8 18(2) . .
Er6 Er2 Er5 Er8 19.7(11) . .
Er10 Er2 Er5 Er8 8.4(11) . .
C91 Er2 Er5 Er8 -56.7(11) . .
Er1 Er2 Er5 Er8 6.5(9) . .
Er15 Er2 Er5 Er8 -28.6(15) . .
Er9 Er2 Er5 Er8 -13.9(12) . .
C92 Er2 Er5 Er8 -52.8(11) . .
Er3 Er2 Er5 Er19 -106(5) . .
Er7 Er2 Er5 Er19 -2(2) . .
Er6 Er2 Er5 Er19 2(2) . .
Er10 Er2 Er5 Er19 -9(2) . .
Er8 Er2 Er5 Er19 -18(2) . .
C91 Er2 Er5 Er19 -74(2) . .
Er1 Er2 Er5 Er19 -11(2) . .
Er15 Er2 Er5 Er19 -46(2) . .
Er9 Er2 Er5 Er19 -32(2) . .
C92 Er2 Er5 Er19 -71(2) . .
Er3 Er2 Er5 Er22 -41(5) . .
Er7 Er2 Er5 Er22 63(3) . .
Er19 Er2 Er5 Er22 65(3) . .
Er6 Er2 Er5 Er22 67(2) . .
Er10 Er2 Er5 Er22 55(2) . .
Er8 Er2 Er5 Er22 47(2) . .
C91 Er2 Er5 Er22 -10(2) . .
Er1 Er2 Er5 Er22 53(2) . .
Er15 Er2 Er5 Er22 18(3) . .
Er9 Er2 Er5 Er22 33(3) . .
C92 Er2 Er5 Er22 -6(2) . .
Er3 Er2 Er5 Er6 -108(5) . .
Er7 Er2 Er5 Er6 -3.9(9) . .
Er19 Er2 Er5 Er6 -2(2) . .
Er10 Er2 Er5 Er6 -11.3(7) . .
Er8 Er2 Er5 Er6 -19.7(11) . .
C91 Er2 Er5 Er6 -76.4(7) . .
Er1 Er2 Er5 Er6 -13.2(5) . .
Er15 Er2 Er5 Er6 -48.2(10) . .
Er9 Er2 Er5 Er6 -33.6(7) . .
C92 Er2 Er5 Er6 -72.5(7) . .
Er7 Er2 Er5 Er3 104(5) . .
Er19 Er2 Er5 Er3 106(5) . .
Er6 Er2 Er5 Er3 108(5) . .
Er10 Er2 Er5 Er3 97(5) . .
Er8 Er2 Er5 Er3 88(5) . .
C91 Er2 Er5 Er3 32(5) . .
Er1 Er2 Er5 Er3 95(5) . .
Er15 Er2 Er5 Er3 60(5) . .
Er9 Er2 Er5 Er3 74(5) . .
C92 Er2 Er5 Er3 36(5) . .
Er3 Er2 Er5 Er7 -104(5) . .
Er19 Er2 Er5 Er7 2(2) . .
Er6 Er2 Er5 Er7 3.9(9) . .
Er10 Er2 Er5 Er7 -7.4(9) . .
Er8 Er2 Er5 Er7 -15.8(14) . .
C91 Er2 Er5 Er7 -72.5(9) . .
Er1 Er2 Er5 Er7 -9.3(8) . .
Er15 Er2 Er5 Er7 -44.4(11) . .
Er9 Er2 Er5 Er7 -29.7(9) . .
C92 Er2 Er5 Er7 -68.6(10) . .
Er3 Er2 Er5 Er17 -85(5) . .
Er7 Er2 Er5 Er17 19.2(12) . .
Er19 Er2 Er5 Er17 21(2) . .
Er6 Er2 Er5 Er17 23.1(10) . .
Er10 Er2 Er5 Er17 11.8(10) . .
Er8 Er2 Er5 Er17 3.4(12) . .
C91 Er2 Er5 Er17 -53.3(10) . .
Er1 Er2 Er5 Er17 9.9(8) . .
Er15 Er2 Er5 Er17 -25.2(13) . .
Er9 Er2 Er5 Er17 -10.5(11) . .
C92 Er2 Er5 Er17 -49.4(10) . .
Er3 Er2 Er5 Er1 -95(5) . .
Er7 Er2 Er5 Er1 9.3(8) . .
Er19 Er2 Er5 Er1 11(2) . .
Er6 Er2 Er5 Er1 13.2(5) . .
Er10 Er2 Er5 Er1 1.9(5) . .
Er8 Er2 Er5 Er1 -6.5(9) . .
C91 Er2 Er5 Er1 -63.2(4) . .
Er15 Er2 Er5 Er1 -35.0(10) . .
Er9 Er2 Er5 Er1 -20.4(6) . .
C92 Er2 Er5 Er1 -59.3(5) . .
Er3 Er2 Er5 Er13 -16(5) . .
Er7 Er2 Er5 Er13 88.4(14) . .
Er19 Er2 Er5 Er13 90(2) . .
Er6 Er2 Er5 Er13 92.2(13) . .
Er10 Er2 Er5 Er13 81.0(13) . .
Er8 Er2 Er5 Er13 72.5(14) . .
C91 Er2 Er5 Er13 15.9(13) . .
Er1 Er2 Er5 Er13 79.0(12) . .
Er15 Er2 Er5 Er13 44.0(16) . .
Er9 Er2 Er5 Er13 58.7(13) . .
C92 Er2 Er5 Er13 19.7(12) . .
Er3 Er2 Er5 Er10 -97(5) . .
Er7 Er2 Er5 Er10 7.4(9) . .
Er19 Er2 Er5 Er10 9(2) . .
Er6 Er2 Er5 Er10 11.3(7) . .
Er8 Er2 Er5 Er10 -8.4(11) . .
C91 Er2 Er5 Er10 -65.1(6) . .
Er1 Er2 Er5 Er10 -1.9(5) . .
Er15 Er2 Er5 Er10 -37.0(10) . .
Er9 Er2 Er5 Er10 -22.3(7) . .
C92 Er2 Er5 Er10 -61.2(7) . .
Er3 Er2 Er5 C92 -36(5) . .
Er7 Er2 Er5 C92 68.6(10) . .
Er19 Er2 Er5 C92 71(2) . .
Er6 Er2 Er5 C92 72.5(7) . .
Er10 Er2 Er5 C92 61.2(7) . .
Er8 Er2 Er5 C92 52.8(11) . .
C91 Er2 Er5 C92 -3.9(7) . .
Er1 Er2 Er5 C92 59.3(5) . .
Er15 Er2 Er5 C92 24.2(11) . .
Er9 Er2 Er5 C92 38.9(7) . .
Er2 Er3 Er5 Er8 96(5) . .
Er7 Er3 Er5 Er8 32.3(15) . .
Er19 Er3 Er5 Er8 30(2) . .
Er6 Er3 Er5 Er8 27.7(11) . .
Er15 Er3 Er5 Er8 -14.1(17) . .
C91 Er3 Er5 Er8 -49.9(12) . .
Er10 Er3 Er5 Er8 16.0(11) . .
Er9 Er3 Er5 Er8 -2.0(13) . .
C92 Er3 Er5 Er8 -47.9(11) . .
Er18 Er3 Er5 Er8 5.2(12) . .
Er2 Er3 Er5 Er19 66(5) . .
Er7 Er3 Er5 Er19 2(2) . .
Er6 Er3 Er5 Er19 -2(2) . .
Er15 Er3 Er5 Er19 -44(2) . .
C91 Er3 Er5 Er19 -80(2) . .
Er10 Er3 Er5 Er19 -14(2) . .
Er9 Er3 Er5 Er19 -32(2) . .
C92 Er3 Er5 Er19 -78(2) . .
Er8 Er3 Er5 Er19 -30(2) . .
Er18 Er3 Er5 Er19 -25(2) . .
Er7 Er3 Er5 Er2 -64(4) . .
Er19 Er3 Er5 Er2 -66(5) . .
Er6 Er3 Er5 Er2 -68(5) . .
Er15 Er3 Er5 Er2 -110(5) . .
C91 Er3 Er5 Er2 -146(5) . .
Er10 Er3 Er5 Er2 -80(5) . .
Er9 Er3 Er5 Er2 -98(5) . .
C92 Er3 Er5 Er2 -144(5) . .
Er8 Er3 Er5 Er2 -96(5) . .
Er18 Er3 Er5 Er2 -91(5) . .
Er2 Er3 Er5 Er22 143(5) . .
Er7 Er3 Er5 Er22 79(2) . .
Er19 Er3 Er5 Er22 77(3) . .
Er6 Er3 Er5 Er22 74(2) . .
Er15 Er3 Er5 Er22 32(3) . .
C91 Er3 Er5 Er22 -3(2) . .
Er10 Er3 Er5 Er22 63(2) . .
Er9 Er3 Er5 Er22 45(2) . .
C92 Er3 Er5 Er22 -1(2) . .
Er8 Er3 Er5 Er22 47(2) . .
Er18 Er3 Er5 Er22 52(2) . .
Er2 Er3 Er5 Er6 68(5) . .
Er7 Er3 Er5 Er6 4.6(9) . .
Er19 Er3 Er5 Er6 2(2) . .
Er15 Er3 Er5 Er6 -41.8(12) . .
C91 Er3 Er5 Er6 -77.6(7) . .
Er10 Er3 Er5 Er6 -11.7(7) . .
Er9 Er3 Er5 Er6 -29.6(8) . .
C92 Er3 Er5 Er6 -75.6(8) . .
Er8 Er3 Er5 Er6 -27.7(11) . .
Er18 Er3 Er5 Er6 -22.4(7) . .
Er2 Er3 Er5 Er7 64(4) . .
Er19 Er3 Er5 Er7 -2(2) . .
Er6 Er3 Er5 Er7 -4.6(9) . .
Er15 Er3 Er5 Er7 -46.4(12) . .
C91 Er3 Er5 Er7 -82.2(11) . .
Er10 Er3 Er5 Er7 -16.3(10) . .
Er9 Er3 Er5 Er7 -34.2(9) . .
C92 Er3 Er5 Er7 -80.1(11) . .
Er8 Er3 Er5 Er7 -32.3(15) . .
Er18 Er3 Er5 Er7 -27.0(10) . .
Er2 Er3 Er5 Er17 97(5) . .
Er7 Er3 Er5 Er17 33.3(13) . .
Er19 Er3 Er5 Er17 31(2) . .
Er6 Er3 Er5 Er17 28.7(11) . .
Er15 Er3 Er5 Er17 -13.1(15) . .
C91 Er3 Er5 Er17 -48.9(11) . .
Er10 Er3 Er5 Er17 17.0(11) . .
Er9 Er3 Er5 Er17 -1.0(12) . .
C92 Er3 Er5 Er17 -46.9(10) . .
Er8 Er3 Er5 Er17 1.0(12) . .
Er18 Er3 Er5 Er17 6.2(11) . .
Er2 Er3 Er5 Er1 84(5) . .
Er7 Er3 Er5 Er1 20.7(9) . .
Er19 Er3 Er5 Er1 18(2) . .
Er6 Er3 Er5 Er1 16.1(5) . .
Er15 Er3 Er5 Er1 -25.7(11) . .
C91 Er3 Er5 Er1 -61.5(5) . .
Er10 Er3 Er5 Er1 4.4(6) . .
Er9 Er3 Er5 Er1 -13.5(7) . .
C92 Er3 Er5 Er1 -59.4(5) . .
Er8 Er3 Er5 Er1 -11.6(9) . .
Er18 Er3 Er5 Er1 -6.3(6) . .
Er2 Er3 Er5 Er13 165(5) . .
Er7 Er3 Er5 Er13 101.7(14) . .
Er19 Er3 Er5 Er13 99(2) . .
Er6 Er3 Er5 Er13 97.1(12) . .
Er15 Er3 Er5 Er13 55.3(16) . .
C91 Er3 Er5 Er13 19.5(12) . .
Er10 Er3 Er5 Er13 85.5(12) . .
Er9 Er3 Er5 Er13 67.5(13) . .
C92 Er3 Er5 Er13 21.6(11) . .
Er8 Er3 Er5 Er13 69.5(13) . .
Er18 Er3 Er5 Er13 74.7(12) . .
Er2 Er3 Er5 Er10 80(5) . .
Er7 Er3 Er5 Er10 16.3(10) . .
Er19 Er3 Er5 Er10 14(2) . .
Er6 Er3 Er5 Er10 11.7(7) . .
Er15 Er3 Er5 Er10 -30.1(12) . .
C91 Er3 Er5 Er10 -65.9(7) . .
Er9 Er3 Er5 Er10 -18.0(8) . .
C92 Er3 Er5 Er10 -63.9(7) . .
Er8 Er3 Er5 Er10 -16.0(11) . .
Er18 Er3 Er5 Er10 -10.7(7) . .
Er2 Er3 Er5 C92 144(5) . .
Er7 Er3 Er5 C92 80.1(11) . .
Er19 Er3 Er5 C92 78(2) . .
Er6 Er3 Er5 C92 75.6(8) . .
Er15 Er3 Er5 C92 33.8(12) . .
C91 Er3 Er5 C92 -2.1(7) . .
Er10 Er3 Er5 C92 63.9(7) . .
Er9 Er3 Er5 C92 45.9(8) . .
Er8 Er3 Er5 C92 47.9(11) . .
Er18 Er3 Er5 C92 53.1(8) . .
Er10 Er1 Er6 Er19 -112(6) . .
Er17 Er1 Er6 Er19 39(6) . .
Er4 Er1 Er6 Er19 -90(5) . .
Er21 Er1 Er6 Er19 -177(5) . .
Er18 Er1 Er6 Er19 -101(5) . .
Er8 Er1 Er6 Er19 45(5) . .
Er14 Er1 Er6 Er19 -7(6) . .
Er7 Er1 Er6 Er19 -61(5) . .
Er20 Er1 Er6 Er19 25(6) . .
Er22 Er1 Er6 Er19 28(5) . .
Er17 Er1 Er6 Er10 151(3) . .
Er4 Er1 Er6 Er10 23(3) . .
Er21 Er1 Er6 Er10 -65(4) . .
Er18 Er1 Er6 Er10 11(2) . .
Er8 Er1 Er6 Er10 158(2) . .
Er14 Er1 Er6 Er10 105(3) . .
Er19 Er1 Er6 Er10 112(6) . .
Er7 Er1 Er6 Er10 51(3) . .
Er20 Er1 Er6 Er10 137(2) . .
Er22 Er1 Er6 Er10 141(2) . .
Er10 Er1 Er6 Er7 -51(3) . .
Er17 Er1 Er6 Er7 100(4) . .
Er4 Er1 Er6 Er7 -29(4) . .
Er21 Er1 Er6 Er7 -116(4) . .
Er18 Er1 Er6 Er7 -40(3) . .
Er8 Er1 Er6 Er7 106(4) . .
Er14 Er1 Er6 Er7 54(5) . .
Er19 Er1 Er6 Er7 61(5) . .
Er20 Er1 Er6 Er7 86(4) . .
Er22 Er1 Er6 Er7 89(4) . .
Er10 Er1 Er6 Er18 -11(2) . .
Er17 Er1 Er6 Er18 140(2) . .
Er4 Er1 Er6 Er18 11.2(15) . .
Er21 Er1 Er6 Er18 -76(3) . .
Er8 Er1 Er6 Er18 146.4(11) . .
Er14 Er1 Er6 Er18 94(2) . .
Er19 Er1 Er6 Er18 101(5) . .
Er7 Er1 Er6 Er18 40(3) . .
Er20 Er1 Er6 Er18 126.1(14) . .
Er22 Er1 Er6 Er18 129.4(13) . .
Er10 Er1 Er6 Er8 -158(2) . .
Er17 Er1 Er6 Er8 -7(2) . .
Er4 Er1 Er6 Er8 -135.2(11) . .
Er21 Er1 Er6 Er8 137(3) . .
Er18 Er1 Er6 Er8 -146.4(11) . .
Er14 Er1 Er6 Er8 -52(2) . .
Er19 Er1 Er6 Er8 -45(5) . .
Er7 Er1 Er6 Er8 -106(4) . .
Er20 Er1 Er6 Er8 -20.2(12) . .
Er22 Er1 Er6 Er8 -16.9(10) . .
Er10 Er1 Er6 Er2 -108(3) . .
Er17 Er1 Er6 Er2 43(3) . .
Er4 Er1 Er6 Er2 -85(2) . .
Er21 Er1 Er6 Er2 -173(3) . .
Er18 Er1 Er6 Er2 -96(2) . .
Er8 Er1 Er6 Er2 50.0(18) . .
Er14 Er1 Er6 Er2 -2(3) . .
Er19 Er1 Er6 Er2 5(4) . .
Er7 Er1 Er6 Er2 -56(3) . .
Er20 Er1 Er6 Er2 30(2) . .
Er22 Er1 Er6 Er2 33(2) . .
Er10 Er1 Er6 Er17 -151(3) . .
Er4 Er1 Er6 Er17 -129(2) . .
Er21 Er1 Er6 Er17 144(4) . .
Er18 Er1 Er6 Er17 -140(2) . .
Er8 Er1 Er6 Er17 7(2) . .
Er14 Er1 Er6 Er17 -46(3) . .
Er19 Er1 Er6 Er17 -39(6) . .
Er7 Er1 Er6 Er17 -100(4) . .
Er20 Er1 Er6 Er17 -14(2) . .
Er22 Er1 Er6 Er17 -10(2) . .
Er10 Er1 Er6 Er5 -148(3) . .
Er17 Er1 Er6 Er5 3(2) . .
Er4 Er1 Er6 Er5 -125.6(10) . .
Er21 Er1 Er6 Er5 147(3) . .
Er18 Er1 Er6 Er5 -136.8(13) . .
Er8 Er1 Er6 Er5 9.6(8) . .
Er14 Er1 Er6 Er5 -43(2) . .
Er19 Er1 Er6 Er5 -36(5) . .
Er7 Er1 Er6 Er5 -97(4) . .
Er20 Er1 Er6 Er5 -10.7(15) . .
Er22 Er1 Er6 Er5 -7.4(12) . .
Er10 Er1 Er6 Er4 -23(3) . .
Er17 Er1 Er6 Er4 129(2) . .
Er21 Er1 Er6 Er4 -87(3) . .
Er18 Er1 Er6 Er4 -11.2(15) . .
Er8 Er1 Er6 Er4 135.2(11) . .
Er14 Er1 Er6 Er4 83(2) . .
Er19 Er1 Er6 Er4 90(5) . .
Er7 Er1 Er6 Er4 29(4) . .
Er20 Er1 Er6 Er4 114.9(16) . .
Er22 Er1 Er6 Er4 118.3(14) . .
Er10 Er1 Er6 Er3 -86(3) . .
Er17 Er1 Er6 Er3 65(3) . .
Er4 Er1 Er6 Er3 -63(2) . .
Er21 Er1 Er6 Er3 -151(3) . .
Er18 Er1 Er6 Er3 -74(2) . .
Er8 Er1 Er6 Er3 71.9(19) . .
Er14 Er1 Er6 Er3 20(3) . .
Er19 Er1 Er6 Er3 27(4) . .
Er7 Er1 Er6 Er3 -34(2) . .
Er20 Er1 Er6 Er3 52(2) . .
Er22 Er1 Er6 Er3 55(2) . .
Er10 Er1 Er6 Er21 65(4) . .
Er17 Er1 Er6 Er21 -144(4) . .
Er4 Er1 Er6 Er21 87(3) . .
Er18 Er1 Er6 Er21 76(3) . .
Er8 Er1 Er6 Er21 -137(3) . .
Er14 Er1 Er6 Er21 170(4) . .
Er19 Er1 Er6 Er21 177(5) . .
Er7 Er1 Er6 Er21 116(4) . .
Er20 Er1 Er6 Er21 -158(3) . .
Er22 Er1 Er6 Er21 -154(3) . .
Er3 Er2 Er6 Er19 125(28) . .
Er7 Er2 Er6 Er19 150(28) . .
Er5 Er2 Er6 Er19 -24(28) . .
Er10 Er2 Er6 Er19 102(29) . .
Er8 Er2 Er6 Er19 -11(28) . .
C91 Er2 Er6 Er19 67(28) . .
Er1 Er2 Er6 Er19 32(27) . .
Er15 Er2 Er6 Er19 116(28) . .
Er9 Er2 Er6 Er19 117(28) . .
C92 Er2 Er6 Er19 44(28) . .
Er3 Er2 Er6 Er10 23(4) . .
Er7 Er2 Er6 Er10 48(4) . .
Er19 Er2 Er6 Er10 -102(29) . .
Er5 Er2 Er6 Er10 -126(4) . .
Er8 Er2 Er6 Er10 -113(4) . .
C91 Er2 Er6 Er10 -35(3) . .
Er1 Er2 Er6 Er10 -70(3) . .
Er15 Er2 Er6 Er10 14(3) . .
Er9 Er2 Er6 Er10 15(3) . .
C92 Er2 Er6 Er10 -58(3) . .
Er3 Er2 Er6 Er1 94(3) . .
Er7 Er2 Er6 Er1 118(3) . .
Er19 Er2 Er6 Er1 -32(27) . .
Er5 Er2 Er6 Er1 -55.5(19) . .
Er10 Er2 Er6 Er1 70(3) . .
Er8 Er2 Er6 Er1 -42.4(17) . .
C91 Er2 Er6 Er1 35.2(19) . .
Er15 Er2 Er6 Er1 85(2) . .
Er9 Er2 Er6 Er1 85(2) . .
C92 Er2 Er6 Er1 12.2(18) . .
Er3 Er2 Er6 Er7 -25(2) . .
Er19 Er2 Er6 Er7 -150(28) . .
Er5 Er2 Er6 Er7 -173.6(15) . .
Er10 Er2 Er6 Er7 -48(4) . .
Er8 Er2 Er6 Er7 -160.4(17) . .
C91 Er2 Er6 Er7 -82.9(14) . .
Er1 Er2 Er6 Er7 -118(3) . .
Er15 Er2 Er6 Er7 -33.4(14) . .
Er9 Er2 Er6 Er7 -32.6(13) . .
C92 Er2 Er6 Er7 -105.9(15) . .
Er3 Er2 Er6 Er18 17(3) . .
Er7 Er2 Er6 Er18 41.6(16) . .
Er19 Er2 Er6 Er18 -108(28) . .
Er5 Er2 Er6 Er18 -132.0(14) . .
Er10 Er2 Er6 Er18 -6(3) . .
Er8 Er2 Er6 Er18 -118.9(15) . .
C91 Er2 Er6 Er18 -41.3(13) . .
Er1 Er2 Er6 Er18 -77(2) . .
Er15 Er2 Er6 Er18 8.2(13) . .
Er9 Er2 Er6 Er18 9.0(12) . .
C92 Er2 Er6 Er18 -64.3(13) . .
Er3 Er2 Er6 Er8 136(2) . .
Er7 Er2 Er6 Er8 160.4(17) . .
Er19 Er2 Er6 Er8 11(28) . .
Er5 Er2 Er6 Er8 -13.2(7) . .
Er10 Er2 Er6 Er8 113(4) . .
C91 Er2 Er6 Er8 77.5(8) . .
Er1 Er2 Er6 Er8 42.4(17) . .
Er15 Er2 Er6 Er8 127.0(10) . .
Er9 Er2 Er6 Er8 127.9(10) . .
C92 Er2 Er6 Er8 54.6(9) . .
Er3 Er2 Er6 Er17 114(3) . .
Er7 Er2 Er6 Er17 138(2) . .
Er19 Er2 Er6 Er17 -11(28) . .
Er5 Er2 Er6 Er17 -35.2(14) . .
Er10 Er2 Er6 Er17 91(4) . .
Er8 Er2 Er6 Er17 -22.0(13) . .
C91 Er2 Er6 Er17 55.5(15) . .
Er1 Er2 Er6 Er17 20.4(16) . .
Er15 Er2 Er6 Er17 105.0(16) . .
Er9 Er2 Er6 Er17 105.9(16) . .
C92 Er2 Er6 Er17 32.6(15) . .
Er3 Er2 Er6 Er5 149(2) . .
Er7 Er2 Er6 Er5 173.6(15) . .
Er19 Er2 Er6 Er5 24(28) . .
Er10 Er2 Er6 Er5 126(4) . .
Er8 Er2 Er6 Er5 13.2(7) . .
C91 Er2 Er6 Er5 90.7(7) . .
Er1 Er2 Er6 Er5 55.5(19) . .
Er15 Er2 Er6 Er5 140.2(8) . .
Er9 Er2 Er6 Er5 141.0(8) . .
C92 Er2 Er6 Er5 67.7(8) . .
Er3 Er2 Er6 Er4 59(3) . .
Er7 Er2 Er6 Er4 83.3(17) . .
Er19 Er2 Er6 Er4 -66(28) . .
Er5 Er2 Er6 Er4 -90.3(13) . .
Er10 Er2 Er6 Er4 36(3) . .
Er8 Er2 Er6 Er4 -77.2(13) . .
C91 Er2 Er6 Er4 0.4(12) . .
Er1 Er2 Er6 Er4 -34.8(13) . .
Er15 Er2 Er6 Er4 49.9(12) . .
Er9 Er2 Er6 Er4 50.7(11) . .
C92 Er2 Er6 Er4 -22.6(12) . .
Er7 Er2 Er6 Er3 25(2) . .
Er19 Er2 Er6 Er3 -125(28) . .
Er5 Er2 Er6 Er3 -149(2) . .
Er10 Er2 Er6 Er3 -23(4) . .
Er8 Er2 Er6 Er3 -136(2) . .
C91 Er2 Er6 Er3 -58(2) . .
Er1 Er2 Er6 Er3 -94(3) . .
Er15 Er2 Er6 Er3 -9(2) . .
Er9 Er2 Er6 Er3 -8(2) . .
C92 Er2 Er6 Er3 -81(2) . .
Er3 Er2 Er6 Er21 87(4) . .
Er7 Er2 Er6 Er21 112(4) . .
Er19 Er2 Er6 Er21 -38(27) . .
Er5 Er2 Er6 Er21 -62(3) . .
Er10 Er2 Er6 Er21 64(4) . .
Er8 Er2 Er6 Er21 -48(3) . .
C91 Er2 Er6 Er21 29(3) . .
Er1 Er2 Er6 Er21 -6(2) . .
Er15 Er2 Er6 Er21 79(3) . .
Er9 Er2 Er6 Er21 79(3) . .
C92 Er2 Er6 Er21 6(3) . .
Er8 Er5 Er6 Er19 -157(4) . .
Er2 Er5 Er6 Er19 4(4) . .
Er22 Er5 Er6 Er19 -134(5) . .
Er3 Er5 Er6 Er19 -4(4) . .
Er7 Er5 Er6 Er19 0(4) . .
Er17 Er5 Er6 Er19 -146(5) . .
Er1 Er5 Er6 Er19 -145(5) . .
Er13 Er5 Er6 Er19 -118(4) . .
Er10 Er5 Er6 Er19 -108(6) . .
C92 Er5 Er6 Er19 -91(4) . .
Er8 Er5 Er6 Er10 -49(4) . .
Er19 Er5 Er6 Er10 108(6) . .
Er2 Er5 Er6 Er10 112(4) . .
Er22 Er5 Er6 Er10 -26(4) . .
Er3 Er5 Er6 Er10 104(4) . .
Er7 Er5 Er6 Er10 108(4) . .
Er17 Er5 Er6 Er10 -38(4) . .
Er1 Er5 Er6 Er10 -37(3) . .
Er13 Er5 Er6 Er10 -10(4) . .
C92 Er5 Er6 Er10 17(4) . .
Er8 Er5 Er6 Er1 -12.3(10) . .
Er19 Er5 Er6 Er1 145(5) . .
Er2 Er5 Er6 Er1 148.4(11) . .
Er22 Er5 Er6 Er1 10.5(17) . .
Er3 Er5 Er6 Er1 140.5(12) . .
Er7 Er5 Er6 Er1 145.0(16) . .
Er17 Er5 Er6 Er1 -1.3(11) . .
Er13 Er5 Er6 Er1 26.5(13) . .
Er10 Er5 Er6 Er1 37(3) . .
C92 Er5 Er6 Er1 54.0(11) . .
Er8 Er5 Er6 Er7 -157.2(13) . .
Er19 Er5 Er6 Er7 0(4) . .
Er2 Er5 Er6 Er7 3.5(8) . .
Er22 Er5 Er6 Er7 -134.4(16) . .
Er3 Er5 Er6 Er7 -4.5(9) . .
Er17 Er5 Er6 Er7 -146.3(15) . .
Er1 Er5 Er6 Er7 -145.0(16) . .
Er13 Er5 Er6 Er7 -118.4(12) . .
Er10 Er5 Er6 Er7 -108(4) . .
C92 Er5 Er6 Er7 -91.0(11) . .
Er8 Er5 Er6 Er18 -76(2) . .
Er19 Er5 Er6 Er18 81(5) . .
Er2 Er5 Er6 Er18 85(2) . .
Er22 Er5 Er6 Er18 -53(3) . .
Er3 Er5 Er6 Er18 77(2) . .
Er7 Er5 Er6 Er18 81(2) . .
Er17 Er5 Er6 Er18 -65(2) . .
Er1 Er5 Er6 Er18 -64(2) . .
Er13 Er5 Er6 Er18 -37(2) . .
Er10 Er5 Er6 Er18 -27(3) . .
C92 Er5 Er6 Er18 -10(2) . .
Er19 Er5 Er6 Er8 157(4) . .
Er2 Er5 Er6 Er8 160.7(10) . .
Er22 Er5 Er6 Er8 22.8(14) . .
Er3 Er5 Er6 Er8 152.8(10) . .
Er7 Er5 Er6 Er8 157.2(13) . .
Er17 Er5 Er6 Er8 10.9(12) . .
Er1 Er5 Er6 Er8 12.3(10) . .
Er13 Er5 Er6 Er8 38.8(10) . .
Er10 Er5 Er6 Er8 49(4) . .
C92 Er5 Er6 Er8 66.3(9) . .
Er8 Er5 Er6 Er2 -160.7(10) . .
Er19 Er5 Er6 Er2 -4(4) . .
Er22 Er5 Er6 Er2 -137.9(15) . .
Er3 Er5 Er6 Er2 -7.9(6) . .
Er7 Er5 Er6 Er2 -3.5(8) . .
Er17 Er5 Er6 Er2 -149.8(12) . .
Er1 Er5 Er6 Er2 -148.4(11) . .
Er13 Er5 Er6 Er2 -121.9(9) . .
Er10 Er5 Er6 Er2 -112(4) . .
C92 Er5 Er6 Er2 -94.5(7) . .
Er8 Er5 Er6 Er17 -10.9(12) . .
Er19 Er5 Er6 Er17 146(5) . .
Er2 Er5 Er6 Er17 149.8(12) . .
Er22 Er5 Er6 Er17 11.9(17) . .
Er3 Er5 Er6 Er17 141.8(12) . .
Er7 Er5 Er6 Er17 146.3(15) . .
Er1 Er5 Er6 Er17 1.3(11) . .
Er13 Er5 Er6 Er17 27.9(13) . .
Er10 Er5 Er6 Er17 38(4) . .
C92 Er5 Er6 Er17 55.3(12) . .
Er8 Er5 Er6 Er4 -34.3(10) . .
Er19 Er5 Er6 Er4 123(5) . .
Er2 Er5 Er6 Er4 126.4(10) . .
Er22 Er5 Er6 Er4 -11.5(16) . .
Er3 Er5 Er6 Er4 118.5(10) . .
Er7 Er5 Er6 Er4 123.0(14) . .
Er17 Er5 Er6 Er4 -23.3(11) . .
Er1 Er5 Er6 Er4 -22.0(5) . .
Er13 Er5 Er6 Er4 4.5(12) . .
Er10 Er5 Er6 Er4 15(3) . .
C92 Er5 Er6 Er4 32.0(10) . .
Er8 Er5 Er6 Er3 -152.8(10) . .
Er19 Er5 Er6 Er3 4(4) . .
Er2 Er5 Er6 Er3 7.9(6) . .
Er22 Er5 Er6 Er3 -129.9(15) . .
Er7 Er5 Er6 Er3 4.5(9) . .
Er17 Er5 Er6 Er3 -141.8(12) . .
Er1 Er5 Er6 Er3 -140.5(12) . .
Er13 Er5 Er6 Er3 -114.0(9) . .
Er10 Er5 Er6 Er3 -104(4) . .
C92 Er5 Er6 Er3 -86.5(8) . .
Er8 Er5 Er6 Er21 -1.7(13) . .
Er19 Er5 Er6 Er21 155(5) . .
Er2 Er5 Er6 Er21 159.0(14) . .
Er22 Er5 Er6 Er21 21.1(19) . .
Er3 Er5 Er6 Er21 151.1(14) . .
Er7 Er5 Er6 Er21 155.5(18) . .
Er17 Er5 Er6 Er21 9.2(14) . .
Er1 Er5 Er6 Er21 10.6(11) . .
Er13 Er5 Er6 Er21 37.1(15) . .
Er10 Er5 Er6 Er21 47(4) . .
C92 Er5 Er6 Er21 64.5(14) . .
Er1 Er4 Er6 Er19 114(5) . .
Er21 Er4 Er6 Er19 152(5) . .
Er18 Er4 Er6 Er19 -82(5) . .
Er10 Er4 Er6 Er19 -106(6) . .
Er14 Er4 Er6 Er19 67(5) . .
Er17 Er4 Er6 Er19 85(5) . .
Er20 Er4 Er6 Er19 67(5) . .
Er9 Er4 Er6 Er19 -65(5) . .
Er11 Er4 Er6 Er19 55(5) . .
Er8 Er4 Er6 Er19 75(5) . .
C92 Er4 Er6 Er19 18(5) . .
Er1 Er4 Er6 Er10 -140(5) . .
Er21 Er4 Er6 Er10 -102(4) . .
Er18 Er4 Er6 Er10 24(4) . .
Er14 Er4 Er6 Er10 173(4) . .
Er17 Er4 Er6 Er10 -169(4) . .
Er20 Er4 Er6 Er10 174(4) . .
Er9 Er4 Er6 Er10 41(4) . .
Er11 Er4 Er6 Er10 161(4) . .
Er8 Er4 Er6 Er10 -179(4) . .
C92 Er4 Er6 Er10 124(4) . .
Er21 Er4 Er6 Er1 38(2) . .
Er18 Er4 Er6 Er1 164(2) . .
Er10 Er4 Er6 Er1 140(5) . .
Er14 Er4 Er6 Er1 -46.8(17) . .
Er17 Er4 Er6 Er1 -28.7(16) . .
Er20 Er4 Er6 Er1 -46.3(14) . .
Er9 Er4 Er6 Er1 -179.1(16) . .
Er11 Er4 Er6 Er1 -58.5(14) . .
Er8 Er4 Er6 Er1 -39.0(11) . .
C92 Er4 Er6 Er1 -95.6(15) . .
Er1 Er4 Er6 Er7 161(3) . .
Er21 Er4 Er6 Er7 -161(2) . .
Er18 Er4 Er6 Er7 -35(2) . .
Er10 Er4 Er6 Er7 -59(4) . .
Er14 Er4 Er6 Er7 114(2) . .
Er17 Er4 Er6 Er7 132(2) . .
Er20 Er4 Er6 Er7 114.4(19) . .
Er9 Er4 Er6 Er7 -18.4(16) . .
Er11 Er4 Er6 Er7 102.2(18) . .
Er8 Er4 Er6 Er7 122(2) . .
C92 Er4 Er6 Er7 65.1(18) . .
Er1 Er4 Er6 Er18 -164(2) . .
Er21 Er4 Er6 Er18 -126(2) . .
Er10 Er4 Er6 Er18 -24(4) . .
Er14 Er4 Er6 Er18 149.1(19) . .
Er17 Er4 Er6 Er18 167(2) . .
Er20 Er4 Er6 Er18 149.7(17) . .
Er9 Er4 Er6 Er18 16.8(14) . .
Er11 Er4 Er6 Er18 137.4(16) . .
Er8 Er4 Er6 Er18 156.9(17) . .
C92 Er4 Er6 Er18 100.3(16) . .
Er1 Er4 Er6 Er8 39.0(11) . .
Er21 Er4 Er6 Er8 77.0(19) . .
Er18 Er4 Er6 Er8 -156.9(17) . .
Er10 Er4 Er6 Er8 179(4) . .
Er14 Er4 Er6 Er8 -7.8(13) . .
Er17 Er4 Er6 Er8 10.3(14) . .
Er20 Er4 Er6 Er8 -7.3(10) . .
Er9 Er4 Er6 Er8 -140.1(10) . .
Er11 Er4 Er6 Er8 -19.5(10) . .
C92 Er4 Er6 Er8 -56.6(9) . .
Er1 Er4 Er6 Er2 121(2) . .
Er21 Er4 Er6 Er2 159(2) . .
Er18 Er4 Er6 Er2 -74.8(18) . .
Er10 Er4 Er6 Er2 -99(4) . .
Er14 Er4 Er6 Er2 74.3(16) . .
Er17 Er4 Er6 Er2 92.4(18) . .
Er20 Er4 Er6 Er2 74.8(14) . .
Er9 Er4 Er6 Er2 -58.0(12) . .
Er11 Er4 Er6 Er2 62.6(14) . .
Er8 Er4 Er6 Er2 82.1(13) . .
C92 Er4 Er6 Er2 25.5(13) . .
Er1 Er4 Er6 Er17 28.7(16) . .
Er21 Er4 Er6 Er17 67(2) . .
Er18 Er4 Er6 Er17 -167(2) . .
Er10 Er4 Er6 Er17 169(4) . .
Er14 Er4 Er6 Er17 -18.1(17) . .
Er20 Er4 Er6 Er17 -17.6(14) . .
Er9 Er4 Er6 Er17 -150.4(15) . .
Er11 Er4 Er6 Er17 -29.8(14) . .
Er8 Er4 Er6 Er17 -10.3(14) . .
C92 Er4 Er6 Er17 -66.9(14) . .
Er1 Er4 Er6 Er5 62.2(12) . .
Er21 Er4 Er6 Er5 100(2) . .
Er18 Er4 Er6 Er5 -133.7(18) . .
Er10 Er4 Er6 Er5 -158(4) . .
Er14 Er4 Er6 Er5 15.4(15) . .
Er17 Er4 Er6 Er5 33.5(15) . .
Er20 Er4 Er6 Er5 15.9(11) . .
Er9 Er4 Er6 Er5 -116.9(11) . .
Er11 Er4 Er6 Er5 3.7(12) . .
Er8 Er4 Er6 Er5 23.2(7) . .
C92 Er4 Er6 Er5 -33.4(11) . .
Er1 Er4 Er6 Er3 136(2) . .
Er21 Er4 Er6 Er3 174(2) . .
Er18 Er4 Er6 Er3 -60.3(17) . .
Er10 Er4 Er6 Er3 -84(4) . .
Er14 Er4 Er6 Er3 88.8(15) . .
Er17 Er4 Er6 Er3 106.9(17) . .
Er20 Er4 Er6 Er3 89.3(13) . .
Er9 Er4 Er6 Er3 -43.5(10) . .
Er11 Er4 Er6 Er3 77.1(12) . .
Er8 Er4 Er6 Er3 96.6(13) . .
C92 Er4 Er6 Er3 40.0(12) . .
Er1 Er4 Er6 Er21 -38(2) . .
Er18 Er4 Er6 Er21 126(2) . .
Er10 Er4 Er6 Er21 102(4) . .
Er14 Er4 Er6 Er21 -85(2) . .
Er17 Er4 Er6 Er21 -67(2) . .
Er20 Er4 Er6 Er21 -84(2) . .
Er9 Er4 Er6 Er21 143.0(19) . .
Er11 Er4 Er6 Er21 -96(2) . .
Er8 Er4 Er6 Er21 -77.0(19) . .
C92 Er4 Er6 Er21 -134(2) . .
Er3 Er2 Er7 Er19 155(4) . .
Er5 Er2 Er7 Er19 3(3) . .
Er6 Er2 Er7 Er19 -3(3) . .
Er10 Er2 Er7 Er19 18(3) . .
Er8 Er2 Er7 Er19 10(3) . .
C91 Er2 Er7 Er19 84(3) . .
Er1 Er2 Er7 Er19 15(3) . .
Er15 Er2 Er7 Er19 128(4) . .
Er9 Er2 Er7 Er19 113(4) . .
C92 Er2 Er7 Er19 60(3) . .
Er19 Er2 Er7 Er3 -155(4) . .
Er5 Er2 Er7 Er3 -152(2) . .
Er6 Er2 Er7 Er3 -158(2) . .
Er10 Er2 Er7 Er3 -137(2) . .
Er8 Er2 Er7 Er3 -145(2) . .
C91 Er2 Er7 Er3 -71(2) . .
Er1 Er2 Er7 Er3 -140(2) . .
Er15 Er2 Er7 Er3 -26(2) . .
Er9 Er2 Er7 Er3 -42(3) . .
C92 Er2 Er7 Er3 -95(2) . .
Er3 Er2 Er7 Er6 158(2) . .
Er19 Er2 Er7 Er6 3(3) . .
Er5 Er2 Er7 Er6 6.2(15) . .
Er10 Er2 Er7 Er6 21.5(14) . .
Er8 Er2 Er7 Er6 13.6(12) . .
C91 Er2 Er7 Er6 87.1(13) . .
Er1 Er2 Er7 Er6 18.0(8) . .
Er15 Er2 Er7 Er6 131.7(18) . .
Er9 Er2 Er7 Er6 116(2) . .
C92 Er2 Er7 Er6 62.9(12) . .
Er3 Er2 Er7 Er10 137(2) . .
Er19 Er2 Er7 Er10 -18(3) . .
Er5 Er2 Er7 Er10 -15(2) . .
Er6 Er2 Er7 Er10 -21.5(14) . .
Er8 Er2 Er7 Er10 -7.9(17) . .
C91 Er2 Er7 Er10 65.6(17) . .
Er1 Er2 Er7 Er10 -3.5(12) . .
Er15 Er2 Er7 Er10 110(2) . .
Er9 Er2 Er7 Er10 94(2) . .
C92 Er2 Er7 Er10 41.4(17) . .
Er3 Er2 Er7 Er9 42(3) . .
Er19 Er2 Er7 Er9 -113(4) . .
Er5 Er2 Er7 Er9 -109.8(16) . .
Er6 Er2 Er7 Er9 -116(2) . .
Er10 Er2 Er7 Er9 -94(2) . .
Er8 Er2 Er7 Er9 -102.4(15) . .
C91 Er2 Er7 Er9 -28.8(14) . .
Er1 Er2 Er7 Er9 -98.0(16) . .
Er15 Er2 Er7 Er9 15.7(12) . .
C92 Er2 Er7 Er9 -53.0(15) . .
Er3 Er2 Er7 Er18 96(3) . .
Er19 Er2 Er7 Er18 -59(4) . .
Er5 Er2 Er7 Er18 -56(3) . .
Er6 Er2 Er7 Er18 -62(2) . .
Er10 Er2 Er7 Er18 -40.8(19) . .
Er8 Er2 Er7 Er18 -49(2) . .
C91 Er2 Er7 Er18 25(2) . .
Er1 Er2 Er7 Er18 -44(2) . .
Er15 Er2 Er7 Er18 69(2) . .
Er9 Er2 Er7 Er18 54(2) . .
C92 Er2 Er7 Er18 1(2) . .
Er3 Er2 Er7 Er5 152(2) . .
Er19 Er2 Er7 Er5 -3(3) . .
Er6 Er2 Er7 Er5 -6.2(15) . .
Er10 Er2 Er7 Er5 15(2) . .
Er8 Er2 Er7 Er5 7.4(6) . .
C91 Er2 Er7 Er5 81.0(8) . .
Er1 Er2 Er7 Er5 11.8(11) . .
Er15 Er2 Er7 Er5 125.6(11) . .
Er9 Er2 Er7 Er5 109.8(16) . .
C92 Er2 Er7 Er5 56.8(7) . .
Er3 Er2 Er7 Er1 140(2) . .
Er19 Er2 Er7 Er1 -15(3) . .
Er5 Er2 Er7 Er1 -11.8(11) . .
Er6 Er2 Er7 Er1 -18.0(8) . .
Er10 Er2 Er7 Er1 3.5(12) . .
Er8 Er2 Er7 Er1 -4.4(7) . .
C91 Er2 Er7 Er1 69.1(9) . .
Er15 Er2 Er7 Er1 113.7(14) . .
Er9 Er2 Er7 Er1 98.0(16) . .
C92 Er2 Er7 Er1 45.0(8) . .
Er3 Er2 Er7 Er15 26(2) . .
Er19 Er2 Er7 Er15 -128(4) . .
Er5 Er2 Er7 Er15 -125.6(11) . .
Er6 Er2 Er7 Er15 -131.7(18) . .
Er10 Er2 Er7 Er15 -110(2) . .
Er8 Er2 Er7 Er15 -118.1(11) . .
C91 Er2 Er7 Er15 -44.6(11) . .
Er1 Er2 Er7 Er15 -113.7(14) . .
Er9 Er2 Er7 Er15 -15.7(12) . .
C92 Er2 Er7 Er15 -68.8(11) . .
Er3 Er2 Er7 C91 71(2) . .
Er19 Er2 Er7 C91 -84(3) . .
Er5 Er2 Er7 C91 -81.0(8) . .
Er6 Er2 Er7 C91 -87.1(13) . .
Er10 Er2 Er7 C91 -65.6(17) . .
Er8 Er2 Er7 C91 -73.5(6) . .
Er1 Er2 Er7 C91 -69.1(9) . .
Er15 Er2 Er7 C91 44.6(11) . .
Er9 Er2 Er7 C91 28.8(14) . .
C92 Er2 Er7 C91 -24.2(6) . .
Er3 Er2 Er7 Er8 145(2) . .
Er19 Er2 Er7 Er8 -10(3) . .
Er5 Er2 Er7 Er8 -7.4(6) . .
Er6 Er2 Er7 Er8 -13.6(12) . .
Er10 Er2 Er7 Er8 7.9(17) . .
C91 Er2 Er7 Er8 73.5(6) . .
Er1 Er2 Er7 Er8 4.4(7) . .
Er15 Er2 Er7 Er8 118.1(11) . .
Er9 Er2 Er7 Er8 102.4(15) . .
C92 Er2 Er7 Er8 49.4(6) . .
Er2 Er3 Er7 Er19 -24(4) . .
Er5 Er3 Er7 Er19 -3(3) . .
Er6 Er3 Er7 Er19 7(3) . .
Er15 Er3 Er7 Er19 132(4) . .
C91 Er3 Er7 Er19 79(3) . .
Er10 Er3 Er7 Er19 52(4) . .
Er9 Er3 Er7 Er19 126(4) . .
C92 Er3 Er7 Er19 57(3) . .
Er8 Er3 Er7 Er19 12(3) . .
Er18 Er3 Er7 Er19 98(4) . .
Er19 Er3 Er7 Er2 24(4) . .
Er5 Er3 Er7 Er2 20.8(16) . .
Er6 Er3 Er7 Er2 31(3) . .
Er15 Er3 Er7 Er2 156(2) . .
C91 Er3 Er7 Er2 102.9(19) . .
Er10 Er3 Er7 Er2 76(4) . .
Er9 Er3 Er7 Er2 149.9(18) . .
C92 Er3 Er7 Er2 80.6(19) . .
Er8 Er3 Er7 Er2 36(2) . .
Er18 Er3 Er7 Er2 122(2) . .
Er2 Er3 Er7 Er6 -31(3) . .
Er19 Er3 Er7 Er6 -7(3) . .
Er5 Er3 Er7 Er6 -10(2) . .
Er15 Er3 Er7 Er6 125(2) . .
C91 Er3 Er7 Er6 72(2) . .
Er10 Er3 Er7 Er6 45(2) . .
Er9 Er3 Er7 Er6 119(3) . .
C92 Er3 Er7 Er6 49(2) . .
Er8 Er3 Er7 Er6 4.3(18) . .
Er18 Er3 Er7 Er6 91(3) . .
Er2 Er3 Er7 Er10 -76(4) . .
Er19 Er3 Er7 Er10 -52(4) . .
Er5 Er3 Er7 Er10 -55(3) . .
Er6 Er3 Er7 Er10 -45(2) . .
Er15 Er3 Er7 Er10 80(3) . .
C91 Er3 Er7 Er10 27(3) . .
Er9 Er3 Er7 Er10 74(3) . .
C92 Er3 Er7 Er10 5(3) . .
Er8 Er3 Er7 Er10 -40(3) . .
Er18 Er3 Er7 Er10 46(2) . .
Er2 Er3 Er7 Er9 -149.9(18) . .
Er19 Er3 Er7 Er9 -126(4) . .
Er5 Er3 Er7 Er9 -129.1(10) . .
Er6 Er3 Er7 Er9 -119(3) . .
Er15 Er3 Er7 Er9 6.3(10) . .
C91 Er3 Er7 Er9 -47.1(10) . .
Er10 Er3 Er7 Er9 -74(3) . .
C92 Er3 Er7 Er9 -69.3(10) . .
Er8 Er3 Er7 Er9 -114.3(11) . .
Er18 Er3 Er7 Er9 -27.6(16) . .
Er2 Er3 Er7 Er18 -122(2) . .
Er19 Er3 Er7 Er18 -98(4) . .
Er5 Er3 Er7 Er18 -102(2) . .
Er6 Er3 Er7 Er18 -91(3) . .
Er15 Er3 Er7 Er18 33.9(19) . .
C91 Er3 Er7 Er18 -19(2) . .
Er10 Er3 Er7 Er18 -46(2) . .
Er9 Er3 Er7 Er18 27.6(16) . .
C92 Er3 Er7 Er18 -42(2) . .
Er8 Er3 Er7 Er18 -87(2) . .
Er2 Er3 Er7 Er5 -20.8(16) . .
Er19 Er3 Er7 Er5 3(3) . .
Er6 Er3 Er7 Er5 10(2) . .
Er15 Er3 Er7 Er5 135.4(9) . .
C91 Er3 Er7 Er5 82.1(7) . .
Er10 Er3 Er7 Er5 55(3) . .
Er9 Er3 Er7 Er5 129.1(10) . .
C92 Er3 Er7 Er5 59.8(6) . .
Er8 Er3 Er7 Er5 14.8(6) . .
Er18 Er3 Er7 Er5 102(2) . .
Er2 Er3 Er7 Er1 -56(3) . .
Er19 Er3 Er7 Er1 -32(3) . .
Er5 Er3 Er7 Er1 -35.4(15) . .
Er6 Er3 Er7 Er1 -25.0(14) . .
Er15 Er3 Er7 Er1 100.0(17) . .
C91 Er3 Er7 Er1 46.7(16) . .
Er10 Er3 Er7 Er1 20(2) . .
Er9 Er3 Er7 Er1 93.7(17) . .
C92 Er3 Er7 Er1 24.4(15) . .
Er8 Er3 Er7 Er1 -20.6(11) . .
Er18 Er3 Er7 Er1 66.1(19) . .
Er2 Er3 Er7 Er15 -156(2) . .
Er19 Er3 Er7 Er15 -132(4) . .
Er5 Er3 Er7 Er15 -135.4(9) . .
Er6 Er3 Er7 Er15 -125(2) . .
C91 Er3 Er7 Er15 -53.4(9) . .
Er10 Er3 Er7 Er15 -80(3) . .
Er9 Er3 Er7 Er15 -6.3(10) . .
C92 Er3 Er7 Er15 -75.6(9) . .
Er8 Er3 Er7 Er15 -120.6(10) . .
Er18 Er3 Er7 Er15 -33.9(19) . .
Er2 Er3 Er7 C91 -102.9(19) . .
Er19 Er3 Er7 C91 -79(3) . .
Er5 Er3 Er7 C91 -82.1(7) . .
Er6 Er3 Er7 C91 -72(2) . .
Er15 Er3 Er7 C91 53.4(9) . .
Er10 Er3 Er7 C91 -27(3) . .
Er9 Er3 Er7 C91 47.1(10) . .
C92 Er3 Er7 C91 -22.2(7) . .
Er8 Er3 Er7 C91 -67.3(8) . .
Er18 Er3 Er7 C91 19(2) . .
Er2 Er3 Er7 Er8 -36(2) . .
Er19 Er3 Er7 Er8 -12(3) . .
Er5 Er3 Er7 Er8 -14.8(6) . .
Er6 Er3 Er7 Er8 -4.3(18) . .
Er15 Er3 Er7 Er8 120.6(10) . .
C91 Er3 Er7 Er8 67.3(8) . .
Er10 Er3 Er7 Er8 40(3) . .
Er9 Er3 Er7 Er8 114.3(11) . .
C92 Er3 Er7 Er8 45.0(7) . .
Er18 Er3 Er7 Er8 87(2) . .
Er10 Er6 Er7 Er19 -140(6) . .
Er1 Er6 Er7 Er19 -103(6) . .
Er18 Er6 Er7 Er19 -138(5) . .
Er8 Er6 Er7 Er19 -18(5) . .
Er2 Er6 Er7 Er19 5(5) . .
Er17 Er6 Er7 Er19 -60(6) . .
Er5 Er6 Er7 Er19 0(5) . .
Er4 Er6 Er7 Er19 -117(5) . .
Er3 Er6 Er7 Er19 -11(5) . .
Er21 Er6 Er7 Er19 -135(6) . .
Er19 Er6 Er7 Er2 -5(5) . .
Er10 Er6 Er7 Er2 -145(3) . .
Er1 Er6 Er7 Er2 -108(3) . .
Er18 Er6 Er7 Er2 -143.1(14) . .
Er8 Er6 Er7 Er2 -23(2) . .
Er17 Er6 Er7 Er2 -65(3) . .
Er5 Er6 Er7 Er2 -4.9(12) . .
Er4 Er6 Er7 Er2 -122.1(15) . .
Er3 Er6 Er7 Er2 -16.0(17) . .
Er21 Er6 Er7 Er2 -140(3) . .
Er19 Er6 Er7 Er3 11(5) . .
Er10 Er6 Er7 Er3 -129(3) . .
Er1 Er6 Er7 Er3 -92(4) . .
Er18 Er6 Er7 Er3 -127(2) . .
Er8 Er6 Er7 Er3 -7(3) . .
Er2 Er6 Er7 Er3 16.0(17) . .
Er17 Er6 Er7 Er3 -49(4) . .
Er5 Er6 Er7 Er3 11(2) . .
Er4 Er6 Er7 Er3 -106(3) . .
Er21 Er6 Er7 Er3 -124(3) . .
Er19 Er6 Er7 Er10 140(6) . .
Er1 Er6 Er7 Er10 37(3) . .
Er18 Er6 Er7 Er10 2(2) . .
Er8 Er6 Er7 Er10 122(3) . .
Er2 Er6 Er7 Er10 145(3) . .
Er17 Er6 Er7 Er10 80(3) . .
Er5 Er6 Er7 Er10 140(3) . .
Er4 Er6 Er7 Er10 23.1(19) . .
Er3 Er6 Er7 Er10 129(3) . .
Er21 Er6 Er7 Er10 6(3) . .
Er19 Er6 Er7 Er9 137(5) . .
Er10 Er6 Er7 Er9 -4(3) . .
Er1 Er6 Er7 Er9 33(4) . .
Er18 Er6 Er7 Er9 -1.6(12) . .
Er8 Er6 Er7 Er9 118.2(15) . .
Er2 Er6 Er7 Er9 141.5(14) . .
Er17 Er6 Er7 Er9 76(3) . .
Er5 Er6 Er7 Er9 136.6(8) . .
Er4 Er6 Er7 Er9 19.4(17) . .
Er3 Er6 Er7 Er9 126(2) . .
Er21 Er6 Er7 Er9 2(3) . .
Er19 Er6 Er7 Er18 138(5) . .
Er10 Er6 Er7 Er18 -2(2) . .
Er1 Er6 Er7 Er18 35(3) . .
Er8 Er6 Er7 Er18 119.9(17) . .
Er2 Er6 Er7 Er18 143.1(14) . .
Er17 Er6 Er7 Er18 78(3) . .
Er5 Er6 Er7 Er18 138.2(12) . .
Er4 Er6 Er7 Er18 21.0(13) . .
Er3 Er6 Er7 Er18 127(2) . .
Er21 Er6 Er7 Er18 4(3) . .
Er19 Er6 Er7 Er5 0(5) . .
Er10 Er6 Er7 Er5 -140(3) . .
Er1 Er6 Er7 Er5 -104(3) . .
Er18 Er6 Er7 Er5 -138.2(12) . .
Er8 Er6 Er7 Er5 -18.3(11) . .
Er2 Er6 Er7 Er5 4.9(12) . .
Er17 Er6 Er7 Er5 -60(3) . .
Er4 Er6 Er7 Er5 -117.2(15) . .
Er3 Er6 Er7 Er5 -11(2) . .
Er21 Er6 Er7 Er5 -135(3) . .
Er19 Er6 Er7 Er1 103(6) . .
Er10 Er6 Er7 Er1 -37(3) . .
Er18 Er6 Er7 Er1 -35(3) . .
Er8 Er6 Er7 Er1 85(3) . .
Er2 Er6 Er7 Er1 108(3) . .
Er17 Er6 Er7 Er1 43(3) . .
Er5 Er6 Er7 Er1 104(3) . .
Er4 Er6 Er7 Er1 -14(2) . .
Er3 Er6 Er7 Er1 92(4) . .
Er21 Er6 Er7 Er1 -31(2) . .
Er19 Er6 Er7 Er15 127(5) . .
Er10 Er6 Er7 Er15 -13(3) . .
Er1 Er6 Er7 Er15 24(4) . .
Er18 Er6 Er7 Er15 -10.7(17) . .
Er8 Er6 Er7 Er15 109.2(18) . .
Er2 Er6 Er7 Er15 132.4(18) . .
Er17 Er6 Er7 Er15 67(4) . .
Er5 Er6 Er7 Er15 127.5(12) . .
Er4 Er6 Er7 Er15 10(2) . .
Er3 Er6 Er7 Er15 116(3) . .
Er21 Er6 Er7 Er15 -7(4) . .
Er19 Er6 Er7 C91 77(5) . .
Er10 Er6 Er7 C91 -63(3) . .
Er1 Er6 Er7 C91 -27(4) . .
Er18 Er6 Er7 C91 -61.3(12) . .
Er8 Er6 Er7 C91 58.6(15) . .
Er2 Er6 Er7 C91 81.8(12) . .
Er17 Er6 Er7 C91 16(3) . .
Er5 Er6 Er7 C91 76.9(7) . .
Er4 Er6 Er7 C91 -40.3(16) . .
Er3 Er6 Er7 C91 66(2) . .
Er21 Er6 Er7 C91 -58(3) . .
Er19 Er6 Er7 Er8 18(5) . .
Er10 Er6 Er7 Er8 -122(3) . .
Er1 Er6 Er7 Er8 -85(3) . .
Er18 Er6 Er7 Er8 -119.9(17) . .
Er2 Er6 Er7 Er8 23(2) . .
Er17 Er6 Er7 Er8 -42(2) . .
Er5 Er6 Er7 Er8 18.3(11) . .
Er4 Er6 Er7 Er8 -98.8(18) . .
Er3 Er6 Er7 Er8 7(3) . .
Er21 Er6 Er7 Er8 -116(3) . .
Er8 Er5 Er7 Er19 20(7) . .
Er2 Er5 Er7 Er19 -174(8) . .
Er22 Er5 Er7 Er19 52(8) . .
Er6 Er5 Er7 Er19 0(7) . .
Er3 Er5 Er7 Er19 172(8) . .
Er17 Er5 Er7 Er19 25(7) . .
Er1 Er5 Er7 Er19 18(7) . .
Er13 Er5 Er7 Er19 76(7) . .
Er10 Er5 Er7 Er19 17(7) . .
C92 Er5 Er7 Er19 79(7) . .
Er8 Er5 Er7 Er2 -166.4(12) . .
Er19 Er5 Er7 Er2 174(8) . .
Er22 Er5 Er7 Er2 -133.9(19) . .
Er6 Er5 Er7 Er2 173.7(15) . .
Er3 Er5 Er7 Er2 -14.0(11) . .
Er17 Er5 Er7 Er2 -161.0(12) . .
Er1 Er5 Er7 Er2 -168.7(10) . .
Er13 Er5 Er7 Er2 -110.7(12) . .
Er10 Er5 Er7 Er2 -168.8(14) . .
C92 Er5 Er7 Er2 -106.8(10) . .
Er8 Er5 Er7 Er3 -152.4(12) . .
Er19 Er5 Er7 Er3 -172(8) . .
Er2 Er5 Er7 Er3 14.0(11) . .
Er22 Er5 Er7 Er3 -120(2) . .
Er6 Er5 Er7 Er3 -172.3(16) . .
Er17 Er5 Er7 Er3 -147.0(13) . .
Er1 Er5 Er7 Er3 -154.7(11) . .
Er13 Er5 Er7 Er3 -96.7(14) . .
Er10 Er5 Er7 Er3 -154.8(15) . .
C92 Er5 Er7 Er3 -92.8(11) . .
Er8 Er5 Er7 Er6 20.0(12) . .
Er19 Er5 Er7 Er6 0(7) . .
Er2 Er5 Er7 Er6 -173.7(15) . .
Er22 Er5 Er7 Er6 52(2) . .
Er3 Er5 Er7 Er6 172.3(16) . .
Er17 Er5 Er7 Er6 25.3(12) . .
Er1 Er5 Er7 Er6 17.6(9) . .
Er13 Er5 Er7 Er6 75.6(14) . .
Er10 Er5 Er7 Er6 17.5(11) . .
C92 Er5 Er7 Er6 79.6(11) . .
Er8 Er5 Er7 Er10 2.4(11) . .
Er19 Er5 Er7 Er10 -17(7) . .
Er2 Er5 Er7 Er10 168.8(14) . .
Er22 Er5 Er7 Er10 35(2) . .
Er6 Er5 Er7 Er10 -17.5(11) . .
Er3 Er5 Er7 Er10 154.8(15) . .
Er17 Er5 Er7 Er10 7.8(12) . .
Er1 Er5 Er7 Er10 0.1(8) . .
Er13 Er5 Er7 Er10 58.1(14) . .
C92 Er5 Er7 Er10 62.0(10) . .
Er8 Er5 Er7 Er9 -47.3(15) . .
Er19 Er5 Er7 Er9 -67(7) . .
Er2 Er5 Er7 Er9 119.1(17) . .
Er22 Er5 Er7 Er9 -15(2) . .
Er6 Er5 Er7 Er9 -67.3(14) . .
Er3 Er5 Er7 Er9 105.1(17) . .
Er17 Er5 Er7 Er9 -41.9(15) . .
Er1 Er5 Er7 Er9 -49.6(11) . .
Er13 Er5 Er7 Er9 8.3(18) . .
Er10 Er5 Er7 Er9 -49.8(12) . .
C92 Er5 Er7 Er9 12.3(13) . .
Er8 Er5 Er7 Er18 -16.4(13) . .
Er19 Er5 Er7 Er18 -36(7) . .
Er2 Er5 Er7 Er18 150.0(15) . .
Er22 Er5 Er7 Er18 16(2) . .
Er6 Er5 Er7 Er18 -36.4(12) . .
Er3 Er5 Er7 Er18 136.0(15) . .
Er17 Er5 Er7 Er18 -11.0(13) . .
Er1 Er5 Er7 Er18 -18.7(9) . .
Er13 Er5 Er7 Er18 39.2(15) . .
Er10 Er5 Er7 Er18 -18.9(10) . .
C92 Er5 Er7 Er18 43.2(11) . .
Er8 Er5 Er7 Er1 2.3(7) . .
Er19 Er5 Er7 Er1 -18(7) . .
Er2 Er5 Er7 Er1 168.7(10) . .
Er22 Er5 Er7 Er1 34.8(18) . .
Er6 Er5 Er7 Er1 -17.6(9) . .
Er3 Er5 Er7 Er1 154.7(11) . .
Er17 Er5 Er7 Er1 7.7(8) . .
Er13 Er5 Er7 Er1 58.0(10) . .
Er10 Er5 Er7 Er1 -0.1(8) . .
C92 Er5 Er7 Er1 61.9(6) . .
Er8 Er5 Er7 Er15 -80.5(17) . .
Er19 Er5 Er7 Er15 -100(8) . .
Er2 Er5 Er7 Er15 85.9(17) . .
Er22 Er5 Er7 Er15 -48(2) . .
Er6 Er5 Er7 Er15 -100.4(17) . .
Er3 Er5 Er7 Er15 71.9(17) . .
Er17 Er5 Er7 Er15 -75.1(16) . .
Er1 Er5 Er7 Er15 -82.8(14) . .
Er13 Er5 Er7 Er15 -24.8(19) . .
Er10 Er5 Er7 Er15 -82.9(16) . .
C92 Er5 Er7 Er15 -20.9(15) . .
Er8 Er5 Er7 C91 -75.8(9) . .
Er19 Er5 Er7 C91 -96(7) . .
Er2 Er5 Er7 C91 90.6(10) . .
Er22 Er5 Er7 C91 -43.3(18) . .
Er6 Er5 Er7 C91 -95.7(11) . .
Er3 Er5 Er7 C91 76.6(11) . .
Er17 Er5 Er7 C91 -70.4(10) . .
Er1 Er5 Er7 C91 -78.1(6) . .
Er13 Er5 Er7 C91 -20.1(12) . .
Er10 Er5 Er7 C91 -78.2(10) . .
C92 Er5 Er7 C91 -16.2(7) . .
Er19 Er5 Er7 Er8 -20(7) . .
Er2 Er5 Er7 Er8 166.4(12) . .
Er22 Er5 Er7 Er8 32.4(16) . .
Er6 Er5 Er7 Er8 -20.0(12) . .
Er3 Er5 Er7 Er8 152.4(12) . .
Er17 Er5 Er7 Er8 5.4(10) . .
Er1 Er5 Er7 Er8 -2.3(7) . .
Er13 Er5 Er7 Er8 55.7(11) . .
Er10 Er5 Er7 Er8 -2.4(11) . .
C92 Er5 Er7 Er8 59.6(9) . .
Er19 Er5 Er8 Er22 134(3) . .
Er2 Er5 Er8 Er22 123(2) . .
Er6 Er5 Er8 Er22 142(2) . .
Er3 Er5 Er8 Er22 114(2) . .
Er7 Er5 Er8 Er22 130(2) . .
Er17 Er5 Er8 Er22 110(5) . .
Er1 Er5 Er8 Er22 133(2) . .
Er13 Er5 Er8 Er22 6(2) . .
Er10 Er5 Er8 Er22 132(2) . .
C92 Er5 Er8 Er22 58(2) . .
Er19 Er5 Er8 Er17 24(4) . .
Er2 Er5 Er8 Er17 12(5) . .
Er22 Er5 Er8 Er17 -110(5) . .
Er6 Er5 Er8 Er17 32(4) . .
Er3 Er5 Er8 Er17 4(5) . .
Er7 Er5 Er8 Er17 20(4) . .
Er1 Er5 Er8 Er17 23(4) . .
Er13 Er5 Er8 Er17 -104(4) . .
Er10 Er5 Er8 Er17 22(4) . .
C92 Er5 Er8 Er17 -53(4) . .
Er19 Er5 Er8 Er20 113(3) . .
Er2 Er5 Er8 Er20 102(2) . .
Er22 Er5 Er8 Er20 -21(3) . .
Er6 Er5 Er8 Er20 121(2) . .
Er3 Er5 Er8 Er20 93(3) . .
Er7 Er5 Er8 Er20 109(2) . .
Er17 Er5 Er8 Er20 89(4) . .
Er1 Er5 Er8 Er20 112(2) . .
Er13 Er5 Er8 Er20 -15(2) . .
Er10 Er5 Er8 Er20 111(2) . .
C92 Er5 Er8 Er20 37(2) . .
Er19 Er5 Er8 Er1 0.8(16) . .
Er2 Er5 Er8 Er1 -10.8(14) . .
Er22 Er5 Er8 Er1 -133(2) . .
Er6 Er5 Er8 Er1 8.8(7) . .
Er3 Er5 Er8 Er1 -19.4(14) . .
Er7 Er5 Er8 Er1 -3.2(10) . .
Er17 Er5 Er8 Er1 -23(4) . .
Er13 Er5 Er8 Er1 -127.4(12) . .
Er10 Er5 Er8 Er1 -1.4(7) . .
C92 Er5 Er8 Er1 -75.7(9) . .
Er19 Er5 Er8 Er6 -8.0(16) . .
Er2 Er5 Er8 Er6 -19.6(10) . .
Er22 Er5 Er8 Er6 -142(2) . .
Er3 Er5 Er8 Er6 -28.3(11) . .
Er7 Er5 Er8 Er6 -12.0(7) . .
Er17 Er5 Er8 Er6 -32(4) . .
Er1 Er5 Er8 Er6 -8.8(7) . .
Er13 Er5 Er8 Er6 -136.3(10) . .
Er10 Er5 Er8 Er6 -10.2(8) . .
C92 Er5 Er8 Er6 -84.5(9) . .
Er2 Er5 Er8 Er19 -11.6(15) . .
Er22 Er5 Er8 Er19 -134(3) . .
Er6 Er5 Er8 Er19 8.0(16) . .
Er3 Er5 Er8 Er19 -20.3(16) . .
Er7 Er5 Er8 Er19 -4.0(15) . .
Er17 Er5 Er8 Er19 -24(4) . .
Er1 Er5 Er8 Er19 -0.8(16) . .
Er13 Er5 Er8 Er19 -128.3(17) . .
Er10 Er5 Er8 Er19 -2.2(16) . .
C92 Er5 Er8 Er19 -76.5(16) . .
Er19 Er5 Er8 Er14 60(3) . .
Er2 Er5 Er8 Er14 48(3) . .
Er22 Er5 Er8 Er14 -74(3) . .
Er6 Er5 Er8 Er14 68(2) . .
Er3 Er5 Er8 Er14 39(3) . .
Er7 Er5 Er8 Er14 56(2) . .
Er17 Er5 Er8 Er14 36(4) . .
Er1 Er5 Er8 Er14 58.9(18) . .
Er13 Er5 Er8 Er14 -69(2) . .
Er10 Er5 Er8 Er14 58(2) . .
C92 Er5 Er8 Er14 -16.8(19) . .
Er19 Er5 Er8 Er10 2.2(16) . .
Er2 Er5 Er8 Er10 -9.4(12) . .
Er22 Er5 Er8 Er10 -132(2) . .
Er6 Er5 Er8 Er10 10.2(8) . .
Er3 Er5 Er8 Er10 -18.0(12) . .
Er7 Er5 Er8 Er10 -1.8(8) . .
Er17 Er5 Er8 Er10 -22(4) . .
Er1 Er5 Er8 Er10 1.4(7) . .
Er13 Er5 Er8 Er10 -126.1(11) . .
C92 Er5 Er8 Er10 -74.3(9) . .
Er19 Er5 Er8 Er13 128.3(17) . .
Er2 Er5 Er8 Er13 116.7(11) . .
Er22 Er5 Er8 Er13 -6(2) . .
Er6 Er5 Er8 Er13 136.3(10) . .
Er3 Er5 Er8 Er13 108.0(11) . .
Er7 Er5 Er8 Er13 124.3(9) . .
Er17 Er5 Er8 Er13 104(4) . .
Er1 Er5 Er8 Er13 127.4(12) . .
Er10 Er5 Er8 Er13 126.1(11) . .
C92 Er5 Er8 Er13 51.8(10) . .
Er19 Er5 Er8 C92 76.5(16) . .
Er2 Er5 Er8 C92 64.9(12) . .
Er22 Er5 Er8 C92 -58(2) . .
Er6 Er5 Er8 C92 84.5(9) . .
Er3 Er5 Er8 C92 56.2(12) . .
Er7 Er5 Er8 C92 72.5(9) . .
Er17 Er5 Er8 C92 53(4) . .
Er1 Er5 Er8 C92 75.7(9) . .
Er13 Er5 Er8 C92 -51.8(10) . .
Er10 Er5 Er8 C92 74.3(9) . .
Er19 Er5 Er8 Er4 20.4(17) . .
Er2 Er5 Er8 Er4 8.8(16) . .
Er22 Er5 Er8 Er4 -114(2) . .
Er6 Er5 Er8 Er4 28.4(9) . .
Er3 Er5 Er8 Er4 0.2(16) . .
Er7 Er5 Er8 Er4 16.4(11) . .
Er17 Er5 Er8 Er4 -3(4) . .
Er1 Er5 Er8 Er4 19.6(4) . .
Er13 Er5 Er8 Er4 -107.8(13) . .
Er10 Er5 Er8 Er4 18.2(8) . .
C92 Er5 Er8 Er4 -56.1(9) . .
Er10 Er1 Er8 Er22 -101(4) . .
Er17 Er1 Er8 Er22 53(4) . .
Er4 Er1 Er8 Er22 17(4) . .
Er6 Er1 Er8 Er22 -119(3) . .
Er21 Er1 Er8 Er22 87(4) . .
Er18 Er1 Er8 Er22 -58(4) . .
Er14 Er1 Er8 Er22 33(3) . .
Er19 Er1 Er8 Er22 -106(4) . .
Er7 Er1 Er8 Er22 -102(3) . .
Er20 Er1 Er8 Er22 36(3) . .
Er10 Er1 Er8 Er17 -154(3) . .
Er4 Er1 Er8 Er17 -36(3) . .
Er6 Er1 Er8 Er17 -172(3) . .
Er21 Er1 Er8 Er17 33(3) . .
Er18 Er1 Er8 Er17 -112(3) . .
Er14 Er1 Er8 Er17 -20(2) . .
Er19 Er1 Er8 Er17 -159(3) . .
Er7 Er1 Er8 Er17 -155(2) . .
Er20 Er1 Er8 Er17 -18(3) . .
Er22 Er1 Er8 Er17 -53(4) . .
Er10 Er1 Er8 Er5 4(2) . .
Er17 Er1 Er8 Er5 158(3) . .
Er4 Er1 Er8 Er5 122.0(12) . .
Er6 Er1 Er8 Er5 -14.1(12) . .
Er21 Er1 Er8 Er5 -169(2) . .
Er18 Er1 Er8 Er5 47(2) . .
Er14 Er1 Er8 Er5 138.3(13) . .
Er19 Er1 Er8 Er5 -0.8(15) . .
Er7 Er1 Er8 Er5 3.2(10) . .
Er20 Er1 Er8 Er5 140.5(17) . .
Er22 Er1 Er8 Er5 105(3) . .
Er10 Er1 Er8 Er20 -136(2) . .
Er17 Er1 Er8 Er20 18(3) . .
Er4 Er1 Er8 Er20 -18.5(16) . .
Er6 Er1 Er8 Er20 -154.5(15) . .
Er21 Er1 Er8 Er20 51(2) . .
Er18 Er1 Er8 Er20 -94(2) . .
Er14 Er1 Er8 Er20 -2.2(15) . .
Er19 Er1 Er8 Er20 -141.2(18) . .
Er7 Er1 Er8 Er20 -137.3(13) . .
Er22 Er1 Er8 Er20 -36(3) . .
Er10 Er1 Er8 Er6 18(2) . .
Er17 Er1 Er8 Er6 172(3) . .
Er4 Er1 Er8 Er6 136.0(12) . .
Er21 Er1 Er8 Er6 -154(2) . .
Er18 Er1 Er8 Er6 61(2) . .
Er14 Er1 Er8 Er6 152.3(11) . .
Er19 Er1 Er8 Er6 13.3(15) . .
Er7 Er1 Er8 Er6 17.2(9) . .
Er20 Er1 Er8 Er6 154.5(15) . .
Er22 Er1 Er8 Er6 119(3) . .
Er10 Er1 Er8 Er19 5(2) . .
Er17 Er1 Er8 Er19 159(3) . .
Er4 Er1 Er8 Er19 122.7(15) . .
Er6 Er1 Er8 Er19 -13.3(15) . .
Er21 Er1 Er8 Er19 -168(2) . .
Er18 Er1 Er8 Er19 48(2) . .
Er14 Er1 Er8 Er19 139.0(15) . .
Er7 Er1 Er8 Er19 3.9(14) . .
Er20 Er1 Er8 Er19 141.2(18) . .
Er22 Er1 Er8 Er19 106(4) . .
Er10 Er1 Er8 Er14 -134.0(19) . .
Er17 Er1 Er8 Er14 20(2) . .
Er4 Er1 Er8 Er14 -16.3(12) . .
Er6 Er1 Er8 Er14 -152.3(11) . .
Er21 Er1 Er8 Er14 53(2) . .
Er18 Er1 Er8 Er14 -91(2) . .
Er19 Er1 Er8 Er14 -139.0(15) . .
Er7 Er1 Er8 Er14 -135.1(9) . .
Er20 Er1 Er8 Er14 2.2(15) . .
Er22 Er1 Er8 Er14 -33(3) . .
Er17 Er1 Er8 Er10 154(3) . .
Er4 Er1 Er8 Er10 118(2) . .
Er6 Er1 Er8 Er10 -18(2) . .
Er21 Er1 Er8 Er10 -173(3) . .
Er18 Er1 Er8 Er10 43(2) . .
Er14 Er1 Er8 Er10 134.0(19) . .
Er19 Er1 Er8 Er10 -5(2) . .
Er7 Er1 Er8 Er10 -1.1(18) . .
Er20 Er1 Er8 Er10 136(2) . .
Er22 Er1 Er8 Er10 101(4) . .
Er10 Er1 Er8 Er13 -97(2) . .
Er17 Er1 Er8 Er13 57(3) . .
Er4 Er1 Er8 Er13 20.7(18) . .
Er6 Er1 Er8 Er13 -115.3(16) . .
Er21 Er1 Er8 Er13 90(2) . .
Er18 Er1 Er8 Er13 -54(2) . .
Er14 Er1 Er8 Er13 37.0(15) . .
Er19 Er1 Er8 Er13 -102.0(19) . .
Er7 Er1 Er8 Er13 -98.1(14) . .
Er20 Er1 Er8 Er13 39.2(17) . .
Er22 Er1 Er8 Er13 4(3) . .
Er10 Er1 Er8 C92 -77.0(19) . .
Er17 Er1 Er8 C92 77(2) . .
Er4 Er1 Er8 C92 40.6(11) . .
Er6 Er1 Er8 C92 -95.4(11) . .
Er21 Er1 Er8 C92 110(2) . .
Er18 Er1 Er8 C92 -35(2) . .
Er14 Er1 Er8 C92 56.9(10) . .
Er19 Er1 Er8 C92 -82.1(14) . .
Er7 Er1 Er8 C92 -78.2(8) . .
Er20 Er1 Er8 C92 59.1(14) . .
Er22 Er1 Er8 C92 24(3) . .
Er10 Er1 Er8 Er4 -118(2) . .
Er17 Er1 Er8 Er4 36(3) . .
Er6 Er1 Er8 Er4 -136.0(12) . .
Er21 Er1 Er8 Er4 70(2) . .
Er18 Er1 Er8 Er4 -75.1(19) . .
Er14 Er1 Er8 Er4 16.3(12) . .
Er19 Er1 Er8 Er4 -122.7(15) . .
Er7 Er1 Er8 Er4 -118.8(9) . .
Er20 Er1 Er8 Er4 18.5(16) . .
Er22 Er1 Er8 Er4 -17(4) . .
Er19 Er6 Er8 Er22 -51(5) . .
Er10 Er6 Er8 Er22 83(5) . .
Er1 Er6 Er8 Er22 100(4) . .
Er7 Er6 Er8 Er22 -40(5) . .
Er18 Er6 Er8 Er22 67(5) . .
Er2 Er6 Er8 Er22 -52(4) . .
Er17 Er6 Er8 Er22 95(5) . .
Er5 Er6 Er8 Er22 -66(4) . .
Er4 Er6 Er8 Er22 83(4) . .
Er3 Er6 Er8 Er22 -42(4) . .
Er21 Er6 Er8 Er22 112(4) . .
Er19 Er6 Er8 Er17 -146(4) . .
Er10 Er6 Er8 Er17 -12(3) . .
Er1 Er6 Er8 Er17 4.8(16) . .
Er7 Er6 Er8 Er17 -135(2) . .
Er18 Er6 Er8 Er17 -28(2) . .
Er2 Er6 Er8 Er17 -147.0(18) . .
Er5 Er6 Er8 Er17 -161.6(19) . .
Er4 Er6 Er8 Er17 -12.3(17) . .
Er3 Er6 Er8 Er17 -137.4(18) . .
Er21 Er6 Er8 Er17 16.8(18) . .
Er19 Er6 Er8 Er5 16(3) . .
Er10 Er6 Er8 Er5 150(2) . .
Er1 Er6 Er8 Er5 166.4(11) . .
Er7 Er6 Er8 Er5 26.9(16) . .
Er18 Er6 Er8 Er5 133.7(16) . .
Er2 Er6 Er8 Er5 14.6(7) . .
Er17 Er6 Er8 Er5 161.6(19) . .
Er4 Er6 Er8 Er5 149.3(9) . .
Er3 Er6 Er8 Er5 24.3(9) . .
Er21 Er6 Er8 Er5 178.4(12) . .
Er19 Er6 Er8 Er20 -120(4) . .
Er10 Er6 Er8 Er20 14(3) . .
Er1 Er6 Er8 Er20 30.6(19) . .
Er7 Er6 Er8 Er20 -109(2) . .
Er18 Er6 Er8 Er20 -2(3) . .
Er2 Er6 Er8 Er20 -121.2(18) . .
Er17 Er6 Er8 Er20 26(2) . .
Er5 Er6 Er8 Er20 -136(2) . .
Er4 Er6 Er8 Er20 13.5(19) . .
Er3 Er6 Er8 Er20 -111.6(19) . .
Er21 Er6 Er8 Er20 43(2) . .
Er19 Er6 Er8 Er1 -151(3) . .
Er10 Er6 Er8 Er1 -16.7(18) . .
Er7 Er6 Er8 Er1 -139.5(19) . .
Er18 Er6 Er8 Er1 -32.7(13) . .
Er2 Er6 Er8 Er1 -151.8(11) . .
Er17 Er6 Er8 Er1 -4.8(16) . .
Er5 Er6 Er8 Er1 -166.4(11) . .
Er4 Er6 Er8 Er1 -17.1(4) . .
Er3 Er6 Er8 Er1 -142.2(11) . .
Er21 Er6 Er8 Er1 12.0(10) . .
Er10 Er6 Er8 Er19 134(4) . .
Er1 Er6 Er8 Er19 151(3) . .
Er7 Er6 Er8 Er19 11(3) . .
Er18 Er6 Er8 Er19 118(4) . .
Er2 Er6 Er8 Er19 -1(3) . .
Er17 Er6 Er8 Er19 146(4) . .
Er5 Er6 Er8 Er19 -16(3) . .
Er4 Er6 Er8 Er19 134(3) . .
Er3 Er6 Er8 Er19 9(3) . .
Er21 Er6 Er8 Er19 163(3) . .
Er19 Er6 Er8 Er14 -129(3) . .
Er10 Er6 Er8 Er14 5(2) . .
Er1 Er6 Er8 Er14 22.1(9) . .
Er7 Er6 Er8 Er14 -117.4(17) . .
Er18 Er6 Er8 Er14 -10.6(17) . .
Er2 Er6 Er8 Er14 -129.7(9) . .
Er17 Er6 Er8 Er14 17.3(16) . .
Er5 Er6 Er8 Er14 -144.3(11) . .
Er4 Er6 Er8 Er14 5.0(9) . .
Er3 Er6 Er8 Er14 -120.0(10) . .
Er21 Er6 Er8 Er14 34.1(12) . .
Er19 Er6 Er8 Er10 -134(4) . .
Er1 Er6 Er8 Er10 16.7(18) . .
Er7 Er6 Er8 Er10 -123(3) . .
Er18 Er6 Er8 Er10 -16.1(18) . .
Er2 Er6 Er8 Er10 -135(2) . .
Er17 Er6 Er8 Er10 12(3) . .
Er5 Er6 Er8 Er10 -150(2) . .
Er4 Er6 Er8 Er10 -0.4(19) . .
Er3 Er6 Er8 Er10 -125(2) . .
Er21 Er6 Er8 Er10 29(2) . .
Er19 Er6 Er8 Er13 -54(4) . .
Er10 Er6 Er8 Er13 80(3) . .
Er1 Er6 Er8 Er13 96.8(19) . .
Er7 Er6 Er8 Er13 -43(3) . .
Er18 Er6 Er8 Er13 64(2) . .
Er2 Er6 Er8 Er13 -55.0(19) . .
Er17 Er6 Er8 Er13 92(2) . .
Er5 Er6 Er8 Er13 -69.6(18) . .
Er4 Er6 Er8 Er13 79.7(19) . .
Er3 Er6 Er8 Er13 -45(2) . .
Er21 Er6 Er8 Er13 109(2) . .
Er19 Er6 Er8 C92 -72(3) . .
Er10 Er6 Er8 C92 62(2) . .
Er1 Er6 Er8 C92 78.4(10) . .
Er7 Er6 Er8 C92 -61.1(17) . .
Er18 Er6 Er8 C92 45.7(16) . .
Er2 Er6 Er8 C92 -73.4(9) . .
Er17 Er6 Er8 C92 73.6(17) . .
Er5 Er6 Er8 C92 -88.0(10) . .
Er4 Er6 Er8 C92 61.3(8) . .
Er3 Er6 Er8 C92 -63.8(10) . .
Er21 Er6 Er8 C92 90.4(12) . .
Er19 Er6 Er8 Er4 -134(3) . .
Er10 Er6 Er8 Er4 0.4(19) . .
Er1 Er6 Er8 Er4 17.1(4) . .
Er7 Er6 Er8 Er4 -122.4(16) . .
Er18 Er6 Er8 Er4 -15.6(12) . .
Er2 Er6 Er8 Er4 -134.7(8) . .
Er17 Er6 Er8 Er4 12.3(17) . .
Er5 Er6 Er8 Er4 -149.3(9) . .
Er3 Er6 Er8 Er4 -125.1(9) . .
Er21 Er6 Er8 Er4 29.1(10) . .
Er19 Er7 Er9 Er15 -129(5) . .
Er2 Er7 Er9 Er15 -36(3) . .
Er3 Er7 Er9 Er15 -15(3) . .
Er6 Er7 Er9 Er15 -160(2) . .
Er10 Er7 Er9 Er15 -161(2) . .
Er18 Er7 Er9 Er15 -162(3) . .
Er5 Er7 Er9 Er15 -103(2) . .
Er1 Er7 Er9 Er15 -150(2) . .
C91 Er7 Er9 Er15 -70(2) . .
Er8 Er7 Er9 Er15 -127(2) . .
Er19 Er7 Er9 Er18 33(5) . .
Er2 Er7 Er9 Er18 126(2) . .
Er3 Er7 Er9 Er18 146.6(19) . .
Er6 Er7 Er9 Er18 2.4(18) . .
Er10 Er7 Er9 Er18 0.5(17) . .
Er5 Er7 Er9 Er18 59.3(19) . .
Er1 Er7 Er9 Er18 11.9(14) . .
Er15 Er7 Er9 Er18 162(3) . .
C91 Er7 Er9 Er18 92.0(16) . .
Er8 Er7 Er9 Er18 34.9(16) . .
Er19 Er7 Er9 Er16 -81(5) . .
Er2 Er7 Er9 Er16 11(3) . .
Er3 Er7 Er9 Er16 32(3) . .
Er6 Er7 Er9 Er16 -112(2) . .
Er10 Er7 Er9 Er16 -114(2) . .
Er18 Er7 Er9 Er16 -114(3) . .
Er5 Er7 Er9 Er16 -55(3) . .
Er1 Er7 Er9 Er16 -102(2) . .
Er15 Er7 Er9 Er16 48(3) . .
C91 Er7 Er9 Er16 -22(2) . .
Er8 Er7 Er9 Er16 -79(2) . .
Er19 Er7 Er9 Er10 33(5) . .
Er2 Er7 Er9 Er10 125.1(19) . .
Er3 Er7 Er9 Er10 146.1(16) . .
Er6 Er7 Er9 Er10 1.9(14) . .
Er18 Er7 Er9 Er10 -0.5(17) . .
Er5 Er7 Er9 Er10 58.8(14) . .
Er1 Er7 Er9 Er10 11.4(9) . .
Er15 Er7 Er9 Er10 161(2) . .
C91 Er7 Er9 Er10 91.5(12) . .
Er8 Er7 Er9 Er10 34.4(11) . .
Er19 Er7 Er9 Er12 -109(5) . .
Er2 Er7 Er9 Er12 -17(2) . .
Er3 Er7 Er9 Er12 4.3(15) . .
Er6 Er7 Er9 Er12 -139.8(13) . .
Er10 Er7 Er9 Er12 -141.8(13) . .
Er18 Er7 Er9 Er12 -142.3(18) . .
Er5 Er7 Er9 Er12 -83.0(14) . .
Er1 Er7 Er9 Er12 -130.4(9) . .
Er15 Er7 Er9 Er12 20(2) . .
C91 Er7 Er9 Er12 -50.3(10) . .
Er8 Er7 Er9 Er12 -107.4(10) . .
Er19 Er7 Er9 C91 -59(5) . .
Er2 Er7 Er9 C91 33.6(17) . .
Er3 Er7 Er9 C91 54.6(13) . .
Er6 Er7 Er9 C91 -89.5(13) . .
Er10 Er7 Er9 C91 -91.5(12) . .
Er18 Er7 Er9 C91 -92.0(16) . .
Er5 Er7 Er9 C91 -32.7(13) . .
Er1 Er7 Er9 C91 -80.1(7) . .
Er15 Er7 Er9 C91 70(2) . .
Er8 Er7 Er9 C91 -57.1(9) . .
Er19 Er7 Er9 Er6 31(4) . .
Er2 Er7 Er9 Er6 123(2) . .
Er3 Er7 Er9 Er6 144.2(19) . .
Er10 Er7 Er9 Er6 -1.9(14) . .
Er18 Er7 Er9 Er6 -2.4(18) . .
Er5 Er7 Er9 Er6 56.9(13) . .
Er1 Er7 Er9 Er6 9.5(9) . .
Er15 Er7 Er9 Er6 160(2) . .
C91 Er7 Er9 Er6 89.5(13) . .
Er8 Er7 Er9 Er6 32.5(10) . .
Er19 Er7 Er9 Er4 17(5) . .
Er2 Er7 Er9 Er4 109.5(16) . .
Er3 Er7 Er9 Er4 130.4(12) . .
Er6 Er7 Er9 Er4 -13.7(11) . .
Er10 Er7 Er9 Er4 -15.6(9) . .
Er18 Er7 Er9 Er4 -16.2(14) . .
Er5 Er7 Er9 Er4 43.2(13) . .
Er1 Er7 Er9 Er4 -4.3(4) . .
Er15 Er7 Er9 Er4 146(2) . .
C91 Er7 Er9 Er4 75.8(7) . .
Er8 Er7 Er9 Er4 18.8(8) . .
Er2 Er7 Er9 Er19 93(5) . .
Er3 Er7 Er9 Er19 114(5) . .
Er6 Er7 Er9 Er19 -31(4) . .
Er10 Er7 Er9 Er19 -33(5) . .
Er18 Er7 Er9 Er19 -33(5) . .
Er5 Er7 Er9 Er19 26(4) . .
Er1 Er7 Er9 Er19 -21(5) . .
Er15 Er7 Er9 Er19 129(5) . .
C91 Er7 Er9 Er19 59(5) . .
Er8 Er7 Er9 Er19 2(4) . .
Er19 Er7 Er9 Er1 21(5) . .
Er2 Er7 Er9 Er1 113.7(16) . .
Er3 Er7 Er9 Er1 134.7(13) . .
Er6 Er7 Er9 Er1 -9.5(9) . .
Er10 Er7 Er9 Er1 -11.4(9) . .
Er18 Er7 Er9 Er1 -11.9(14) . .
Er5 Er7 Er9 Er1 47.4(11) . .
Er15 Er7 Er9 Er1 150(2) . .
C91 Er7 Er9 Er1 80.1(7) . .
Er8 Er7 Er9 Er1 23.0(5) . .
Er19 Er7 Er9 Er3 -114(5) . .
Er2 Er7 Er9 Er3 -21.0(12) . .
Er6 Er7 Er9 Er3 -144.2(19) . .
Er10 Er7 Er9 Er3 -146.1(16) . .
Er18 Er7 Er9 Er3 -146.6(19) . .
Er5 Er7 Er9 Er3 -87.3(16) . .
Er1 Er7 Er9 Er3 -134.7(13) . .
Er15 Er7 Er9 Er3 15(3) . .
C91 Er7 Er9 Er3 -54.6(13) . .
Er8 Er7 Er9 Er3 -111.7(14) . .
Er19 Er6 Er10 Er1 119(6) . .
Er7 Er6 Er10 Er1 152.0(15) . .
Er18 Er6 Er10 Er1 145(8) . .
Er8 Er6 Er10 Er1 20(2) . .
Er2 Er6 Er10 Er1 127(2) . .
Er17 Er6 Er10 Er1 12.8(12) . .
Er5 Er6 Er10 Er1 53(4) . .
Er4 Er6 Er10 Er1 21(3) . .
Er3 Er6 Er10 Er1 133.4(15) . .
Er21 Er6 Er10 Er1 -23.7(18) . .
Er19 Er6 Er10 Er18 -26(11) . .
Er1 Er6 Er10 Er18 -145(8) . .
Er7 Er6 Er10 Er18 7(8) . .
Er8 Er6 Er10 Er18 -125(6) . .
Er2 Er6 Er10 Er18 -18(9) . .
Er17 Er6 Er10 Er18 -132(7) . .
Er5 Er6 Er10 Er18 -92(8) . .
Er4 Er6 Er10 Er18 -124(9) . .
Er3 Er6 Er10 Er18 -12(8) . .
Er21 Er6 Er10 Er18 -169(9) . .
Er19 Er6 Er10 Er4 98(7) . .
Er1 Er6 Er10 Er4 -21(3) . .
Er7 Er6 Er10 Er4 131(3) . .
Er18 Er6 Er10 Er4 124(9) . .
Er8 Er6 Er10 Er4 -1(4) . .
Er2 Er6 Er10 Er4 106(4) . .
Er17 Er6 Er10 Er4 -8(3) . .
Er5 Er6 Er10 Er4 32(6) . .
Er3 Er6 Er10 Er4 112(3) . .
Er21 Er6 Er10 Er4 -45(3) . .
Er1 Er6 Er10 Er19 -119(6) . .
Er7 Er6 Er10 Er19 33(5) . .
Er18 Er6 Er10 Er19 26(11) . .
Er8 Er6 Er10 Er19 -99(6) . .
Er2 Er6 Er10 Er19 8(4) . .
Er17 Er6 Er10 Er19 -106(6) . .
Er5 Er6 Er10 Er19 -66(6) . .
Er4 Er6 Er10 Er19 -98(7) . .
Er3 Er6 Er10 Er19 14(5) . .
Er21 Er6 Er10 Er19 -143(5) . .
Er19 Er6 Er10 Er7 -33(5) . .
Er1 Er6 Er10 Er7 -152.0(15) . .
Er18 Er6 Er10 Er7 -7(8) . .
Er8 Er6 Er10 Er7 -132(2) . .
Er2 Er6 Er10 Er7 -24.7(17) . .
Er17 Er6 Er10 Er7 -139.2(18) . .
Er5 Er6 Er10 Er7 -99(4) . .
Er4 Er6 Er10 Er7 -131(3) . .
Er3 Er6 Er10 Er7 -18.6(11) . .
Er21 Er6 Er10 Er7 -175.7(19) . .
Er19 Er6 Er10 Er21 143(5) . .
Er1 Er6 Er10 Er21 23.7(18) . .
Er7 Er6 Er10 Er21 175.7(19) . .
Er18 Er6 Er10 Er21 169(9) . .
Er8 Er6 Er10 Er21 44(3) . .
Er2 Er6 Er10 Er21 151.0(19) . .
Er17 Er6 Er10 Er21 37(2) . .
Er5 Er6 Er10 Er21 77(4) . .
Er4 Er6 Er10 Er21 45(3) . .
Er3 Er6 Er10 Er21 157.1(17) . .
Er19 Er6 Er10 Er17 106(6) . .
Er1 Er6 Er10 Er17 -12.8(12) . .
Er7 Er6 Er10 Er17 139.2(18) . .
Er18 Er6 Er10 Er17 132(7) . .
Er8 Er6 Er10 Er17 7.4(17) . .
Er2 Er6 Er10 Er17 114(3) . .
Er5 Er6 Er10 Er17 40(4) . .
Er4 Er6 Er10 Er17 8(3) . .
Er3 Er6 Er10 Er17 120.6(19) . .
Er21 Er6 Er10 Er17 -37(2) . .
Er19 Er6 Er10 Er9 -29(7) . .
Er1 Er6 Er10 Er9 -148(3) . .
Er7 Er6 Er10 Er9 4(3) . .
Er18 Er6 Er10 Er9 -2(5) . .
Er8 Er6 Er10 Er9 -127.4(17) . .
Er2 Er6 Er10 Er9 -20(4) . .
Er17 Er6 Er10 Er9 -135(2) . .
Er5 Er6 Er10 Er9 -95(4) . .
Er4 Er6 Er10 Er9 -126(4) . .
Er3 Er6 Er10 Er9 -14(3) . .
Er21 Er6 Er10 Er9 -171(4) . .
Er19 Er6 Er10 Er8 99(6) . .
Er1 Er6 Er10 Er8 -20(2) . .
Er7 Er6 Er10 Er8 132(2) . .
Er18 Er6 Er10 Er8 125(6) . .
Er2 Er6 Er10 Er8 107(3) . .
Er17 Er6 Er10 Er8 -7.4(17) . .
Er5 Er6 Er10 Er8 33(3) . .
Er4 Er6 Er10 Er8 1(4) . .
Er3 Er6 Er10 Er8 113(2) . .
Er21 Er6 Er10 Er8 -44(3) . .
Er19 Er6 Er10 Er14 94(6) . .
Er1 Er6 Er10 Er14 -25.3(10) . .
Er7 Er6 Er10 Er14 126.6(17) . .
Er18 Er6 Er10 Er14 120(7) . .
Er8 Er6 Er10 Er14 -5(2) . .
Er2 Er6 Er10 Er14 102(3) . .
Er17 Er6 Er10 Er14 -12.5(13) . .
Er5 Er6 Er10 Er14 28(4) . .
Er4 Er6 Er10 Er14 -4(2) . .
Er3 Er6 Er10 Er14 108(2) . .
Er21 Er6 Er10 Er14 -49(2) . .
Er19 Er6 Er10 Er2 -8(4) . .
Er1 Er6 Er10 Er2 -127(2) . .
Er7 Er6 Er10 Er2 24.7(17) . .
Er18 Er6 Er10 Er2 18(9) . .
Er8 Er6 Er10 Er2 -107(3) . .
Er17 Er6 Er10 Er2 -114(3) . .
Er5 Er6 Er10 Er2 -74(3) . .
Er4 Er6 Er10 Er2 -106(4) . .
Er3 Er6 Er10 Er2 6.1(12) . .
Er21 Er6 Er10 Er2 -151.0(19) . .
Er17 Er1 Er10 Er6 -75(7) . .
Er4 Er1 Er10 Er6 -163(2) . .
Er21 Er1 Er10 Er6 147(2) . .
Er18 Er1 Er10 Er6 -161(4) . .
Er8 Er1 Er10 Er6 -26(3) . .
Er14 Er1 Er10 Er6 -130(2) . .
Er19 Er1 Er10 Er6 -20(2) . .
Er7 Er1 Er10 Er6 -24.2(16) . .
Er20 Er1 Er10 Er6 -81(4) . .
Er22 Er1 Er10 Er6 -49(3) . .
Er17 Er1 Er10 Er18 86(7) . .
Er4 Er1 Er10 Er18 -2(2) . .
Er6 Er1 Er10 Er18 161(4) . .
Er21 Er1 Er10 Er18 -52(3) . .
Er8 Er1 Er10 Er18 135(2) . .
Er14 Er1 Er10 Er18 31(4) . .
Er19 Er1 Er10 Er18 141(3) . .
Er7 Er1 Er10 Er18 137(4) . .
Er20 Er1 Er10 Er18 80(4) . .
Er22 Er1 Er10 Er18 112(3) . .
Er17 Er1 Er10 Er4 88(7) . .
Er6 Er1 Er10 Er4 163(2) . .
Er21 Er1 Er10 Er4 -49.9(19) . .
Er18 Er1 Er10 Er4 2(2) . .
Er8 Er1 Er10 Er4 136.9(12) . .
Er14 Er1 Er10 Er4 33(2) . .
Er19 Er1 Er10 Er4 142.7(19) . .
Er7 Er1 Er10 Er4 139(2) . .
Er20 Er1 Er10 Er4 82(3) . .
Er22 Er1 Er10 Er4 113.7(17) . .
Er17 Er1 Er10 Er19 -55(7) . .
Er4 Er1 Er10 Er19 -142.7(19) . .
Er6 Er1 Er10 Er19 20(2) . .
Er21 Er1 Er10 Er19 167(2) . .
Er18 Er1 Er10 Er19 -141(3) . .
Er8 Er1 Er10 Er19 -6(3) . .
Er14 Er1 Er10 Er19 -110(3) . .
Er7 Er1 Er10 Er19 -3.9(19) . .
Er20 Er1 Er10 Er19 -60(4) . .
Er22 Er1 Er10 Er19 -29(3) . .
Er17 Er1 Er10 Er7 -51(8) . .
Er4 Er1 Er10 Er7 -139(2) . .
Er6 Er1 Er10 Er7 24.2(16) . .
Er21 Er1 Er10 Er7 171(2) . .
Er18 Er1 Er10 Er7 -137(4) . .
Er8 Er1 Er10 Er7 -2(3) . .
Er14 Er1 Er10 Er7 -106(3) . .
Er19 Er1 Er10 Er7 3.9(19) . .
Er20 Er1 Er10 Er7 -56(5) . .
Er22 Er1 Er10 Er7 -25(3) . .
Er17 Er1 Er10 Er21 138(7) . .
Er4 Er1 Er10 Er21 49.9(19) . .
Er6 Er1 Er10 Er21 -147(2) . .
Er18 Er1 Er10 Er21 52(3) . .
Er8 Er1 Er10 Er21 -173(3) . .
Er14 Er1 Er10 Er21 83(3) . .
Er19 Er1 Er10 Er21 -167(2) . .
Er7 Er1 Er10 Er21 -171(2) . .
Er20 Er1 Er10 Er21 132(4) . .
Er22 Er1 Er10 Er21 164(3) . .
Er4 Er1 Er10 Er17 -88(7) . .
Er6 Er1 Er10 Er17 75(7) . .
Er21 Er1 Er10 Er17 -138(7) . .
Er18 Er1 Er10 Er17 -86(7) . .
Er8 Er1 Er10 Er17 49(6) . .
Er14 Er1 Er10 Er17 -55(6) . .
Er19 Er1 Er10 Er17 55(7) . .
Er7 Er1 Er10 Er17 51(8) . .
Er20 Er1 Er10 Er17 -5(6) . .
Er22 Er1 Er10 Er17 26(6) . .
Er17 Er1 Er10 Er9 54(9) . .
Er4 Er1 Er10 Er9 -34(3) . .
Er6 Er1 Er10 Er9 129(4) . .
Er21 Er1 Er10 Er9 -84(4) . .
Er18 Er1 Er10 Er9 -31(3) . .
Er8 Er1 Er10 Er9 103(4) . .
Er14 Er1 Er10 Er9 -1(5) . .
Er19 Er1 Er10 Er9 109(3) . .
Er7 Er1 Er10 Er9 105(4) . .
Er20 Er1 Er10 Er9 49(6) . .
Er22 Er1 Er10 Er9 80(4) . .
Er17 Er1 Er10 Er8 -49(6) . .
Er4 Er1 Er10 Er8 -136.9(12) . .
Er6 Er1 Er10 Er8 26(3) . .
Er21 Er1 Er10 Er8 173(3) . .
Er18 Er1 Er10 Er8 -135(2) . .
Er14 Er1 Er10 Er8 -104(2) . .
Er19 Er1 Er10 Er8 6(3) . .
Er7 Er1 Er10 Er8 2(3) . .
Er20 Er1 Er10 Er8 -54(3) . .
Er22 Er1 Er10 Er8 -23.1(13) . .
Er17 Er1 Er10 Er14 55(6) . .
Er4 Er1 Er10 Er14 -33(2) . .
Er6 Er1 Er10 Er14 130(2) . .
Er21 Er1 Er10 Er14 -83(3) . .
Er18 Er1 Er10 Er14 -31(4) . .
Er8 Er1 Er10 Er14 104(2) . .
Er19 Er1 Er10 Er14 110(3) . .
Er7 Er1 Er10 Er14 106(3) . .
Er20 Er1 Er10 Er14 50(3) . .
Er22 Er1 Er10 Er14 81(2) . .
Er17 Er1 Er10 Er2 -47(7) . .
Er4 Er1 Er10 Er2 -135.2(11) . .
Er6 Er1 Er10 Er2 27.8(15) . .
Er21 Er1 Er10 Er2 174.9(18) . .
Er18 Er1 Er10 Er2 -133(3) . .
Er8 Er1 Er10 Er2 2(2) . .
Er14 Er1 Er10 Er2 -103(2) . .
Er19 Er1 Er10 Er2 7.5(15) . .
Er7 Er1 Er10 Er2 3.6(12) . .
Er20 Er1 Er10 Er2 -53(4) . .
Er22 Er1 Er10 Er2 -21(2) . .
Er1 Er4 Er10 Er6 27(3) . .
Er21 Er4 Er10 Er6 78(4) . .
Er18 Er4 Er10 Er6 -151(5) . .
Er14 Er4 Er10 Er6 -8(5) . .
Er17 Er4 Er10 Er6 10(4) . .
Er20 Er4 Er10 Er6 -6(4) . .
Er9 Er4 Er10 Er6 -133(4) . .
Er11 Er4 Er10 Er6 -21(4) . .
Er8 Er4 Er10 Er6 1(4) . .
C92 Er4 Er10 Er6 -53(4) . .
Er21 Er4 Er10 Er1 52(2) . .
Er18 Er4 Er10 Er1 -178(2) . .
Er14 Er4 Er10 Er1 -34.2(19) . .
Er17 Er4 Er10 Er1 -16.3(14) . .
Er6 Er4 Er10 Er1 -27(3) . .
Er20 Er4 Er10 Er1 -32.8(14) . .
Er9 Er4 Er10 Er1 -159.6(17) . .
Er11 Er4 Er10 Er1 -47.4(15) . .
Er8 Er4 Er10 Er1 -25.7(9) . .
C92 Er4 Er10 Er1 -80.0(13) . .
Er1 Er4 Er10 Er18 178(2) . .
Er21 Er4 Er10 Er18 -131(3) . .
Er14 Er4 Er10 Er18 144(2) . .
Er17 Er4 Er10 Er18 162(2) . .
Er6 Er4 Er10 Er18 151(5) . .
Er20 Er4 Er10 Er18 145.0(19) . .
Er9 Er4 Er10 Er18 18.2(17) . .
Er11 Er4 Er10 Er18 130(2) . .
Er8 Er4 Er10 Er18 152(2) . .
C92 Er4 Er10 Er18 97.9(19) . .
Er1 Er4 Er10 Er19 61(3) . .
Er21 Er4 Er10 Er19 113(4) . .
Er18 Er4 Er10 Er19 -117(4) . .
Er14 Er4 Er10 Er19 27(4) . .
Er17 Er4 Er10 Er19 45(3) . .
Er6 Er4 Er10 Er19 35(4) . .
Er20 Er4 Er10 Er19 28(3) . .
Er9 Er4 Er10 Er19 -98(3) . .
Er11 Er4 Er10 Er19 14(4) . .
Er8 Er4 Er10 Er19 35(3) . .
C92 Er4 Er10 Er19 -19(3) . .
Er1 Er4 Er10 Er7 104(4) . .
Er21 Er4 Er10 Er7 155(4) . .
Er18 Er4 Er10 Er7 -74(3) . .
Er14 Er4 Er10 Er7 70(4) . .
Er17 Er4 Er10 Er7 88(4) . .
Er6 Er4 Er10 Er7 77(5) . .
Er20 Er4 Er10 Er7 71(4) . .
Er9 Er4 Er10 Er7 -56(3) . .
Er11 Er4 Er10 Er7 56(4) . .
Er8 Er4 Er10 Er7 78(3) . .
C92 Er4 Er10 Er7 24(4) . .
Er1 Er4 Er10 Er21 -52(2) . .
Er18 Er4 Er10 Er21 131(3) . .
Er14 Er4 Er10 Er21 -86(2) . .
Er17 Er4 Er10 Er21 -68(2) . .
Er6 Er4 Er10 Er21 -78(4) . .
Er20 Er4 Er10 Er21 -84(2) . .
Er9 Er4 Er10 Er21 148.7(19) . .
Er11 Er4 Er10 Er21 -99(2) . .
Er8 Er4 Er10 Er21 -77.4(19) . .
C92 Er4 Er10 Er21 -132(2) . .
Er1 Er4 Er10 Er17 16.3(14) . .
Er21 Er4 Er10 Er17 68(2) . .
Er18 Er4 Er10 Er17 -162(2) . .
Er14 Er4 Er10 Er17 -17.9(18) . .
Er6 Er4 Er10 Er17 -10(4) . .
Er20 Er4 Er10 Er17 -16.6(14) . .
Er9 Er4 Er10 Er17 -143.4(15) . .
Er11 Er4 Er10 Er17 -31.1(15) . .
Er8 Er4 Er10 Er17 -9.5(12) . .
C92 Er4 Er10 Er17 -63.7(13) . .
Er1 Er4 Er10 Er9 159.6(17) . .
Er21 Er4 Er10 Er9 -148.7(19) . .
Er18 Er4 Er10 Er9 -18.2(17) . .
Er14 Er4 Er10 Er9 125.5(16) . .
Er17 Er4 Er10 Er9 143.4(15) . .
Er6 Er4 Er10 Er9 133(4) . .
Er20 Er4 Er10 Er9 126.8(11) . .
Er11 Er4 Er10 Er9 112.2(13) . .
Er8 Er4 Er10 Er9 133.9(11) . .
C92 Er4 Er10 Er9 79.6(10) . .
Er1 Er4 Er10 Er8 25.7(9) . .
Er21 Er4 Er10 Er8 77.4(19) . .
Er18 Er4 Er10 Er8 -152(2) . .
Er14 Er4 Er10 Er8 -8.4(17) . .
Er17 Er4 Er10 Er8 9.5(12) . .
Er6 Er4 Er10 Er8 -1(4) . .
Er20 Er4 Er10 Er8 -7.1(10) . .
Er9 Er4 Er10 Er8 -133.9(11) . .
Er11 Er4 Er10 Er8 -21.7(12) . .
C92 Er4 Er10 Er8 -54.3(8) . .
Er1 Er4 Er10 Er14 34.2(19) . .
Er21 Er4 Er10 Er14 86(2) . .
Er18 Er4 Er10 Er14 -144(2) . .
Er17 Er4 Er10 Er14 17.9(18) . .
Er6 Er4 Er10 Er14 8(5) . .
Er20 Er4 Er10 Er14 1.3(15) . .
Er9 Er4 Er10 Er14 -125.5(16) . .
Er11 Er4 Er10 Er14 -13.2(14) . .
Er8 Er4 Er10 Er14 8.4(17) . .
C92 Er4 Er10 Er14 -45.8(15) . .
Er1 Er4 Er10 Er2 78(2) . .
Er21 Er4 Er10 Er2 130(2) . .
Er18 Er4 Er10 Er2 -100(2) . .
Er14 Er4 Er10 Er2 44(3) . .
Er17 Er4 Er10 Er2 62(2) . .
Er6 Er4 Er10 Er2 52(3) . .
Er20 Er4 Er10 Er2 45(2) . .
Er9 Er4 Er10 Er2 -81.6(18) . .
Er11 Er4 Er10 Er2 31(3) . .
Er8 Er4 Er10 Er2 52.3(18) . .
C92 Er4 Er10 Er2 -2(2) . .
Er19 Er7 Er10 Er6 27(4) . .
Er2 Er7 Er10 Er6 47(3) . .
Er3 Er7 Er10 Er6 88(4) . .
Er9 Er7 Er10 Er6 176(3) . .
Er18 Er7 Er10 Er6 176(4) . .
Er5 Er7 Er10 Er6 35(3) . .
Er1 Er7 Er10 Er6 36(2) . .
Er15 Er7 Er10 Er6 168(3) . .
C91 Er7 Er10 Er6 114(3) . .
Er8 Er7 Er10 Er6 37(2) . .
Er19 Er7 Er10 Er1 -8(4) . .
Er2 Er7 Er10 Er1 11(4) . .
Er3 Er7 Er10 Er1 52(5) . .
Er6 Er7 Er10 Er1 -36(2) . .
Er9 Er7 Er10 Er1 140(3) . .
Er18 Er7 Er10 Er1 141(4) . .
Er5 Er7 Er10 Er1 0(2) . .
Er15 Er7 Er10 Er1 132(3) . .
C91 Er7 Er10 Er1 78(2) . .
Er8 Er7 Er10 Er1 1.2(19) . .
Er19 Er7 Er10 Er18 -149(4) . .
Er2 Er7 Er10 Er18 -130(2) . .
Er3 Er7 Er10 Er18 -89(4) . .
Er6 Er7 Er10 Er18 -176(4) . .
Er9 Er7 Er10 Er18 -0.6(19) . .
Er5 Er7 Er10 Er18 -141(2) . .
Er1 Er7 Er10 Er18 -141(4) . .
Er15 Er7 Er10 Er18 -8(2) . .
C91 Er7 Er10 Er18 -63(2) . .
Er8 Er7 Er10 Er18 -139(2) . .
Er19 Er7 Er10 Er4 -87(5) . .
Er2 Er7 Er10 Er4 -68(4) . .
Er3 Er7 Er10 Er4 -27(6) . .
Er6 Er7 Er10 Er4 -115(5) . .
Er9 Er7 Er10 Er4 61(3) . .
Er18 Er7 Er10 Er4 62(3) . .
Er5 Er7 Er10 Er4 -79(4) . .
Er1 Er7 Er10 Er4 -79(4) . .
Er15 Er7 Er10 Er4 54(4) . .
C91 Er7 Er10 Er4 -1(3) . .
Er8 Er7 Er10 Er4 -77(3) . .
Er2 Er7 Er10 Er19 19(3) . .
Er3 Er7 Er10 Er19 60(4) . .
Er6 Er7 Er10 Er19 -27(4) . .
Er9 Er7 Er10 Er19 148(4) . .
Er18 Er7 Er10 Er19 149(4) . .
Er5 Er7 Er10 Er19 8(3) . .
Er1 Er7 Er10 Er19 8(4) . .
Er15 Er7 Er10 Er19 141(4) . .
C91 Er7 Er10 Er19 86(4) . .
Er8 Er7 Er10 Er19 10(4) . .
Er19 Er7 Er10 Er21 13(8) . .
Er2 Er7 Er10 Er21 32(8) . .
Er3 Er7 Er10 Er21 73(8) . .
Er6 Er7 Er10 Er21 -14(6) . .
Er9 Er7 Er10 Er21 162(7) . .
Er18 Er7 Er10 Er21 162(8) . .
Er5 Er7 Er10 Er21 21(7) . .
Er1 Er7 Er10 Er21 22(6) . .
Er15 Er7 Er10 Er21 154(7) . .
C91 Er7 Er10 Er21 100(7) . .
Er8 Er7 Er10 Er21 23(7) . .
Er19 Er7 Er10 Er17 -20(4) . .
Er2 Er7 Er10 Er17 -1(3) . .
Er3 Er7 Er10 Er17 40(4) . .
Er6 Er7 Er10 Er17 -47(3) . .
Er9 Er7 Er10 Er17 128(2) . .
Er18 Er7 Er10 Er17 129(3) . .
Er5 Er7 Er10 Er17 -12.0(18) . .
Er1 Er7 Er10 Er17 -11.6(17) . .
Er15 Er7 Er10 Er17 120.9(19) . .
C91 Er7 Er10 Er17 66.5(18) . .
Er8 Er7 Er10 Er17 -10.4(15) . .
Er19 Er7 Er10 Er9 -148(4) . .
Er2 Er7 Er10 Er9 -129.3(18) . .
Er3 Er7 Er10 Er9 -88(3) . .
Er6 Er7 Er10 Er9 -176(3) . .
Er18 Er7 Er10 Er9 0.6(19) . .
Er5 Er7 Er10 Er9 -140.4(9) . .
Er1 Er7 Er10 Er9 -140(3) . .
Er15 Er7 Er10 Er9 -7.6(10) . .
C91 Er7 Er10 Er9 -61.9(8) . .
Er8 Er7 Er10 Er9 -138.8(11) . .
Er19 Er7 Er10 Er8 -10(4) . .
Er2 Er7 Er10 Er8 9(2) . .
Er3 Er7 Er10 Er8 50(3) . .
Er6 Er7 Er10 Er8 -37(2) . .
Er9 Er7 Er10 Er8 138.8(11) . .
Er18 Er7 Er10 Er8 139(2) . .
Er5 Er7 Er10 Er8 -1.6(7) . .
Er1 Er7 Er10 Er8 -1.2(19) . .
Er15 Er7 Er10 Er8 131.2(11) . .
C91 Er7 Er10 Er8 76.8(8) . .
Er19 Er7 Er10 Er14 -49(4) . .
Er2 Er7 Er10 Er14 -30(3) . .
Er3 Er7 Er10 Er14 11(4) . .
Er6 Er7 Er10 Er14 -77(3) . .
Er9 Er7 Er10 Er14 99.2(18) . .
Er18 Er7 Er10 Er14 100(3) . .
Er5 Er7 Er10 Er14 -41.2(17) . .
Er1 Er7 Er10 Er14 -40.8(19) . .
Er15 Er7 Er10 Er14 91.6(18) . .
C91 Er7 Er10 Er14 37.2(17) . .
Er8 Er7 Er10 Er14 -39.6(15) . .
Er19 Er7 Er10 Er2 -19(3) . .
Er3 Er7 Er10 Er2 41(2) . .
Er6 Er7 Er10 Er2 -47(3) . .
Er9 Er7 Er10 Er2 129.3(18) . .
Er18 Er7 Er10 Er2 130(2) . .
Er5 Er7 Er10 Er2 -11.1(15) . .
Er1 Er7 Er10 Er2 -11(4) . .
Er15 Er7 Er10 Er2 122(2) . .
C91 Er7 Er10 Er2 67.3(17) . .
Er8 Er7 Er10 Er2 -9(2) . .
Er15 Er9 Er10 Er6 21(5) . .
Er18 Er9 Er10 Er6 178(5) . .
Er16 Er9 Er10 Er6 111(4) . .
Er7 Er9 Er10 Er6 -3(2) . .
Er12 Er9 Er10 Er6 56(4) . .
C91 Er9 Er10 Er6 72(3) . .
Er4 Er9 Er10 Er6 148(3) . .
Er19 Er9 Er10 Er6 11(3) . .
Er1 Er9 Er10 Er6 122(5) . .
Er3 Er9 Er10 Er6 11(3) . .
Er15 Er9 Er10 Er1 -101(5) . .
Er18 Er9 Er10 Er1 56(4) . .
Er16 Er9 Er10 Er1 -11(5) . .
Er7 Er9 Er10 Er1 -125(4) . .
Er12 Er9 Er10 Er1 -66(4) . .
C91 Er9 Er10 Er1 -49(3) . .
Er6 Er9 Er10 Er1 -122(5) . .
Er4 Er9 Er10 Er1 27(3) . .
Er19 Er9 Er10 Er1 -111(4) . .
Er3 Er9 Er10 Er1 -111(4) . .
Er15 Er9 Er10 Er18 -157(5) . .
Er16 Er9 Er10 Er18 -67(4) . .
Er7 Er9 Er10 Er18 179(3) . .
Er12 Er9 Er10 Er18 -122(4) . .
C91 Er9 Er10 Er18 -106(3) . .
Er6 Er9 Er10 Er18 -178(5) . .
Er4 Er9 Er10 Er18 -30(3) . .
Er19 Er9 Er10 Er18 -167(4) . .
Er1 Er9 Er10 Er18 -56(4) . .
Er3 Er9 Er10 Er18 -167(3) . .
Er15 Er9 Er10 Er4 -127(3) . .
Er18 Er9 Er10 Er4 30(3) . .
Er16 Er9 Er10 Er4 -38(3) . .
Er7 Er9 Er10 Er4 -151.5(16) . .
Er12 Er9 Er10 Er4 -93(2) . .
C91 Er9 Er10 Er4 -76.0(12) . .
Er6 Er9 Er10 Er4 -148(3) . .
Er19 Er9 Er10 Er4 -137(2) . .
Er1 Er9 Er10 Er4 -27(3) . .
Er3 Er9 Er10 Er4 -137.6(12) . .
Er15 Er9 Er10 Er19 10(4) . .
Er18 Er9 Er10 Er19 167(4) . .
Er16 Er9 Er10 Er19 100(3) . .
Er7 Er9 Er10 Er19 -14.0(17) . .
Er12 Er9 Er10 Er19 45(3) . .
C91 Er9 Er10 Er19 61.4(18) . .
Er6 Er9 Er10 Er19 -11(3) . .
Er4 Er9 Er10 Er19 137(2) . .
Er1 Er9 Er10 Er19 111(4) . .
Er3 Er9 Er10 Er19 -0.1(17) . .
Er15 Er9 Er10 Er7 24(3) . .
Er18 Er9 Er10 Er7 -179(3) . .
Er16 Er9 Er10 Er7 114(3) . .
Er12 Er9 Er10 Er7 59(2) . .
C91 Er9 Er10 Er7 75.5(10) . .
Er6 Er9 Er10 Er7 3(2) . .
Er4 Er9 Er10 Er7 151.5(16) . .
Er19 Er9 Er10 Er7 14.0(17) . .
Er1 Er9 Er10 Er7 125(4) . .
Er3 Er9 Er10 Er7 13.9(7) . .
Er15 Er9 Er10 Er21 -150(4) . .
Er18 Er9 Er10 Er21 7(3) . .
Er16 Er9 Er10 Er21 -60(3) . .
Er7 Er9 Er10 Er21 -174(2) . .
Er12 Er9 Er10 Er21 -116(2) . .
C91 Er9 Er10 Er21 -99(2) . .
Er6 Er9 Er10 Er21 -171(4) . .
Er4 Er9 Er10 Er21 -22.8(16) . .
Er19 Er9 Er10 Er21 -160(3) . .
Er1 Er9 Er10 Er21 -49(3) . .
Er3 Er9 Er10 Er21 -160(2) . .
Er15 Er9 Er10 Er17 -86(4) . .
Er18 Er9 Er10 Er17 71(4) . .
Er16 Er9 Er10 Er17 4(4) . .
Er7 Er9 Er10 Er17 -110(3) . .
Er12 Er9 Er10 Er17 -52(4) . .
C91 Er9 Er10 Er17 -35(2) . .
Er6 Er9 Er10 Er17 -107(4) . .
Er4 Er9 Er10 Er17 41(2) . .
Er19 Er9 Er10 Er17 -96(3) . .
Er1 Er9 Er10 Er17 15(2) . .
Er3 Er9 Er10 Er17 -96(2) . .
Er15 Er9 Er10 Er8 -42(4) . .
Er18 Er9 Er10 Er8 115(4) . .
Er16 Er9 Er10 Er8 48(4) . .
Er7 Er9 Er10 Er8 -66(2) . .
Er12 Er9 Er10 Er8 -7(4) . .
C91 Er9 Er10 Er8 9(2) . .
Er6 Er9 Er10 Er8 -63(2) . .
Er4 Er9 Er10 Er8 85(2) . .
Er19 Er9 Er10 Er8 -52(2) . .
Er1 Er9 Er10 Er8 59(3) . .
Er3 Er9 Er10 Er8 -52.2(19) . .
Er15 Er9 Er10 Er14 -101(4) . .
Er18 Er9 Er10 Er14 56(3) . .
Er16 Er9 Er10 Er14 -11(3) . .
Er7 Er9 Er10 Er14 -125.4(15) . .
Er12 Er9 Er10 Er14 -67(2) . .
C91 Er9 Er10 Er14 -49.9(12) . .
Er6 Er9 Er10 Er14 -122(3) . .
Er4 Er9 Er10 Er14 26.1(9) . .
Er19 Er9 Er10 Er14 -111(2) . .
Er1 Er9 Er10 Er14 -1(3) . .
Er3 Er9 Er10 Er14 -111.5(12) . .
Er15 Er9 Er10 Er2 10(3) . .
Er18 Er9 Er10 Er2 167(3) . .
Er16 Er9 Er10 Er2 99(3) . .
Er7 Er9 Er10 Er2 -14.5(6) . .
Er12 Er9 Er10 Er2 44(2) . .
C91 Er9 Er10 Er2 61.0(7) . .
Er6 Er9 Er10 Er2 -11(2) . .
Er4 Er9 Er10 Er2 137.0(13) . .
Er19 Er9 Er10 Er2 -0.5(16) . .
Er1 Er9 Er10 Er2 110(4) . .
Er3 Er9 Er10 Er2 -0.6(5) . .
Er22 Er8 Er10 Er6 -117(4) . .
Er17 Er8 Er10 Er6 166(3) . .
Er5 Er8 Er10 Er6 -29(2) . .
Er20 Er8 Er10 Er6 -168(3) . .
Er1 Er8 Er10 Er6 147(4) . .
Er19 Er8 Er10 Er6 -26(2) . .
Er14 Er8 Er10 Er6 -174(3) . .
Er13 Er8 Er10 Er6 -116(3) . .
C92 Er8 Er10 Er6 -115(2) . .
Er4 Er8 Er10 Er6 -179(3) . .
Er22 Er8 Er10 Er1 96(4) . .
Er17 Er8 Er10 Er1 19(2) . .
Er5 Er8 Er10 Er1 -176(2) . .
Er20 Er8 Er10 Er1 45(2) . .
Er6 Er8 Er10 Er1 -147(4) . .
Er19 Er8 Er10 Er1 -173(3) . .
Er14 Er8 Er10 Er1 39.0(17) . .
Er13 Er8 Er10 Er1 97(2) . .
C92 Er8 Er10 Er1 98(2) . .
Er4 Er8 Er10 Er1 33.7(14) . .
Er22 Er8 Er10 Er18 24(6) . .
Er17 Er8 Er10 Er18 -53(4) . .
Er5 Er8 Er10 Er18 112(4) . .
Er20 Er8 Er10 Er18 -27(4) . .
Er1 Er8 Er10 Er18 -72(4) . .
Er6 Er8 Er10 Er18 141(5) . .
Er19 Er8 Er10 Er18 115(4) . .
Er14 Er8 Er10 Er18 -33(3) . .
Er13 Er8 Er10 Er18 25(4) . .
C92 Er8 Er10 Er18 26(3) . .
Er4 Er8 Er10 Er18 -38(3) . .
Er22 Er8 Er10 Er4 63(4) . .
Er17 Er8 Er10 Er4 -15(2) . .
Er5 Er8 Er10 Er4 150.3(11) . .
Er20 Er8 Er10 Er4 11.4(16) . .
Er1 Er8 Er10 Er4 -33.7(15) . .
Er6 Er8 Er10 Er4 179(3) . .
Er19 Er8 Er10 Er4 153(2) . .
Er14 Er8 Er10 Er4 5.3(10) . .
Er13 Er8 Er10 Er4 63.2(18) . .
C92 Er8 Er10 Er4 64.7(10) . .
Er22 Er8 Er10 Er19 -90(4) . .
Er17 Er8 Er10 Er19 -168(3) . .
Er5 Er8 Er10 Er19 -2.7(19) . .
Er20 Er8 Er10 Er19 -142(2) . .
Er1 Er8 Er10 Er19 173(3) . .
Er6 Er8 Er10 Er19 26(2) . .
Er14 Er8 Er10 Er19 -148(2) . .
Er13 Er8 Er10 Er19 -90(2) . .
C92 Er8 Er10 Er19 -88.3(19) . .
Er4 Er8 Er10 Er19 -153(2) . .
Er22 Er8 Er10 Er7 -85(4) . .
Er17 Er8 Er10 Er7 -163(2) . .
Er5 Er8 Er10 Er7 2.4(11) . .
Er20 Er8 Er10 Er7 -136.5(16) . .
Er1 Er8 Er10 Er7 178(2) . .
Er6 Er8 Er10 Er7 32(2) . .
Er19 Er8 Er10 Er7 5.1(19) . .
Er14 Er8 Er10 Er7 -142.6(12) . .
Er13 Er8 Er10 Er7 -84.7(18) . .
C92 Er8 Er10 Er7 -83.1(11) . .
Er4 Er8 Er10 Er7 -147.8(14) . .
Er22 Er8 Er10 Er21 101(4) . .
Er17 Er8 Er10 Er21 23(2) . .
Er5 Er8 Er10 Er21 -171.6(16) . .
Er20 Er8 Er10 Er21 49.5(19) . .
Er1 Er8 Er10 Er21 4.4(16) . .
Er6 Er8 Er10 Er21 -143(3) . .
Er19 Er8 Er10 Er21 -169(3) . .
Er14 Er8 Er10 Er21 43.4(15) . .
Er13 Er8 Er10 Er21 101.3(19) . .
C92 Er8 Er10 Er21 102.8(16) . .
Er4 Er8 Er10 Er21 38.1(13) . .
Er22 Er8 Er10 Er17 77(4) . .
Er5 Er8 Er10 Er17 165(2) . .
Er20 Er8 Er10 Er17 26(2) . .
Er1 Er8 Er10 Er17 -19(2) . .
Er6 Er8 Er10 Er17 -166(3) . .
Er19 Er8 Er10 Er17 168(3) . .
Er14 Er8 Er10 Er17 20(2) . .
Er13 Er8 Er10 Er17 78(2) . .
C92 Er8 Er10 Er17 79(2) . .
Er4 Er8 Er10 Er17 15(2) . .
Er22 Er8 Er10 Er9 -26(5) . .
Er17 Er8 Er10 Er9 -103(3) . .
Er5 Er8 Er10 Er9 62(2) . .
Er20 Er8 Er10 Er9 -77(3) . .
Er1 Er8 Er10 Er9 -122(3) . .
Er6 Er8 Er10 Er9 91(3) . .
Er19 Er8 Er10 Er9 65(2) . .
Er14 Er8 Er10 Er9 -83(2) . .
Er13 Er8 Er10 Er9 -25(3) . .
C92 Er8 Er10 Er9 -24(2) . .
Er4 Er8 Er10 Er9 -88(2) . .
Er22 Er8 Er10 Er14 57(4) . .
Er17 Er8 Er10 Er14 -20(2) . .
Er5 Er8 Er10 Er14 145.0(12) . .
Er20 Er8 Er10 Er14 6.1(15) . .
Er1 Er8 Er10 Er14 -39.0(17) . .
Er6 Er8 Er10 Er14 174(3) . .
Er19 Er8 Er10 Er14 148(2) . .
Er13 Er8 Er10 Er14 57.9(16) . .
C92 Er8 Er10 Er14 59.4(10) . .
Er4 Er8 Er10 Er14 -5.3(10) . .
Er22 Er8 Er10 Er2 -82(4) . .
Er17 Er8 Er10 Er2 -159(2) . .
Er5 Er8 Er10 Er2 5.7(7) . .
Er20 Er8 Er10 Er2 -133.2(15) . .
Er1 Er8 Er10 Er2 -178(2) . .
Er6 Er8 Er10 Er2 35(2) . .
Er19 Er8 Er10 Er2 8.4(17) . .
Er14 Er8 Er10 Er2 -139.3(9) . .
Er13 Er8 Er10 Er2 -81.4(16) . .
C92 Er8 Er10 Er2 -79.9(8) . .
Er4 Er8 Er10 Er2 -144.6(10) . .
Er17 Er8 Er13 Er22 -121(27) . .
Er5 Er8 Er13 Er22 94(27) . .
Er20 Er8 Er13 Er22 -99(27) . .
Er1 Er8 Er13 Er22 -152(27) . .
Er6 Er8 Er13 Er22 159(27) . .
Er19 Er8 Er13 Er22 138(27) . .
Er14 Er8 Er13 Er22 -123(27) . .
Er10 Er8 Er13 Er22 -176(27) . .
C92 Er8 Er13 Er22 -177(100) . .
Er4 Er8 Er13 Er22 -145(27) . .
Er22 Er8 Er13 Er22 148(31) . 6
Er17 Er8 Er13 Er22 27(6) . 6
Er5 Er8 Er13 Er22 -118(5) . 6
Er20 Er8 Er13 Er22 49(5) . 6
Er1 Er8 Er13 Er22 -4(6) . 6
Er6 Er8 Er13 Er22 -53(6) . 6
Er19 Er8 Er13 Er22 -74(6) . 6
Er14 Er8 Er13 Er22 26(5) . 6
Er10 Er8 Er13 Er22 -27(6) . 6
C92 Er8 Er13 Er22 -29(5) . 6
Er4 Er8 Er13 Er22 3(5) . 6
Er22 Er8 Er13 Er20 99(27) . .
Er17 Er8 Er13 Er20 -22(2) . .
Er5 Er8 Er13 Er20 -166.9(18) . .
Er1 Er8 Er13 Er20 -53.2(19) . .
Er6 Er8 Er13 Er20 -102(2) . .
Er19 Er8 Er13 Er20 -123(2) . .
Er14 Er8 Er13 Er20 -23.5(16) . .
Er10 Er8 Er13 Er20 -76(2) . .
C92 Er8 Er13 Er20 -78.3(19) . .
Er4 Er8 Er13 Er20 -46.0(17) . .
Er22 Er8 Er13 Er20 118(27) . 6
Er17 Er8 Er13 Er20 -3(2) . 6
Er5 Er8 Er13 Er20 -148.4(16) . 6
Er20 Er8 Er13 Er20 18.5(13) . 6
Er1 Er8 Er13 Er20 -35(2) . 6
Er6 Er8 Er13 Er20 -83(2) . 6
Er19 Er8 Er13 Er20 -105(2) . 6
Er14 Er8 Er13 Er20 -5.0(16) . 6
Er10 Er8 Er13 Er20 -58(2) . 6
C92 Er8 Er13 Er20 -59.8(16) . 6
Er4 Er8 Er13 Er20 -27.5(18) . 6
Er22 Er8 Er13 C92 177(100) . .
Er17 Er8 Er13 C92 57(2) . .
Er5 Er8 Er13 C92 -88.6(12) . .
Er20 Er8 Er13 C92 78.3(19) . .
Er1 Er8 Er13 C92 25.1(17) . .
Er6 Er8 Er13 C92 -24(2) . .
Er19 Er8 Er13 C92 -45(2) . .
Er14 Er8 Er13 C92 54.8(12) . .
Er10 Er8 Er13 C92 1.9(19) . .
Er4 Er8 Er13 C92 32.3(13) . .
Er22 Er8 Er13 Er8 152(27) . 6
Er17 Er8 Er13 Er8 32(3) . 6
Er5 Er8 Er13 Er8 -114(2) . 6
Er20 Er8 Er13 Er8 53(3) . 6
Er1 Er8 Er13 Er8 0(3) . 6
Er6 Er8 Er13 Er8 -49(3) . 6
Er19 Er8 Er13 Er8 -70(3) . 6
Er14 Er8 Er13 Er8 30(2) . 6
Er10 Er8 Er13 Er8 -23(3) . 6
C92 Er8 Er13 Er8 -25.0(18) . 6
Er4 Er8 Er13 Er8 7(3) . 6
Er22 Er8 Er13 Er11 116(27) . .
Er17 Er8 Er13 Er11 -5(2) . .
Er5 Er8 Er13 Er11 -149.9(11) . .
Er20 Er8 Er13 Er11 17.0(16) . .
Er1 Er8 Er13 Er11 -36.2(15) . .
Er6 Er8 Er13 Er11 -84.9(19) . .
Er19 Er8 Er13 Er11 -106.3(19) . .
Er14 Er8 Er13 Er11 -6.5(11) . .
Er10 Er8 Er13 Er11 -59.4(17) . .
C92 Er8 Er13 Er11 -61.3(13) . .
Er4 Er8 Er13 Er11 -29.0(11) . .
Er22 Er8 Er13 Er5 -94(27) . .
Er17 Er8 Er13 Er5 145(2) . .
Er20 Er8 Er13 Er5 166.9(18) . .
Er1 Er8 Er13 Er5 113.7(13) . .
Er6 Er8 Er13 Er5 65.0(16) . .
Er19 Er8 Er13 Er5 43.6(17) . .
Er14 Er8 Er13 Er5 143.4(10) . .
Er10 Er8 Er13 Er5 90.4(14) . .
C92 Er8 Er13 Er5 88.6(12) . .
Er4 Er8 Er13 Er5 120.9(9) . .
Er22 Er8 Er13 Er5 -159(28) . 6
Er17 Er8 Er13 Er5 80(3) . 6
Er5 Er8 Er13 Er5 -65(2) . 6
Er20 Er8 Er13 Er5 102(3) . 6
Er1 Er8 Er13 Er5 49(3) . 6
Er6 Er8 Er13 Er5 0(3) . 6
Er19 Er8 Er13 Er5 -21(3) . 6
Er14 Er8 Er13 Er5 79(2) . 6
Er10 Er8 Er13 Er5 26(3) . 6
C92 Er8 Er13 Er5 23.8(18) . 6
Er4 Er8 Er13 Er5 56(3) . 6
Er22 Er8 Er13 Er17 139(27) . 6
Er17 Er8 Er13 Er17 17.9(17) . 6
Er5 Er8 Er13 Er17 -127.3(15) . 6
Er20 Er8 Er13 Er17 39.6(18) . 6
Er1 Er8 Er13 Er17 -14(2) . 6
Er6 Er8 Er13 Er17 -62(2) . 6
Er19 Er8 Er13 Er17 -84(2) . 6
Er14 Er8 Er13 Er17 16.1(14) . 6
Er10 Er8 Er13 Er17 -37(2) . 6
C92 Er8 Er13 Er17 -38.7(13) . 6
Er4 Er8 Er13 Er17 -6.4(16) . 6
Er22 Er8 Er13 Er17 121(27) . .
Er5 Er8 Er13 Er17 -145(2) . .
Er20 Er8 Er13 Er17 22(2) . .
Er1 Er8 Er13 Er17 -31.5(17) . .
Er6 Er8 Er13 Er17 -80(2) . .
Er19 Er8 Er13 Er17 -102(2) . .
Er14 Er8 Er13 Er17 -1.8(19) . .
Er10 Er8 Er13 Er17 -55(2) . .
C92 Er8 Er13 Er17 -57(2) . .
Er4 Er8 Er13 Er17 -24.3(17) . .
Er14 Er11 Er14 Er17 -139(4) 6 .
Er20 Er11 Er14 Er17 -45(9) 6 .
Er20 Er11 Er14 Er17 9(4) . .
Er17 Er11 Er14 Er17 -110(5) 6 .
C92 Er11 Er14 Er17 -68(3) . .
Er22 Er11 Er14 Er17 -41(5) 6 .
Er22 Er11 Er14 Er17 -12(3) . .
Er13 Er11 Er14 Er17 -21(4) . .
Er4 Er11 Er14 Er17 -132(3) 6 .
Er4 Er11 Er14 Er17 -111(9) . .
Er14 Er11 Er14 Er20 -147(5) 6 .
Er20 Er11 Er14 Er20 -54(7) 6 .
Er17 Er11 Er14 Er20 -118(5) 6 .
Er17 Er11 Er14 Er20 -9(4) . .
C92 Er11 Er14 Er20 -77(2) . .
Er22 Er11 Er14 Er20 -49(3) 6 .
Er22 Er11 Er14 Er20 -21(2) . .
Er13 Er11 Er14 Er20 -30(2) . .
Er4 Er11 Er14 Er20 -140(3) 6 .
Er4 Er11 Er14 Er20 -120(7) . .
Er14 Er11 Er14 Er4 -27(11) 6 .
Er20 Er11 Er14 Er4 66(13) 6 .
Er20 Er11 Er14 Er4 120(7) . .
Er17 Er11 Er14 Er4 2(11) 6 .
Er17 Er11 Er14 Er4 111(9) . .
C92 Er11 Er14 Er4 43(7) . .
Er22 Er11 Er14 Er4 71(9) 6 .
Er22 Er11 Er14 Er4 99(7) . .
Er13 Er11 Er14 Er4 91(7) . .
Er4 Er11 Er14 Er4 -20(8) 6 .
Er14 Er11 Er14 Er21 129(12) 6 .
Er20 Er11 Er14 Er21 -138(12) 6 .
Er20 Er11 Er14 Er21 -84(15) . .
Er17 Er11 Er14 Er21 158(11) 6 .
Er17 Er11 Er14 Er21 -93(15) . .
C92 Er11 Er14 Er21 -161(15) . .
Er22 Er11 Er14 Er21 -133(13) 6 .
Er22 Er11 Er14 Er21 -105(15) . .
Er13 Er11 Er14 Er21 -114(14) . .
Er4 Er11 Er14 Er21 136(14) 6 .
Er4 Er11 Er14 Er21 156(21) . .
Er14 Er11 Er14 Er1 -108(6) 6 .
Er20 Er11 Er14 Er1 -15(11) 6 .
Er20 Er11 Er14 Er1 39(5) . .
Er17 Er11 Er14 Er1 -79(7) 6 .
Er17 Er11 Er14 Er1 31(3) . .
C92 Er11 Er14 Er1 -38(4) . .
Er22 Er11 Er14 Er1 -10(7) 6 .
Er22 Er11 Er14 Er1 19(4) . .
Er13 Er11 Er14 Er1 10(5) . .
Er4 Er11 Er14 Er1 -101(5) 6 .
Er4 Er11 Er14 Er1 -81(7) . .
Er20 Er11 Er14 Er14 93(8) 6 6
Er20 Er11 Er14 Er14 147(5) . 6
Er17 Er11 Er14 Er14 29(2) 6 6
Er17 Er11 Er14 Er14 139(4) . 6
C92 Er11 Er14 Er14 70(4) . 6
Er22 Er11 Er14 Er14 98(4) 6 6
Er22 Er11 Er14 Er14 127(4) . 6
Er13 Er11 Er14 Er14 118(4) . 6
Er4 Er11 Er14 Er14 7(3) 6 6
Er4 Er11 Er14 Er14 27(11) . 6
Er14 Er11 Er14 C92 -70(4) 6 .
Er20 Er11 Er14 C92 23(7) 6 .
Er20 Er11 Er14 C92 77(2) . .
Er17 Er11 Er14 C92 -41(4) 6 .
Er17 Er11 Er14 C92 68(3) . .
Er22 Er11 Er14 C92 28(3) 6 .
Er22 Er11 Er14 C92 56.3(13) . .
Er13 Er11 Er14 C92 47.5(14) . .
Er4 Er11 Er14 C92 -63.1(14) 6 .
Er4 Er11 Er14 C92 -43(7) . .
Er14 Er11 Er14 Er8 -131(4) 6 .
Er20 Er11 Er14 Er8 -38(8) 6 .
Er20 Er11 Er14 Er8 17(2) . .
Er17 Er11 Er14 Er8 -102(5) 6 .
Er17 Er11 Er14 Er8 8(2) . .
C92 Er11 Er14 Er8 -60.5(13) . .
Er22 Er11 Er14 Er8 -33(3) 6 .
Er22 Er11 Er14 Er8 -4.1(15) . .
Er13 Er11 Er14 Er8 -13(2) . .
Er4 Er11 Er14 Er8 -123.6(15) 6 .
Er4 Er11 Er14 Er8 -104(7) . .
Er14 Er11 Er14 Er20 -93(8) 6 6
Er20 Er11 Er14 Er20 54(7) . 6
Er17 Er11 Er14 Er20 -64(6) 6 6
Er17 Er11 Er14 Er20 45(9) . 6
C92 Er11 Er14 Er20 -23(7) . 6
Er22 Er11 Er14 Er20 5(6) 6 6
Er22 Er11 Er14 Er20 33(7) . 6
Er13 Er11 Er14 Er20 25(7) . 6
Er4 Er11 Er14 Er20 -86(7) 6 6
Er4 Er11 Er14 Er20 -66(13) . 6
Er14 Er11 Er14 Er22 -127(4) 6 .
Er20 Er11 Er14 Er22 -33(7) 6 .
Er20 Er11 Er14 Er22 21(2) . .
Er17 Er11 Er14 Er22 -98(5) 6 .
Er17 Er11 Er14 Er22 12(3) . .
C92 Er11 Er14 Er22 -56.3(13) . .
Er22 Er11 Er14 Er22 -28(3) 6 .
Er13 Er11 Er14 Er22 -8.8(16) . .
Er4 Er11 Er14 Er22 -119.5(18) 6 .
Er4 Er11 Er14 Er22 -99(7) . .
Er14 Er11 Er14 Er10 -83(7) 6 .
Er20 Er11 Er14 Er10 11(11) 6 .
Er20 Er11 Er14 Er10 65(5) . .
Er17 Er11 Er14 Er10 -54(8) 6 .
Er17 Er11 Er14 Er10 56(4) . .
C92 Er11 Er14 Er10 -12(4) . .
Er22 Er11 Er14 Er10 16(7) 6 .
Er22 Er11 Er14 Er10 44(4) . .
Er13 Er11 Er14 Er10 35(5) . .
Er4 Er11 Er14 Er10 -75(5) 6 .
Er4 Er11 Er14 Er10 -55(5) . .
Er1 Er4 Er14 Er11 -119(8) . .
Er21 Er4 Er14 Er11 171(8) . .
Er18 Er4 Er14 Er11 -39(10) . .
Er10 Er4 Er14 Er11 -99(8) . .
Er17 Er4 Er14 Er11 -123(8) . .
Er6 Er4 Er14 Er11 -101(8) . .
Er20 Er4 Er14 Er11 -102(8) . .
Er9 Er4 Er14 Er11 -30(9) . .
Er8 Er4 Er14 Er11 -107(8) . .
C92 Er4 Er14 Er11 -40(7) . .
Er1 Er4 Er14 Er17 4.6(18) . .
Er21 Er4 Er14 Er17 -65(3) . .
Er18 Er4 Er14 Er17 84(5) . .
Er10 Er4 Er14 Er17 25(2) . .
Er6 Er4 Er14 Er17 23(2) . .
Er20 Er4 Er14 Er17 21(3) . .
Er9 Er4 Er14 Er17 94(3) . .
Er11 Er4 Er14 Er17 123(8) . .
Er8 Er4 Er14 Er17 16.1(16) . .
C92 Er4 Er14 Er17 83(2) . .
Er1 Er4 Er14 Er20 -17(3) . .
Er21 Er4 Er14 Er20 -87(4) . .
Er18 Er4 Er14 Er20 63(6) . .
Er10 Er4 Er14 Er20 3(4) . .
Er17 Er4 Er14 Er20 -21(3) . .
Er6 Er4 Er14 Er20 1(3) . .
Er9 Er4 Er14 Er20 72(4) . .
Er11 Er4 Er14 Er20 102(8) . .
Er8 Er4 Er14 Er20 -5(3) . .
C92 Er4 Er14 Er20 62(3) . .
Er1 Er4 Er14 Er21 70(2) . .
Er18 Er4 Er14 Er21 150(5) . .
Er10 Er4 Er14 Er21 90(2) . .
Er17 Er4 Er14 Er21 65(3) . .
Er6 Er4 Er14 Er21 88(2) . .
Er20 Er4 Er14 Er21 87(4) . .
Er9 Er4 Er14 Er21 159(3) . .
Er11 Er4 Er14 Er21 -171(8) . .
Er8 Er4 Er14 Er21 81(2) . .
C92 Er4 Er14 Er21 148(2) . .
Er21 Er4 Er14 Er1 -70(2) . .
Er18 Er4 Er14 Er1 80(4) . .
Er10 Er4 Er14 Er1 20.2(11) . .
Er17 Er4 Er14 Er1 -4.6(18) . .
Er6 Er4 Er14 Er1 18.1(6) . .
Er20 Er4 Er14 Er1 17(3) . .
Er9 Er4 Er14 Er1 89.1(18) . .
Er11 Er4 Er14 Er1 119(8) . .
Er8 Er4 Er14 Er1 11.6(8) . .
C92 Er4 Er14 Er1 78.6(11) . .
Er1 Er4 Er14 Er14 -135.4(9) . 6
Er21 Er4 Er14 Er14 155(2) . 6
Er18 Er4 Er14 Er14 -56(5) . 6
Er10 Er4 Er14 Er14 -115.2(15) . 6
Er17 Er4 Er14 Er14 -140(2) . 6
Er6 Er4 Er14 Er14 -117.2(10) . 6
Er20 Er4 Er14 Er14 -119(3) . 6
Er9 Er4 Er14 Er14 -46(2) . 6
Er11 Er4 Er14 Er14 -16(7) . 6
Er8 Er4 Er14 Er14 -123.8(12) . 6
C92 Er4 Er14 Er14 -56.8(9) . 6
Er1 Er4 Er14 C92 -78.6(11) . .
Er21 Er4 Er14 C92 -148(2) . .
Er18 Er4 Er14 C92 1(5) . .
Er10 Er4 Er14 C92 -58.4(18) . .
Er17 Er4 Er14 C92 -83(2) . .
Er6 Er4 Er14 C92 -60.4(13) . .
Er20 Er4 Er14 C92 -62(3) . .
Er9 Er4 Er14 C92 11(2) . .
Er11 Er4 Er14 C92 40(7) . .
Er8 Er4 Er14 C92 -67.0(10) . .
Er1 Er4 Er14 Er8 -11.6(8) . .
Er21 Er4 Er14 Er8 -81(2) . .
Er18 Er4 Er14 Er8 68(4) . .
Er10 Er4 Er14 Er8 8.6(17) . .
Er17 Er4 Er14 Er8 -16.1(16) . .
Er6 Er4 Er14 Er8 6.6(11) . .
Er20 Er4 Er14 Er8 5(3) . .
Er9 Er4 Er14 Er8 78(2) . .
Er11 Er4 Er14 Er8 107(8) . .
C92 Er4 Er14 Er8 67.0(10) . .
Er1 Er4 Er14 Er20 -94(4) . 6
Er21 Er4 Er14 Er20 -164(4) . 6
Er18 Er4 Er14 Er20 -14(7) . 6
Er10 Er4 Er14 Er20 -74(4) . 6
Er17 Er4 Er14 Er20 -99(4) . 6
Er6 Er4 Er14 Er20 -76(4) . 6
Er20 Er4 Er14 Er20 -77(5) . 6
Er9 Er4 Er14 Er20 -5(5) . 6
Er11 Er4 Er14 Er20 25(6) . 6
Er8 Er4 Er14 Er20 -83(3) . 6
C92 Er4 Er14 Er20 -16(3) . 6
Er1 Er4 Er14 Er22 -28.2(16) . .
Er21 Er4 Er14 Er22 -98(3) . .
Er18 Er4 Er14 Er22 52(5) . .
Er10 Er4 Er14 Er22 -8(2) . .
Er17 Er4 Er14 Er22 -32.8(19) . .
Er6 Er4 Er14 Er22 -10.1(19) . .
Er20 Er4 Er14 Er22 -11(3) . .
Er9 Er4 Er14 Er22 61(3) . .
Er11 Er4 Er14 Er22 91(7) . .
Er8 Er4 Er14 Er22 -16.6(12) . .
C92 Er4 Er14 Er22 50.4(14) . .
Er1 Er4 Er14 Er10 -20.2(11) . .
Er21 Er4 Er14 Er10 -90(2) . .
Er18 Er4 Er14 Er10 60(4) . .
Er17 Er4 Er14 Er10 -25(2) . .
Er6 Er4 Er14 Er10 -2.1(12) . .
Er20 Er4 Er14 Er10 -3(4) . .
Er9 Er4 Er14 Er10 68.9(18) . .
Er11 Er4 Er14 Er10 99(8) . .
Er8 Er4 Er14 Er10 -8.6(17) . .
C92 Er4 Er14 Er10 58.4(18) . .
Er10 Er1 Er14 Er11 92(5) . .
Er17 Er1 Er14 Er11 -54(5) . .
Er4 Er1 Er14 Er11 134(5) . .
Er6 Er1 Er14 Er11 23(6) . .
Er21 Er1 Er14 Er11 -163(5) . .
Er18 Er1 Er14 Er11 110(5) . .
Er8 Er1 Er14 Er11 -30(5) . .
Er19 Er1 Er14 Er11 20(5) . .
Er7 Er1 Er14 Er11 42(5) . .
Er20 Er1 Er14 Er11 -33(4) . .
Er22 Er1 Er14 Er11 -18(4) . .
Er10 Er1 Er14 Er17 146(4) . .
Er4 Er1 Er14 Er17 -172(3) . .
Er6 Er1 Er14 Er17 77(4) . .
Er21 Er1 Er14 Er17 -109(3) . .
Er18 Er1 Er14 Er17 164(3) . .
Er8 Er1 Er14 Er17 24(3) . .
Er19 Er1 Er14 Er17 74(3) . .
Er7 Er1 Er14 Er17 97(3) . .
Er20 Er1 Er14 Er17 21(3) . .
Er22 Er1 Er14 Er17 36(3) . .
Er10 Er1 Er14 Er20 125(3) . .
Er17 Er1 Er14 Er20 -21(3) . .
Er4 Er1 Er14 Er20 167(2) . .
Er6 Er1 Er14 Er20 56(3) . .
Er21 Er1 Er14 Er20 -130(3) . .
Er18 Er1 Er14 Er20 143(2) . .
Er8 Er1 Er14 Er20 2.8(18) . .
Er19 Er1 Er14 Er20 53(3) . .
Er7 Er1 Er14 Er20 76(2) . .
Er22 Er1 Er14 Er20 14.8(19) . .
Er10 Er1 Er14 Er4 -42(3) . .
Er17 Er1 Er14 Er4 172(3) . .
Er6 Er1 Er14 Er4 -111(2) . .
Er21 Er1 Er14 Er4 63.0(17) . .
Er18 Er1 Er14 Er4 -23.9(13) . .
Er8 Er1 Er14 Er4 -164.5(11) . .
Er19 Er1 Er14 Er4 -114.0(17) . .
Er7 Er1 Er14 Er4 -91.6(13) . .
Er20 Er1 Er14 Er4 -167(2) . .
Er22 Er1 Er14 Er4 -152.5(15) . .
Er10 Er1 Er14 Er21 -105(3) . .
Er17 Er1 Er14 Er21 109(3) . .
Er4 Er1 Er14 Er21 -63.0(17) . .
Er6 Er1 Er14 Er21 -174(2) . .
Er18 Er1 Er14 Er21 -86.9(19) . .
Er8 Er1 Er14 Er21 132.5(17) . .
Er19 Er1 Er14 Er21 -177(2) . .
Er7 Er1 Er14 Er21 -154.6(18) . .
Er20 Er1 Er14 Er21 130(3) . .
Er22 Er1 Er14 Er21 145(2) . .
Er10 Er1 Er14 Er14 37(3) . 6
Er17 Er1 Er14 Er14 -109(3) . 6
Er4 Er1 Er14 Er14 78.8(14) . 6
Er6 Er1 Er14 Er14 -33(3) . 6
Er21 Er1 Er14 Er14 142(2) . 6
Er18 Er1 Er14 Er14 54.9(16) . 6
Er8 Er1 Er14 Er14 -85.7(13) . 6
Er19 Er1 Er14 Er14 -35(2) . 6
Er7 Er1 Er14 Er14 -13(2) . 6
Er20 Er1 Er14 Er14 -88(2) . 6
Er22 Er1 Er14 Er14 -73.7(15) . 6
Er10 Er1 Er14 C92 56(3) . .
Er17 Er1 Er14 C92 -90(3) . .
Er4 Er1 Er14 C92 98.2(13) . .
Er6 Er1 Er14 C92 -13(2) . .
Er21 Er1 Er14 C92 161(2) . .
Er18 Er1 Er14 C92 74.3(14) . .
Er8 Er1 Er14 C92 -66.3(11) . .
Er19 Er1 Er14 C92 -16(2) . .
Er7 Er1 Er14 C92 6.6(17) . .
Er20 Er1 Er14 C92 -69(2) . .
Er22 Er1 Er14 C92 -54.3(13) . .
Er10 Er1 Er14 Er8 123(2) . .
Er17 Er1 Er14 Er8 -24(3) . .
Er4 Er1 Er14 Er8 164.5(11) . .
Er6 Er1 Er14 Er8 53(2) . .
Er21 Er1 Er14 Er8 -132.5(17) . .
Er18 Er1 Er14 Er8 140.6(11) . .
Er19 Er1 Er14 Er8 50.5(17) . .
Er7 Er1 Er14 Er8 72.9(11) . .
Er20 Er1 Er14 Er8 -2.8(18) . .
Er22 Er1 Er14 Er8 12.0(11) . .
Er10 Er1 Er14 Er20 87(3) . 6
Er17 Er1 Er14 Er20 -59(3) . 6
Er4 Er1 Er14 Er20 129(2) . 6
Er6 Er1 Er14 Er20 18(3) . 6
Er21 Er1 Er14 Er20 -168(3) . 6
Er18 Er1 Er14 Er20 105(2) . 6
Er8 Er1 Er14 Er20 -35.6(19) . 6
Er19 Er1 Er14 Er20 15(3) . 6
Er7 Er1 Er14 Er20 37(3) . 6
Er20 Er1 Er14 Er20 -38(2) . 6
Er22 Er1 Er14 Er20 -23.6(19) . 6
Er10 Er1 Er14 Er22 111(3) . .
Er17 Er1 Er14 Er22 -36(3) . .
Er4 Er1 Er14 Er22 152.5(15) . .
Er6 Er1 Er14 Er22 41(2) . .
Er21 Er1 Er14 Er22 -145(2) . .
Er18 Er1 Er14 Er22 128.6(14) . .
Er8 Er1 Er14 Er22 -12.0(11) . .
Er19 Er1 Er14 Er22 39(2) . .
Er7 Er1 Er14 Er22 60.9(16) . .
Er20 Er1 Er14 Er22 -14.8(19) . .
Er17 Er1 Er14 Er10 -146(4) . .
Er4 Er1 Er14 Er10 42(3) . .
Er6 Er1 Er14 Er10 -70(2) . .
Er21 Er1 Er14 Er10 105(3) . .
Er18 Er1 Er14 Er10 18(3) . .
Er8 Er1 Er14 Er10 -123(2) . .
Er19 Er1 Er14 Er10 -72(3) . .
Er7 Er1 Er14 Er10 -50(2) . .
Er20 Er1 Er14 Er10 -125(3) . .
Er22 Er1 Er14 Er10 -111(3) . .
Er22 Er8 Er14 Er11 8(3) . .
Er17 Er8 Er14 Er11 -162(6) . .
Er5 Er8 Er14 Er11 84(3) . .
Er20 Er8 Er14 Er11 -20(3) . .
Er1 Er8 Er14 Er11 164(2) . .
Er6 Er8 Er14 Er11 147(2) . .
Er19 Er8 Er14 Er11 128(2) . .
Er10 Er8 Er14 Er11 149(2) . .
Er13 Er8 Er14 Er11 13(2) . .
C92 Er8 Er14 Er11 64(2) . .
Er4 Er8 Er14 Er11 154(3) . .
Er22 Er8 Er14 Er17 170(6) . .
Er5 Er8 Er14 Er17 -114(5) . .
Er20 Er8 Er14 Er17 142(6) . .
Er1 Er8 Er14 Er17 -34(5) . .
Er6 Er8 Er14 Er17 -51(5) . .
Er19 Er8 Er14 Er17 -70(5) . .
Er10 Er8 Er14 Er17 -49(5) . .
Er13 Er8 Er14 Er17 175(5) . .
C92 Er8 Er14 Er17 -134(5) . .
Er4 Er8 Er14 Er17 -44(5) . .
Er22 Er8 Er14 Er20 28(3) . .
Er17 Er8 Er14 Er20 -142(6) . .
Er5 Er8 Er14 Er20 104(3) . .
Er1 Er8 Er14 Er20 -176(3) . .
Er6 Er8 Er14 Er20 167(2) . .
Er19 Er8 Er14 Er20 148(3) . .
Er10 Er8 Er14 Er20 169(3) . .
Er13 Er8 Er14 Er20 34(2) . .
C92 Er8 Er14 Er20 84(2) . .
Er4 Er8 Er14 Er20 174(3) . .
Er22 Er8 Er14 Er4 -146(2) . .
Er17 Er8 Er14 Er4 44(5) . .
Er5 Er8 Er14 Er4 -70(2) . .
Er20 Er8 Er14 Er4 -174(3) . .
Er1 Er8 Er14 Er4 9.5(7) . .
Er6 Er8 Er14 Er4 -7.0(12) . .
Er19 Er8 Er14 Er4 -26.0(19) . .
Er10 Er8 Er14 Er4 -4.9(9) . .
Er13 Er8 Er14 Er4 -140.9(14) . .
C92 Er8 Er14 Er4 -90.5(13) . .
Er22 Er8 Er14 Er21 175(3) . .
Er17 Er8 Er14 Er21 4(5) . .
Er5 Er8 Er14 Er21 -110(2) . .
Er20 Er8 Er14 Er21 146(3) . .
Er1 Er8 Er14 Er21 -29.9(13) . .
Er6 Er8 Er14 Er21 -46.4(15) . .
Er19 Er8 Er14 Er21 -65(2) . .
Er10 Er8 Er14 Er21 -44.3(14) . .
Er13 Er8 Er14 Er21 179.7(16) . .
C92 Er8 Er14 Er21 -129.9(18) . .
Er4 Er8 Er14 Er21 -39.4(13) . .
Er22 Er8 Er14 Er1 -155(2) . .
Er17 Er8 Er14 Er1 34(5) . .
Er5 Er8 Er14 Er1 -80(2) . .
Er20 Er8 Er14 Er1 176(3) . .
Er6 Er8 Er14 Er1 -16.5(7) . .
Er19 Er8 Er14 Er1 -35.5(15) . .
Er10 Er8 Er14 Er1 -14.4(5) . .
Er13 Er8 Er14 Er1 -150.4(11) . .
C92 Er8 Er14 Er1 -100.0(11) . .
Er4 Er8 Er14 Er1 -9.5(7) . .
Er22 Er8 Er14 Er14 -18(2) . 6
Er17 Er8 Er14 Er14 171(5) . 6
Er5 Er8 Er14 Er14 57(2) . 6
Er20 Er8 Er14 Er14 -47(2) . 6
Er1 Er8 Er14 Er14 137.0(8) . 6
Er6 Er8 Er14 Er14 120.5(8) . 6
Er19 Er8 Er14 Er14 101.6(16) . 6
Er10 Er8 Er14 Er14 122.6(8) . 6
Er13 Er8 Er14 Er14 -13.4(9) . 6
C92 Er8 Er14 Er14 37.0(9) . 6
Er4 Er8 Er14 Er14 127.5(12) . 6
Er22 Er8 Er14 C92 -55(2) . .
Er17 Er8 Er14 C92 134(5) . .
Er5 Er8 Er14 C92 20(2) . .
Er20 Er8 Er14 C92 -84(2) . .
Er1 Er8 Er14 C92 100.0(11) . .
Er6 Er8 Er14 C92 83.5(11) . .
Er19 Er8 Er14 C92 64.5(17) . .
Er10 Er8 Er14 C92 85.6(10) . .
Er13 Er8 Er14 C92 -50.4(11) . .
Er4 Er8 Er14 C92 90.5(13) . .
Er22 Er8 Er14 Er20 -1(2) . 6
Er17 Er8 Er14 Er20 -171(5) . 6
Er5 Er8 Er14 Er20 75(2) . 6
Er20 Er8 Er14 Er20 -30(2) . 6
Er1 Er8 Er14 Er20 154.3(14) . 6
Er6 Er8 Er14 Er20 137.8(13) . 6
Er19 Er8 Er14 Er20 118.9(18) . 6
Er10 Er8 Er14 Er20 139.9(13) . 6
Er13 Er8 Er14 Er20 3.9(13) . 6
C92 Er8 Er14 Er20 54.4(12) . 6
Er4 Er8 Er14 Er20 144.8(17) . 6
Er17 Er8 Er14 Er22 -170(6) . .
Er5 Er8 Er14 Er22 76(3) . .
Er20 Er8 Er14 Er22 -28(3) . .
Er1 Er8 Er14 Er22 155(2) . .
Er6 Er8 Er14 Er22 139(2) . .
Er19 Er8 Er14 Er22 120(3) . .
Er10 Er8 Er14 Er22 141(2) . .
Er13 Er8 Er14 Er22 5(2) . .
C92 Er8 Er14 Er22 55(2) . .
Er4 Er8 Er14 Er22 146(2) . .
Er22 Er8 Er14 Er10 -141(2) . .
Er17 Er8 Er14 Er10 49(5) . .
Er5 Er8 Er14 Er10 -65(2) . .
Er20 Er8 Er14 Er10 -169(3) . .
Er1 Er8 Er14 Er10 14.4(5) . .
Er6 Er8 Er14 Er10 -2.1(9) . .
Er19 Er8 Er14 Er10 -21.0(15) . .
Er13 Er8 Er14 Er10 -136.0(11) . .
C92 Er8 Er14 Er10 -85.6(10) . .
Er4 Er8 Er14 Er10 4.9(9) . .
Er18 Er9 Er15 Er12 88(9) . .
Er16 Er9 Er15 Er12 -12(4) . .
Er10 Er9 Er15 Er12 114(5) . .
Er7 Er9 Er15 Er12 131(4) . .
C91 Er9 Er15 Er12 59(4) . .
Er6 Er9 Er15 Er12 120(4) . .
Er4 Er9 Er15 Er12 68(7) . .
Er19 Er9 Er15 Er12 120(4) . .
Er1 Er9 Er15 Er12 99(5) . .
Er3 Er9 Er15 Er12 124(5) . .
Er18 Er9 Er15 Er16 100(8) . .
Er10 Er9 Er15 Er16 126(3) . .
Er7 Er9 Er15 Er16 143.2(16) . .
Er12 Er9 Er15 Er16 12(4) . .
C91 Er9 Er15 Er16 71.4(16) . .
Er6 Er9 Er15 Er16 132.5(19) . .
Er4 Er9 Er15 Er16 80(4) . .
Er19 Er9 Er15 Er16 131.7(18) . .
Er1 Er9 Er15 Er16 111(3) . .
Er3 Er9 Er15 Er16 136(2) . .
Er16 Er9 Er15 Er18 -100(8) . .
Er10 Er9 Er15 Er18 26(6) . .
Er7 Er9 Er15 Er18 43(8) . .
Er12 Er9 Er15 Er18 -88(9) . .
C91 Er9 Er15 Er18 -29(8) . .
Er6 Er9 Er15 Er18 33(7) . .
Er4 Er9 Er15 Er18 -19(5) . .
Er19 Er9 Er15 Er18 32(7) . .
Er1 Er9 Er15 Er18 11(6) . .
Er3 Er9 Er15 Er18 37(8) . .
Er18 Er9 Er15 Er7 -43(8) . .
Er16 Er9 Er15 Er7 -143.2(16) . .
Er10 Er9 Er15 Er7 -17(2) . .
Er12 Er9 Er15 Er7 -131(4) . .
C91 Er9 Er15 Er7 -71.8(10) . .
Er6 Er9 Er15 Er7 -10.7(13) . .
Er4 Er9 Er15 Er7 -63(4) . .
Er19 Er9 Er15 Er7 -11.5(10) . .
Er1 Er9 Er15 Er7 -32(2) . .
Er3 Er9 Er15 Er7 -6.7(11) . .
Er18 Er9 Er15 C91 29(8) . .
Er16 Er9 Er15 C91 -71.4(16) . .
Er10 Er9 Er15 C91 54(3) . .
Er7 Er9 Er15 C91 71.8(10) . .
Er12 Er9 Er15 C91 -59(4) . .
Er6 Er9 Er15 C91 61.1(19) . .
Er4 Er9 Er15 C91 9(5) . .
Er19 Er9 Er15 C91 60.3(14) . .
Er1 Er9 Er15 C91 40(3) . .
Er3 Er9 Er15 C91 65.1(10) . .
Er18 Er9 Er15 Er3 -37(8) . .
Er16 Er9 Er15 Er3 -136(2) . .
Er10 Er9 Er15 Er3 -11(3) . .
Er7 Er9 Er15 Er3 6.7(11) . .
Er12 Er9 Er15 Er3 -124(5) . .
C91 Er9 Er15 Er3 -65.1(10) . .
Er6 Er9 Er15 Er3 -4(2) . .
Er4 Er9 Er15 Er3 -56(5) . .
Er19 Er9 Er15 Er3 -4.8(16) . .
Er1 Er9 Er15 Er3 -25(3) . .
Er18 Er9 Er15 Er10 -26(6) . .
Er16 Er9 Er15 Er10 -126(3) . .
Er7 Er9 Er15 Er10 17(2) . .
Er12 Er9 Er15 Er10 -114(5) . .
C91 Er9 Er15 Er10 -54(3) . .
Er6 Er9 Er15 Er10 6.7(16) . .
Er4 Er9 Er15 Er10 -45(3) . .
Er19 Er9 Er15 Er10 6(2) . .
Er1 Er9 Er15 Er10 -14.5(11) . .
Er3 Er9 Er15 Er10 11(3) . .
Er18 Er9 Er15 Er15 77(8) . 6
Er16 Er9 Er15 Er15 -23.2(15) . 6
Er10 Er9 Er15 Er15 103(3) . 6
Er7 Er9 Er15 Er15 120.0(11) . 6
Er12 Er9 Er15 Er15 -11(3) . 6
C91 Er9 Er15 Er15 48.2(9) . 6
Er6 Er9 Er15 Er15 109.3(17) . 6
Er4 Er9 Er15 Er15 57(5) . 6
Er19 Er9 Er15 Er15 108.5(14) . 6
Er1 Er9 Er15 Er15 88(3) . 6
Er3 Er9 Er15 Er15 113.3(14) . 6
Er18 Er9 Er15 Er19 -32(7) . .
Er16 Er9 Er15 Er19 -131.7(18) . .
Er10 Er9 Er15 Er19 -6(2) . .
Er7 Er9 Er15 Er19 11.5(10) . .
Er12 Er9 Er15 Er19 -120(4) . .
C91 Er9 Er15 Er19 -60.3(14) . .
Er6 Er9 Er15 Er19 0.9(13) . .
Er4 Er9 Er15 Er19 -51(4) . .
Er1 Er9 Er15 Er19 -20(2) . .
Er3 Er9 Er15 Er19 4.8(16) . .
Er18 Er9 Er15 Er2 -34(8) . .
Er16 Er9 Er15 Er2 -134.2(17) . .
Er10 Er9 Er15 Er2 -8(3) . .
Er7 Er9 Er15 Er2 9.0(7) . .
Er12 Er9 Er15 Er2 -122(4) . .
C91 Er9 Er15 Er2 -62.9(7) . .
Er6 Er9 Er15 Er2 -1.7(17) . .
Er4 Er9 Er15 Er2 -54(4) . .
Er19 Er9 Er15 Er2 -2.6(12) . .
Er1 Er9 Er15 Er2 -23(3) . .
Er3 Er9 Er15 Er2 2.2(6) . .
Er18 Er9 Er15 Er6 -33(7) . .
Er16 Er9 Er15 Er6 -132.5(19) . .
Er10 Er9 Er15 Er6 -6.7(16) . .
Er7 Er9 Er15 Er6 10.7(13) . .
Er12 Er9 Er15 Er6 -120(4) . .
C91 Er9 Er15 Er6 -61.1(19) . .
Er4 Er9 Er15 Er6 -52(3) . .
Er19 Er9 Er15 Er6 -0.9(13) . .
Er1 Er9 Er15 Er6 -21.2(15) . .
Er3 Er9 Er15 Er6 4(2) . .
Er16 Er12 Er15 Er9 15(5) . .
Er15 Er12 Er15 Er9 -23(8) 6 .
Er9 Er12 Er15 Er9 -17(5) 6 .
C91 Er12 Er15 Er9 -64(4) . .
Er3 Er12 Er15 Er9 -80(5) 6 .
Er3 Er12 Er15 Er9 -121(5) . .
Er18 Er12 Er15 Er9 -22(3) . .
Er18 Er12 Er15 Er9 -23(5) 6 .
Er7 Er12 Er15 Er9 -108(5) . .
Er7 Er12 Er15 Er9 -57(5) 6 .
Er15 Er12 Er15 Er16 -38(4) 6 .
Er9 Er12 Er15 Er16 -32(2) 6 .
Er9 Er12 Er15 Er16 -15(5) . .
C91 Er12 Er15 Er16 -79.5(19) . .
Er3 Er12 Er15 Er16 -95(2) 6 .
Er3 Er12 Er15 Er16 -136(2) . .
Er18 Er12 Er15 Er16 -37(4) . .
Er18 Er12 Er15 Er16 -37.6(18) 6 .
Er7 Er12 Er15 Er16 -123(3) . .
Er7 Er12 Er15 Er16 -72(2) 6 .
Er16 Er12 Er15 Er18 37(4) . .
Er15 Er12 Er15 Er18 -2(6) 6 .
Er9 Er12 Er15 Er18 5(4) 6 .
Er9 Er12 Er15 Er18 22(3) . .
C91 Er12 Er15 Er18 -43(3) . .
Er3 Er12 Er15 Er18 -58(4) 6 .
Er3 Er12 Er15 Er18 -100(3) . .
Er18 Er12 Er15 Er18 -1(4) 6 .
Er7 Er12 Er15 Er18 -86(3) . .
Er7 Er12 Er15 Er18 -35(4) 6 .
Er16 Er12 Er15 Er7 123(3) . .
Er15 Er12 Er15 Er7 85(5) 6 .
Er9 Er12 Er15 Er7 91(3) 6 .
Er9 Er12 Er15 Er7 108(5) . .
C91 Er12 Er15 Er7 44(2) . .
Er3 Er12 Er15 Er7 28(4) 6 .
Er3 Er12 Er15 Er7 -13.4(14) . .
Er18 Er12 Er15 Er7 86(3) . .
Er18 Er12 Er15 Er7 86(3) 6 .
Er7 Er12 Er15 Er7 51(3) 6 .
Er16 Er12 Er15 C91 79.5(19) . .
Er15 Er12 Er15 C91 41(4) 6 .
Er9 Er12 Er15 C91 47.8(16) 6 .
Er9 Er12 Er15 C91 64(4) . .
Er3 Er12 Er15 C91 -15.5(17) 6 .
Er3 Er12 Er15 C91 -56.9(12) . .
Er18 Er12 Er15 C91 43(3) . .
Er18 Er12 Er15 C91 42.0(11) 6 .
Er7 Er12 Er15 C91 -44(2) . .
Er7 Er12 Er15 C91 7.7(17) 6 .
Er16 Er12 Er15 Er3 136(2) . .
Er15 Er12 Er15 Er3 98(4) 6 .
Er9 Er12 Er15 Er3 105(2) 6 .
Er9 Er12 Er15 Er3 121(5) . .
C91 Er12 Er15 Er3 56.9(12) . .
Er3 Er12 Er15 Er3 41(2) 6 .
Er18 Er12 Er15 Er3 100(3) . .
Er18 Er12 Er15 Er3 98.9(15) 6 .
Er7 Er12 Er15 Er3 13.4(14) . .
Er7 Er12 Er15 Er3 65(2) 6 .
Er16 Er12 Er15 Er10 70(4) . .
Er15 Er12 Er15 Er10 32(7) 6 .
Er9 Er12 Er15 Er10 38(4) 6 .
Er9 Er12 Er15 Er10 55(4) . .
C91 Er12 Er15 Er10 -10(3) . .
Er3 Er12 Er15 Er10 -25(5) 6 .
Er3 Er12 Er15 Er10 -67(3) . .
Er18 Er12 Er15 Er10 33.2(18) . .
Er18 Er12 Er15 Er10 32(4) 6 .
Er7 Er12 Er15 Er10 -53(2) . .
Er7 Er12 Er15 Er10 -2(5) 6 .
Er16 Er12 Er15 Er15 38(4) . 6
Er9 Er12 Er15 Er15 7(2) 6 6
Er9 Er12 Er15 Er15 23(8) . 6
C91 Er12 Er15 Er15 -41(4) . 6
Er3 Er12 Er15 Er15 -57(3) 6 6
Er3 Er12 Er15 Er15 -98(4) . 6
Er18 Er12 Er15 Er15 2(6) . 6
Er18 Er12 Er15 Er15 1(3) 6 6
Er7 Er12 Er15 Er15 -85(5) . 6
Er7 Er12 Er15 Er15 -34(2) 6 6
Er16 Er12 Er15 Er19 109(3) . .
Er15 Er12 Er15 Er19 71(5) 6 .
Er9 Er12 Er15 Er19 78(3) 6 .
Er9 Er12 Er15 Er19 94(5) . .
C91 Er12 Er15 Er19 30(2) . .
Er3 Er12 Er15 Er19 14(4) 6 .
Er3 Er12 Er15 Er19 -27.1(18) . .
Er18 Er12 Er15 Er19 73(3) . .
Er18 Er12 Er15 Er19 72(3) 6 .
Er7 Er12 Er15 Er19 -13.7(15) . .
Er7 Er12 Er15 Er19 37(4) 6 .
Er16 Er12 Er15 Er2 129(2) . .
Er15 Er12 Er15 Er2 90(4) 6 .
Er9 Er12 Er15 Er2 97(2) 6 .
Er9 Er12 Er15 Er2 114(5) . .
C91 Er12 Er15 Er2 49.2(12) . .
Er3 Er12 Er15 Er2 34(2) 6 .
Er3 Er12 Er15 Er2 -7.8(5) . .
Er18 Er12 Er15 Er2 92(3) . .
Er18 Er12 Er15 Er2 91.1(16) 6 .
Er7 Er12 Er15 Er2 5.6(12) . .
Er7 Er12 Er15 Er2 57(2) 6 .
Er16 Er12 Er15 Er6 93(3) . .
Er15 Er12 Er15 Er6 55(6) 6 .
Er9 Er12 Er15 Er6 62(4) 6 .
Er9 Er12 Er15 Er6 78(4) . .
C91 Er12 Er15 Er6 14(3) . .
Er3 Er12 Er15 Er6 -2(4) 6 .
Er3 Er12 Er15 Er6 -43(2) . .
Er18 Er12 Er15 Er6 57(2) . .
Er18 Er12 Er15 Er6 56(3) 6 .
Er7 Er12 Er15 Er6 -29.8(14) . .
Er7 Er12 Er15 Er6 21(4) 6 .
Er15 Er12 Er16 Er15 -148(3) . 6
Er9 Er12 Er16 Er15 -5.0(14) 6 6
Er9 Er12 Er16 Er15 -143(2) . 6
C91 Er12 Er16 Er15 -73.9(14) . 6
Er3 Er12 Er16 Er15 -31.6(14) 6 6
Er3 Er12 Er16 Er15 -116.2(17) . 6
Er18 Er12 Er16 Er15 -128(2) . 6
Er18 Er12 Er16 Er15 -20.3(16) 6 6
Er7 Er12 Er16 Er15 -123.8(16) . 6
Er7 Er12 Er16 Er15 -24.0(12) 6 6
Er15 Er12 Er16 Er15 148(3) 6 .
Er9 Er12 Er16 Er15 143(2) 6 .
Er9 Er12 Er16 Er15 5.0(14) . .
C91 Er12 Er16 Er15 73.9(14) . .
Er3 Er12 Er16 Er15 116.2(17) 6 .
Er3 Er12 Er16 Er15 31.6(14) . .
Er18 Er12 Er16 Er15 20.3(16) . .
Er18 Er12 Er16 Er15 128(2) 6 .
Er7 Er12 Er16 Er15 24.0(12) . .
Er7 Er12 Er16 Er15 123.8(16) 6 .
Er15 Er12 Er16 Er9 143(2) 6 .
Er15 Er12 Er16 Er9 -5.0(14) . .
Er9 Er12 Er16 Er9 138(2) 6 .
C91 Er12 Er16 Er9 68.9(12) . .
Er3 Er12 Er16 Er9 111.3(11) 6 .
Er3 Er12 Er16 Er9 26.6(15) . .
Er18 Er12 Er16 Er9 15.3(9) . .
Er18 Er12 Er16 Er9 123(2) 6 .
Er7 Er12 Er16 Er9 19.0(11) . .
Er7 Er12 Er16 Er9 118.9(13) 6 .
Er15 Er12 Er16 Er9 5.0(14) 6 6
Er15 Er12 Er16 Er9 -143(2) . 6
Er9 Er12 Er16 Er9 -138(2) . 6
C91 Er12 Er16 Er9 -68.9(12) . 6
Er3 Er12 Er16 Er9 -26.6(15) 6 6
Er3 Er12 Er16 Er9 -111.3(11) . 6
Er18 Er12 Er16 Er9 -123(2) . 6
Er18 Er12 Er16 Er9 -15.3(9) 6 6
Er7 Er12 Er16 Er9 -118.9(13) . 6
Er7 Er12 Er16 Er9 -19.0(11) 6 6
Er15 Er12 Er16 C91 73.9(14) 6 .
Er15 Er12 Er16 C91 -73.9(14) . .
Er9 Er12 Er16 C91 68.9(12) 6 .
Er9 Er12 Er16 C91 -68.9(12) . .
Er3 Er12 Er16 C91 42.3(7) 6 .
Er3 Er12 Er16 C91 -42.3(7) . .
Er18 Er12 Er16 C91 -53.6(13) . .
Er18 Er12 Er16 C91 53.6(13) 6 .
Er7 Er12 Er16 C91 -49.9(4) . .
Er7 Er12 Er16 C91 49.9(4) 6 .
Er15 Er12 Er16 Er18 128(2) 6 .
Er15 Er12 Er16 Er18 -20.3(16) . .
Er9 Er12 Er16 Er18 123(2) 6 .
Er9 Er12 Er16 Er18 -15.3(9) . .
C91 Er12 Er16 Er18 53.6(13) . .
Er3 Er12 Er16 Er18 95.9(11) 6 .
Er3 Er12 Er16 Er18 11.3(17) . .
Er18 Er12 Er16 Er18 107(3) 6 .
Er7 Er12 Er16 Er18 3.7(13) . .
Er7 Er12 Er16 Er18 103.5(13) 6 .
Er15 Er12 Er16 Er18 20.3(16) 6 6
Er15 Er12 Er16 Er18 -128(2) . 6
Er9 Er12 Er16 Er18 15.3(9) 6 6
Er9 Er12 Er16 Er18 -123(2) . 6
C91 Er12 Er16 Er18 -53.6(13) . 6
Er3 Er12 Er16 Er18 -11.3(17) 6 6
Er3 Er12 Er16 Er18 -95.9(11) . 6
Er18 Er12 Er16 Er18 -107(3) . 6
Er7 Er12 Er16 Er18 -103.5(13) . 6
Er7 Er12 Er16 Er18 -3.7(13) 6 6
Er15 Er12 Er16 C92 73.9(14) 6 .
Er15 Er12 Er16 C92 -73.9(14) . .
Er9 Er12 Er16 C92 68.9(12) 6 .
Er9 Er12 Er16 C92 -68.9(12) . .
C91 Er12 Er16 C92 0.000(2) . .
Er3 Er12 Er16 C92 42.3(7) 6 .
Er3 Er12 Er16 C92 -42.3(7) . .
Er18 Er12 Er16 C92 -53.6(13) . .
Er18 Er12 Er16 C92 53.6(13) 6 .
Er7 Er12 Er16 C92 -49.9(4) . .
Er7 Er12 Er16 C92 49.9(4) 6 .
Er15 Er12 Er16 Er4 108.5(18) 6 .
Er15 Er12 Er16 Er4 -39.4(15) . .
Er9 Er12 Er16 Er4 104(2) 6 .
Er9 Er12 Er16 Er4 -34.4(7) . .
C91 Er12 Er16 Er4 34.6(9) . .
Er3 Er12 Er16 Er4 76.9(7) 6 .
Er3 Er12 Er16 Er4 -7.8(14) . .
Er18 Er12 Er16 Er4 -19.0(7) . .
Er18 Er12 Er16 Er4 88(2) 6 .
Er7 Er12 Er16 Er4 -15.4(10) . .
Er7 Er12 Er16 Er4 84.5(10) 6 .
Er15 Er12 Er16 Er4 39.4(15) 6 6
Er15 Er12 Er16 Er4 -108.5(18) . 6
Er9 Er12 Er16 Er4 34.4(7) 6 6
Er9 Er12 Er16 Er4 -104(2) . 6
C91 Er12 Er16 Er4 -34.6(9) . 6
Er3 Er12 Er16 Er4 7.8(14) 6 6
Er3 Er12 Er16 Er4 -76.9(7) . 6
Er18 Er12 Er16 Er4 -88(2) . 6
Er18 Er12 Er16 Er4 19.0(7) 6 6
Er7 Er12 Er16 Er4 -84.5(10) . 6
Er7 Er12 Er16 Er4 15.4(10) 6 6
Er15 Er12 Er16 Er10 120.3(17) 6 .
Er15 Er12 Er16 Er10 -27.5(14) . .
Er9 Er12 Er16 Er10 115.4(17) 6 .
Er9 Er12 Er16 Er10 -22.5(8) . .
C91 Er12 Er16 Er10 46.4(7) . .
Er3 Er12 Er16 Er10 88.7(7) 6 .
Er3 Er12 Er16 Er10 4.1(12) . .
Er18 Er12 Er16 Er10 -7.2(9) . .
Er18 Er12 Er16 Er10 100.0(19) 6 .
Er7 Er12 Er16 Er10 -3.5(8) . .
Er7 Er12 Er16 Er10 96.3(8) 6 .
Er9 Er15 Er16 Er12 -170(3) . .
Er18 Er15 Er16 Er12 -155(2) . .
Er7 Er15 Er16 Er12 -116(3) . .
C91 Er15 Er16 Er12 -81.2(19) . .
Er3 Er15 Er16 Er12 -74(3) . .
Er10 Er15 Er16 Er12 -141(2) . .
Er15 Er15 Er16 Er12 -28(2) 6 .
Er19 Er15 Er16 Er12 -114(3) . .
Er2 Er15 Er16 Er12 -87(3) . .
Er6 Er15 Er16 Er12 -130(2) . .
Er9 Er15 Er16 Er15 -142(2) . 6
Er12 Er15 Er16 Er15 28(2) . 6
Er18 Er15 Er16 Er15 -127(2) . 6
Er7 Er15 Er16 Er15 -87(4) . 6
C91 Er15 Er16 Er15 -53(2) . 6
Er3 Er15 Er16 Er15 -46(4) . 6
Er10 Er15 Er16 Er15 -113(2) . 6
Er19 Er15 Er16 Er15 -86(3) . 6
Er2 Er15 Er16 Er15 -59(4) . 6
Er6 Er15 Er16 Er15 -102(3) . 6
Er12 Er15 Er16 Er9 170(3) . .
Er18 Er15 Er16 Er9 14.7(16) . .
Er7 Er15 Er16 Er9 54(3) . .
C91 Er15 Er16 Er9 89(2) . .
Er3 Er15 Er16 Er9 96(3) . .
Er10 Er15 Er16 Er9 28.9(16) . .
Er15 Er15 Er16 Er9 142(2) 6 .
Er19 Er15 Er16 Er9 56(2) . .
Er2 Er15 Er16 Er9 83(3) . .
Er6 Er15 Er16 Er9 39.6(17) . .
Er9 Er15 Er16 Er9 -117(4) . 6
Er12 Er15 Er16 Er9 53(3) . 6
Er18 Er15 Er16 Er9 -103(3) . 6
Er7 Er15 Er16 Er9 -63(5) . 6
C91 Er15 Er16 Er9 -29(3) . 6
Er3 Er15 Er16 Er9 -22(5) . 6
Er10 Er15 Er16 Er9 -89(3) . 6
Er15 Er15 Er16 Er9 24.3(17) 6 6
Er19 Er15 Er16 Er9 -61(4) . 6
Er2 Er15 Er16 Er9 -35(5) . 6
Er6 Er15 Er16 Er9 -78(4) . 6
Er9 Er15 Er16 C91 -89(2) . .
Er12 Er15 Er16 C91 81.2(19) . .
Er18 Er15 Er16 C91 -74.2(12) . .
Er7 Er15 Er16 C91 -34(3) . .
Er3 Er15 Er16 C91 7(3) . .
Er10 Er15 Er16 C91 -60.0(13) . .
Er15 Er15 Er16 C91 53(2) 6 .
Er19 Er15 Er16 C91 -33(2) . .
Er2 Er15 Er16 C91 -6(2) . .
Er6 Er15 Er16 C91 -49.2(16) . .
Er9 Er15 Er16 Er18 -14.7(16) . .
Er12 Er15 Er16 Er18 155(2) . .
Er7 Er15 Er16 Er18 40(3) . .
C91 Er15 Er16 Er18 74.2(12) . .
Er3 Er15 Er16 Er18 81(3) . .
Er10 Er15 Er16 Er18 14.2(10) . .
Er15 Er15 Er16 Er18 127(2) 6 .
Er19 Er15 Er16 Er18 41(2) . .
Er2 Er15 Er16 Er18 68(2) . .
Er6 Er15 Er16 Er18 25.0(13) . .
Er9 Er15 Er16 Er18 -85(3) . 6
Er12 Er15 Er16 Er18 85(3) . 6
Er18 Er15 Er16 Er18 -70(3) . 6
Er7 Er15 Er16 Er18 -30(5) . 6
C91 Er15 Er16 Er18 4(3) . 6
Er3 Er15 Er16 Er18 11(5) . 6
Er10 Er15 Er16 Er18 -56(3) . 6
Er15 Er15 Er16 Er18 57(2) 6 6
Er19 Er15 Er16 Er18 -29(4) . 6
Er2 Er15 Er16 Er18 -2(5) . 6
Er6 Er15 Er16 Er18 -45(4) . 6
Er9 Er15 Er16 C92 -74(2) . .
Er12 Er15 Er16 C92 96.0(18) . .
Er18 Er15 Er16 C92 -59.4(10) . .
Er7 Er15 Er16 C92 -20(3) . .
C91 Er15 Er16 C92 14.8(7) . .
Er3 Er15 Er16 C92 22(3) . .
Er10 Er15 Er16 C92 -45.2(12) . .
Er15 Er15 Er16 C92 68(2) 6 .
Er19 Er15 Er16 C92 -18(2) . .
Er2 Er15 Er16 C92 9(2) . .
Er6 Er15 Er16 C92 -34.4(16) . .
Er9 Er15 Er16 Er4 -27.6(17) . .
Er12 Er15 Er16 Er4 142.5(19) . .
Er18 Er15 Er16 Er4 -13.0(8) . .
Er7 Er15 Er16 Er4 27(3) . .
C91 Er15 Er16 Er4 61.2(8) . .
Er3 Er15 Er16 Er4 68(3) . .
Er10 Er15 Er16 Er4 1.3(10) . .
Er15 Er15 Er16 Er4 114(2) 6 .
Er19 Er15 Er16 Er4 28(2) . .
Er2 Er15 Er16 Er4 55(2) . .
Er6 Er15 Er16 Er4 12.0(14) . .
Er9 Er15 Er16 Er4 -66(3) . 6
Er12 Er15 Er16 Er4 104(2) . 6
Er18 Er15 Er16 Er4 -51(2) . 6
Er7 Er15 Er16 Er4 -11(4) . 6
C91 Er15 Er16 Er4 23.2(17) . 6
Er3 Er15 Er16 Er4 30(4) . 6
Er10 Er15 Er16 Er4 -37(2) . 6
Er15 Er15 Er16 Er4 76(2) 6 6
Er19 Er15 Er16 Er4 -10(4) . 6
Er2 Er15 Er16 Er4 17(4) . 6
Er6 Er15 Er16 Er4 -26(3) . 6
Er9 Er15 Er16 Er10 -28.9(16) . .
Er12 Er15 Er16 Er10 141(2) . .
Er18 Er15 Er16 Er10 -14.2(10) . .
Er7 Er15 Er16 Er10 26(2) . .
C91 Er15 Er16 Er10 60.0(13) . .
Er3 Er15 Er16 Er10 67(2) . .
Er15 Er15 Er16 Er10 113(2) 6 .
Er19 Er15 Er16 Er10 27.0(17) . .
Er2 Er15 Er16 Er10 53.9(19) . .
Er6 Er15 Er16 Er10 10.7(8) . .
Er15 Er9 Er16 Er12 8(2) . .
Er18 Er9 Er16 Er12 -143(2) . .
Er10 Er9 Er16 Er12 -112(3) . .
Er7 Er9 Er16 Er12 -47(3) . .
C91 Er9 Er16 Er12 -70.3(19) . .
Er6 Er9 Er16 Er12 -88(3) . .
Er4 Er9 Er16 Er12 -132.8(18) . .
Er19 Er9 Er16 Er12 -66(3) . .
Er1 Er9 Er16 Er12 -114.9(19) . .
Er3 Er9 Er16 Er12 -34(2) . .
Er15 Er9 Er16 Er15 51(4) . 6
Er18 Er9 Er16 Er15 -100(4) . 6
Er10 Er9 Er16 Er15 -70(5) . 6
Er7 Er9 Er16 Er15 -5(5) . 6
Er12 Er9 Er16 Er15 42(3) . 6
C91 Er9 Er16 Er15 -28(3) . 6
Er6 Er9 Er16 Er15 -46(5) . 6
Er4 Er9 Er16 Er15 -90(3) . 6
Er19 Er9 Er16 Er15 -24(5) . 6
Er1 Er9 Er16 Er15 -73(4) . 6
Er3 Er9 Er16 Er15 9(4) . 6
Er18 Er9 Er16 Er15 -151(3) . .
Er10 Er9 Er16 Er15 -121(3) . .
Er7 Er9 Er16 Er15 -55(3) . .
Er12 Er9 Er16 Er15 -8(2) . .
C91 Er9 Er16 Er15 -79(2) . .
Er6 Er9 Er16 Er15 -97(3) . .
Er4 Er9 Er16 Er15 -141(3) . .
Er19 Er9 Er16 Er15 -74(3) . .
Er1 Er9 Er16 Er15 -123(3) . .
Er3 Er9 Er16 Er15 -42(2) . .
Er15 Er9 Er16 Er9 92(5) . 6
Er18 Er9 Er16 Er9 -59(5) . 6
Er10 Er9 Er16 Er9 -29(6) . 6
Er7 Er9 Er16 Er9 37(6) . 6
Er12 Er9 Er16 Er9 84(5) . 6
C91 Er9 Er16 Er9 14(4) . 6
Er6 Er9 Er16 Er9 -5(6) . 6
Er4 Er9 Er16 Er9 -49(5) . 6
Er19 Er9 Er16 Er9 18(6) . 6
Er1 Er9 Er16 Er9 -31(5) . 6
Er3 Er9 Er16 Er9 50(5) . 6
Er15 Er9 Er16 C91 79(2) . .
Er18 Er9 Er16 C91 -72(2) . .
Er10 Er9 Er16 C91 -42(3) . .
Er7 Er9 Er16 C91 23(2) . .
Er12 Er9 Er16 C91 70.3(19) . .
Er6 Er9 Er16 C91 -18(3) . .
Er4 Er9 Er16 C91 -62.5(13) . .
Er19 Er9 Er16 C91 4(3) . .
Er1 Er9 Er16 C91 -44.7(18) . .
Er3 Er9 Er16 C91 36.7(13) . .
Er15 Er9 Er16 Er18 151(3) . .
Er10 Er9 Er16 Er18 30.2(18) . .
Er7 Er9 Er16 Er18 96(2) . .
Er12 Er9 Er16 Er18 143(2) . .
C91 Er9 Er16 Er18 72(2) . .
Er6 Er9 Er16 Er18 54(2) . .
Er4 Er9 Er16 Er18 9.9(16) . .
Er19 Er9 Er16 Er18 77(3) . .
Er1 Er9 Er16 Er18 27.7(15) . .
Er3 Er9 Er16 Er18 109(2) . .
Er15 Er9 Er16 Er18 117(3) . 6
Er18 Er9 Er16 Er18 -34(3) . 6
Er10 Er9 Er16 Er18 -4(4) . 6
Er7 Er9 Er16 Er18 62(4) . 6
Er12 Er9 Er16 Er18 109(3) . 6
C91 Er9 Er16 Er18 38(2) . 6
Er6 Er9 Er16 Er18 20(4) . 6
Er4 Er9 Er16 Er18 -24(3) . 6
Er19 Er9 Er16 Er18 43(4) . 6
Er1 Er9 Er16 Er18 -6(4) . 6
Er3 Er9 Er16 Er18 75(3) . 6
Er15 Er9 Er16 C92 96(2) . .
Er18 Er9 Er16 C92 -55(2) . .
Er10 Er9 Er16 C92 -25(2) . .
Er7 Er9 Er16 C92 40.7(19) . .
Er12 Er9 Er16 C92 87.6(19) . .
C91 Er9 Er16 C92 17.3(8) . .
Er6 Er9 Er16 C92 -1(2) . .
Er4 Er9 Er16 C92 -45.2(10) . .
Er19 Er9 Er16 C92 22(2) . .
Er1 Er9 Er16 C92 -27.3(15) . .
Er3 Er9 Er16 C92 54.0(10) . .
Er15 Er9 Er16 Er4 141(3) . .
Er18 Er9 Er16 Er4 -9.9(16) . .
Er10 Er9 Er16 Er4 20.3(17) . .
Er7 Er9 Er16 Er4 85.9(17) . .
Er12 Er9 Er16 Er4 132.8(17) . .
C91 Er9 Er16 Er4 62.5(13) . .
Er6 Er9 Er16 Er4 44.4(18) . .
Er19 Er9 Er16 Er4 67(2) . .
Er1 Er9 Er16 Er4 17.8(7) . .
Er3 Er9 Er16 Er4 99.2(11) . .
Er15 Er9 Er16 Er4 125(3) . 6
Er18 Er9 Er16 Er4 -26(3) . 6
Er10 Er9 Er16 Er4 4(3) . 6
Er7 Er9 Er16 Er4 69(3) . 6
Er12 Er9 Er16 Er4 116(2) . 6
C91 Er9 Er16 Er4 45.9(11) . 6
Er6 Er9 Er16 Er4 28(3) . 6
Er4 Er9 Er16 Er4 -16.6(18) . 6
Er19 Er9 Er16 Er4 50(3) . 6
Er1 Er9 Er16 Er4 1(2) . 6
Er3 Er9 Er16 Er4 82.6(16) . 6
Er15 Er9 Er16 Er10 121(3) . .
Er18 Er9 Er16 Er10 -30.2(18) . .
Er7 Er9 Er16 Er10 66(2) . .
Er12 Er9 Er16 Er10 112(3) . .
C91 Er9 Er16 Er10 42(3) . .
Er6 Er9 Er16 Er10 24.0(12) . .
Er4 Er9 Er16 Er10 -20.3(17) . .
Er19 Er9 Er16 Er10 46(2) . .
Er1 Er9 Er16 Er10 -2.5(12) . .
Er3 Er9 Er16 Er10 79(2) . .
Er10 Er1 Er17 Er14 -81(7) . .
Er4 Er1 Er17 Er14 7(3) . .
Er6 Er1 Er17 Er14 -137(2) . .
Er21 Er1 Er17 Er14 62(3) . .
Er18 Er1 Er17 Er14 -23(4) . .
Er8 Er1 Er17 Er14 -146(4) . .
Er19 Er1 Er17 Er14 -125(3) . .
Er7 Er1 Er17 Er14 -115(3) . .
Er20 Er1 Er17 Er14 -66(11) . .
Er22 Er1 Er17 Er14 -119(4) . .
Er10 Er1 Er17 Er8 66(7) . .
Er4 Er1 Er17 Er8 152.8(19) . .
Er6 Er1 Er17 Er8 9(3) . .
Er21 Er1 Er17 Er8 -152(3) . .
Er18 Er1 Er17 Er8 124(3) . .
Er14 Er1 Er17 Er8 146(4) . .
Er19 Er1 Er17 Er8 21(3) . .
Er7 Er1 Er17 Er8 31(3) . .
Er20 Er1 Er17 Er8 80(11) . .
Er22 Er1 Er17 Er8 27(2) . .
Er10 Er1 Er17 Er20 -15(16) . .
Er4 Er1 Er17 Er20 72(11) . .
Er6 Er1 Er17 Er20 -71(12) . .
Er21 Er1 Er17 Er20 128(12) . .
Er18 Er1 Er17 Er20 43(13) . .
Er8 Er1 Er17 Er20 -80(11) . .
Er14 Er1 Er17 Er20 66(11) . .
Er19 Er1 Er17 Er20 -60(12) . .
Er7 Er1 Er17 Er20 -49(12) . .
Er22 Er1 Er17 Er20 -53(10) . .
Er10 Er1 Er17 Er4 -87(7) . .
Er6 Er1 Er17 Er4 -143.6(16) . .
Er21 Er1 Er17 Er4 55.2(16) . .
Er18 Er1 Er17 Er4 -29(2) . .
Er8 Er1 Er17 Er4 -152.8(19) . .
Er14 Er1 Er17 Er4 -7(3) . .
Er19 Er1 Er17 Er4 -131.9(15) . .
Er7 Er1 Er17 Er4 -121.5(16) . .
Er20 Er1 Er17 Er4 -72(11) . .
Er22 Er1 Er17 Er4 -126(3) . .
Er10 Er1 Er17 Er21 -142(7) . .
Er4 Er1 Er17 Er21 -55.2(16) . .
Er6 Er1 Er17 Er21 161(2) . .
Er18 Er1 Er17 Er21 -84(3) . .
Er8 Er1 Er17 Er21 152(3) . .
Er14 Er1 Er17 Er21 -62(3) . .
Er19 Er1 Er17 Er21 173(2) . .
Er7 Er1 Er17 Er21 -177(2) . .
Er20 Er1 Er17 Er21 -128(12) . .
Er22 Er1 Er17 Er21 179(4) . .
Er4 Er1 Er17 Er10 87(7) . .
Er6 Er1 Er17 Er10 -56(6) . .
Er21 Er1 Er17 Er10 142(7) . .
Er18 Er1 Er17 Er10 58(6) . .
Er8 Er1 Er17 Er10 -66(7) . .
Er14 Er1 Er17 Er10 81(8) . .
Er19 Er1 Er17 Er10 -45(6) . .
Er7 Er1 Er17 Er10 -34(6) . .
Er20 Er1 Er17 Er10 15(16) . .
Er22 Er1 Er17 Er10 -39(9) . .
Er10 Er1 Er17 Er22 39(9) . .
Er4 Er1 Er17 Er22 126(3) . .
Er6 Er1 Er17 Er22 -18(4) . .
Er21 Er1 Er17 Er22 -179(4) . .
Er18 Er1 Er17 Er22 97(4) . .
Er8 Er1 Er17 Er22 -27(2) . .
Er14 Er1 Er17 Er22 119(4) . .
Er19 Er1 Er17 Er22 -6(4) . .
Er7 Er1 Er17 Er22 4(4) . .
Er20 Er1 Er17 Er22 53(10) . .
Er10 Er1 Er17 Er6 56(6) . .
Er4 Er1 Er17 Er6 143.6(16) . .
Er21 Er1 Er17 Er6 -161(2) . .
Er18 Er1 Er17 Er6 114(3) . .
Er8 Er1 Er17 Er6 -9(3) . .
Er14 Er1 Er17 Er6 137(2) . .
Er19 Er1 Er17 Er6 11.7(17) . .
Er7 Er1 Er17 Er6 22.0(12) . .
Er20 Er1 Er17 Er6 71(12) . .
Er22 Er1 Er17 Er6 18(4) . .
Er10 Er1 Er17 Er11 -61(8) . .
Er4 Er1 Er17 Er11 26(3) . .
Er6 Er1 Er17 Er11 -117(3) . .
Er21 Er1 Er17 Er11 81(4) . .
Er18 Er1 Er17 Er11 -3(5) . .
Er8 Er1 Er17 Er11 -127(4) . .
Er14 Er1 Er17 Er11 20(2) . .
Er19 Er1 Er17 Er11 -106(4) . .
Er7 Er1 Er17 Er11 -95(4) . .
Er20 Er1 Er17 Er11 -46(9) . .
Er22 Er1 Er17 Er11 -99(4) . .
Er10 Er1 Er17 C92 -13(7) . .
Er4 Er1 Er17 C92 73.8(14) . .
Er6 Er1 Er17 C92 -70(2) . .
Er21 Er1 Er17 C92 129(2) . .
Er18 Er1 Er17 C92 45(3) . .
Er8 Er1 Er17 C92 -79.0(19) . .
Er14 Er1 Er17 C92 67(2) . .
Er19 Er1 Er17 C92 -58(2) . .
Er7 Er1 Er17 C92 -48(3) . .
Er20 Er1 Er17 C92 1(10) . .
Er22 Er1 Er17 C92 -52(3) . .
Er10 Er1 Er17 Er19 45(6) . .
Er4 Er1 Er17 Er19 131.9(15) . .
Er6 Er1 Er17 Er19 -11.7(17) . .
Er21 Er1 Er17 Er19 -173(2) . .
Er18 Er1 Er17 Er19 103(3) . .
Er8 Er1 Er17 Er19 -21(3) . .
Er14 Er1 Er17 Er19 125(3) . .
Er7 Er1 Er17 Er19 10.4(15) . .
Er20 Er1 Er17 Er19 60(12) . .
Er22 Er1 Er17 Er19 6(4) . .
Er11 Er14 Er17 Er1 148(3) . .
Er20 Er14 Er17 Er1 157(3) . .
Er4 Er14 Er17 Er1 -5(2) . .
Er21 Er14 Er17 Er1 -48(3) . .
Er14 Er14 Er17 Er1 115(3) 6 .
C92 Er14 Er17 Er1 86(3) . .
Er8 Er14 Er17 Er1 127(6) . .
Er20 Er14 Er17 Er1 137(2) 6 .
Er22 Er14 Er17 Er1 133(3) . .
Er10 Er14 Er17 Er1 11.3(11) . .
Er11 Er14 Er17 Er8 21(7) . .
Er20 Er14 Er17 Er8 29(5) . .
Er4 Er14 Er17 Er8 -133(5) . .
Er21 Er14 Er17 Er8 -175(6) . .
Er1 Er14 Er17 Er8 -127(6) . .
Er14 Er14 Er17 Er8 -12(7) 6 .
C92 Er14 Er17 Er8 -42(5) . .
Er20 Er14 Er17 Er8 9(6) 6 .
Er22 Er14 Er17 Er8 6(4) . .
Er10 Er14 Er17 Er8 -116(5) . .
Er11 Er14 Er17 Er20 -8(3) . .
Er4 Er14 Er17 Er20 -162(2) . .
Er21 Er14 Er17 Er20 156(3) . .
Er1 Er14 Er17 Er20 -157(3) . .
Er14 Er14 Er17 Er20 -42(4) 6 .
C92 Er14 Er17 Er20 -71(2) . .
Er8 Er14 Er17 Er20 -29(5) . .
Er20 Er14 Er17 Er20 -20(2) 6 .
Er22 Er14 Er17 Er20 -23(2) . .
Er10 Er14 Er17 Er20 -145(3) . .
Er11 Er14 Er17 Er4 154(3) . .
Er20 Er14 Er17 Er4 162(2) . .
Er21 Er14 Er17 Er4 -42.3(16) . .
Er1 Er14 Er17 Er4 5(2) . .
Er14 Er14 Er17 Er4 120(3) 6 .
C92 Er14 Er17 Er4 91.0(12) . .
Er8 Er14 Er17 Er4 133(5) . .
Er20 Er14 Er17 Er4 142(2) 6 .
Er22 Er14 Er17 Er4 139(2) . .
Er10 Er14 Er17 Er4 16.6(17) . .
Er11 Er14 Er17 Er21 -164(3) . .
Er20 Er14 Er17 Er21 -156(3) . .
Er4 Er14 Er17 Er21 42.3(16) . .
Er1 Er14 Er17 Er21 48(3) . .
Er14 Er14 Er17 Er21 163(3) 6 .
C92 Er14 Er17 Er21 133(2) . .
Er8 Er14 Er17 Er21 175(6) . .
Er20 Er14 Er17 Er21 -176(2) 6 .
Er22 Er14 Er17 Er21 -179(3) . .
Er10 Er14 Er17 Er21 59(2) . .
Er11 Er14 Er17 Er10 137(3) . .
Er20 Er14 Er17 Er10 145(3) . .
Er4 Er14 Er17 Er10 -16.6(17) . .
Er21 Er14 Er17 Er10 -59(2) . .
Er1 Er14 Er17 Er10 -11.3(11) . .
Er14 Er14 Er17 Er10 104(3) 6 .
C92 Er14 Er17 Er10 74(2) . .
Er8 Er14 Er17 Er10 116(5) . .
Er20 Er14 Er17 Er10 125(2) 6 .
Er22 Er14 Er17 Er10 122(3) . .
Er11 Er14 Er17 Er22 15(4) . .
Er20 Er14 Er17 Er22 23(2) . .
Er4 Er14 Er17 Er22 -139(2) . .
Er21 Er14 Er17 Er22 179(3) . .
Er1 Er14 Er17 Er22 -133(3) . .
Er14 Er14 Er17 Er22 -18(4) 6 .
C92 Er14 Er17 Er22 -48(2) . .
Er8 Er14 Er17 Er22 -6(4) . .
Er20 Er14 Er17 Er22 3(3) 6 .
Er10 Er14 Er17 Er22 -122(3) . .
Er11 Er14 Er17 Er6 122(4) . .
Er20 Er14 Er17 Er6 131(4) . .
Er4 Er14 Er17 Er6 -31(3) . .
Er21 Er14 Er17 Er6 -73(4) . .
Er1 Er14 Er17 Er6 -25.9(18) . .
Er14 Er14 Er17 Er6 89(5) 6 .
C92 Er14 Er17 Er6 60(3) . .
Er8 Er14 Er17 Er6 101(5) . .
Er20 Er14 Er17 Er6 111(3) 6 .
Er22 Er14 Er17 Er6 107(4) . .
Er10 Er14 Er17 Er6 -14.6(18) . .
Er20 Er14 Er17 Er11 8(3) . .
Er4 Er14 Er17 Er11 -154(3) . .
Er21 Er14 Er17 Er11 164(3) . .
Er1 Er14 Er17 Er11 -148(3) . .
Er14 Er14 Er17 Er11 -33(3) 6 .
C92 Er14 Er17 Er11 -63(3) . .
Er8 Er14 Er17 Er11 -21(7) . .
Er20 Er14 Er17 Er11 -12(2) 6 .
Er22 Er14 Er17 Er11 -15(4) . .
Er10 Er14 Er17 Er11 -137(3) . .
Er11 Er14 Er17 C92 63(3) . .
Er20 Er14 Er17 C92 71(2) . .
Er4 Er14 Er17 C92 -91.0(12) . .
Er21 Er14 Er17 C92 -133(2) . .
Er1 Er14 Er17 C92 -86(3) . .
Er14 Er14 Er17 C92 29(3) 6 .
Er8 Er14 Er17 C92 42(5) . .
Er20 Er14 Er17 C92 50.9(18) 6 .
Er22 Er14 Er17 C92 48(2) . .
Er10 Er14 Er17 C92 -74(2) . .
Er11 Er14 Er17 Er19 99(4) . .
Er20 Er14 Er17 Er19 108(4) . .
Er4 Er14 Er17 Er19 -54(3) . .
Er21 Er14 Er17 Er19 -97(4) . .
Er1 Er14 Er17 Er19 -49(3) . .
Er14 Er14 Er17 Er19 66(5) 6 .
C92 Er14 Er17 Er19 37(3) . .
Er8 Er14 Er17 Er19 78(4) . .
Er20 Er14 Er17 Er19 88(4) 6 .
Er22 Er14 Er17 Er19 84(3) . .
Er10 Er14 Er17 Er19 -38(3) . .
Er22 Er8 Er17 Er1 -141(3) . .
Er5 Er8 Er17 Er1 -37(5) . .
Er20 Er8 Er17 Er1 -158(3) . .
Er6 Er8 Er17 Er1 -4.8(16) . .
Er19 Er8 Er17 Er1 -18(2) . .
Er14 Er8 Er17 Er1 -131(6) . .
Er10 Er8 Er17 Er1 -9.9(10) . .
Er13 Er8 Er17 Er1 -136.2(19) . .
C92 Er8 Er17 Er1 -92.8(19) . .
Er4 Er8 Er17 Er1 -29(3) . .
Er22 Er8 Er17 Er14 -10(6) . .
Er5 Er8 Er17 Er14 95(7) . .
Er20 Er8 Er17 Er14 -26(4) . .
Er1 Er8 Er17 Er14 131(6) . .
Er6 Er8 Er17 Er14 127(5) . .
Er19 Er8 Er17 Er14 113(5) . .
Er10 Er8 Er17 Er14 122(5) . .
Er13 Er8 Er17 Er14 -5(5) . .
C92 Er8 Er17 Er14 39(4) . .
Er4 Er8 Er17 Er14 102(6) . .
Er22 Er8 Er17 Er20 16(3) . .
Er5 Er8 Er17 Er20 121(4) . .
Er1 Er8 Er17 Er20 158(3) . .
Er6 Er8 Er17 Er20 153(2) . .
Er19 Er8 Er17 Er20 140(2) . .
Er14 Er8 Er17 Er20 26(4) . .
Er10 Er8 Er17 Er20 148(2) . .
Er13 Er8 Er17 Er20 21(2) . .
C92 Er8 Er17 Er20 64.7(18) . .
Er4 Er8 Er17 Er20 128(5) . .
Er22 Er8 Er17 Er4 -112(5) . .
Er5 Er8 Er17 Er4 -7(7) . .
Er20 Er8 Er17 Er4 -128(5) . .
Er1 Er8 Er17 Er4 29(3) . .
Er6 Er8 Er17 Er4 25(4) . .
Er19 Er8 Er17 Er4 12(4) . .
Er14 Er8 Er17 Er4 -102(6) . .
Er10 Er8 Er17 Er4 20(3) . .
Er13 Er8 Er17 Er4 -107(4) . .
C92 Er8 Er17 Er4 -63(4) . .
Er22 Er8 Er17 Er21 178(5) . .
Er5 Er8 Er17 Er21 -77(6) . .
Er20 Er8 Er17 Er21 162(6) . .
Er1 Er8 Er17 Er21 -40(4) . .
Er6 Er8 Er17 Er21 -45(5) . .
Er19 Er8 Er17 Er21 -58(5) . .
Er14 Er8 Er17 Er21 -172(9) . .
Er10 Er8 Er17 Er21 -50(5) . .
Er13 Er8 Er17 Er21 -176(5) . .
C92 Er8 Er17 Er21 -133(5) . .
Er4 Er8 Er17 Er21 -70(6) . .
Er22 Er8 Er17 Er10 -132(2) . .
Er5 Er8 Er17 Er10 -27(4) . .
Er20 Er8 Er17 Er10 -148(2) . .
Er1 Er8 Er17 Er10 9.9(10) . .
Er6 Er8 Er17 Er10 5.1(12) . .
Er19 Er8 Er17 Er10 -8.1(19) . .
Er14 Er8 Er17 Er10 -122(5) . .
Er13 Er8 Er17 Er10 -126.3(15) . .
C92 Er8 Er17 Er10 -83.0(14) . .
Er4 Er8 Er17 Er10 -20(3) . .
Er5 Er8 Er17 Er22 105(4) . .
Er20 Er8 Er17 Er22 -16(3) . .
Er1 Er8 Er17 Er22 141(3) . .
Er6 Er8 Er17 Er22 137(2) . .
Er19 Er8 Er17 Er22 124(3) . .
Er14 Er8 Er17 Er22 10(6) . .
Er10 Er8 Er17 Er22 132(2) . .
Er13 Er8 Er17 Er22 5(2) . .
C92 Er8 Er17 Er22 49(2) . .
Er4 Er8 Er17 Er22 112(5) . .
Er22 Er8 Er17 Er6 -137(2) . .
Er5 Er8 Er17 Er6 -32(4) . .
Er20 Er8 Er17 Er6 -153(2) . .
Er1 Er8 Er17 Er6 4.8(16) . .
Er19 Er8 Er17 Er6 -13.2(14) . .
Er14 Er8 Er17 Er6 -127(5) . .
Er10 Er8 Er17 Er6 -5.1(12) . .
Er13 Er8 Er17 Er6 -131.4(12) . .
C92 Er8 Er17 Er6 -88.1(10) . .
Er4 Er8 Er17 Er6 -25(4) . .
Er22 Er8 Er17 Er11 0(3) . .
Er5 Er8 Er17 Er11 105(4) . .
Er20 Er8 Er17 Er11 -15.8(17) . .
Er1 Er8 Er17 Er11 142(3) . .
Er6 Er8 Er17 Er11 137(2) . .
Er19 Er8 Er17 Er11 124(2) . .
Er14 Er8 Er17 Er11 10(3) . .
Er10 Er8 Er17 Er11 132(2) . .
Er13 Er8 Er17 Er11 5(2) . .
C92 Er8 Er17 Er11 48.8(16) . .
Er4 Er8 Er17 Er11 112(4) . .
Er22 Er8 Er17 C92 -49(2) . .
Er5 Er8 Er17 C92 56(4) . .
Er20 Er8 Er17 C92 -64.7(18) . .
Er1 Er8 Er17 C92 92.8(19) . .
Er6 Er8 Er17 C92 88.1(10) . .
Er19 Er8 Er17 C92 74.9(16) . .
Er14 Er8 Er17 C92 -39(4) . .
Er10 Er8 Er17 C92 83.0(14) . .
Er13 Er8 Er17 C92 -43.4(14) . .
Er4 Er8 Er17 C92 63(4) . .
Er22 Er8 Er17 Er19 -124(3) . .
Er5 Er8 Er17 Er19 -19(3) . .
Er20 Er8 Er17 Er19 -140(2) . .
Er1 Er8 Er17 Er19 18(2) . .
Er6 Er8 Er17 Er19 13.2(14) . .
Er14 Er8 Er17 Er19 -113(5) . .
Er10 Er8 Er17 Er19 8.1(19) . .
Er13 Er8 Er17 Er19 -118.3(17) . .
C92 Er8 Er17 Er19 -74.9(16) . .
Er4 Er8 Er17 Er19 -12(4) . .
Er21 Er4 Er17 Er1 -83(3) . .
Er18 Er4 Er17 Er1 31(2) . .
Er10 Er4 Er17 Er1 14.8(12) . .
Er14 Er4 Er17 Er1 173(3) . .
Er6 Er4 Er17 Er1 17.8(10) . .
Er20 Er4 Er17 Er1 154(4) . .
Er9 Er4 Er17 Er1 49.6(19) . .
Er11 Er4 Er17 Er1 161(2) . .
Er8 Er4 Er17 Er1 42(4) . .
C92 Er4 Er17 Er1 104.4(17) . .
Er1 Er4 Er17 Er14 -173(3) . .
Er21 Er4 Er17 Er14 104(3) . .
Er18 Er4 Er17 Er14 -142(2) . .
Er10 Er4 Er17 Er14 -158(2) . .
Er6 Er4 Er17 Er14 -155(2) . .
Er20 Er4 Er17 Er14 -19(3) . .
Er9 Er4 Er17 Er14 -124(2) . .
Er11 Er4 Er17 Er14 -11.9(17) . .
Er8 Er4 Er17 Er14 -131(5) . .
C92 Er4 Er17 Er14 -68.8(18) . .
Er1 Er4 Er17 Er8 -42(4) . .
Er21 Er4 Er17 Er8 -125(5) . .
Er18 Er4 Er17 Er8 -11(5) . .
Er10 Er4 Er17 Er8 -27(4) . .
Er14 Er4 Er17 Er8 131(5) . .
Er6 Er4 Er17 Er8 -24(4) . .
Er20 Er4 Er17 Er8 112(5) . .
Er9 Er4 Er17 Er8 8(5) . .
Er11 Er4 Er17 Er8 119(5) . .
C92 Er4 Er17 Er8 62(4) . .
Er1 Er4 Er17 Er20 -154(4) . .
Er21 Er4 Er17 Er20 123(4) . .
Er18 Er4 Er17 Er20 -123(4) . .
Er10 Er4 Er17 Er20 -139(3) . .
Er14 Er4 Er17 Er20 19(3) . .
Er6 Er4 Er17 Er20 -137(3) . .
Er9 Er4 Er17 Er20 -105(3) . .
Er11 Er4 Er17 Er20 7(3) . .
Er8 Er4 Er17 Er20 -112(5) . .
C92 Er4 Er17 Er20 -50(3) . .
Er1 Er4 Er17 Er21 83(3) . .
Er18 Er4 Er17 Er21 114(3) . .
Er10 Er4 Er17 Er21 97(2) . .
Er14 Er4 Er17 Er21 -104(3) . .
Er6 Er4 Er17 Er21 100(2) . .
Er20 Er4 Er17 Er21 -123(4) . .
Er9 Er4 Er17 Er21 132(2) . .
Er11 Er4 Er17 Er21 -116(3) . .
Er8 Er4 Er17 Er21 125(5) . .
C92 Er4 Er17 Er21 -173(3) . .
Er1 Er4 Er17 Er10 -14.8(12) . .
Er21 Er4 Er17 Er10 -97(2) . .
Er18 Er4 Er17 Er10 17(2) . .
Er14 Er4 Er17 Er10 158(2) . .
Er6 Er4 Er17 Er10 3.0(11) . .
Er20 Er4 Er17 Er10 139(3) . .
Er9 Er4 Er17 Er10 34.8(14) . .
Er11 Er4 Er17 Er10 146.5(16) . .
Er8 Er4 Er17 Er10 27(4) . .
C92 Er4 Er17 Er10 89.6(13) . .
Er1 Er4 Er17 Er22 -98(5) . .
Er21 Er4 Er17 Er22 180(6) . .
Er18 Er4 Er17 Er22 -66(5) . .
Er10 Er4 Er17 Er22 -83(5) . .
Er14 Er4 Er17 Er22 75(5) . .
Er6 Er4 Er17 Er22 -80(4) . .
Er20 Er4 Er17 Er22 57(4) . .
Er9 Er4 Er17 Er22 -48(5) . .
Er11 Er4 Er17 Er22 64(4) . .
Er8 Er4 Er17 Er22 -56(4) . .
C92 Er4 Er17 Er22 7(4) . .
Er1 Er4 Er17 Er6 -17.8(10) . .
Er21 Er4 Er17 Er6 -100(2) . .
Er18 Er4 Er17 Er6 14(2) . .
Er10 Er4 Er17 Er6 -3.0(11) . .
Er14 Er4 Er17 Er6 155(2) . .
Er20 Er4 Er17 Er6 137(3) . .
Er9 Er4 Er17 Er6 31.8(17) . .
Er11 Er4 Er17 Er6 143.6(16) . .
Er8 Er4 Er17 Er6 24(4) . .
C92 Er4 Er17 Er6 86.6(11) . .
Er1 Er4 Er17 Er11 -161(2) . .
Er21 Er4 Er17 Er11 116(3) . .
Er18 Er4 Er17 Er11 -130(2) . .
Er10 Er4 Er17 Er11 -146.5(16) . .
Er14 Er4 Er17 Er11 11.9(17) . .
Er6 Er4 Er17 Er11 -143.6(16) . .
Er20 Er4 Er17 Er11 -7(3) . .
Er9 Er4 Er17 Er11 -111.7(17) . .
Er8 Er4 Er17 Er11 -119(5) . .
C92 Er4 Er17 Er11 -56.9(12) . .
Er1 Er4 Er17 C92 -104.4(17) . .
Er21 Er4 Er17 C92 173(3) . .
Er18 Er4 Er17 C92 -73(2) . .
Er10 Er4 Er17 C92 -89.6(13) . .
Er14 Er4 Er17 C92 68.8(18) . .
Er6 Er4 Er17 C92 -86.6(11) . .
Er20 Er4 Er17 C92 50(3) . .
Er9 Er4 Er17 C92 -54.8(18) . .
Er11 Er4 Er17 C92 56.9(12) . .
Er8 Er4 Er17 C92 -62(4) . .
Er1 Er4 Er17 Er19 -32.4(14) . .
Er21 Er4 Er17 Er19 -115(3) . .
Er18 Er4 Er17 Er19 -1(2) . .
Er10 Er4 Er17 Er19 -17.6(14) . .
Er14 Er4 Er17 Er19 141(2) . .
Er6 Er4 Er17 Er19 -14.6(10) . .
Er20 Er4 Er17 Er19 122(3) . .
Er9 Er4 Er17 Er19 17(2) . .
Er11 Er4 Er17 Er19 128.9(18) . .
Er8 Er4 Er17 Er19 10(4) . .
C92 Er4 Er17 Er19 72.0(13) . .
Er6 Er10 Er17 Er1 104(7) . .
Er18 Er10 Er17 Er1 -101(7) . .
Er4 Er10 Er17 Er1 -83(7) . .
Er19 Er10 Er17 Er1 126(7) . .
Er7 Er10 Er17 Er1 135(7) . .
Er21 Er10 Er17 Er1 -34(6) . .
Er9 Er10 Er17 Er1 -136(7) . .
Er8 Er10 Er17 Er1 115(7) . .
Er14 Er10 Er17 Er1 -103(8) . .
Er2 Er10 Er17 Er1 135(7) . .
Er6 Er10 Er17 Er14 -153(3) . .
Er1 Er10 Er17 Er14 103(8) . .
Er18 Er10 Er17 Er14 3(4) . .
Er4 Er10 Er17 Er14 21(2) . .
Er19 Er10 Er17 Er14 -131(3) . .
Er7 Er10 Er17 Er14 -122(3) . .
Er21 Er10 Er17 Er14 69(3) . .
Er9 Er10 Er17 Er14 -33(4) . .
Er8 Er10 Er17 Er14 -141(4) . .
Er2 Er10 Er17 Er14 -122(2) . .
Er6 Er10 Er17 Er8 -11(3) . .
Er1 Er10 Er17 Er8 -115(7) . .
Er18 Er10 Er17 Er8 144(3) . .
Er4 Er10 Er17 Er8 162(2) . .
Er19 Er10 Er17 Er8 11(3) . .
Er7 Er10 Er17 Er8 20(3) . .
Er21 Er10 Er17 Er8 -149(3) . .
Er9 Er10 Er17 Er8 108(3) . .
Er14 Er10 Er17 Er8 141(4) . .
Er2 Er10 Er17 Er8 20(2) . .
Er6 Er10 Er17 Er20 -86(7) . .
Er1 Er10 Er17 Er20 170(11) . .
Er18 Er10 Er17 Er20 69(7) . .
Er4 Er10 Er17 Er20 87(7) . .
Er19 Er10 Er17 Er20 -64(7) . .
Er7 Er10 Er17 Er20 -55(7) . .
Er21 Er10 Er17 Er20 136(7) . .
Er9 Er10 Er17 Er20 33(8) . .
Er8 Er10 Er17 Er20 -75(6) . .
Er14 Er10 Er17 Er20 66(6) . .
Er2 Er10 Er17 Er20 -55(7) . .
Er6 Er10 Er17 Er4 -173(3) . .
Er1 Er10 Er17 Er4 83(7) . .
Er18 Er10 Er17 Er4 -18(2) . .
Er19 Er10 Er17 Er4 -151(2) . .
Er7 Er10 Er17 Er4 -142.1(18) . .
Er21 Er10 Er17 Er4 48.7(17) . .
Er9 Er10 Er17 Er4 -54(2) . .
Er8 Er10 Er17 Er4 -162(2) . .
Er14 Er10 Er17 Er4 -21(2) . .
Er2 Er10 Er17 Er4 -142.4(12) . .
Er6 Er10 Er17 Er21 138(3) . .
Er1 Er10 Er17 Er21 34(6) . .
Er18 Er10 Er17 Er21 -67(3) . .
Er4 Er10 Er17 Er21 -48.7(17) . .
Er19 Er10 Er17 Er21 160(3) . .
Er7 Er10 Er17 Er21 169(2) . .
Er9 Er10 Er17 Er21 -102(3) . .
Er8 Er10 Er17 Er21 149(3) . .
Er14 Er10 Er17 Er21 -69(3) . .
Er2 Er10 Er17 Er21 168.9(19) . .
Er6 Er10 Er17 Er22 -41(3) . .
Er1 Er10 Er17 Er22 -145(8) . .
Er18 Er10 Er17 Er22 114(3) . .
Er4 Er10 Er17 Er22 132(3) . .
Er19 Er10 Er17 Er22 -19(3) . .
Er7 Er10 Er17 Er22 -10(3) . .
Er21 Er10 Er17 Er22 -179(3) . .
Er9 Er10 Er17 Er22 78(4) . .
Er8 Er10 Er17 Er22 -30.0(19) . .
Er14 Er10 Er17 Er22 111(3) . .
Er2 Er10 Er17 Er22 -10(3) . .
Er1 Er10 Er17 Er6 -104(7) . .
Er18 Er10 Er17 Er6 155(3) . .
Er4 Er10 Er17 Er6 173(3) . .
Er19 Er10 Er17 Er6 22(2) . .
Er7 Er10 Er17 Er6 31.2(18) . .
Er21 Er10 Er17 Er6 -138(3) . .
Er9 Er10 Er17 Er6 120(3) . .
Er8 Er10 Er17 Er6 11(3) . .
Er14 Er10 Er17 Er6 153(3) . .
Er2 Er10 Er17 Er6 30.9(17) . .
Er6 Er10 Er17 Er11 -129(3) . .
Er1 Er10 Er17 Er11 127(8) . .
Er18 Er10 Er17 Er11 26(4) . .
Er4 Er10 Er17 Er11 44(2) . .
Er19 Er10 Er17 Er11 -107(3) . .
Er7 Er10 Er17 Er11 -98(3) . .
Er21 Er10 Er17 Er11 93(3) . .
Er9 Er10 Er17 Er11 -10(4) . .
Er8 Er10 Er17 Er11 -118(3) . .
Er14 Er10 Er17 Er11 23(2) . .
Er2 Er10 Er17 Er11 -98(3) . .
Er6 Er10 Er17 C92 -89(2) . .
Er1 Er10 Er17 C92 167(7) . .
Er18 Er10 Er17 C92 66(2) . .
Er4 Er10 Er17 C92 83.8(14) . .
Er19 Er10 Er17 C92 -67(2) . .
Er7 Er10 Er17 C92 -58.3(19) . .
Er21 Er10 Er17 C92 133(2) . .
Er9 Er10 Er17 C92 30(3) . .
Er8 Er10 Er17 C92 -78.1(18) . .
Er14 Er10 Er17 C92 63(2) . .
Er2 Er10 Er17 C92 -58.5(13) . .
Er6 Er10 Er17 Er19 -22(2) . .
Er1 Er10 Er17 Er19 -126(7) . .
Er18 Er10 Er17 Er19 133(3) . .
Er4 Er10 Er17 Er19 151(2) . .
Er7 Er10 Er17 Er19 9.1(18) . .
Er21 Er10 Er17 Er19 -160(3) . .
Er9 Er10 Er17 Er19 97(2) . .
Er8 Er10 Er17 Er19 -11(3) . .
Er14 Er10 Er17 Er19 131(3) . .
Er2 Er10 Er17 Er19 8.8(15) . .
Er19 Er6 Er17 Er1 -152(4) . .
Er10 Er6 Er17 Er1 -22(2) . .
Er7 Er6 Er17 Er1 -115(3) . .
Er18 Er6 Er17 Er1 -35(2) . .
Er8 Er6 Er17 Er1 170(3) . .
Er2 Er6 Er17 Er1 -150(2) . .
Er5 Er6 Er17 Er1 -177(2) . .
Er4 Er6 Er17 Er1 -27.1(15) . .
Er3 Er6 Er17 Er1 -135(2) . .
Er21 Er6 Er17 Er1 15.5(18) . .
Er19 Er6 Er17 Er14 -95(5) . .
Er10 Er6 Er17 Er14 35(4) . .
Er1 Er6 Er17 Er14 57(4) . .
Er7 Er6 Er17 Er14 -59(5) . .
Er18 Er6 Er17 Er14 21(4) . .
Er8 Er6 Er17 Er14 -133(4) . .
Er2 Er6 Er17 Er14 -94(4) . .
Er5 Er6 Er17 Er14 -120(4) . .
Er4 Er6 Er17 Er14 29(3) . .
Er3 Er6 Er17 Er14 -78(4) . .
Er21 Er6 Er17 Er14 72(4) . .
Er19 Er6 Er17 Er8 38(4) . .
Er10 Er6 Er17 Er8 168(3) . .
Er1 Er6 Er17 Er8 -170(3) . .
Er7 Er6 Er17 Er8 74(4) . .
Er18 Er6 Er17 Er8 154.7(19) . .
Er2 Er6 Er17 Er8 39(2) . .
Er5 Er6 Er17 Er8 12.8(14) . .
Er4 Er6 Er17 Er8 163(2) . .
Er3 Er6 Er17 Er8 55(2) . .
Er21 Er6 Er17 Er8 -155(3) . .
Er19 Er6 Er17 Er20 -4(6) . .
Er10 Er6 Er17 Er20 125(5) . .
Er1 Er6 Er17 Er20 147(6) . .
Er7 Er6 Er17 Er20 32(6) . .
Er18 Er6 Er17 Er20 112(5) . .
Er8 Er6 Er17 Er20 -43(4) . .
Er2 Er6 Er17 Er20 -3(5) . .
Er5 Er6 Er17 Er20 -30(4) . .
Er4 Er6 Er17 Er20 120(5) . .
Er3 Er6 Er17 Er20 12(5) . .
Er21 Er6 Er17 Er20 163(5) . .
Er19 Er6 Er17 Er4 -125(4) . .
Er10 Er6 Er17 Er4 5(2) . .
Er1 Er6 Er17 Er4 27.1(15) . .
Er7 Er6 Er17 Er4 -88(3) . .
Er18 Er6 Er17 Er4 -8.0(13) . .
Er8 Er6 Er17 Er4 -163(2) . .
Er2 Er6 Er17 Er4 -123.2(13) . .
Er5 Er6 Er17 Er4 -149.9(12) . .
Er3 Er6 Er17 Er4 -107.8(15) . .
Er21 Er6 Er17 Er4 42.6(16) . .
Er19 Er6 Er17 Er21 -167(4) . .
Er10 Er6 Er17 Er21 -37(2) . .
Er1 Er6 Er17 Er21 -15.5(18) . .
Er7 Er6 Er17 Er21 -131(3) . .
Er18 Er6 Er17 Er21 -51(2) . .
Er8 Er6 Er17 Er21 155(3) . .
Er2 Er6 Er17 Er21 -165.8(17) . .
Er5 Er6 Er17 Er21 167.5(19) . .
Er4 Er6 Er17 Er21 -42.6(16) . .
Er3 Er6 Er17 Er21 -150.4(18) . .
Er19 Er6 Er17 Er10 -130(5) . .
Er1 Er6 Er17 Er10 22(2) . .
Er7 Er6 Er17 Er10 -93(3) . .
Er18 Er6 Er17 Er10 -13.2(18) . .
Er8 Er6 Er17 Er10 -168(3) . .
Er2 Er6 Er17 Er10 -128(2) . .
Er5 Er6 Er17 Er10 -155(2) . .
Er4 Er6 Er17 Er10 -5(2) . .
Er3 Er6 Er17 Er10 -113(2) . .
Er21 Er6 Er17 Er10 37(2) . .
Er19 Er6 Er17 Er22 14(4) . .
Er10 Er6 Er17 Er22 143(3) . .
Er1 Er6 Er17 Er22 165(3) . .
Er7 Er6 Er17 Er22 50(4) . .
Er18 Er6 Er17 Er22 130(2) . .
Er8 Er6 Er17 Er22 -24.5(15) . .
Er2 Er6 Er17 Er22 15(2) . .
Er5 Er6 Er17 Er22 -11.7(17) . .
Er4 Er6 Er17 Er22 138(2) . .
Er3 Er6 Er17 Er22 30(2) . .
Er21 Er6 Er17 Er22 -179(3) . .
Er19 Er6 Er17 Er11 -58(5) . .
Er10 Er6 Er17 Er11 72(4) . .
Er1 Er6 Er17 Er11 94(4) . .
Er7 Er6 Er17 Er11 -22(6) . .
Er18 Er6 Er17 Er11 59(4) . .
Er8 Er6 Er17 Er11 -96(4) . .
Er2 Er6 Er17 Er11 -57(4) . .
Er5 Er6 Er17 Er11 -83(3) . .
Er4 Er6 Er17 Er11 67(3) . .
Er3 Er6 Er17 Er11 -41(4) . .
Er21 Er6 Er17 Er11 109(4) . .
Er19 Er6 Er17 C92 -42(4) . .
Er10 Er6 Er17 C92 88(2) . .
Er1 Er6 Er17 C92 110(3) . .
Er7 Er6 Er17 C92 -6(3) . .
Er18 Er6 Er17 C92 74.7(14) . .
Er8 Er6 Er17 C92 -80.0(17) . .
Er2 Er6 Er17 C92 -40.5(17) . .
Er5 Er6 Er17 C92 -67.2(11) . .
Er4 Er6 Er17 C92 82.7(13) . .
Er3 Er6 Er17 C92 -25.1(19) . .
Er21 Er6 Er17 C92 125(2) . .
Er10 Er6 Er17 Er19 130(5) . .
Er1 Er6 Er17 Er19 152(4) . .
Er7 Er6 Er17 Er19 36(4) . .
Er18 Er6 Er17 Er19 117(4) . .
Er8 Er6 Er17 Er19 -38(4) . .
Er2 Er6 Er17 Er19 1(3) . .
Er5 Er6 Er17 Er19 -25(3) . .
Er4 Er6 Er17 Er19 125(4) . .
Er3 Er6 Er17 Er19 17(3) . .
Er21 Er6 Er17 Er19 167(4) . .
Er14 Er11 Er17 Er1 -42(4) . .
Er14 Er11 Er17 Er1 17(7) 6 .
Er20 Er11 Er17 Er1 112(5) 6 .
Er20 Er11 Er17 Er1 151(5) . .
Er17 Er11 Er17 Er1 63(7) 6 .
C92 Er11 Er17 Er1 61(4) . .
Er22 Er11 Er17 Er1 106(4) 6 .
Er22 Er11 Er17 Er1 122(4) . .
Er13 Er11 Er17 Er1 117(4) . .
Er4 Er11 Er17 Er1 17(5) 6 .
Er4 Er11 Er17 Er1 -19(3) . .
Er14 Er11 Er17 Er14 60(5) 6 .
Er20 Er11 Er17 Er14 154(5) 6 .
Er20 Er11 Er17 Er14 -167(5) . .
Er17 Er11 Er17 Er14 105(5) 6 .
C92 Er11 Er17 Er14 103(4) . .
Er22 Er11 Er17 Er14 148(4) 6 .
Er22 Er11 Er17 Er14 165(4) . .
Er13 Er11 Er17 Er14 159(4) . .
Er4 Er11 Er17 Er14 59(4) 6 .
Er4 Er11 Er17 Er14 24(3) . .
Er14 Er11 Er17 Er8 -165(5) . .
Er14 Er11 Er17 Er8 -105(5) 6 .
Er20 Er11 Er17 Er8 -11(5) 6 .
Er20 Er11 Er17 Er8 28(3) . .
Er17 Er11 Er17 Er8 -60(5) 6 .
C92 Er11 Er17 Er8 -61(2) . .
Er22 Er11 Er17 Er8 -17(3) 6 .
Er22 Er11 Er17 Er8 0(2) . .
Er13 Er11 Er17 Er8 -5(2) . .
Er4 Er11 Er17 Er8 -105(3) 6 .
Er4 Er11 Er17 Er8 -141(3) . .
Er14 Er11 Er17 Er20 167(5) . .
Er14 Er11 Er17 Er20 -133(6) 6 .
Er20 Er11 Er17 Er20 -39(4) 6 .
Er17 Er11 Er17 Er20 -88(5) 6 .
C92 Er11 Er17 Er20 -90(3) . .
Er22 Er11 Er17 Er20 -45(3) 6 .
Er22 Er11 Er17 Er20 -29(3) . .
Er13 Er11 Er17 Er20 -34(3) . .
Er4 Er11 Er17 Er20 -134(4) 6 .
Er4 Er11 Er17 Er20 -170(4) . .
Er14 Er11 Er17 Er4 -24(3) . .
Er14 Er11 Er17 Er4 36(5) 6 .
Er20 Er11 Er17 Er4 131(3) 6 .
Er20 Er11 Er17 Er4 170(4) . .
Er17 Er11 Er17 Er4 81(4) 6 .
C92 Er11 Er17 Er4 79.8(16) . .
Er22 Er11 Er17 Er4 124.3(19) 6 .
Er22 Er11 Er17 Er4 141(2) . .
Er13 Er11 Er17 Er4 135.8(16) . .
Er4 Er11 Er17 Er4 36(2) 6 .
Er14 Er11 Er17 Er21 16(4) . .
Er14 Er11 Er17 Er21 76(5) 6 .
Er20 Er11 Er17 Er21 171(3) 6 .
Er20 Er11 Er17 Er21 -150(4) . .
Er17 Er11 Er17 Er21 121(4) 6 .
C92 Er11 Er17 Er21 120(2) . .
Er22 Er11 Er17 Er21 164(2) 6 .
Er22 Er11 Er17 Er21 -179(3) . .
Er13 Er11 Er17 Er21 176(2) . .
Er4 Er11 Er17 Er21 76(3) 6 .
Er4 Er11 Er17 Er21 40.0(18) . .
Er14 Er11 Er17 Er10 -54(4) . .
Er14 Er11 Er17 Er10 5(7) 6 .
Er20 Er11 Er17 Er10 100(4) 6 .
Er20 Er11 Er17 Er10 139(4) . .
Er17 Er11 Er17 Er10 51(6) 6 .
C92 Er11 Er17 Er10 49(3) . .
Er22 Er11 Er17 Er10 94(3) 6 .
Er22 Er11 Er17 Er10 110(3) . .
Er13 Er11 Er17 Er10 105(3) . .
Er4 Er11 Er17 Er10 5(4) 6 .
Er4 Er11 Er17 Er10 -30.7(18) . .
Er14 Er11 Er17 Er22 -165(4) . .
Er14 Er11 Er17 Er22 -105(5) 6 .
Er20 Er11 Er17 Er22 -10(4) 6 .
Er20 Er11 Er17 Er22 29(3) . .
Er17 Er11 Er17 Er22 -60(5) 6 .
C92 Er11 Er17 Er22 -61.1(17) . .
Er22 Er11 Er17 Er22 -16.6(15) 6 .
Er13 Er11 Er17 Er22 -5.1(16) . .
Er4 Er11 Er17 Er22 -105(2) 6 .
Er4 Er11 Er17 Er22 -141(2) . .
Er14 Er11 Er17 Er6 -84(5) . .
Er14 Er11 Er17 Er6 -25(7) 6 .
Er20 Er11 Er17 Er6 70(6) 6 .
Er20 Er11 Er17 Er6 109(5) . .
Er17 Er11 Er17 Er6 20(7) 6 .
C92 Er11 Er17 Er6 19(4) . .
Er22 Er11 Er17 Er6 63(4) 6 .
Er22 Er11 Er17 Er6 80(4) . .
Er13 Er11 Er17 Er6 75(4) . .
Er4 Er11 Er17 Er6 -25(5) 6 .
Er4 Er11 Er17 Er6 -61(3) . .
Er14 Er11 Er17 C92 -103(4) . .
Er14 Er11 Er17 C92 -44(5) 6 .
Er20 Er11 Er17 C92 51(3) 6 .
Er20 Er11 Er17 C92 90(3) . .
Er17 Er11 Er17 C92 1(4) 6 .
Er22 Er11 Er17 C92 44.5(16) 6 .
Er22 Er11 Er17 C92 61.1(17) . .
Er13 Er11 Er17 C92 56.0(13) . .
Er4 Er11 Er17 C92 -44.2(17) 6 .
Er4 Er11 Er17 C92 -79.8(16) . .
Er14 Er11 Er17 Er19 -104(4) . .
Er14 Er11 Er17 Er19 -44(6) 6 .
Er20 Er11 Er17 Er19 51(5) 6 .
Er20 Er11 Er17 Er19 90(4) . .
Er17 Er11 Er17 Er19 1(6) 6 .
C92 Er11 Er17 Er19 0(3) . .
Er22 Er11 Er17 Er19 44(3) 6 .
Er22 Er11 Er17 Er19 61(3) . .
Er13 Er11 Er17 Er19 56(3) . .
Er4 Er11 Er17 Er19 -44(4) 6 .
Er4 Er11 Er17 Er19 -80(3) . .
Er6 Er10 Er18 Er9 -4(8) . .
Er1 Er10 Er18 Er9 -144(2) . .
Er4 Er10 Er18 Er9 -146(3) . .
Er19 Er10 Er18 Er9 -16(5) . .
Er7 Er10 Er18 Er9 1(3) . .
Er21 Er10 Er18 Er9 -174(3) . .
Er17 Er10 Er18 Er9 -130(3) . .
Er8 Er10 Er18 Er9 -102(4) . .
Er14 Er10 Er18 Er9 -129(2) . .
Er2 Er10 Er18 Er9 -15(4) . .
Er6 Er10 Er18 Er4 142(7) . .
Er1 Er10 Er18 Er4 2(2) . .
Er19 Er10 Er18 Er4 130(3) . .
Er7 Er10 Er18 Er4 147.3(16) . .
Er21 Er10 Er18 Er4 -28.1(15) . .
Er17 Er10 Er18 Er4 16(2) . .
Er9 Er10 Er18 Er4 146(3) . .
Er8 Er10 Er18 Er4 44(3) . .
Er14 Er10 Er18 Er4 17.6(10) . .
Er2 Er10 Er18 Er4 131.4(17) . .
Er6 Er10 Er18 Er1 140(8) . .
Er4 Er10 Er18 Er1 -2(2) . .
Er19 Er10 Er18 Er1 128(4) . .
Er7 Er10 Er18 Er1 145(3) . .
Er21 Er10 Er18 Er1 -30(2) . .
Er17 Er10 Er18 Er1 14.5(14) . .
Er9 Er10 Er18 Er1 144(2) . .
Er8 Er10 Er18 Er1 42(2) . .
Er14 Er10 Er18 Er1 15.7(19) . .
Er2 Er10 Er18 Er1 129(3) . .
Er1 Er10 Er18 Er6 -140(8) . .
Er4 Er10 Er18 Er6 -142(7) . .
Er19 Er10 Er18 Er6 -13(5) . .
Er7 Er10 Er18 Er6 5(6) . .
Er21 Er10 Er18 Er6 -171(8) . .
Er17 Er10 Er18 Er6 -126(7) . .
Er9 Er10 Er18 Er6 4(8) . .
Er8 Er10 Er18 Er6 -98(7) . .
Er14 Er10 Er18 Er6 -125(7) . .
Er2 Er10 Er18 Er6 -11(5) . .
Er6 Er10 Er18 Er21 171(8) . .
Er1 Er10 Er18 Er21 30(2) . .
Er4 Er10 Er18 Er21 28.1(15) . .
Er19 Er10 Er18 Er21 158(4) . .
Er7 Er10 Er18 Er21 175(2) . .
Er17 Er10 Er18 Er21 45(2) . .
Er9 Er10 Er18 Er21 174(3) . .
Er8 Er10 Er18 Er21 72(3) . .
Er14 Er10 Er18 Er21 45.8(14) . .
Er2 Er10 Er18 Er21 159(2) . .
Er6 Er10 Er18 Er15 4(8) . .
Er1 Er10 Er18 Er15 -136(2) . .
Er4 Er10 Er18 Er15 -138(2) . .
Er19 Er10 Er18 Er15 -8(4) . .
Er7 Er10 Er18 Er15 9(2) . .
Er21 Er10 Er18 Er15 -166.4(19) . .
Er17 Er10 Er18 Er15 -122(2) . .
Er9 Er10 Er18 Er15 8.1(16) . .
Er8 Er10 Er18 Er15 -94(3) . .
Er14 Er10 Er18 Er15 -120.6(17) . .
Er2 Er10 Er18 Er15 -7(3) . .
Er6 Er10 Er18 Er7 -5(6) . .
Er1 Er10 Er18 Er7 -145(3) . .
Er4 Er10 Er18 Er7 -147.3(16) . .
Er19 Er10 Er18 Er7 -17(2) . .
Er21 Er10 Er18 Er7 -175(2) . .
Er17 Er10 Er18 Er7 -131(2) . .
Er9 Er10 Er18 Er7 -1(3) . .
Er8 Er10 Er18 Er7 -103(3) . .
Er14 Er10 Er18 Er7 -129.6(16) . .
Er2 Er10 Er18 Er7 -15.9(8) . .
Er6 Er10 Er18 Er19 13(5) . .
Er1 Er10 Er18 Er19 -128(4) . .
Er4 Er10 Er18 Er19 -130(3) . .
Er7 Er10 Er18 Er19 17(2) . .
Er21 Er10 Er18 Er19 -158(4) . .
Er17 Er10 Er18 Er19 -113(4) . .
Er9 Er10 Er18 Er19 16(5) . .
Er8 Er10 Er18 Er19 -86(4) . .
Er14 Er10 Er18 Er19 -112(3) . .
Er2 Er10 Er18 Er19 2(2) . .
Er6 Er10 Er18 Er17 126(7) . .
Er1 Er10 Er18 Er17 -14.5(14) . .
Er4 Er10 Er18 Er17 -16(2) . .
Er19 Er10 Er18 Er17 113(4) . .
Er7 Er10 Er18 Er17 131(2) . .
Er21 Er10 Er18 Er17 -45(2) . .
Er9 Er10 Er18 Er17 130(3) . .
Er8 Er10 Er18 Er17 28(2) . .
Er14 Er10 Er18 Er17 1.2(16) . .
Er2 Er10 Er18 Er17 115(2) . .
Er6 Er10 Er18 Er14 125(7) . .
Er1 Er10 Er18 Er14 -15.7(19) . .
Er4 Er10 Er18 Er14 -17.6(10) . .
Er19 Er10 Er18 Er14 112(3) . .
Er7 Er10 Er18 Er14 129.6(16) . .
Er21 Er10 Er18 Er14 -45.8(14) . .
Er17 Er10 Er18 Er14 -1.2(16) . .
Er9 Er10 Er18 Er14 129(2) . .
Er8 Er10 Er18 Er14 27(3) . .
Er2 Er10 Er18 Er14 113.7(17) . .
Er6 Er10 Er18 Er16 38(9) . .
Er1 Er10 Er18 Er16 -103(4) . .
Er4 Er10 Er18 Er16 -105(3) . .
Er19 Er10 Er18 Er16 25(6) . .
Er7 Er10 Er18 Er16 42(4) . .
Er21 Er10 Er18 Er16 -133(3) . .
Er17 Er10 Er18 Er16 -88(4) . .
Er9 Er10 Er18 Er16 41(2) . .
Er8 Er10 Er18 Er16 -61(5) . .
Er14 Er10 Er18 Er16 -87(3) . .
Er2 Er10 Er18 Er16 27(4) . .
Er15 Er9 Er18 Er10 44(9) . .
Er16 Er9 Er18 Er10 131(3) . .
Er7 Er9 Er18 Er10 -1(3) . .
Er12 Er9 Er18 Er10 91(4) . .
C91 Er9 Er18 Er10 71(3) . .
Er6 Er9 Er18 Er10 0.9(19) . .
Er4 Er9 Er18 Er10 93(6) . .
Er19 Er9 Er18 Er10 8(2) . .
Er1 Er9 Er18 Er10 22.9(18) . .
Er3 Er9 Er18 Er10 12(3) . .
Er15 Er9 Er18 Er4 -49(11) . .
Er16 Er9 Er18 Er4 38(6) . .
Er10 Er9 Er18 Er4 -93(6) . .
Er7 Er9 Er18 Er4 -94(5) . .
Er12 Er9 Er18 Er4 -2(8) . .
C91 Er9 Er18 Er4 -22(5) . .
Er6 Er9 Er18 Er4 -92(5) . .
Er19 Er9 Er18 Er4 -85(5) . .
Er1 Er9 Er18 Er4 -70(5) . .
Er3 Er9 Er18 Er4 -81(5) . .
Er15 Er9 Er18 Er1 21(10) . .
Er16 Er9 Er18 Er1 108(4) . .
Er10 Er9 Er18 Er1 -22.9(18) . .
Er7 Er9 Er18 Er1 -24(3) . .
Er12 Er9 Er18 Er1 68(5) . .
C91 Er9 Er18 Er1 48(3) . .
Er6 Er9 Er18 Er1 -22(2) . .
Er4 Er9 Er18 Er1 70(5) . .
Er19 Er9 Er18 Er1 -15(3) . .
Er3 Er9 Er18 Er1 -11(3) . .
Er15 Er9 Er18 Er6 43(9) . .
Er16 Er9 Er18 Er6 130(2) . .
Er10 Er9 Er18 Er6 -0.9(19) . .
Er7 Er9 Er18 Er6 -1.7(12) . .
Er12 Er9 Er18 Er6 90(4) . .
C91 Er9 Er18 Er6 70.0(15) . .
Er4 Er9 Er18 Er6 92(5) . .
Er19 Er9 Er18 Er6 7.4(13) . .
Er1 Er9 Er18 Er6 22(2) . .
Er3 Er9 Er18 Er6 11.0(16) . .
Er16 Er9 Er18 Er15 87(8) . .
Er10 Er9 Er18 Er15 -44(9) . .
Er7 Er9 Er18 Er15 -45(8) . .
Er12 Er9 Er18 Er15 47(7) . .
C91 Er9 Er18 Er15 27(8) . .
Er6 Er9 Er18 Er15 -43(9) . .
Er4 Er9 Er18 Er15 49(11) . .
Er19 Er9 Er18 Er15 -36(8) . .
Er1 Er9 Er18 Er15 -21(10) . .
Er3 Er9 Er18 Er15 -32(8) . .
Er15 Er9 Er18 Er7 45(8) . .
Er16 Er9 Er18 Er7 132(2) . .
Er10 Er9 Er18 Er7 1(3) . .
Er12 Er9 Er18 Er7 92(3) . .
C91 Er9 Er18 Er7 71.7(8) . .
Er6 Er9 Er18 Er7 1.7(12) . .
Er4 Er9 Er18 Er7 94(5) . .
Er19 Er9 Er18 Er7 9.0(11) . .
Er1 Er9 Er18 Er7 24(3) . .
Er3 Er9 Er18 Er7 12.6(7) . .
Er15 Er9 Er18 Er19 36(8) . .
Er16 Er9 Er18 Er19 123(2) . .
Er10 Er9 Er18 Er19 -8(2) . .
Er7 Er9 Er18 Er19 -9.0(11) . .
Er12 Er9 Er18 Er19 83(4) . .
C91 Er9 Er18 Er19 62.7(13) . .
Er6 Er9 Er18 Er19 -7.4(13) . .
Er4 Er9 Er18 Er19 85(5) . .
Er1 Er9 Er18 Er19 15(3) . .
Er3 Er9 Er18 Er19 3.6(13) . .
Er15 Er9 Er18 Er17 -3(10) . .
Er16 Er9 Er18 Er17 84(4) . .
Er10 Er9 Er18 Er17 -47(3) . .
Er7 Er9 Er18 Er17 -48(3) . .
Er12 Er9 Er18 Er17 44(6) . .
C91 Er9 Er18 Er17 24(3) . .
Er6 Er9 Er18 Er17 -46(3) . .
Er4 Er9 Er18 Er17 46(4) . .
Er19 Er9 Er18 Er17 -39(3) . .
Er1 Er9 Er18 Er17 -24.2(18) . .
Er3 Er9 Er18 Er17 -35(3) . .
Er15 Er9 Er18 Er14 -39(10) . .
Er16 Er9 Er18 Er14 47(4) . .
Er10 Er9 Er18 Er14 -83(3) . .
Er7 Er9 Er18 Er14 -84(3) . .
Er12 Er9 Er18 Er14 8(6) . .
C91 Er9 Er18 Er14 -13(3) . .
Er6 Er9 Er18 Er14 -83(3) . .
Er4 Er9 Er18 Er14 10(3) . .
Er19 Er9 Er18 Er14 -75(3) . .
Er1 Er9 Er18 Er14 -61(3) . .
Er3 Er9 Er18 Er14 -72(3) . .
Er15 Er9 Er18 Er16 -87(8) . .
Er10 Er9 Er18 Er16 -131(3) . .
Er7 Er9 Er18 Er16 -132(2) . .
Er12 Er9 Er18 Er16 -40(3) . .
C91 Er9 Er18 Er16 -60(2) . .
Er6 Er9 Er18 Er16 -130(2) . .
Er4 Er9 Er18 Er16 -38(6) . .
Er19 Er9 Er18 Er16 -123(2) . .
Er1 Er9 Er18 Er16 -108(4) . .
Er3 Er9 Er18 Er16 -119(2) . .
Er1 Er4 Er18 Er10 -1.3(15) . .
Er21 Er4 Er18 Er10 62(3) . .
Er14 Er4 Er18 Er10 -81(4) . .
Er17 Er4 Er18 Er10 -22(3) . .
Er6 Er4 Er18 Er10 -8.1(13) . .
Er20 Er4 Er18 Er10 -53(3) . .
Er9 Er4 Er18 Er10 -107(6) . .
Er11 Er4 Er18 Er10 -93(3) . .
Er8 Er4 Er18 Er10 -25.3(18) . .
C92 Er4 Er18 Er10 -80.5(16) . .
Er1 Er4 Er18 Er9 106(5) . .
Er21 Er4 Er18 Er9 170(5) . .
Er10 Er4 Er18 Er9 107(6) . .
Er14 Er4 Er18 Er9 26(8) . .
Er17 Er4 Er18 Er9 85(6) . .
Er6 Er4 Er18 Er9 99(5) . .
Er20 Er4 Er18 Er9 55(7) . .
Er11 Er4 Er18 Er9 15(7) . .
Er8 Er4 Er18 Er9 82(6) . .
C92 Er4 Er18 Er9 27(6) . .
Er21 Er4 Er18 Er1 64(3) . .
Er10 Er4 Er18 Er1 1.3(15) . .
Er14 Er4 Er18 Er1 -80(4) . .
Er17 Er4 Er18 Er1 -20.6(18) . .
Er6 Er4 Er18 Er1 -6.7(9) . .
Er20 Er4 Er18 Er1 -51(2) . .
Er9 Er4 Er18 Er1 -106(5) . .
Er11 Er4 Er18 Er1 -91(2) . .
Er8 Er4 Er18 Er1 -24.0(6) . .
C92 Er4 Er18 Er1 -79.2(7) . .
Er1 Er4 Er18 Er6 6.7(9) . .
Er21 Er4 Er18 Er6 71(3) . .
Er10 Er4 Er18 Er6 8.1(13) . .
Er14 Er4 Er18 Er6 -73(4) . .
Er17 Er4 Er18 Er6 -14(2) . .
Er20 Er4 Er18 Er6 -45(3) . .
Er9 Er4 Er18 Er6 -99(5) . .
Er11 Er4 Er18 Er6 -84(3) . .
Er8 Er4 Er18 Er6 -17.3(13) . .
C92 Er4 Er18 Er6 -72.4(10) . .
Er1 Er4 Er18 Er21 -64(3) . .
Er10 Er4 Er18 Er21 -62(3) . .
Er14 Er4 Er18 Er21 -144(6) . .
Er17 Er4 Er18 Er21 -84(3) . .
Er6 Er4 Er18 Er21 -71(3) . .
Er20 Er4 Er18 Er21 -115(4) . .
Er9 Er4 Er18 Er21 -170(5) . .
Er11 Er4 Er18 Er21 -155(4) . .
Er8 Er4 Er18 Er21 -88(3) . .
C92 Er4 Er18 Er21 -143(3) . .
Er1 Er4 Er18 Er15 93(4) . .
Er21 Er4 Er18 Er15 157(3) . .
Er10 Er4 Er18 Er15 94(4) . .
Er14 Er4 Er18 Er15 13(7) . .
Er17 Er4 Er18 Er15 72(4) . .
Er6 Er4 Er18 Er15 86(3) . .
Er20 Er4 Er18 Er15 42(5) . .
Er9 Er4 Er18 Er15 -13(3) . .
Er11 Er4 Er18 Er15 2(5) . .
Er8 Er4 Er18 Er15 69(4) . .
C92 Er4 Er18 Er15 14(4) . .
Er1 Er4 Er18 Er7 23.1(14) . .
Er21 Er4 Er18 Er7 87(3) . .
Er10 Er4 Er18 Er7 24.4(12) . .
Er14 Er4 Er18 Er7 -57(5) . .
Er17 Er4 Er18 Er7 3(3) . .
Er6 Er4 Er18 Er7 16.3(10) . .
Er20 Er4 Er18 Er7 -28(3) . .
Er9 Er4 Er18 Er7 -83(5) . .
Er11 Er4 Er18 Er7 -68(3) . .
Er8 Er4 Er18 Er7 -1.0(18) . .
C92 Er4 Er18 Er7 -56.1(15) . .
Er1 Er4 Er18 Er19 21.6(13) . .
Er21 Er4 Er18 Er19 85(3) . .
Er10 Er4 Er18 Er19 22.9(15) . .
Er14 Er4 Er18 Er19 -59(4) . .
Er17 Er4 Er18 Er19 1(3) . .
Er6 Er4 Er18 Er19 14.8(10) . .
Er20 Er4 Er18 Er19 -30(3) . .
Er9 Er4 Er18 Er19 -84(5) . .
Er11 Er4 Er18 Er19 -70(3) . .
Er8 Er4 Er18 Er19 -2.5(16) . .
C92 Er4 Er18 Er19 -57.6(14) . .
Er1 Er4 Er18 Er17 20.6(18) . .
Er21 Er4 Er18 Er17 84(3) . .
Er10 Er4 Er18 Er17 22(3) . .
Er14 Er4 Er18 Er17 -60(4) . .
Er6 Er4 Er18 Er17 14(2) . .
Er20 Er4 Er18 Er17 -31(2) . .
Er9 Er4 Er18 Er17 -85(6) . .
Er11 Er4 Er18 Er17 -71(3) . .
Er8 Er4 Er18 Er17 -3.5(17) . .
C92 Er4 Er18 Er17 -58.6(19) . .
Er1 Er4 Er18 Er14 80(4) . .
Er21 Er4 Er18 Er14 144(6) . .
Er10 Er4 Er18 Er14 81(4) . .
Er17 Er4 Er18 Er14 60(4) . .
Er6 Er4 Er18 Er14 73(4) . .
Er20 Er4 Er18 Er14 29(3) . .
Er9 Er4 Er18 Er14 -26(8) . .
Er11 Er4 Er18 Er14 -11(3) . .
Er8 Er4 Er18 Er14 56(4) . .
C92 Er4 Er18 Er14 1(4) . .
Er1 Er4 Er18 Er16 130.3(18) . .
Er21 Er4 Er18 Er16 -166(3) . .
Er10 Er4 Er18 Er16 132(3) . .
Er14 Er4 Er18 Er16 50(5) . .
Er17 Er4 Er18 Er16 110(3) . .
Er6 Er4 Er18 Er16 124(2) . .
Er20 Er4 Er18 Er16 79(3) . .
Er9 Er4 Er18 Er16 24(5) . .
Er11 Er4 Er18 Er16 39(4) . .
Er8 Er4 Er18 Er16 106.3(18) . .
C92 Er4 Er18 Er16 51.2(19) . .
Er17 Er1 Er18 Er10 -144(3) . .
Er4 Er1 Er18 Er10 177(3) . .
Er6 Er1 Er18 Er10 -14(3) . .
Er21 Er1 Er18 Er10 135(3) . .
Er8 Er1 Er18 Er10 -75(3) . .
Er14 Er1 Er18 Er10 -158(3) . .
Er19 Er1 Er18 Er10 -31(3) . .
Er7 Er1 Er18 Er10 -26(2) . .
Er20 Er1 Er18 Er10 -134(3) . .
Er22 Er1 Er18 Er10 -96(3) . .
Er10 Er1 Er18 Er9 50(3) . .
Er17 Er1 Er18 Er9 -95(4) . .
Er4 Er1 Er18 Er9 -133(4) . .
Er6 Er1 Er18 Er9 36(3) . .
Er21 Er1 Er18 Er9 -176(4) . .
Er8 Er1 Er18 Er9 -25(5) . .
Er14 Er1 Er18 Er9 -108(3) . .
Er19 Er1 Er18 Er9 19(3) . .
Er7 Er1 Er18 Er9 24(3) . .
Er20 Er1 Er18 Er9 -84(4) . .
Er22 Er1 Er18 Er9 -46(4) . .
Er10 Er1 Er18 Er4 -177(3) . .
Er17 Er1 Er18 Er4 38(3) . .
Er6 Er1 Er18 Er4 169.2(14) . .
Er21 Er1 Er18 Er4 -42.5(19) . .
Er8 Er1 Er18 Er4 108.0(17) . .
Er14 Er1 Er18 Er4 24.7(14) . .
Er19 Er1 Er18 Er4 151.9(16) . .
Er7 Er1 Er18 Er4 156.7(13) . .
Er20 Er1 Er18 Er4 48.9(19) . .
Er22 Er1 Er18 Er4 86.7(19) . .
Er10 Er1 Er18 Er6 14(3) . .
Er17 Er1 Er18 Er6 -131(3) . .
Er4 Er1 Er18 Er6 -169.2(14) . .
Er21 Er1 Er18 Er6 148.3(19) . .
Er8 Er1 Er18 Er6 -61.2(19) . .
Er14 Er1 Er18 Er6 -144.4(12) . .
Er19 Er1 Er18 Er6 -17.3(15) . .
Er7 Er1 Er18 Er6 -12.5(10) . .
Er20 Er1 Er18 Er6 -120.3(17) . .
Er22 Er1 Er18 Er6 -82.4(19) . .
Er10 Er1 Er18 Er21 -135(3) . .
Er17 Er1 Er18 Er21 81(3) . .
Er4 Er1 Er18 Er21 42.5(19) . .
Er6 Er1 Er18 Er21 -148.3(19) . .
Er8 Er1 Er18 Er21 151(2) . .
Er14 Er1 Er18 Er21 67.3(19) . .
Er19 Er1 Er18 Er21 -166(2) . .
Er7 Er1 Er18 Er21 -160.8(18) . .
Er20 Er1 Er18 Er21 91(2) . .
Er22 Er1 Er18 Er21 129(2) . .
Er10 Er1 Er18 Er15 55(3) . .
Er17 Er1 Er18 Er15 -90(3) . .
Er4 Er1 Er18 Er15 -128(3) . .
Er6 Er1 Er18 Er15 41(2) . .
Er21 Er1 Er18 Er15 -171(3) . .
Er8 Er1 Er18 Er15 -20(3) . .
Er14 Er1 Er18 Er15 -103(2) . .
Er19 Er1 Er18 Er15 24(2) . .
Er7 Er1 Er18 Er15 28.7(18) . .
Er20 Er1 Er18 Er15 -79(3) . .
Er22 Er1 Er18 Er15 -41(3) . .
Er10 Er1 Er18 Er7 26(2) . .
Er17 Er1 Er18 Er7 -118(3) . .
Er4 Er1 Er18 Er7 -156.7(13) . .
Er6 Er1 Er18 Er7 12.5(10) . .
Er21 Er1 Er18 Er7 160.8(18) . .
Er8 Er1 Er18 Er7 -49(2) . .
Er14 Er1 Er18 Er7 -132.0(10) . .
Er19 Er1 Er18 Er7 -4.8(14) . .
Er20 Er1 Er18 Er7 -107.8(15) . .
Er22 Er1 Er18 Er7 -70.0(18) . .
Er10 Er1 Er18 Er19 31(3) . .
Er17 Er1 Er18 Er19 -114(3) . .
Er4 Er1 Er18 Er19 -151.9(16) . .
Er6 Er1 Er18 Er19 17.3(15) . .
Er21 Er1 Er18 Er19 166(2) . .
Er8 Er1 Er18 Er19 -44(2) . .
Er14 Er1 Er18 Er19 -127.1(15) . .
Er7 Er1 Er18 Er19 4.8(14) . .
Er20 Er1 Er18 Er19 -103.0(19) . .
Er22 Er1 Er18 Er19 -65(2) . .
Er10 Er1 Er18 Er17 144(3) . .
Er4 Er1 Er18 Er17 -38(3) . .
Er6 Er1 Er18 Er17 131(3) . .
Er21 Er1 Er18 Er17 -81(3) . .
Er8 Er1 Er18 Er17 70(3) . .
Er14 Er1 Er18 Er17 -14(3) . .
Er19 Er1 Er18 Er17 114(3) . .
Er7 Er1 Er18 Er17 118(3) . .
Er20 Er1 Er18 Er17 11(3) . .
Er22 Er1 Er18 Er17 48(3) . .
Er10 Er1 Er18 Er14 158(3) . .
Er17 Er1 Er18 Er14 14(3) . .
Er4 Er1 Er18 Er14 -24.7(14) . .
Er6 Er1 Er18 Er14 144.4(12) . .
Er21 Er1 Er18 Er14 -67.3(19) . .
Er8 Er1 Er18 Er14 83.3(18) . .
Er19 Er1 Er18 Er14 127.1(15) . .
Er7 Er1 Er18 Er14 132.0(10) . .
Er20 Er1 Er18 Er14 24.1(15) . .
Er22 Er1 Er18 Er14 62.0(17) . .
Er10 Er1 Er18 Er16 105(4) . .
Er17 Er1 Er18 Er16 -39(4) . .
Er4 Er1 Er18 Er16 -78(2) . .
Er6 Er1 Er18 Er16 92(3) . .
Er21 Er1 Er18 Er16 -120(3) . .
Er8 Er1 Er18 Er16 30(4) . .
Er14 Er1 Er18 Er16 -53(3) . .
Er19 Er1 Er18 Er16 74(3) . .
Er7 Er1 Er18 Er16 79(2) . .
Er20 Er1 Er18 Er16 -29(3) . .
Er22 Er1 Er18 Er16 9(3) . .
Er19 Er6 Er18 Er10 159(9) . .
Er1 Er6 Er18 Er10 28(7) . .
Er7 Er6 Er18 Er10 -174(8) . .
Er8 Er6 Er18 Er10 61(7) . .
Er2 Er6 Er18 Er10 165(7) . .
Er17 Er6 Er18 Er10 44(7) . .
Er5 Er6 Er18 Er10 108(7) . .
Er4 Er6 Er18 Er10 35(7) . .
Er3 Er6 Er18 Er10 169(7) . .
Er21 Er6 Er18 Er10 8(7) . .
Er19 Er6 Er18 Er9 -25(4) . .
Er10 Er6 Er18 Er9 176(8) . .
Er1 Er6 Er18 Er9 -156(2) . .
Er7 Er6 Er18 Er9 3(2) . .
Er8 Er6 Er18 Er9 -123.0(19) . .
Er2 Er6 Er18 Er9 -18(2) . .
Er17 Er6 Er18 Er9 -139(2) . .
Er5 Er6 Er18 Er9 -75(3) . .
Er4 Er6 Er18 Er9 -148(3) . .
Er3 Er6 Er18 Er9 -14(2) . .
Er21 Er6 Er18 Er9 -175(2) . .
Er19 Er6 Er18 Er4 124(4) . .
Er10 Er6 Er18 Er4 -35(7) . .
Er1 Er6 Er18 Er4 -7.3(10) . .
Er7 Er6 Er18 Er4 151.0(16) . .
Er8 Er6 Er18 Er4 25.2(18) . .
Er2 Er6 Er18 Er4 130.0(13) . .
Er17 Er6 Er18 Er4 9.0(14) . .
Er5 Er6 Er18 Er4 73(2) . .
Er3 Er6 Er18 Er4 134.1(13) . .
Er21 Er6 Er18 Er4 -26.9(13) . .
Er19 Er6 Er18 Er1 131(4) . .
Er10 Er6 Er18 Er1 -28(7) . .
Er7 Er6 Er18 Er1 158.3(17) . .
Er8 Er6 Er18 Er1 32.5(11) . .
Er2 Er6 Er18 Er1 137.3(14) . .
Er17 Er6 Er18 Er1 16.4(10) . .
Er5 Er6 Er18 Er1 80.1(19) . .
Er4 Er6 Er18 Er1 7.3(10) . .
Er3 Er6 Er18 Er1 141.4(13) . .
Er21 Er6 Er18 Er1 -19.5(12) . .
Er19 Er6 Er18 Er21 150(4) . .
Er10 Er6 Er18 Er21 -8(7) . .
Er1 Er6 Er18 Er21 19.5(12) . .
Er7 Er6 Er18 Er21 177.9(17) . .
Er8 Er6 Er18 Er21 52.1(17) . .
Er2 Er6 Er18 Er21 156.9(14) . .
Er17 Er6 Er18 Er21 35.9(15) . .
Er5 Er6 Er18 Er21 100(2) . .
Er4 Er6 Er18 Er21 26.9(13) . .
Er3 Er6 Er18 Er21 161.0(13) . .
Er19 Er6 Er18 Er15 -17(4) . .
Er10 Er6 Er18 Er15 -176(7) . .
Er1 Er6 Er18 Er15 -148.0(16) . .
Er7 Er6 Er18 Er15 10.4(16) . .
Er8 Er6 Er18 Er15 -115.4(15) . .
Er2 Er6 Er18 Er15 -10.6(17) . .
Er17 Er6 Er18 Er15 -131.6(15) . .
Er5 Er6 Er18 Er15 -68(2) . .
Er4 Er6 Er18 Er15 -141(2) . .
Er3 Er6 Er18 Er15 -6.5(14) . .
Er21 Er6 Er18 Er15 -167.5(18) . .
Er19 Er6 Er18 Er7 -27(4) . .
Er10 Er6 Er18 Er7 174(8) . .
Er1 Er6 Er18 Er7 -158.3(17) . .
Er8 Er6 Er18 Er7 -125.8(19) . .
Er2 Er6 Er18 Er7 -21.0(9) . .
Er17 Er6 Er18 Er7 -142.0(17) . .
Er5 Er6 Er18 Er7 -78(2) . .
Er4 Er6 Er18 Er7 -151.0(16) . .
Er3 Er6 Er18 Er7 -16.9(9) . .
Er21 Er6 Er18 Er7 -177.9(17) . .
Er10 Er6 Er18 Er19 -159(9) . .
Er1 Er6 Er18 Er19 -131(4) . .
Er7 Er6 Er18 Er19 27(4) . .
Er8 Er6 Er18 Er19 -98(4) . .
Er2 Er6 Er18 Er19 6(3) . .
Er17 Er6 Er18 Er19 -115(4) . .
Er5 Er6 Er18 Er19 -51(4) . .
Er4 Er6 Er18 Er19 -124(4) . .
Er3 Er6 Er18 Er19 11(4) . .
Er21 Er6 Er18 Er19 -150(4) . .
Er19 Er6 Er18 Er17 115(4) . .
Er10 Er6 Er18 Er17 -44(7) . .
Er1 Er6 Er18 Er17 -16.4(10) . .
Er7 Er6 Er18 Er17 142.0(17) . .
Er8 Er6 Er18 Er17 16.2(13) . .
Er2 Er6 Er18 Er17 121.0(15) . .
Er5 Er6 Er18 Er17 63.8(19) . .
Er4 Er6 Er18 Er17 -9.0(14) . .
Er3 Er6 Er18 Er17 125.1(13) . .
Er21 Er6 Er18 Er17 -35.9(15) . .
Er19 Er6 Er18 Er14 107(4) . .
Er10 Er6 Er18 Er14 -52(7) . .
Er1 Er6 Er18 Er14 -23.6(8) . .
Er7 Er6 Er18 Er14 134.7(13) . .
Er8 Er6 Er18 Er14 8.9(14) . .
Er2 Er6 Er18 Er14 113.7(11) . .
Er17 Er6 Er18 Er14 -7.2(12) . .
Er5 Er6 Er18 Er14 57(2) . .
Er4 Er6 Er18 Er14 -16.3(10) . .
Er3 Er6 Er18 Er14 117.8(10) . .
Er21 Er6 Er18 Er14 -43.1(12) . .
Er19 Er6 Er18 Er16 10(5) . .
Er10 Er6 Er18 Er16 -149(8) . .
Er1 Er6 Er18 Er16 -120.6(19) . .
Er7 Er6 Er18 Er16 38(2) . .
Er8 Er6 Er18 Er16 -88(2) . .
Er2 Er6 Er18 Er16 17(2) . .
Er17 Er6 Er18 Er16 -104.3(19) . .
Er5 Er6 Er18 Er16 -41(3) . .
Er4 Er6 Er18 Er16 -113(2) . .
Er3 Er6 Er18 Er16 21(2) . .
Er21 Er6 Er18 Er16 -140(2) . .
Er9 Er15 Er18 Er10 -139(9) . .
Er12 Er15 Er18 Er10 113(4) . .
Er16 Er15 Er18 Er10 142(3) . .
Er7 Er15 Er18 Er10 -7(2) . .
C91 Er15 Er18 Er10 71(2) . .
Er3 Er15 Er18 Er10 5(2) . .
Er15 Er15 Er18 Er10 112(2) 6 .
Er19 Er15 Er18 Er10 4(2) . .
Er2 Er15 Er18 Er10 6(2) . .
Er6 Er15 Er18 Er10 -1.0(18) . .
Er12 Er15 Er18 Er9 -108(9) . .
Er16 Er15 Er18 Er9 -79(8) . .
Er7 Er15 Er18 Er9 132(8) . .
C91 Er15 Er18 Er9 -150(9) . .
Er3 Er15 Er18 Er9 144(8) . .
Er10 Er15 Er18 Er9 139(9) . .
Er15 Er15 Er18 Er9 -109(8) 6 .
Er19 Er15 Er18 Er9 143(8) . .
Er2 Er15 Er18 Er9 144(8) . .
Er6 Er15 Er18 Er9 138(8) . .
Er9 Er15 Er18 Er4 142(9) . .
Er12 Er15 Er18 Er4 34(6) . .
Er16 Er15 Er18 Er4 62(4) . .
Er7 Er15 Er18 Er4 -87(4) . .
C91 Er15 Er18 Er4 -9(4) . .
Er3 Er15 Er18 Er4 -75(4) . .
Er10 Er15 Er18 Er4 -79(4) . .
Er15 Er15 Er18 Er4 33(4) 6 .
Er19 Er15 Er18 Er4 -75(4) . .
Er2 Er15 Er18 Er4 -74(4) . .
Er6 Er15 Er18 Er4 -80(4) . .
Er9 Er15 Er18 Er1 -162(9) . .
Er12 Er15 Er18 Er1 90(4) . .
Er16 Er15 Er18 Er1 119(2) . .
Er7 Er15 Er18 Er1 -30.4(19) . .
C91 Er15 Er18 Er1 48(2) . .
Er3 Er15 Er18 Er1 -18(2) . .
Er10 Er15 Er18 Er1 -23.1(15) . .
Er15 Er15 Er18 Er1 89(2) 6 .
Er19 Er15 Er18 Er1 -18.7(18) . .
Er2 Er15 Er18 Er1 -18(2) . .
Er6 Er15 Er18 Er1 -24.0(13) . .
Er9 Er15 Er18 Er6 -138(8) . .
Er12 Er15 Er18 Er6 114(3) . .
Er16 Er15 Er18 Er6 142.7(19) . .
Er7 Er15 Er18 Er6 -6.4(10) . .
C91 Er15 Er18 Er6 71.7(13) . .
Er3 Er15 Er18 Er6 5.7(13) . .
Er10 Er15 Er18 Er6 1.0(18) . .
Er15 Er15 Er18 Er6 113.1(11) 6 .
Er19 Er15 Er18 Er6 5.3(13) . .
Er2 Er15 Er18 Er6 6.5(10) . .
Er9 Er15 Er18 Er21 179(100) . .
Er12 Er15 Er18 Er21 71(8) . .
Er16 Er15 Er18 Er21 99(7) . .
Er7 Er15 Er18 Er21 -50(7) . .
C91 Er15 Er18 Er21 28(7) . .
Er3 Er15 Er18 Er21 -38(7) . .
Er10 Er15 Er18 Er21 -42(6) . .
Er15 Er15 Er18 Er21 70(7) 6 .
Er19 Er15 Er18 Er21 -38(7) . .
Er2 Er15 Er18 Er21 -37(7) . .
Er6 Er15 Er18 Er21 -43(7) . .
Er9 Er15 Er18 Er7 -132(8) . .
Er12 Er15 Er18 Er7 120(3) . .
Er16 Er15 Er18 Er7 149.0(19) . .
C91 Er15 Er18 Er7 78.1(10) . .
Er3 Er15 Er18 Er7 12.1(7) . .
Er10 Er15 Er18 Er7 7(2) . .
Er15 Er15 Er18 Er7 119.5(8) 6 .
Er19 Er15 Er18 Er7 11.7(11) . .
Er2 Er15 Er18 Er7 12.8(5) . .
Er6 Er15 Er18 Er7 6.4(10) . .
Er9 Er15 Er18 Er19 -143(8) . .
Er12 Er15 Er18 Er19 109(3) . .
Er16 Er15 Er18 Er19 137(2) . .
Er7 Er15 Er18 Er19 -11.7(11) . .
C91 Er15 Er18 Er19 66.5(13) . .
Er3 Er15 Er18 Er19 0.4(12) . .
Er10 Er15 Er18 Er19 -4(2) . .
Er15 Er15 Er18 Er19 107.9(12) 6 .
Er2 Er15 Er18 Er19 1.2(10) . .
Er6 Er15 Er18 Er19 -5.3(13) . .
Er9 Er15 Er18 Er17 178(8) . .
Er12 Er15 Er18 Er17 69(4) . .
Er16 Er15 Er18 Er17 98(3) . .
Er7 Er15 Er18 Er17 -51(2) . .
C91 Er15 Er18 Er17 27(2) . .
Er3 Er15 Er18 Er17 -39(2) . .
Er10 Er15 Er18 Er17 -43(2) . .
Er15 Er15 Er18 Er17 69(2) 6 .
Er19 Er15 Er18 Er17 -39(2) . .
Er2 Er15 Er18 Er17 -38(2) . .
Er6 Er15 Er18 Er17 -44.4(17) . .
Er9 Er15 Er18 Er14 146(8) . .
Er12 Er15 Er18 Er14 38(4) . .
Er16 Er15 Er18 Er14 67(2) . .
Er7 Er15 Er18 Er14 -82.4(19) . .
C91 Er15 Er18 Er14 -4(2) . .
Er3 Er15 Er18 Er14 -70.3(19) . .
Er10 Er15 Er18 Er14 -75(2) . .
Er15 Er15 Er18 Er14 37(2) 6 .
Er19 Er15 Er18 Er14 -70.7(19) . .
Er2 Er15 Er18 Er14 -69.5(18) . .
Er6 Er15 Er18 Er14 -76.0(18) . .
Er9 Er15 Er18 Er16 79(8) . .
Er12 Er15 Er18 Er16 -29(3) . .
Er7 Er15 Er18 Er16 -149.0(19) . .
C91 Er15 Er18 Er16 -70.9(17) . .
Er3 Er15 Er18 Er16 -137(2) . .
Er10 Er15 Er18 Er16 -142(3) . .
Er15 Er15 Er18 Er16 -29.5(15) 6 .
Er19 Er15 Er18 Er16 -137(2) . .
Er2 Er15 Er18 Er16 -136.2(18) . .
Er6 Er15 Er18 Er16 -142.7(19) . .
Er19 Er7 Er18 Er10 28(4) . .
Er2 Er7 Er18 Er10 82(3) . .
Er3 Er7 Er18 Er10 129(3) . .
Er6 Er7 Er18 Er10 2(2) . .
Er9 Er7 Er18 Er10 179(3) . .
Er5 Er7 Er18 Er10 42(2) . .
Er1 Er7 Er18 Er10 16.0(18) . .
Er15 Er7 Er18 Er10 170(3) . .
C91 Er7 Er18 Er10 109(2) . .
Er8 Er7 Er18 Er10 33(2) . .
Er19 Er7 Er18 Er9 -152(4) . .
Er2 Er7 Er18 Er9 -97(3) . .
Er3 Er7 Er18 Er9 -50(3) . .
Er6 Er7 Er18 Er9 -177(2) . .
Er10 Er7 Er18 Er9 -179(3) . .
Er5 Er7 Er18 Er9 -137.1(14) . .
Er1 Er7 Er18 Er9 -163(2) . .
Er15 Er7 Er18 Er9 -8.7(14) . .
C91 Er7 Er18 Er9 -70.3(15) . .
Er8 Er7 Er18 Er9 -146.0(16) . .
Er19 Er7 Er18 Er4 -5(4) . .
Er2 Er7 Er18 Er4 50(3) . .
Er3 Er7 Er18 Er4 97(3) . .
Er6 Er7 Er18 Er4 -30.2(18) . .
Er10 Er7 Er18 Er4 -32.2(19) . .
Er9 Er7 Er18 Er4 147(3) . .
Er5 Er7 Er18 Er4 10(2) . .
Er1 Er7 Er18 Er4 -16.2(11) . .
Er15 Er7 Er18 Er4 138(2) . .
C91 Er7 Er18 Er4 76.6(17) . .
Er8 Er7 Er18 Er4 0.9(16) . .
Er19 Er7 Er18 Er1 12(4) . .
Er2 Er7 Er18 Er1 66(3) . .
Er3 Er7 Er18 Er1 113(2) . .
Er6 Er7 Er18 Er1 -14.0(11) . .
Er10 Er7 Er18 Er1 -16.0(18) . .
Er9 Er7 Er18 Er1 163(2) . .
Er5 Er7 Er18 Er1 26.0(12) . .
Er15 Er7 Er18 Er1 154.4(15) . .
C91 Er7 Er18 Er1 92.8(10) . .
Er8 Er7 Er18 Er1 17.1(7) . .
Er19 Er7 Er18 Er6 26(3) . .
Er2 Er7 Er18 Er6 80(3) . .
Er3 Er7 Er18 Er6 127(3) . .
Er10 Er7 Er18 Er6 -2(2) . .
Er9 Er7 Er18 Er6 177(2) . .
Er5 Er7 Er18 Er6 40.0(13) . .
Er1 Er7 Er18 Er6 14.0(11) . .
Er15 Er7 Er18 Er6 168.4(18) . .
C91 Er7 Er18 Er6 106.8(15) . .
Er8 Er7 Er18 Er6 31.1(12) . .
Er19 Er7 Er18 Er21 23(4) . .
Er2 Er7 Er18 Er21 78(3) . .
Er3 Er7 Er18 Er21 125(2) . .
Er6 Er7 Er18 Er21 -2.1(16) . .
Er10 Er7 Er18 Er21 -4(2) . .
Er9 Er7 Er18 Er21 175(2) . .
Er5 Er7 Er18 Er21 37.9(17) . .
Er1 Er7 Er18 Er21 11.9(11) . .
Er15 Er7 Er18 Er21 166.3(19) . .
C91 Er7 Er18 Er21 104.7(16) . .
Er8 Er7 Er18 Er21 29.0(14) . .
Er19 Er7 Er18 Er15 -143(4) . .
Er2 Er7 Er18 Er15 -89(3) . .
Er3 Er7 Er18 Er15 -41(2) . .
Er6 Er7 Er18 Er15 -168.4(18) . .
Er10 Er7 Er18 Er15 -170(3) . .
Er9 Er7 Er18 Er15 8.7(14) . .
Er5 Er7 Er18 Er15 -128.4(12) . .
Er1 Er7 Er18 Er15 -154.4(15) . .
C91 Er7 Er18 Er15 -61.6(11) . .
Er8 Er7 Er18 Er15 -137.3(11) . .
Er2 Er7 Er18 Er19 54(4) . .
Er3 Er7 Er18 Er19 102(4) . .
Er6 Er7 Er18 Er19 -26(3) . .
Er10 Er7 Er18 Er19 -28(4) . .
Er9 Er7 Er18 Er19 152(4) . .
Er5 Er7 Er18 Er19 14(3) . .
Er1 Er7 Er18 Er19 -12(4) . .
Er15 Er7 Er18 Er19 143(4) . .
C91 Er7 Er18 Er19 81(4) . .
Er8 Er7 Er18 Er19 5(3) . .
Er19 Er7 Er18 Er17 -3(4) . .
Er2 Er7 Er18 Er17 51(3) . .
Er3 Er7 Er18 Er17 98(2) . .
Er6 Er7 Er18 Er17 -28.9(14) . .
Er10 Er7 Er18 Er17 -31(2) . .
Er9 Er7 Er18 Er17 148.2(19) . .
Er5 Er7 Er18 Er17 11.1(13) . .
Er1 Er7 Er18 Er17 -14.9(8) . .
Er15 Er7 Er18 Er17 139.5(15) . .
C91 Er7 Er18 Er17 77.9(11) . .
Er8 Er7 Er18 Er17 2.2(10) . .
Er19 Er7 Er18 Er14 -19(4) . .
Er2 Er7 Er18 Er14 36(3) . .
Er3 Er7 Er18 Er14 83(2) . .
Er6 Er7 Er18 Er14 -44.1(14) . .
Er10 Er7 Er18 Er14 -46(2) . .
Er9 Er7 Er18 Er14 133(2) . .
Er5 Er7 Er18 Er14 -4.1(14) . .
Er1 Er7 Er18 Er14 -30.1(7) . .
Er15 Er7 Er18 Er14 124.3(15) . .
C91 Er7 Er18 Er14 62.6(11) . .
Er8 Er7 Er18 Er14 -13.1(10) . .
Er19 Er7 Er18 Er16 -124(4) . .
Er2 Er7 Er18 Er16 -70(3) . .
Er3 Er7 Er18 Er16 -22(3) . .
Er6 Er7 Er18 Er16 -149.6(17) . .
Er10 Er7 Er18 Er16 -152(3) . .
Er9 Er7 Er18 Er16 27.5(12) . .
Er5 Er7 Er18 Er16 -109.6(11) . .
Er1 Er7 Er18 Er16 -135.6(15) . .
Er15 Er7 Er18 Er16 18.8(11) . .
C91 Er7 Er18 Er16 -42.8(10) . .
Er8 Er7 Er18 Er16 -118.5(11) . .
Er2 Er7 Er19 Er6 175(5) . .
Er3 Er7 Er19 Er6 -173(3) . .
Er10 Er7 Er19 Er6 -20(3) . .
Er9 Er7 Er19 Er6 -52(5) . .
Er18 Er7 Er19 Er6 -34(4) . .
Er5 Er7 Er19 Er6 180(100) . .
Er1 Er7 Er19 Er6 -23(2) . .
Er15 Er7 Er19 Er6 -77(6) . .
C91 Er7 Er19 Er6 -100(4) . .
Er8 Er7 Er19 Er6 -60(18) . .
Er3 Er7 Er19 Er2 12.3(18) . .
Er6 Er7 Er19 Er2 -175(5) . .
Er10 Er7 Er19 Er2 165(2) . .
Er9 Er7 Er19 Er2 133(3) . .
Er18 Er7 Er19 Er2 150.9(13) . .
Er5 Er7 Er19 Er2 5(6) . .
Er1 Er7 Er19 Er2 162(4) . .
Er15 Er7 Er19 Er2 107(5) . .
C91 Er7 Er19 Er2 84.7(11) . .
Er8 Er7 Er19 Er2 125(19) . .
Er2 Er7 Er19 Er10 -165(2) . .
Er3 Er7 Er19 Er10 -153.0(17) . .
Er6 Er7 Er19 Er10 20(3) . .
Er9 Er7 Er19 Er10 -32(4) . .
Er18 Er7 Er19 Er10 -14.4(19) . .
Er5 Er7 Er19 Er10 -161(8) . .
Er1 Er7 Er19 Er10 -3.4(17) . .
Er15 Er7 Er19 Er10 -58(6) . .
C91 Er7 Er19 Er10 -80.6(16) . .
Er8 Er7 Er19 Er10 -41(18) . .
Er2 Er7 Er19 Er3 -12.3(18) . .
Er6 Er7 Er19 Er3 173(3) . .
Er10 Er7 Er19 Er3 153.0(17) . .
Er9 Er7 Er19 Er3 121(3) . .
Er18 Er7 Er19 Er3 138.6(16) . .
Er5 Er7 Er19 Er3 -8(7) . .
Er1 Er7 Er19 Er3 150(3) . .
Er15 Er7 Er19 Er3 95(5) . .
C91 Er7 Er19 Er3 72.4(15) . .
Er8 Er7 Er19 Er3 112(19) . .
Er2 Er7 Er19 Er5 -5(6) . .
Er3 Er7 Er19 Er5 8(7) . .
Er6 Er7 Er19 Er5 -180(100) . .
Er10 Er7 Er19 Er5 161(8) . .
Er9 Er7 Er19 Er5 128(6) . .
Er18 Er7 Er19 Er5 146(7) . .
Er1 Er7 Er19 Er5 157(9) . .
Er15 Er7 Er19 Er5 103(8) . .
C91 Er7 Er19 Er5 80(7) . .
Er8 Er7 Er19 Er5 120(22) . .
Er2 Er7 Er19 Er1 -162(4) . .
Er3 Er7 Er19 Er1 -150(3) . .
Er6 Er7 Er19 Er1 23(2) . .
Er10 Er7 Er19 Er1 3.4(17) . .
Er9 Er7 Er19 Er1 -29(5) . .
Er18 Er7 Er19 Er1 -11(3) . .
Er5 Er7 Er19 Er1 -157(9) . .
Er15 Er7 Er19 Er1 -54(7) . .
C91 Er7 Er19 Er1 -77(3) . .
Er8 Er7 Er19 Er1 -37(17) . .
Er2 Er7 Er19 Er8 -125(19) . .
Er3 Er7 Er19 Er8 -112(19) . .
Er6 Er7 Er19 Er8 60(18) . .
Er10 Er7 Er19 Er8 41(18) . .
Er9 Er7 Er19 Er8 9(21) . .
Er18 Er7 Er19 Er8 26(19) . .
Er5 Er7 Er19 Er8 -120(22) . .
Er1 Er7 Er19 Er8 37(17) . .
Er15 Er7 Er19 Er8 -17(23) . .
C91 Er7 Er19 Er8 -40(19) . .
Er2 Er7 Er19 Er18 -150.9(13) . .
Er3 Er7 Er19 Er18 -138.6(16) . .
Er6 Er7 Er19 Er18 34(4) . .
Er10 Er7 Er19 Er18 14.4(19) . .
Er9 Er7 Er19 Er18 -18(3) . .
Er5 Er7 Er19 Er18 -146(7) . .
Er1 Er7 Er19 Er18 11(3) . .
Er15 Er7 Er19 Er18 -43(4) . .
C91 Er7 Er19 Er18 -66.2(11) . .
Er8 Er7 Er19 Er18 -26(19) . .
Er2 Er7 Er19 Er17 -146(6) . .
Er3 Er7 Er19 Er17 -134(5) . .
Er6 Er7 Er19 Er17 39(4) . .
Er10 Er7 Er19 Er17 19(4) . .
Er9 Er7 Er19 Er17 -13(8) . .
Er18 Er7 Er19 Er17 5(5) . .
Er5 Er7 Er19 Er17 -141(11) . .
Er1 Er7 Er19 Er17 16(3) . .
Er15 Er7 Er19 Er17 -39(9) . .
C91 Er7 Er19 Er17 -61(5) . .
Er8 Er7 Er19 Er17 -22(14) . .
Er2 Er7 Er19 Er9 -133(3) . .
Er3 Er7 Er19 Er9 -121(3) . .
Er6 Er7 Er19 Er9 52(5) . .
Er10 Er7 Er19 Er9 32(4) . .
Er18 Er7 Er19 Er9 18(3) . .
Er5 Er7 Er19 Er9 -128(6) . .
Er1 Er7 Er19 Er9 29(5) . .
Er15 Er7 Er19 Er9 -26(3) . .
C91 Er7 Er19 Er9 -48(3) . .
Er8 Er7 Er19 Er9 -9(21) . .
Er2 Er7 Er19 Er4 -149(2) . .
Er3 Er7 Er19 Er4 -136.4(17) . .
Er6 Er7 Er19 Er4 36(3) . .
Er10 Er7 Er19 Er4 16.6(9) . .
Er9 Er7 Er19 Er4 -16(4) . .
Er18 Er7 Er19 Er4 2.2(19) . .
Er5 Er7 Er19 Er4 -144(8) . .
Er1 Er7 Er19 Er4 13.1(15) . .
Er15 Er7 Er19 Er4 -41(6) . .
C91 Er7 Er19 Er4 -64.0(15) . .
Er8 Er7 Er19 Er4 -24(18) . .
Er10 Er6 Er19 Er7 57(8) . .
Er1 Er6 Er19 Er7 126(4) . .
Er18 Er6 Er19 Er7 49(5) . .
Er8 Er6 Er19 Er7 165(4) . .
Er2 Er6 Er19 Er7 -26(25) . .
Er17 Er6 Er19 Er7 143(3) . .
Er5 Er6 Er19 Er7 -180(7) . .
Er4 Er6 Er19 Er7 92(5) . .
Er3 Er6 Er19 Er7 13(6) . .
Er21 Er6 Er19 Er7 124(7) . .
Er10 Er6 Er19 Er2 84(29) . .
Er1 Er6 Er19 Er2 152(25) . .
Er7 Er6 Er19 Er2 26(25) . .
Er18 Er6 Er19 Er2 75(29) . .
Er8 Er6 Er19 Er2 -169(28) . .
Er17 Er6 Er19 Er2 169(26) . .
Er5 Er6 Er19 Er2 -154(30) . .
Er4 Er6 Er19 Er2 119(27) . .
Er3 Er6 Er19 Er2 39(22) . .
Er21 Er6 Er19 Er2 150(22) . .
Er1 Er6 Er19 Er10 68(5) . .
Er7 Er6 Er19 Er10 -57(8) . .
Er18 Er6 Er19 Er10 -9(4) . .
Er8 Er6 Er19 Er10 107(5) . .
Er2 Er6 Er19 Er10 -84(29) . .
Er17 Er6 Er19 Er10 86(6) . .
Er5 Er6 Er19 Er10 123(5) . .
Er4 Er6 Er19 Er10 35(4) . .
Er3 Er6 Er19 Er10 -44(13) . .
Er21 Er6 Er19 Er10 67(7) . .
Er10 Er6 Er19 Er3 44(13) . .
Er1 Er6 Er19 Er3 113(9) . .
Er7 Er6 Er19 Er3 -13(6) . .
Er18 Er6 Er19 Er3 36(11) . .
Er8 Er6 Er19 Er3 152(9) . .
Er2 Er6 Er19 Er3 -39(22) . .
Er17 Er6 Er19 Er3 130(9) . .
Er5 Er6 Er19 Er3 167(12) . .
Er4 Er6 Er19 Er3 80(11) . .
Er21 Er6 Er19 Er3 111(10) . .
Er10 Er6 Er19 Er5 -123(5) . .
Er1 Er6 Er19 Er5 -54(6) . .
Er7 Er6 Er19 Er5 180(7) . .
Er18 Er6 Er19 Er5 -132(3) . .
Er8 Er6 Er19 Er5 -16(3) . .
Er2 Er6 Er19 Er5 154(30) . .
Er17 Er6 Er19 Er5 -37(5) . .
Er4 Er6 Er19 Er5 -88(4) . .
Er3 Er6 Er19 Er5 -167(12) . .
Er21 Er6 Er19 Er5 -56(9) . .
Er10 Er6 Er19 Er1 -68(5) . .
Er7 Er6 Er19 Er1 -126(4) . .
Er18 Er6 Er19 Er1 -77(4) . .
Er8 Er6 Er19 Er1 39(4) . .
Er2 Er6 Er19 Er1 -152(25) . .
Er17 Er6 Er19 Er1 17(3) . .
Er5 Er6 Er19 Er1 54(6) . .
Er4 Er6 Er19 Er1 -33(2) . .
Er3 Er6 Er19 Er1 -113(9) . .
Er21 Er6 Er19 Er1 -2(4) . .
Er10 Er6 Er19 Er8 -107(5) . .
Er1 Er6 Er19 Er8 -39(4) . .
Er7 Er6 Er19 Er8 -165(4) . .
Er18 Er6 Er19 Er8 -116(2) . .
Er2 Er6 Er19 Er8 169(28) . .
Er17 Er6 Er19 Er8 -21(2) . .
Er5 Er6 Er19 Er8 16(3) . .
Er4 Er6 Er19 Er8 -72(3) . .
Er3 Er6 Er19 Er8 -152(9) . .
Er21 Er6 Er19 Er8 -41(7) . .
Er10 Er6 Er19 Er18 9(4) . .
Er1 Er6 Er19 Er18 77(4) . .
Er7 Er6 Er19 Er18 -49(5) . .
Er8 Er6 Er19 Er18 116(2) . .
Er2 Er6 Er19 Er18 -75(29) . .
Er17 Er6 Er19 Er18 95(3) . .
Er5 Er6 Er19 Er18 132(3) . .
Er4 Er6 Er19 Er18 44(2) . .
Er3 Er6 Er19 Er18 -36(11) . .
Er21 Er6 Er19 Er18 75(7) . .
Er10 Er6 Er19 Er17 -86(6) . .
Er1 Er6 Er19 Er17 -17(3) . .
Er7 Er6 Er19 Er17 -143(3) . .
Er18 Er6 Er19 Er17 -95(3) . .
Er8 Er6 Er19 Er17 21(2) . .
Er2 Er6 Er19 Er17 -169(26) . .
Er5 Er6 Er19 Er17 37(5) . .
Er4 Er6 Er19 Er17 -51(3) . .
Er3 Er6 Er19 Er17 -130(9) . .
Er21 Er6 Er19 Er17 -19(6) . .
Er10 Er6 Er19 Er9 21(5) . .
Er1 Er6 Er19 Er9 89(4) . .
Er7 Er6 Er19 Er9 -36(4) . .
Er18 Er6 Er19 Er9 12(2) . .
Er8 Er6 Er19 Er9 128.1(9) . .
Er2 Er6 Er19 Er9 -63(28) . .
Er17 Er6 Er19 Er9 107(2) . .
Er5 Er6 Er19 Er9 144(3) . .
Er4 Er6 Er19 Er9 56(3) . .
Er3 Er6 Er19 Er9 -24(10) . .
Er21 Er6 Er19 Er9 87(7) . .
Er10 Er6 Er19 Er4 -35(4) . .
Er1 Er6 Er19 Er4 33(2) . .
Er7 Er6 Er19 Er4 -92(5) . .
Er18 Er6 Er19 Er4 -44(2) . .
Er8 Er6 Er19 Er4 72(3) . .
Er2 Er6 Er19 Er4 -119(27) . .
Er17 Er6 Er19 Er4 51(3) . .
Er5 Er6 Er19 Er4 88(4) . .
Er3 Er6 Er19 Er4 -80(11) . .
Er21 Er6 Er19 Er4 31(5) . .
Er3 Er2 Er19 Er7 -29(4) . .
Er5 Er2 Er19 Er7 -177(4) . .
Er6 Er2 Er19 Er7 28(26) . .
Er10 Er2 Er19 Er7 -34(6) . .
Er8 Er2 Er19 Er7 -164(5) . .
C91 Er2 Er19 Er7 -85(3) . .
Er1 Er2 Er19 Er7 -109(11) . .
Er15 Er2 Er19 Er7 -35(2) . .
Er9 Er2 Er19 Er7 -33(2) . .
C92 Er2 Er19 Er7 -107(3) . .
Er3 Er2 Er19 Er6 -57(29) . .
Er7 Er2 Er19 Er6 -28(26) . .
Er5 Er2 Er19 Er6 155(29) . .
Er10 Er2 Er19 Er6 -62(26) . .
Er8 Er2 Er19 Er6 168(30) . .
C91 Er2 Er19 Er6 -112(28) . .
Er1 Er2 Er19 Er6 -136(36) . .
Er15 Er2 Er19 Er6 -63(28) . .
Er9 Er2 Er19 Er6 -60(27) . .
C92 Er2 Er19 Er6 -135(29) . .
Er3 Er2 Er19 Er10 5(9) . .
Er7 Er2 Er19 Er10 34(6) . .
Er5 Er2 Er19 Er10 -143(8) . .
Er6 Er2 Er19 Er10 62(26) . .
Er8 Er2 Er19 Er10 -130(9) . .
C91 Er2 Er19 Er10 -50(7) . .
Er1 Er2 Er19 Er10 -74(11) . .
Er15 Er2 Er19 Er10 0(7) . .
Er9 Er2 Er19 Er10 2(6) . .
C92 Er2 Er19 Er10 -73(7) . .
Er7 Er2 Er19 Er3 29(4) . .
Er5 Er2 Er19 Er3 -148(3) . .
Er6 Er2 Er19 Er3 57(29) . .
Er10 Er2 Er19 Er3 -5(9) . .
Er8 Er2 Er19 Er3 -135(3) . .
C91 Er2 Er19 Er3 -55(3) . .
Er1 Er2 Er19 Er3 -80(10) . .
Er15 Er2 Er19 Er3 -6(3) . .
Er9 Er2 Er19 Er3 -4(3) . .
C92 Er2 Er19 Er3 -78(3) . .
Er3 Er2 Er19 Er5 148(3) . .
Er7 Er2 Er19 Er5 177(4) . .
Er6 Er2 Er19 Er5 -155(29) . .
Er10 Er2 Er19 Er5 143(8) . .
Er8 Er2 Er19 Er5 13.0(16) . .
C91 Er2 Er19 Er5 92.5(13) . .
Er1 Er2 Er19 Er5 68(10) . .
Er15 Er2 Er19 Er5 142.1(15) . .
Er9 Er2 Er19 Er5 144(2) . .
C92 Er2 Er19 Er5 70.0(13) . .
Er3 Er2 Er19 Er1 80(10) . .
Er7 Er2 Er19 Er1 109(11) . .
Er5 Er2 Er19 Er1 -68(10) . .
Er6 Er2 Er19 Er1 136(36) . .
Er10 Er2 Er19 Er1 74(11) . .
Er8 Er2 Er19 Er1 -55(9) . .
C91 Er2 Er19 Er1 24(9) . .
Er15 Er2 Er19 Er1 74(10) . .
Er9 Er2 Er19 Er1 76(10) . .
C92 Er2 Er19 Er1 2(9) . .
Er3 Er2 Er19 Er8 135(3) . .
Er7 Er2 Er19 Er8 164(5) . .
Er5 Er2 Er19 Er8 -13.0(16) . .
Er6 Er2 Er19 Er8 -168(30) . .
Er10 Er2 Er19 Er8 130(9) . .
C91 Er2 Er19 Er8 80(2) . .
Er1 Er2 Er19 Er8 55(9) . .
Er15 Er2 Er19 Er8 129(3) . .
Er9 Er2 Er19 Er8 131(3) . .
C92 Er2 Er19 Er8 57(2) . .
Er3 Er2 Er19 Er18 9(5) . .
Er7 Er2 Er19 Er18 38(2) . .
Er5 Er2 Er19 Er18 -139(4) . .
Er6 Er2 Er19 Er18 66(27) . .
Er10 Er2 Er19 Er18 3(5) . .
Er8 Er2 Er19 Er18 -126(5) . .
C91 Er2 Er19 Er18 -47(3) . .
Er1 Er2 Er19 Er18 -71(9) . .
Er15 Er2 Er19 Er18 3(3) . .
Er9 Er2 Er19 Er18 5(2) . .
C92 Er2 Er19 Er18 -69(3) . .
Er3 Er2 Er19 Er17 110(5) . .
Er7 Er2 Er19 Er17 139(6) . .
Er5 Er2 Er19 Er17 -38(4) . .
Er6 Er2 Er19 Er17 167(32) . .
Er10 Er2 Er19 Er17 105(9) . .
Er8 Er2 Er19 Er17 -25(3) . .
C91 Er2 Er19 Er17 55(4) . .
Er1 Er2 Er19 Er17 31(7) . .
Er15 Er2 Er19 Er17 104(4) . .
Er9 Er2 Er19 Er17 107(5) . .
C92 Er2 Er19 Er17 32(3) . .
Er3 Er2 Er19 Er9 4(3) . .
Er7 Er2 Er19 Er9 33(2) . .
Er5 Er2 Er19 Er9 -144(2) . .
Er6 Er2 Er19 Er9 60(27) . .
Er10 Er2 Er19 Er9 -2(6) . .
Er8 Er2 Er19 Er9 -131(3) . .
C91 Er2 Er19 Er9 -51.9(12) . .
Er1 Er2 Er19 Er9 -76(10) . .
Er15 Er2 Er19 Er9 -2.3(11) . .
C92 Er2 Er19 Er9 -74.4(15) . .
Er3 Er2 Er19 Er4 47(6) . .
Er7 Er2 Er19 Er4 76(5) . .
Er5 Er2 Er19 Er4 -101(5) . .
Er6 Er2 Er19 Er4 104(29) . .
Er10 Er2 Er19 Er4 42(5) . .
Er8 Er2 Er19 Er4 -88(5) . .
C91 Er2 Er19 Er4 -8(4) . .
Er1 Er2 Er19 Er4 -32(7) . .
Er15 Er2 Er19 Er4 41(4) . .
Er9 Er2 Er19 Er4 44(4) . .
C92 Er2 Er19 Er4 -31(4) . .
Er6 Er10 Er19 Er7 -125(8) . .
Er1 Er10 Er19 Er7 173(3) . .
Er18 Er10 Er19 Er7 39(5) . .
Er4 Er10 Er19 Er7 127(4) . .
Er21 Er10 Er19 Er7 -175(3) . .
Er17 Er10 Er19 Er7 162(3) . .
Er9 Er10 Er19 Er7 30(4) . .
Er8 Er10 Er19 Er7 169(4) . .
Er14 Er10 Er19 Er7 141(3) . .
Er2 Er10 Er19 Er7 32(5) . .
Er1 Er10 Er19 Er6 -62(6) . .
Er18 Er10 Er19 Er6 163(7) . .
Er4 Er10 Er19 Er6 -108(7) . .
Er7 Er10 Er19 Er6 125(8) . .
Er21 Er10 Er19 Er6 -50(7) . .
Er17 Er10 Er19 Er6 -73(6) . .
Er9 Er10 Er19 Er6 154(6) . .
Er8 Er10 Er19 Er6 -67(6) . .
Er14 Er10 Er19 Er6 -94(6) . .
Er2 Er10 Er19 Er6 156(12) . .
Er6 Er10 Er19 Er2 -156(12) . .
Er1 Er10 Er19 Er2 141(7) . .
Er18 Er10 Er19 Er2 7(10) . .
Er4 Er10 Er19 Er2 95(8) . .
Er7 Er10 Er19 Er2 -32(5) . .
Er21 Er10 Er19 Er2 153(6) . .
Er17 Er10 Er19 Er2 130(7) . .
Er9 Er10 Er19 Er2 -2(8) . .
Er8 Er10 Er19 Er2 137(8) . .
Er14 Er10 Er19 Er2 109(7) . .
Er6 Er10 Er19 Er3 -154(8) . .
Er1 Er10 Er19 Er3 144(3) . .
Er18 Er10 Er19 Er3 9(6) . .
Er4 Er10 Er19 Er3 98(5) . .
Er7 Er10 Er19 Er3 -29(2) . .
Er21 Er10 Er19 Er3 156(3) . .
Er17 Er10 Er19 Er3 133(4) . .
Er9 Er10 Er19 Er3 0(4) . .
Er8 Er10 Er19 Er3 139(4) . .
Er14 Er10 Er19 Er3 112(4) . .
Er2 Er10 Er19 Er3 3(4) . .
Er6 Er10 Er19 Er5 70(6) . .
Er1 Er10 Er19 Er5 7(4) . .
Er18 Er10 Er19 Er5 -127(4) . .
Er4 Er10 Er19 Er5 -39(5) . .
Er7 Er10 Er19 Er5 -166(6) . .
Er21 Er10 Er19 Er5 19(5) . .
Er17 Er10 Er19 Er5 -3(3) . .
Er9 Er10 Er19 Er5 -136(3) . .
Er8 Er10 Er19 Er5 3(2) . .
Er14 Er10 Er19 Er5 -24(4) . .
Er2 Er10 Er19 Er5 -134(10) . .
Er6 Er10 Er19 Er1 62(6) . .
Er18 Er10 Er19 Er1 -134(4) . .
Er4 Er10 Er19 Er1 -46(3) . .
Er7 Er10 Er19 Er1 -173(3) . .
Er21 Er10 Er19 Er1 12(2) . .
Er17 Er10 Er19 Er1 -10.8(14) . .
Er9 Er10 Er19 Er1 -143(2) . .
Er8 Er10 Er19 Er1 -4.3(19) . .
Er14 Er10 Er19 Er1 -31.8(13) . .
Er2 Er10 Er19 Er1 -141(7) . .
Er6 Er10 Er19 Er8 67(6) . .
Er1 Er10 Er19 Er8 4.3(19) . .
Er18 Er10 Er19 Er8 -130(3) . .
Er4 Er10 Er19 Er8 -42(3) . .
Er7 Er10 Er19 Er8 -169(4) . .
Er21 Er10 Er19 Er8 16(4) . .
Er17 Er10 Er19 Er8 -6.5(16) . .
Er9 Er10 Er19 Er8 -139.2(13) . .
Er14 Er10 Er19 Er8 -27.5(17) . .
Er2 Er10 Er19 Er8 -137(8) . .
Er6 Er10 Er19 Er18 -163(7) . .
Er1 Er10 Er19 Er18 134(4) . .
Er4 Er10 Er19 Er18 88(4) . .
Er7 Er10 Er19 Er18 -39(5) . .
Er21 Er10 Er19 Er18 146(6) . .
Er17 Er10 Er19 Er18 124(4) . .
Er9 Er10 Er19 Er18 -9(3) . .
Er8 Er10 Er19 Er18 130(3) . .
Er14 Er10 Er19 Er18 102(4) . .
Er2 Er10 Er19 Er18 -7(10) . .
Er6 Er10 Er19 Er17 73(6) . .
Er1 Er10 Er19 Er17 10.8(14) . .
Er18 Er10 Er19 Er17 -124(4) . .
Er4 Er10 Er19 Er17 -35(3) . .
Er7 Er10 Er19 Er17 -162(3) . .
Er21 Er10 Er19 Er17 23(3) . .
Er9 Er10 Er19 Er17 -132.7(18) . .
Er8 Er10 Er19 Er17 6.5(16) . .
Er14 Er10 Er19 Er17 -21.0(12) . .
Er2 Er10 Er19 Er17 -130(7) . .
Er6 Er10 Er19 Er9 -154(6) . .
Er1 Er10 Er19 Er9 143(2) . .
Er18 Er10 Er19 Er9 9(3) . .
Er4 Er10 Er19 Er9 97(3) . .
Er7 Er10 Er19 Er9 -30(4) . .
Er21 Er10 Er19 Er9 155(4) . .
Er17 Er10 Er19 Er9 132.7(18) . .
Er8 Er10 Er19 Er9 139.2(13) . .
Er14 Er10 Er19 Er9 111.7(16) . .
Er2 Er10 Er19 Er9 2(8) . .
Er6 Er10 Er19 Er4 108(7) . .
Er1 Er10 Er19 Er4 46(3) . .
Er18 Er10 Er19 Er4 -88(4) . .
Er7 Er10 Er19 Er4 -127(4) . .
Er21 Er10 Er19 Er4 58(3) . .
Er17 Er10 Er19 Er4 35(3) . .
Er9 Er10 Er19 Er4 -97(3) . .
Er8 Er10 Er19 Er4 42(3) . .
Er14 Er10 Er19 Er4 14(2) . .
Er2 Er10 Er19 Er4 -95(8) . .
Er2 Er3 Er19 Er7 145(5) . .
Er5 Er3 Er19 Er7 176(5) . .
Er6 Er3 Er19 Er7 -16(7) . .
Er15 Er3 Er19 Er7 -42(3) . .
C91 Er3 Er19 Er7 -95(3) . .
Er10 Er3 Er19 Er7 -39(3) . .
Er9 Er3 Er19 Er7 -39(3) . .
C92 Er3 Er19 Er7 -112(4) . .
Er8 Er3 Er19 Er7 -159(6) . .
Er18 Er3 Er19 Er7 -42(3) . .
Er2 Er3 Er19 Er6 161(11) . .
Er7 Er3 Er19 Er6 16(7) . .
Er5 Er3 Er19 Er6 -168(11) . .
Er15 Er3 Er19 Er6 -26(10) . .
C91 Er3 Er19 Er6 -79(10) . .
Er10 Er3 Er19 Er6 -23(7) . .
Er9 Er3 Er19 Er6 -23(9) . .
C92 Er3 Er19 Er6 -96(10) . .
Er8 Er3 Er19 Er6 -143(12) . .
Er18 Er3 Er19 Er6 -26(8) . .
Er7 Er3 Er19 Er2 -145(5) . .
Er5 Er3 Er19 Er2 31(2) . .
Er6 Er3 Er19 Er2 -161(11) . .
Er15 Er3 Er19 Er2 174(3) . .
C91 Er3 Er19 Er2 121(3) . .
Er10 Er3 Er19 Er2 177(5) . .
Er9 Er3 Er19 Er2 177(3) . .
C92 Er3 Er19 Er2 103(3) . .
Er8 Er3 Er19 Er2 57(4) . .
Er18 Er3 Er19 Er2 173(4) . .
Er2 Er3 Er19 Er10 -177(5) . .
Er7 Er3 Er19 Er10 39(3) . .
Er5 Er3 Er19 Er10 -146(5) . .
Er6 Er3 Er19 Er10 23(7) . .
Er15 Er3 Er19 Er10 -3(4) . .
C91 Er3 Er19 Er10 -56(4) . .
Er9 Er3 Er19 Er10 0(3) . .
C92 Er3 Er19 Er10 -73(4) . .
Er8 Er3 Er19 Er10 -120(6) . .
Er18 Er3 Er19 Er10 -4(2) . .
Er2 Er3 Er19 Er5 -31(2) . .
Er7 Er3 Er19 Er5 -176(5) . .
Er6 Er3 Er19 Er5 168(11) . .
Er15 Er3 Er19 Er5 142.7(17) . .
C91 Er3 Er19 Er5 89.8(16) . .
Er10 Er3 Er19 Er5 146(5) . .
Er9 Er3 Er19 Er5 146(2) . .
C92 Er3 Er19 Er5 72.7(16) . .
Er8 Er3 Er19 Er5 25.8(19) . .
Er18 Er3 Er19 Er5 142(3) . .
Er2 Er3 Er19 Er1 -142(7) . .
Er7 Er3 Er19 Er1 73(6) . .
Er5 Er3 Er19 Er1 -112(6) . .
Er6 Er3 Er19 Er1 57(8) . .
Er15 Er3 Er19 Er1 31(5) . .
C91 Er3 Er19 Er1 -22(5) . .
Er10 Er3 Er19 Er1 34(3) . .
Er9 Er3 Er19 Er1 34(5) . .
C92 Er3 Er19 Er1 -39(5) . .
Er8 Er3 Er19 Er1 -86(6) . .
Er18 Er3 Er19 Er1 31(4) . .
Er2 Er3 Er19 Er8 -57(4) . .
Er7 Er3 Er19 Er8 159(6) . .
Er5 Er3 Er19 Er8 -25.8(19) . .
Er6 Er3 Er19 Er8 143(12) . .
Er15 Er3 Er19 Er8 117(3) . .
C91 Er3 Er19 Er8 64(3) . .
Er10 Er3 Er19 Er8 120(6) . .
Er9 Er3 Er19 Er8 120(3) . .
C92 Er3 Er19 Er8 47(3) . .
Er18 Er3 Er19 Er8 116(4) . .
Er2 Er3 Er19 Er18 -173(4) . .
Er7 Er3 Er19 Er18 42(3) . .
Er5 Er3 Er19 Er18 -142(3) . .
Er6 Er3 Er19 Er18 26(9) . .
Er15 Er3 Er19 Er18 0.6(19) . .
C91 Er3 Er19 Er18 -52.3(17) . .
Er10 Er3 Er19 Er18 4(2) . .
Er9 Er3 Er19 Er18 3.6(13) . .
C92 Er3 Er19 Er18 -69.4(18) . .
Er8 Er3 Er19 Er18 -116(4) . .
Er2 Er3 Er19 Er17 -98(5) . .
Er7 Er3 Er19 Er17 117(6) . .
Er5 Er3 Er19 Er17 -67(4) . .
Er6 Er3 Er19 Er17 101(11) . .
Er15 Er3 Er19 Er17 76(4) . .
C91 Er3 Er19 Er17 23(4) . .
Er10 Er3 Er19 Er17 79(5) . .
Er9 Er3 Er19 Er17 79(4) . .
C92 Er3 Er19 Er17 6(3) . .
Er8 Er3 Er19 Er17 -41(3) . .
Er18 Er3 Er19 Er17 75(4) . .
Er2 Er3 Er19 Er9 -177(3) . .
Er7 Er3 Er19 Er9 39(3) . .
Er5 Er3 Er19 Er9 -146(2) . .
Er6 Er3 Er19 Er9 23(9) . .
Er15 Er3 Er19 Er9 -3.0(10) . .
C91 Er3 Er19 Er9 -55.9(9) . .
Er10 Er3 Er19 Er9 0(3) . .
C92 Er3 Er19 Er9 -73.0(12) . .
Er8 Er3 Er19 Er9 -120(3) . .
Er18 Er3 Er19 Er9 -3.6(13) . .
Er2 Er3 Er19 Er4 -148(4) . .
Er7 Er3 Er19 Er4 67(3) . .
Er5 Er3 Er19 Er4 -118(3) . .
Er6 Er3 Er19 Er4 51(9) . .
Er15 Er3 Er19 Er4 25(3) . .
C91 Er3 Er19 Er4 -28(2) . .
Er10 Er3 Er19 Er4 28(2) . .
Er9 Er3 Er19 Er4 28(2) . .
C92 Er3 Er19 Er4 -45(2) . .
Er8 Er3 Er19 Er4 -92(4) . .
Er18 Er3 Er19 Er4 24.5(15) . .
Er8 Er5 Er19 Er7 -160(7) . .
Er2 Er5 Er19 Er7 5(6) . .
Er22 Er5 Er19 Er7 -131(7) . .
Er6 Er5 Er19 Er7 180(100) . .
Er3 Er5 Er19 Er7 -6(6) . .
Er17 Er5 Er19 Er7 -153(8) . .
Er1 Er5 Er19 Er7 -159(8) . .
Er13 Er5 Er19 Er7 -111(7) . .
Er10 Er5 Er19 Er7 -156(10) . .
C92 Er5 Er19 Er7 -97(7) . .
Er8 Er5 Er19 Er6 20(4) . .
Er2 Er5 Er19 Er6 -175(6) . .
Er22 Er5 Er19 Er6 49(5) . .
Er3 Er5 Er19 Er6 174(6) . .
Er7 Er5 Er19 Er6 -180(100) . .
Er17 Er5 Er19 Er6 27(4) . .
Er1 Er5 Er19 Er6 21(3) . .
Er13 Er5 Er19 Er6 70(4) . .
Er10 Er5 Er19 Er6 24(3) . .
C92 Er5 Er19 Er6 83(4) . .
Er8 Er5 Er19 Er2 -164.5(19) . .
Er22 Er5 Er19 Er2 -136(2) . .
Er6 Er5 Er19 Er2 175(6) . .
Er3 Er5 Er19 Er2 -10.6(9) . .
Er7 Er5 Er19 Er2 -5(6) . .
Er17 Er5 Er19 Er2 -158(2) . .
Er1 Er5 Er19 Er2 -164(3) . .
Er13 Er5 Er19 Er2 -115.2(19) . .
Er10 Er5 Er19 Er2 -160(4) . .
C92 Er5 Er19 Er2 -102.0(18) . .
Er8 Er5 Er19 Er10 -4(3) . .
Er2 Er5 Er19 Er10 160(4) . .
Er22 Er5 Er19 Er10 24(4) . .
Er6 Er5 Er19 Er10 -24(3) . .
Er3 Er5 Er19 Er10 150(4) . .
Er7 Er5 Er19 Er10 156(10) . .
Er17 Er5 Er19 Er10 3(3) . .
Er1 Er5 Er19 Er10 -3.4(18) . .
Er13 Er5 Er19 Er10 45(4) . .
C92 Er5 Er19 Er10 58(3) . .
Er8 Er5 Er19 Er3 -154.0(19) . .
Er2 Er5 Er19 Er3 10.6(9) . .
Er22 Er5 Er19 Er3 -125(2) . .
Er6 Er5 Er19 Er3 -174(6) . .
Er7 Er5 Er19 Er3 6(6) . .
Er17 Er5 Er19 Er3 -147(2) . .
Er1 Er5 Er19 Er3 -153(3) . .
Er13 Er5 Er19 Er3 -105(2) . .
Er10 Er5 Er19 Er3 -150(4) . .
C92 Er5 Er19 Er3 -91.5(17) . .
Er8 Er5 Er19 Er1 -0.7(14) . .
Er2 Er5 Er19 Er1 164(3) . .
Er22 Er5 Er19 Er1 28(2) . .
Er6 Er5 Er19 Er1 -21(3) . .
Er3 Er5 Er19 Er1 153(3) . .
Er7 Er5 Er19 Er1 159(8) . .
Er17 Er5 Er19 Er1 6.1(11) . .
Er13 Er5 Er19 Er1 49(2) . .
Er10 Er5 Er19 Er1 3.4(18) . .
C92 Er5 Er19 Er1 61.8(14) . .
Er2 Er5 Er19 Er8 164.5(19) . .
Er22 Er5 Er19 Er8 28.5(17) . .
Er6 Er5 Er19 Er8 -20(4) . .
Er3 Er5 Er19 Er8 154.0(19) . .
Er7 Er5 Er19 Er8 160(7) . .
Er17 Er5 Er19 Er8 6.8(11) . .
Er1 Er5 Er19 Er8 0.7(14) . .
Er13 Er5 Er19 Er8 49.3(15) . .
Er10 Er5 Er19 Er8 4(3) . .
C92 Er5 Er19 Er8 62.5(10) . .
Er8 Er5 Er19 Er18 -30(4) . .
Er2 Er5 Er19 Er18 135(5) . .
Er22 Er5 Er19 Er18 -1(5) . .
Er6 Er5 Er19 Er18 -50(4) . .
Er3 Er5 Er19 Er18 124(4) . .
Er7 Er5 Er19 Er18 130(9) . .
Er17 Er5 Er19 Er18 -23(3) . .
Er1 Er5 Er19 Er18 -29(3) . .
Er13 Er5 Er19 Er18 19(5) . .
Er10 Er5 Er19 Er18 -26(2) . .
C92 Er5 Er19 Er18 33(3) . .
Er8 Er5 Er19 Er17 -6.8(11) . .
Er2 Er5 Er19 Er17 158(2) . .
Er22 Er5 Er19 Er17 22(2) . .
Er6 Er5 Er19 Er17 -27(4) . .
Er3 Er5 Er19 Er17 147(2) . .
Er7 Er5 Er19 Er17 153(8) . .
Er1 Er5 Er19 Er17 -6.1(11) . .
Er13 Er5 Er19 Er17 42.5(19) . .
Er10 Er5 Er19 Er17 -3(3) . .
C92 Er5 Er19 Er17 55.7(11) . .
Er8 Er5 Er19 Er9 -75(5) . .
Er2 Er5 Er19 Er9 89(5) . .
Er22 Er5 Er19 Er9 -47(6) . .
Er6 Er5 Er19 Er9 -95(7) . .
Er3 Er5 Er19 Er9 79(5) . .
Er7 Er5 Er19 Er9 85(8) . .
Er17 Er5 Er19 Er9 -68(5) . .
Er1 Er5 Er19 Er9 -75(5) . .
Er13 Er5 Er19 Er9 -26(6) . .
Er10 Er5 Er19 Er9 -71(5) . .
C92 Er5 Er19 Er9 -13(5) . .
Er8 Er5 Er19 Er4 -17.5(15) . .
Er2 Er5 Er19 Er4 147(3) . .
Er22 Er5 Er19 Er4 11(3) . .
Er6 Er5 Er19 Er4 -38(3) . .
Er3 Er5 Er19 Er4 136(3) . .
Er7 Er5 Er19 Er4 142(8) . .
Er17 Er5 Er19 Er4 -10.7(12) . .
Er1 Er5 Er19 Er4 -16.8(6) . .
Er13 Er5 Er19 Er4 32(3) . .
Er10 Er5 Er19 Er4 -13.4(18) . .
C92 Er5 Er19 Er4 45.0(13) . .
Er10 Er1 Er19 Er7 -8(4) . .
Er17 Er1 Er19 Er7 152(4) . .
Er4 Er1 Er19 Er7 43(5) . .
Er6 Er1 Er19 Er7 -62(5) . .
Er21 Er1 Er19 Er7 -56(9) . .
Er18 Er1 Er19 Er7 15(4) . .
Er8 Er1 Er19 Er7 167(5) . .
Er14 Er1 Er19 Er7 113(4) . .
Er20 Er1 Er19 Er7 140(4) . .
Er22 Er1 Er19 Er7 148(5) . .
Er10 Er1 Er19 Er6 54(5) . .
Er17 Er1 Er19 Er6 -147(5) . .
Er4 Er1 Er19 Er6 105(5) . .
Er21 Er1 Er19 Er6 6(11) . .
Er18 Er1 Er19 Er6 77(5) . .
Er8 Er1 Er19 Er6 -131(5) . .
Er14 Er1 Er19 Er6 175(5) . .
Er7 Er1 Er19 Er6 62(5) . .
Er20 Er1 Er19 Er6 -158(5) . .
Er22 Er1 Er19 Er6 -150(5) . .
Er10 Er1 Er19 Er2 -109(10) . .
Er17 Er1 Er19 Er2 50(11) . .
Er4 Er1 Er19 Er2 -59(11) . .
Er6 Er1 Er19 Er2 -163(15) . .
Er21 Er1 Er19 Er2 -158(9) . .
Er18 Er1 Er19 Er2 -87(10) . .
Er8 Er1 Er19 Er2 65(10) . .
Er14 Er1 Er19 Er2 12(11) . .
Er7 Er1 Er19 Er2 -102(11) . .
Er20 Er1 Er19 Er2 39(10) . .
Er22 Er1 Er19 Er2 46(10) . .
Er17 Er1 Er19 Er10 159(3) . .
Er4 Er1 Er19 Er10 50(3) . .
Er6 Er1 Er19 Er10 -54(5) . .
Er21 Er1 Er19 Er10 -49(8) . .
Er18 Er1 Er19 Er10 22(2) . .
Er8 Er1 Er19 Er10 175(2) . .
Er14 Er1 Er19 Er10 121(2) . .
Er7 Er1 Er19 Er10 8(4) . .
Er20 Er1 Er19 Er10 148(2) . .
Er22 Er1 Er19 Er10 155(2) . .
Er10 Er1 Er19 Er3 -64(5) . .
Er17 Er1 Er19 Er3 95(6) . .
Er4 Er1 Er19 Er3 -14(6) . .
Er6 Er1 Er19 Er3 -118(9) . .
Er21 Er1 Er19 Er3 -113(8) . .
Er18 Er1 Er19 Er3 -42(6) . .
Er8 Er1 Er19 Er3 111(6) . .
Er14 Er1 Er19 Er3 57(6) . .
Er7 Er1 Er19 Er3 -57(5) . .
Er20 Er1 Er19 Er3 84(6) . .
Er22 Er1 Er19 Er3 91(6) . .
Er10 Er1 Er19 Er5 -174(3) . .
Er17 Er1 Er19 Er5 -15(3) . .
Er4 Er1 Er19 Er5 -123.6(15) . .
Er6 Er1 Er19 Er5 132(6) . .
Er21 Er1 Er19 Er5 137(7) . .
Er18 Er1 Er19 Er5 -152(2) . .
Er8 Er1 Er19 Er5 0.7(13) . .
Er14 Er1 Er19 Er5 -53(2) . .
Er7 Er1 Er19 Er5 -166(6) . .
Er20 Er1 Er19 Er5 -26(2) . .
Er22 Er1 Er19 Er5 -18.7(16) . .
Er10 Er1 Er19 Er8 -175(2) . .
Er17 Er1 Er19 Er8 -16(2) . .
Er4 Er1 Er19 Er8 -124.3(12) . .
Er6 Er1 Er19 Er8 131(5) . .
Er21 Er1 Er19 Er8 137(7) . .
Er18 Er1 Er19 Er8 -152.4(13) . .
Er14 Er1 Er19 Er8 -53.9(17) . .
Er7 Er1 Er19 Er8 -167(5) . .
Er20 Er1 Er19 Er8 -26.7(13) . .
Er22 Er1 Er19 Er8 -19.4(10) . .
Er10 Er1 Er19 Er18 -22(2) . .
Er17 Er1 Er19 Er18 137(2) . .
Er4 Er1 Er19 Er18 28.1(16) . .
Er6 Er1 Er19 Er18 -77(5) . .
Er21 Er1 Er19 Er18 -71(7) . .
Er8 Er1 Er19 Er18 152.4(13) . .
Er14 Er1 Er19 Er18 98.4(17) . .
Er7 Er1 Er19 Er18 -15(4) . .
Er20 Er1 Er19 Er18 125.7(14) . .
Er22 Er1 Er19 Er18 133.0(15) . .
Er10 Er1 Er19 Er17 -159(3) . .
Er4 Er1 Er19 Er17 -109(2) . .
Er6 Er1 Er19 Er17 147(5) . .
Er21 Er1 Er19 Er17 152(8) . .
Er18 Er1 Er19 Er17 -137(2) . .
Er8 Er1 Er19 Er17 16(2) . .
Er14 Er1 Er19 Er17 -38(2) . .
Er7 Er1 Er19 Er17 -152(4) . .
Er20 Er1 Er19 Er17 -11(2) . .
Er22 Er1 Er19 Er17 -4(2) . .
Er10 Er1 Er19 Er9 -28.8(19) . .
Er17 Er1 Er19 Er9 130(2) . .
Er4 Er1 Er19 Er9 21.6(17) . .
Er6 Er1 Er19 Er9 -83(5) . .
Er21 Er1 Er19 Er9 -77(7) . .
Er18 Er1 Er19 Er9 -6.5(11) . .
Er8 Er1 Er19 Er9 145.9(12) . .
Er14 Er1 Er19 Er9 92.0(16) . .
Er7 Er1 Er19 Er9 -21(4) . .
Er20 Er1 Er19 Er9 119.2(11) . .
Er22 Er1 Er19 Er9 126.5(13) . .
Er10 Er1 Er19 Er4 -50(3) . .
Er17 Er1 Er19 Er4 109(2) . .
Er6 Er1 Er19 Er4 -105(5) . .
Er21 Er1 Er19 Er4 -99(7) . .
Er18 Er1 Er19 Er4 -28.1(16) . .
Er8 Er1 Er19 Er4 124.3(12) . .
Er14 Er1 Er19 Er4 70.4(17) . .
Er7 Er1 Er19 Er4 -43(5) . .
Er20 Er1 Er19 Er4 97.6(16) . .
Er22 Er1 Er19 Er4 104.9(15) . .
Er22 Er8 Er19 Er7 79(20) . .
Er17 Er8 Er19 Er7 -32(20) . .
Er5 Er8 Er19 Er7 135(20) . .
Er20 Er8 Er19 Er7 12(21) . .
Er1 Er8 Er19 Er7 -44(19) . .
Er6 Er8 Er19 Er7 -65(19) . .
Er14 Er8 Er19 Er7 -11(20) . .
Er10 Er8 Er19 Er7 -42(18) . .
Er13 Er8 Er19 Er7 74(20) . .
C92 Er8 Er19 Er7 39(19) . .
Er4 Er8 Er19 Er7 -27(19) . .
Er22 Er8 Er19 Er6 143(4) . .
Er17 Er8 Er19 Er6 33(4) . .
Er5 Er8 Er19 Er6 -161(4) . .
Er20 Er8 Er19 Er6 77(4) . .
Er1 Er8 Er19 Er6 20(2) . .
Er14 Er8 Er19 Er6 53(3) . .
Er10 Er8 Er19 Er6 23(2) . .
Er13 Er8 Er19 Er6 138(3) . .
C92 Er8 Er19 Er6 104(3) . .
Er4 Er8 Er19 Er6 38(3) . .
Er22 Er8 Er19 Er2 -39(5) . .
Er17 Er8 Er19 Er2 -149(3) . .
Er5 Er8 Er19 Er2 17(2) . .
Er20 Er8 Er19 Er2 -105(4) . .
Er1 Er8 Er19 Er2 -162(3) . .
Er6 Er8 Er19 Er2 178(6) . .
Er14 Er8 Er19 Er2 -129(3) . .
Er10 Er8 Er19 Er2 -159(4) . .
Er13 Er8 Er19 Er2 -44(3) . .
C92 Er8 Er19 Er2 -78(3) . .
Er4 Er8 Er19 Er2 -144(3) . .
Er22 Er8 Er19 Er10 120(3) . .
Er17 Er8 Er19 Er10 10(2) . .
Er5 Er8 Er19 Er10 177(2) . .
Er20 Er8 Er19 Er10 54(3) . .
Er1 Er8 Er19 Er10 -2.5(11) . .
Er6 Er8 Er19 Er10 -23(2) . .
Er14 Er8 Er19 Er10 31(2) . .
Er13 Er8 Er19 Er10 116(2) . .
C92 Er8 Er19 Er10 81.0(16) . .
Er4 Er8 Er19 Er10 15.1(13) . .
Er22 Er8 Er19 Er3 -20(5) . .
Er17 Er8 Er19 Er3 -130(4) . .
Er5 Er8 Er19 Er3 37(3) . .
Er20 Er8 Er19 Er3 -86(4) . .
Er1 Er8 Er19 Er3 -143(4) . .
Er6 Er8 Er19 Er3 -163(6) . .
Er14 Er8 Er19 Er3 -109(3) . .
Er10 Er8 Er19 Er3 -140(4) . .
Er13 Er8 Er19 Er3 -24(4) . .
C92 Er8 Er19 Er3 -59(3) . .
Er4 Er8 Er19 Er3 -125(3) . .
Er22 Er8 Er19 Er5 -56(3) . .
Er17 Er8 Er19 Er5 -166(2) . .
Er20 Er8 Er19 Er5 -123(3) . .
Er1 Er8 Er19 Er5 -179.1(18) . .
Er6 Er8 Er19 Er5 161(4) . .
Er14 Er8 Er19 Er5 -146.0(14) . .
Er10 Er8 Er19 Er5 -177(2) . .
Er13 Er8 Er19 Er5 -61.0(18) . .
C92 Er8 Er19 Er5 -95.6(14) . .
Er4 Er8 Er19 Er5 -161.5(15) . .
Er22 Er8 Er19 Er1 123(3) . .
Er17 Er8 Er19 Er1 12.6(18) . .
Er5 Er8 Er19 Er1 179.1(18) . .
Er20 Er8 Er19 Er1 57(3) . .
Er6 Er8 Er19 Er1 -20(2) . .
Er14 Er8 Er19 Er1 33.1(12) . .
Er10 Er8 Er19 Er1 2.5(11) . .
Er13 Er8 Er19 Er1 118.1(16) . .
C92 Er8 Er19 Er1 83.5(10) . .
Er4 Er8 Er19 Er1 17.6(4) . .
Er22 Er8 Er19 Er18 104(3) . .
Er17 Er8 Er19 Er18 -7(2) . .
Er5 Er8 Er19 Er18 160(2) . .
Er20 Er8 Er19 Er18 37(3) . .
Er1 Er8 Er19 Er18 -19.2(10) . .
Er6 Er8 Er19 Er18 -40(3) . .
Er14 Er8 Er19 Er18 13.9(19) . .
Er10 Er8 Er19 Er18 -16.8(11) . .
Er13 Er8 Er19 Er18 99(2) . .
C92 Er8 Er19 Er18 64.3(14) . .
Er4 Er8 Er19 Er18 -1.7(11) . .
Er22 Er8 Er19 Er17 110(4) . .
Er5 Er8 Er19 Er17 166(2) . .
Er20 Er8 Er19 Er17 44(3) . .
Er1 Er8 Er19 Er17 -12.6(18) . .
Er6 Er8 Er19 Er17 -33(4) . .
Er14 Er8 Er19 Er17 20.5(17) . .
Er10 Er8 Er19 Er17 -10(2) . .
Er13 Er8 Er19 Er17 106(2) . .
C92 Er8 Er19 Er17 70.9(19) . .
Er4 Er8 Er19 Er17 5.0(18) . .
Er22 Er8 Er19 Er9 86(4) . .
Er17 Er8 Er19 Er9 -25(3) . .
Er5 Er8 Er19 Er9 142(3) . .
Er20 Er8 Er19 Er9 19(4) . .
Er1 Er8 Er19 Er9 -37.3(16) . .
Er6 Er8 Er19 Er9 -58(3) . .
Er14 Er8 Er19 Er9 -4(2) . .
Er10 Er8 Er19 Er9 -34.8(14) . .
Er13 Er8 Er19 Er9 81(3) . .
C92 Er8 Er19 Er9 46.2(19) . .
Er4 Er8 Er19 Er9 -19.7(17) . .
Er22 Er8 Er19 Er4 105(3) . .
Er17 Er8 Er19 Er4 -5.0(18) . .
Er5 Er8 Er19 Er4 161.5(15) . .
Er20 Er8 Er19 Er4 39(3) . .
Er1 Er8 Er19 Er4 -17.6(4) . .
Er6 Er8 Er19 Er4 -38(3) . .
Er14 Er8 Er19 Er4 15.5(11) . .
Er10 Er8 Er19 Er4 -15.1(13) . .
Er13 Er8 Er19 Er4 100.5(15) . .
C92 Er8 Er19 Er4 65.9(8) . .
Er14 Er11 Er20 Er14 108(8) 6 .
Er20 Er11 Er20 Er14 156(3) 6 .
Er17 Er11 Er20 Er14 133(4) 6 .
Er17 Er11 Er20 Er14 7(3) . .
C92 Er11 Er20 Er14 84(2) . .
Er22 Er11 Er20 Er14 142(2) 6 .
Er22 Er11 Er20 Er14 118(6) . .
Er13 Er11 Er20 Er14 140(3) . .
Er4 Er11 Er20 Er14 85(4) 6 .
Er4 Er11 Er20 Er14 13.5(16) . .
Er14 Er11 Er20 Er22 -118(6) . .
Er14 Er11 Er20 Er22 -10(11) 6 .
Er20 Er11 Er20 Er22 38(7) 6 .
Er17 Er11 Er20 Er22 16(7) 6 .
Er17 Er11 Er20 Er22 -111(6) . .
C92 Er11 Er20 Er22 -33(5) . .
Er22 Er11 Er20 Er22 24(5) 6 .
Er13 Er11 Er20 Er22 22(4) . .
Er4 Er11 Er20 Er22 -33(8) 6 .
Er4 Er11 Er20 Er22 -104(5) . .
Er14 Er11 Er20 Er17 -7(3) . .
Er14 Er11 Er20 Er17 101(8) 6 .
Er20 Er11 Er20 Er17 149(2) 6 .
Er17 Er11 Er20 Er17 126(4) 6 .
C92 Er11 Er20 Er17 77(3) . .
Er22 Er11 Er20 Er17 135(3) 6 .
Er22 Er11 Er20 Er17 111(6) . .
Er13 Er11 Er20 Er17 133(4) . .
Er4 Er11 Er20 Er17 78(5) 6 .
Er4 Er11 Er20 Er17 7(2) . .
Er14 Er11 Er20 Er8 -44(6) . .
Er14 Er11 Er20 Er8 64(11) 6 .
Er20 Er11 Er20 Er8 112(6) 6 .
Er17 Er11 Er20 Er8 89(7) 6 .
Er17 Er11 Er20 Er8 -37(4) . .
C92 Er11 Er20 Er8 40(5) . .
Er22 Er11 Er20 Er8 98(6) 6 .
Er22 Er11 Er20 Er8 74(6) . .
Er13 Er11 Er20 Er8 96(6) . .
Er4 Er11 Er20 Er8 41(9) 6 .
Er4 Er11 Er20 Er8 -30(5) . .
Er14 Er11 Er20 Er20 -156(3) . 6
Er14 Er11 Er20 Er20 -48(6) 6 6
Er17 Er11 Er20 Er20 -22.8(17) 6 6
Er17 Er11 Er20 Er20 -149(2) . 6
C92 Er11 Er20 Er20 -72(2) . 6
Er22 Er11 Er20 Er20 -15(3) 6 6
Er22 Er11 Er20 Er20 -38(7) . 6
Er13 Er11 Er20 Er20 -16(4) . 6
Er4 Er11 Er20 Er20 -71(4) 6 6
Er4 Er11 Er20 Er20 -143(2) . 6
Er14 Er11 Er20 Er13 -140(3) . .
Er14 Er11 Er20 Er13 -33(8) 6 .
Er20 Er11 Er20 Er13 16(4) 6 .
Er17 Er11 Er20 Er13 -7(4) 6 .
Er17 Er11 Er20 Er13 -133(4) . .
C92 Er11 Er20 Er13 -55.9(18) . .
Er22 Er11 Er20 Er13 1.3(19) 6 .
Er22 Er11 Er20 Er13 -22(4) . .
Er4 Er11 Er20 Er13 -55(5) 6 .
Er4 Er11 Er20 Er13 -126.7(19) . .
Er14 Er11 Er20 C92 -84(2) . .
Er14 Er11 Er20 C92 23(7) 6 .
Er20 Er11 Er20 C92 72(2) 6 .
Er17 Er11 Er20 C92 49(3) 6 .
Er17 Er11 Er20 C92 -77(3) . .
Er22 Er11 Er20 C92 57.3(12) 6 .
Er22 Er11 Er20 C92 33(5) . .
Er13 Er11 Er20 C92 55.9(18) . .
Er4 Er11 Er20 C92 1(4) 6 .
Er4 Er11 Er20 C92 -70.8(9) . .
Er14 Er11 Er20 Er14 -108(8) . 6
Er20 Er11 Er20 Er14 48(6) 6 6
Er17 Er11 Er20 Er14 26(6) 6 6
Er17 Er11 Er20 Er14 -101(8) . 6
C92 Er11 Er20 Er14 -23(7) . 6
Er22 Er11 Er20 Er14 34(7) 6 6
Er22 Er11 Er20 Er14 10(11) . 6
Er13 Er11 Er20 Er14 33(8) . 6
Er4 Er11 Er20 Er14 -23(5) 6 6
Er4 Er11 Er20 Er14 -94(7) . 6
Er14 Er11 Er20 Er1 -16(2) . .
Er14 Er11 Er20 Er1 91(8) 6 .
Er20 Er11 Er20 Er1 139.7(18) 6 .
Er17 Er11 Er20 Er1 117(3) 6 .
Er17 Er11 Er20 Er1 -9.5(16) . .
C92 Er11 Er20 Er1 67.8(14) . .
Er22 Er11 Er20 Er1 125.1(17) 6 .
Er22 Er11 Er20 Er1 101(5) . .
Er13 Er11 Er20 Er1 124(2) . .
Er4 Er11 Er20 Er1 69(4) 6 .
Er4 Er11 Er20 Er1 -2.9(11) . .
Er14 Er11 Er20 Er22 -142(2) . 6
Er14 Er11 Er20 Er22 -34(7) 6 6
Er20 Er11 Er20 Er22 15(3) 6 6
Er17 Er11 Er20 Er22 -8(3) 6 6
Er17 Er11 Er20 Er22 -135(3) . 6
C92 Er11 Er20 Er22 -57.3(12) . 6
Er22 Er11 Er20 Er22 -24(5) . 6
Er13 Er11 Er20 Er22 -1.3(19) . 6
Er4 Er11 Er20 Er22 -57(4) 6 6
Er4 Er11 Er20 Er22 -128.0(13) . 6
Er14 Er11 Er20 Er4 -13.5(16) . .
Er14 Er11 Er20 Er4 94(7) 6 .
Er20 Er11 Er20 Er4 143(2) 6 .
Er17 Er11 Er20 Er4 120(3) 6 .
Er17 Er11 Er20 Er4 -7(2) . .
C92 Er11 Er20 Er4 70.8(9) . .
Er22 Er11 Er20 Er4 128.0(13) 6 .
Er22 Er11 Er20 Er4 104(5) . .
Er13 Er11 Er20 Er4 126.7(19) . .
Er4 Er11 Er20 Er4 71(4) 6 .
Er17 Er14 Er20 Er11 -172(3) . .
Er4 Er14 Er20 Er11 -150(4) . .
Er21 Er14 Er20 Er11 165(3) . .
Er1 Er14 Er20 Er11 -160(3) . .
Er14 Er14 Er20 Er11 -16(2) 6 .
C92 Er14 Er20 Er11 -80(2) . .
Er8 Er14 Er20 Er11 -157(3) . .
Er20 Er14 Er20 Er11 -16(2) 6 .
Er22 Er14 Er20 Er11 -122(6) . .
Er10 Er14 Er20 Er11 -148(2) . .
Er11 Er14 Er20 Er22 122(6) . .
Er17 Er14 Er20 Er22 -50(5) . .
Er4 Er14 Er20 Er22 -28(7) . .
Er21 Er14 Er20 Er22 -74(6) . .
Er1 Er14 Er20 Er22 -38(6) . .
Er14 Er14 Er20 Er22 106(5) 6 .
C92 Er14 Er20 Er22 42(5) . .
Er8 Er14 Er20 Er22 -35(4) . .
Er20 Er14 Er20 Er22 106(5) 6 .
Er10 Er14 Er20 Er22 -26(6) . .
Er11 Er14 Er20 Er17 172(3) . .
Er4 Er14 Er20 Er17 22(3) . .
Er21 Er14 Er20 Er17 -24(3) . .
Er1 Er14 Er20 Er17 12.1(18) . .
Er14 Er14 Er20 Er17 156(2) 6 .
C92 Er14 Er20 Er17 92(2) . .
Er8 Er14 Er20 Er17 15(2) . .
Er20 Er14 Er20 Er17 156(2) 6 .
Er22 Er14 Er20 Er17 50(5) . .
Er10 Er14 Er20 Er17 24(2) . .
Er11 Er14 Er20 Er8 157(3) . .
Er17 Er14 Er20 Er8 -15(2) . .
Er4 Er14 Er20 Er8 7(4) . .
Er21 Er14 Er20 Er8 -39(3) . .
Er1 Er14 Er20 Er8 -2.9(19) . .
Er14 Er14 Er20 Er8 140.8(16) 6 .
C92 Er14 Er20 Er8 77.0(16) . .
Er20 Er14 Er20 Er8 140.8(16) 6 .
Er22 Er14 Er20 Er8 35(4) . .
Er10 Er14 Er20 Er8 9(2) . .
Er11 Er14 Er20 Er20 16(2) . 6
Er17 Er14 Er20 Er20 -156(2) . 6
Er4 Er14 Er20 Er20 -133(3) . 6
Er21 Er14 Er20 Er20 -179(2) . 6
Er1 Er14 Er20 Er20 -143.7(8) . 6
Er14 Er14 Er20 Er20 -0.005(4) 6 6
C92 Er14 Er20 Er20 -63.8(8) . 6
Er8 Er14 Er20 Er20 -140.8(16) . 6
Er22 Er14 Er20 Er20 -106(5) . 6
Er10 Er14 Er20 Er20 -131.8(10) . 6
Er11 Er14 Er20 Er13 66(5) . .
Er17 Er14 Er20 Er13 -106(5) . .
Er4 Er14 Er20 Er13 -83(6) . .
Er21 Er14 Er20 Er13 -129(4) . .
Er1 Er14 Er20 Er13 -94(5) . .
Er14 Er14 Er20 Er13 50(4) 6 .
C92 Er14 Er20 Er13 -14(4) . .
Er8 Er14 Er20 Er13 -91(5) . .
Er20 Er14 Er20 Er13 50(4) 6 .
Er22 Er14 Er20 Er13 -55(4) . .
Er10 Er14 Er20 Er13 -82(5) . .
Er11 Er14 Er20 C92 80(2) . .
Er17 Er14 Er20 C92 -92(2) . .
Er4 Er14 Er20 C92 -70(3) . .
Er21 Er14 Er20 C92 -116(2) . .
Er1 Er14 Er20 C92 -79.9(11) . .
Er14 Er14 Er20 C92 63.8(8) 6 .
Er8 Er14 Er20 C92 -77.0(16) . .
Er20 Er14 Er20 C92 63.8(8) 6 .
Er22 Er14 Er20 C92 -42(5) . .
Er10 Er14 Er20 C92 -68.0(13) . .
Er11 Er14 Er20 Er14 16(2) . 6
Er17 Er14 Er20 Er14 -156(2) . 6
Er4 Er14 Er20 Er14 -133(3) . 6
Er21 Er14 Er20 Er14 -179(2) . 6
Er1 Er14 Er20 Er14 -143.7(8) . 6
C92 Er14 Er20 Er14 -63.8(8) . 6
Er8 Er14 Er20 Er14 -140.8(16) . 6
Er20 Er14 Er20 Er14 0.005(6) 6 6
Er22 Er14 Er20 Er14 -106(5) . 6
Er10 Er14 Er20 Er14 -131.8(10) . 6
Er11 Er14 Er20 Er1 160(3) . .
Er17 Er14 Er20 Er1 -12.1(18) . .
Er4 Er14 Er20 Er1 10(2) . .
Er21 Er14 Er20 Er1 -36(2) . .
Er14 Er14 Er20 Er1 143.7(8) 6 .
C92 Er14 Er20 Er1 79.9(11) . .
Er8 Er14 Er20 Er1 2.9(19) . .
Er20 Er14 Er20 Er1 143.7(8) 6 .
Er22 Er14 Er20 Er1 38(6) . .
Er10 Er14 Er20 Er1 11.9(5) . .
Er11 Er14 Er20 Er22 42(3) . 6
Er17 Er14 Er20 Er22 -130(3) . 6
Er4 Er14 Er20 Er22 -108(3) . 6
Er21 Er14 Er20 Er22 -154(2) . 6
Er1 Er14 Er20 Er22 -118(2) . 6
Er14 Er14 Er20 Er22 26(2) 6 6
C92 Er14 Er20 Er22 -38(2) . 6
Er8 Er14 Er20 Er22 -115(3) . 6
Er20 Er14 Er20 Er22 26(2) 6 6
Er22 Er14 Er20 Er22 -80(5) . 6
Er10 Er14 Er20 Er22 -106(2) . 6
Er11 Er14 Er20 Er4 150(4) . .
Er17 Er14 Er20 Er4 -22(3) . .
Er21 Er14 Er20 Er4 -46(3) . .
Er1 Er14 Er20 Er4 -10(2) . .
Er14 Er14 Er20 Er4 133(3) 6 .
C92 Er14 Er20 Er4 70(3) . .
Er8 Er14 Er20 Er4 -7(4) . .
Er20 Er14 Er20 Er4 133(3) 6 .
Er22 Er14 Er20 Er4 28(7) . .
Er10 Er14 Er20 Er4 1.7(19) . .
Er1 Er17 Er20 Er11 -69(12) . .
Er14 Er17 Er20 Er11 7(3) . .
Er8 Er17 Er20 Er11 -153(3) . .
Er4 Er17 Er20 Er11 -13(5) . .
Er21 Er17 Er20 Er11 42(5) . .
Er10 Er17 Er20 Er11 -74(7) . .
Er22 Er17 Er20 Er11 -139(4) . .
Er6 Er17 Er20 Er11 -113(4) . .
C92 Er17 Er20 Er11 -70(3) . .
Er19 Er17 Er20 Er11 -114(3) . .
Er1 Er17 Er20 Er14 -76(11) . .
Er8 Er17 Er20 Er14 -160(3) . .
Er4 Er17 Er20 Er14 -19(3) . .
Er21 Er17 Er20 Er14 35(4) . .
Er10 Er17 Er20 Er14 -81(6) . .
Er22 Er17 Er20 Er14 -146(3) . .
Er6 Er17 Er20 Er14 -120(4) . .
Er11 Er17 Er20 Er14 -7(3) . .
C92 Er17 Er20 Er14 -77(2) . .
Er19 Er17 Er20 Er14 -121(3) . .
Er1 Er17 Er20 Er22 70(12) . .
Er14 Er17 Er20 Er22 146(3) . .
Er8 Er17 Er20 Er22 -14(3) . .
Er4 Er17 Er20 Er22 127(3) . .
Er21 Er17 Er20 Er22 -179(4) . .
Er10 Er17 Er20 Er22 65(7) . .
Er6 Er17 Er20 Er22 26(5) . .
Er11 Er17 Er20 Er22 139(4) . .
C92 Er17 Er20 Er22 69(2) . .
Er19 Er17 Er20 Er22 25(4) . .
Er1 Er17 Er20 Er8 84(11) . .
Er14 Er17 Er20 Er8 160(3) . .
Er4 Er17 Er20 Er8 140(3) . .
Er21 Er17 Er20 Er8 -165(5) . .
Er10 Er17 Er20 Er8 79(6) . .
Er22 Er17 Er20 Er8 14(3) . .
Er6 Er17 Er20 Er8 40(3) . .
Er11 Er17 Er20 Er8 153(3) . .
C92 Er17 Er20 Er8 82.5(18) . .
Er19 Er17 Er20 Er8 38(2) . .
Er1 Er17 Er20 Er20 -35(14) . 6
Er14 Er17 Er20 Er20 41(4) . 6
Er8 Er17 Er20 Er20 -119(3) . 6
Er4 Er17 Er20 Er20 21(5) . 6
Er21 Er17 Er20 Er20 76(5) . 6
Er10 Er17 Er20 Er20 -40(9) . 6
Er22 Er17 Er20 Er20 -105(4) . 6
Er6 Er17 Er20 Er20 -79(6) . 6
Er11 Er17 Er20 Er20 34(3) . 6
C92 Er17 Er20 Er20 -36(3) . 6
Er19 Er17 Er20 Er20 -81(4) . 6
Er1 Er17 Er20 Er13 51(13) . .
Er14 Er17 Er20 Er13 127(4) . .
Er8 Er17 Er20 Er13 -33(3) . .
Er4 Er17 Er20 Er13 107(4) . .
Er21 Er17 Er20 Er13 162(3) . .
Er10 Er17 Er20 Er13 46(8) . .
Er22 Er17 Er20 Er13 -19(3) . .
Er6 Er17 Er20 Er13 7(6) . .
Er11 Er17 Er20 Er13 120(4) . .
C92 Er17 Er20 Er13 49(3) . .
Er19 Er17 Er20 Er13 5(5) . .
Er1 Er17 Er20 C92 2(12) . .
Er14 Er17 Er20 C92 77(2) . .
Er8 Er17 Er20 C92 -82.5(18) . .
Er4 Er17 Er20 C92 58(3) . .
Er21 Er17 Er20 C92 113(4) . .
Er10 Er17 Er20 C92 -3(7) . .
Er22 Er17 Er20 C92 -69(2) . .
Er6 Er17 Er20 C92 -42(4) . .
Er11 Er17 Er20 C92 70(3) . .
Er19 Er17 Er20 C92 -44(3) . .
Er1 Er17 Er20 Er14 -54(12) . 6
Er14 Er17 Er20 Er14 22(2) . 6
Er8 Er17 Er20 Er14 -138(2) . 6
Er4 Er17 Er20 Er14 2(4) . 6
Er21 Er17 Er20 Er14 57(4) . 6
Er10 Er17 Er20 Er14 -59(7) . 6
Er22 Er17 Er20 Er14 -124(3) . 6
Er6 Er17 Er20 Er14 -98(5) . 6
Er11 Er17 Er20 Er14 15.1(19) . 6
C92 Er17 Er20 Er14 -55.3(17) . 6
Er19 Er17 Er20 Er14 -99(3) . 6
Er14 Er17 Er20 Er1 76(11) . .
Er8 Er17 Er20 Er1 -84(11) . .
Er4 Er17 Er20 Er1 56(10) . .
Er21 Er17 Er20 Er1 111(13) . .
Er10 Er17 Er20 Er1 -5(6) . .
Er22 Er17 Er20 Er1 -70(12) . .
Er6 Er17 Er20 Er1 -44(8) . .
Er11 Er17 Er20 Er1 69(12) . .
C92 Er17 Er20 Er1 -2(12) . .
Er19 Er17 Er20 Er1 -46(10) . .
Er1 Er17 Er20 Er22 17(15) . 6
Er14 Er17 Er20 Er22 92(5) . 6
Er8 Er17 Er20 Er22 -67(5) . 6
Er4 Er17 Er20 Er22 73(6) . 6
Er21 Er17 Er20 Er22 128(4) . 6
Er10 Er17 Er20 Er22 12(10) . 6
Er22 Er17 Er20 Er22 -54(4) . 6
Er6 Er17 Er20 Er22 -27(7) . 6
Er11 Er17 Er20 Er22 85(5) . 6
C92 Er17 Er20 Er22 15(4) . 6
Er19 Er17 Er20 Er22 -29(6) . 6
Er1 Er17 Er20 Er4 -56(10) . .
Er14 Er17 Er20 Er4 19(3) . .
Er8 Er17 Er20 Er4 -140(3) . .
Er21 Er17 Er20 Er4 55(4) . .
Er10 Er17 Er20 Er4 -61(5) . .
Er22 Er17 Er20 Er4 -127(3) . .
Er6 Er17 Er20 Er4 -100(4) . .
Er11 Er17 Er20 Er4 13(5) . .
C92 Er17 Er20 Er4 -58(3) . .
Er19 Er17 Er20 Er4 -102(3) . .
Er22 Er8 Er20 Er11 -109(7) . .
Er17 Er8 Er20 Er11 51(6) . .
Er5 Er8 Er20 Er11 -83(7) . .
Er1 Er8 Er20 Er11 38(6) . .
Er6 Er8 Er20 Er11 20(7) . .
Er19 Er8 Er20 Er11 -8(8) . .
Er14 Er8 Er20 Er11 35(5) . .
Er10 Er8 Er20 Er11 25(6) . .
Er13 Er8 Er20 Er11 -102(6) . .
C92 Er8 Er20 Er11 -39(5) . .
Er4 Er8 Er20 Er11 31(6) . .
Er22 Er8 Er20 Er14 -144(4) . .
Er17 Er8 Er20 Er14 17(2) . .
Er5 Er8 Er20 Er14 -117(3) . .
Er1 Er8 Er20 Er14 3(2) . .
Er6 Er8 Er20 Er14 -15(3) . .
Er19 Er8 Er20 Er14 -43(4) . .
Er10 Er8 Er20 Er14 -10(2) . .
Er13 Er8 Er20 Er14 -137(3) . .
C92 Er8 Er20 Er14 -74(2) . .
Er4 Er8 Er20 Er14 -3.4(18) . .
Er17 Er8 Er20 Er22 161(4) . .
Er5 Er8 Er20 Er22 27(3) . .
Er1 Er8 Er20 Er22 147(3) . .
Er6 Er8 Er20 Er22 129(3) . .
Er19 Er8 Er20 Er22 101(4) . .
Er14 Er8 Er20 Er22 144(4) . .
Er10 Er8 Er20 Er22 134(3) . .
Er13 Er8 Er20 Er22 7(3) . .
C92 Er8 Er20 Er22 70(3) . .
Er4 Er8 Er20 Er22 140(3) . .
Er22 Er8 Er20 Er17 -161(4) . .
Er5 Er8 Er20 Er17 -134(3) . .
Er1 Er8 Er20 Er17 -13.5(19) . .
Er6 Er8 Er20 Er17 -32(3) . .
Er19 Er8 Er20 Er17 -59(3) . .
Er14 Er8 Er20 Er17 -17(2) . .
Er10 Er8 Er20 Er17 -27(2) . .
Er13 Er8 Er20 Er17 -153(3) . .
C92 Er8 Er20 Er17 -90(2) . .
Er4 Er8 Er20 Er17 -20.1(19) . .
Er22 Er8 Er20 Er20 -36(3) . 6
Er17 Er8 Er20 Er20 124(3) . 6
Er5 Er8 Er20 Er20 -10(3) . 6
Er1 Er8 Er20 Er20 110.6(17) . 6
Er6 Er8 Er20 Er20 92(2) . 6
Er19 Er8 Er20 Er20 65(4) . 6
Er14 Er8 Er20 Er20 107(3) . 6
Er10 Er8 Er20 Er20 97.4(19) . 6
Er13 Er8 Er20 Er20 -29.1(14) . 6
C92 Er8 Er20 Er20 33.8(13) . 6
Er4 Er8 Er20 Er20 104.0(17) . 6
Er22 Er8 Er20 Er13 -7(3) . .
Er17 Er8 Er20 Er13 153(3) . .
Er5 Er8 Er20 Er13 19(3) . .
Er1 Er8 Er20 Er13 139.7(14) . .
Er6 Er8 Er20 Er13 121.6(18) . .
Er19 Er8 Er20 Er13 94(3) . .
Er14 Er8 Er20 Er13 137(3) . .
Er10 Er8 Er20 Er13 126.6(14) . .
C92 Er8 Er20 Er13 62.9(14) . .
Er4 Er8 Er20 Er13 133.1(15) . .
Er22 Er8 Er20 C92 -70(3) . .
Er17 Er8 Er20 C92 90(2) . .
Er5 Er8 Er20 C92 -44(3) . .
Er1 Er8 Er20 C92 76.8(12) . .
Er6 Er8 Er20 C92 59(2) . .
Er19 Er8 Er20 C92 31(3) . .
Er14 Er8 Er20 C92 74(2) . .
Er10 Er8 Er20 C92 63.6(14) . .
Er13 Er8 Er20 C92 -62.9(14) . .
Er4 Er8 Er20 C92 70.2(11) . .
Er22 Er8 Er20 Er14 -90(4) . 6
Er17 Er8 Er20 Er14 71(4) . 6
Er5 Er8 Er20 Er14 -63(5) . 6
Er1 Er8 Er20 Er14 57(3) . 6
Er6 Er8 Er20 Er14 39(4) . 6
Er19 Er8 Er20 Er14 11(5) . 6
Er14 Er8 Er20 Er14 54(3) . 6
Er10 Er8 Er20 Er14 44(4) . 6
Er13 Er8 Er20 Er14 -83(3) . 6
C92 Er8 Er20 Er14 -20(3) . 6
Er4 Er8 Er20 Er14 51(3) . 6
Er22 Er8 Er20 Er1 -147(3) . .
Er17 Er8 Er20 Er1 13.5(19) . .
Er5 Er8 Er20 Er1 -120(2) . .
Er6 Er8 Er20 Er1 -18.1(12) . .
Er19 Er8 Er20 Er1 -46(3) . .
Er14 Er8 Er20 Er1 -3(2) . .
Er10 Er8 Er20 Er1 -13.1(6) . .
Er13 Er8 Er20 Er1 -139.7(14) . .
C92 Er8 Er20 Er1 -76.8(12) . .
Er4 Er8 Er20 Er1 -6.6(6) . .
Er22 Er8 Er20 Er22 -22(2) . 6
Er17 Er8 Er20 Er22 138(3) . 6
Er5 Er8 Er20 Er22 4(3) . 6
Er1 Er8 Er20 Er22 124.9(18) . 6
Er6 Er8 Er20 Er22 107(2) . 6
Er19 Er8 Er20 Er22 79(3) . 6
Er14 Er8 Er20 Er22 122(3) . 6
Er10 Er8 Er20 Er22 111.7(19) . 6
Er13 Er8 Er20 Er22 -14.8(16) . 6
C92 Er8 Er20 Er22 48.1(16) . 6
Er4 Er8 Er20 Er22 118.3(19) . 6
Er22 Er8 Er20 Er4 -140(3) . .
Er17 Er8 Er20 Er4 20.1(19) . .
Er5 Er8 Er20 Er4 -114(2) . .
Er1 Er8 Er20 Er4 6.6(6) . .
Er6 Er8 Er20 Er4 -11.5(16) . .
Er19 Er8 Er20 Er4 -39(3) . .
Er14 Er8 Er20 Er4 3.4(18) . .
Er10 Er8 Er20 Er4 -6.5(9) . .
Er13 Er8 Er20 Er4 -133.1(15) . .
C92 Er8 Er20 Er4 -70.2(11) . .
Er22 Er13 Er20 Er11 155(4) . .
Er22 Er13 Er20 Er11 -3(4) 6 .
Er20 Er13 Er20 Er11 -12(3) 6 .
C92 Er13 Er20 Er11 64(2) . .
Er8 Er13 Er20 Er11 146(3) . .
Er8 Er13 Er20 Er11 3(3) 6 .
Er5 Er13 Er20 Er11 139(3) . .
Er5 Er13 Er20 Er11 25(4) 6 .
Er17 Er13 Er20 Er11 4(2) 6 .
Er17 Er13 Er20 Er11 122(4) . .
Er22 Er13 Er20 Er14 106(6) . .
Er22 Er13 Er20 Er14 -52(6) 6 .
Er20 Er13 Er20 Er14 -61(5) 6 .
C92 Er13 Er20 Er14 15(4) . .
Er8 Er13 Er20 Er14 97(5) . .
Er8 Er13 Er20 Er14 -46(5) 6 .
Er11 Er13 Er20 Er14 -49(4) . .
Er5 Er13 Er20 Er14 90(5) . .
Er5 Er13 Er20 Er14 -24(6) 6 .
Er17 Er13 Er20 Er14 -45(5) 6 .
Er17 Er13 Er20 Er14 73(4) . .
Er22 Er13 Er20 Er22 -157(6) 6 .
Er20 Er13 Er20 Er22 -167(3) 6 .
C92 Er13 Er20 Er22 -91(3) . .
Er8 Er13 Er20 Er22 -8(3) . .
Er8 Er13 Er20 Er22 -152(4) 6 .
Er11 Er13 Er20 Er22 -155(4) . .
Er5 Er13 Er20 Er22 -16(3) . .
Er5 Er13 Er20 Er22 -130(4) 6 .
Er17 Er13 Er20 Er22 -150(4) 6 .
Er17 Er13 Er20 Er22 -32(4) . .
Er22 Er13 Er20 Er17 32(4) . .
Er22 Er13 Er20 Er17 -125(4) 6 .
Er20 Er13 Er20 Er17 -135(3) 6 .
C92 Er13 Er20 Er17 -58(3) . .
Er8 Er13 Er20 Er17 24(3) . .
Er8 Er13 Er20 Er17 -119(3) 6 .
Er11 Er13 Er20 Er17 -122(4) . .
Er5 Er13 Er20 Er17 16(3) . .
Er5 Er13 Er20 Er17 -97(4) 6 .
Er17 Er13 Er20 Er17 -118(4) 6 .
Er22 Er13 Er20 Er8 8(3) . .
Er22 Er13 Er20 Er8 -149(3) 6 .
Er20 Er13 Er20 Er8 -158.4(10) 6 .
C92 Er13 Er20 Er8 -82.2(13) . .
Er8 Er13 Er20 Er8 -143.2(16) 6 .
Er11 Er13 Er20 Er8 -146(3) . .
Er5 Er13 Er20 Er8 -7.5(10) . .
Er5 Er13 Er20 Er8 -121(2) 6 .
Er17 Er13 Er20 Er8 -141.8(15) 6 .
Er17 Er13 Er20 Er8 -24(3) . .
Er22 Er13 Er20 Er20 167(3) . 6
Er22 Er13 Er20 Er20 10(3) 6 6
C92 Er13 Er20 Er20 76.2(11) . 6
Er8 Er13 Er20 Er20 158.4(10) . 6
Er8 Er13 Er20 Er20 15.2(6) 6 6
Er11 Er13 Er20 Er20 12(3) . 6
Er5 Er13 Er20 Er20 150.9(11) . 6
Er5 Er13 Er20 Er20 37.3(12) 6 6
Er17 Er13 Er20 Er20 16.6(10) 6 6
Er17 Er13 Er20 Er20 135(3) . 6
Er22 Er13 Er20 C92 91(3) . .
Er22 Er13 Er20 C92 -67(3) 6 .
Er20 Er13 Er20 C92 -76.2(11) 6 .
Er8 Er13 Er20 C92 82.2(13) . .
Er8 Er13 Er20 C92 -61.0(12) 6 .
Er11 Er13 Er20 C92 -64(2) . .
Er5 Er13 Er20 C92 74.7(9) . .
Er5 Er13 Er20 C92 -38.9(19) 6 .
Er17 Er13 Er20 C92 -59.6(10) 6 .
Er17 Er13 Er20 C92 58(3) . .
Er22 Er13 Er20 Er14 147(4) . 6
Er22 Er13 Er20 Er14 -10(3) 6 6
Er20 Er13 Er20 Er14 -20.0(16) 6 6
C92 Er13 Er20 Er14 56.2(10) . 6
Er8 Er13 Er20 Er14 138.4(18) . 6
Er8 Er13 Er20 Er14 -4.8(15) 6 6
Er11 Er13 Er20 Er14 -7.7(19) . 6
Er5 Er13 Er20 Er14 130.9(12) . 6
Er5 Er13 Er20 Er14 17(2) 6 6
Er17 Er13 Er20 Er14 -3.4(12) 6 6
Er17 Er13 Er20 Er14 115(4) . 6
Er22 Er13 Er20 Er1 41(3) . .
Er22 Er13 Er20 Er1 -116(3) 6 .
Er20 Er13 Er20 Er1 -125.8(16) 6 .
C92 Er13 Er20 Er1 -49.6(15) . .
Er8 Er13 Er20 Er1 32.6(12) . .
Er8 Er13 Er20 Er1 -110.6(19) 6 .
Er11 Er13 Er20 Er1 -113(3) . .
Er5 Er13 Er20 Er1 25.1(17) . .
Er5 Er13 Er20 Er1 -89(3) 6 .
Er17 Er13 Er20 Er1 -109.2(19) 6 .
Er17 Er13 Er20 Er1 9(2) . .
Er22 Er13 Er20 Er22 157(6) . 6
Er20 Er13 Er20 Er22 -10(3) 6 6
C92 Er13 Er20 Er22 67(3) . 6
Er8 Er13 Er20 Er22 149(3) . 6
Er8 Er13 Er20 Er22 6(2) 6 6
Er11 Er13 Er20 Er22 3(4) . 6
Er5 Er13 Er20 Er22 141(3) . 6
Er5 Er13 Er20 Er22 28(2) 6 6
Er17 Er13 Er20 Er22 7(3) 6 6
Er17 Er13 Er20 Er22 125(4) . 6
Er22 Er13 Er20 Er4 71(4) . .
Er22 Er13 Er20 Er4 -86(4) 6 .
Er20 Er13 Er20 Er4 -96(2) 6 .
C92 Er13 Er20 Er4 -19.7(19) . .
Er8 Er13 Er20 Er4 63(2) . .
Er8 Er13 Er20 Er4 -81(3) 6 .
Er11 Er13 Er20 Er4 -84(3) . .
Er5 Er13 Er20 Er4 55(2) . .
Er5 Er13 Er20 Er4 -59(3) 6 .
Er17 Er13 Er20 Er4 -79(2) 6 .
Er17 Er13 Er20 Er4 39(2) . .
Er18 Er4 Er21 Er1 -73(2) . .
Er10 Er4 Er21 Er1 -30.9(13) . .
Er14 Er4 Er21 Er1 89.7(15) . .
Er17 Er4 Er21 Er1 45.3(19) . .
Er6 Er4 Er21 Er1 -16.2(8) . .
Er20 Er4 Er21 Er1 66.8(12) . .
Er9 Er4 Er21 Er1 -69(2) . .
Er11 Er4 Er21 Er1 91.4(12) . .
Er8 Er4 Er21 Er1 29.9(6) . .
C92 Er4 Er21 Er1 54(2) . .
Er1 Er4 Er21 Er17 -45.3(19) . .
Er18 Er4 Er21 Er17 -118(3) . .
Er10 Er4 Er21 Er17 -76(2) . .
Er14 Er4 Er21 Er17 44.4(19) . .
Er6 Er4 Er21 Er17 -62(2) . .
Er20 Er4 Er21 Er17 21(2) . .
Er9 Er4 Er21 Er17 -114(3) . .
Er11 Er4 Er21 Er17 46(2) . .
Er8 Er4 Er21 Er17 -15.4(19) . .
C92 Er4 Er21 Er17 8(3) . .
Er1 Er4 Er21 Er14 -89.7(15) . .
Er18 Er4 Er21 Er14 -162(3) . .
Er10 Er4 Er21 Er14 -120.6(18) . .
Er17 Er4 Er21 Er14 -44.4(19) . .
Er6 Er4 Er21 Er14 -105.9(14) . .
Er20 Er4 Er21 Er14 -22.9(15) . .
Er9 Er4 Er21 Er14 -158(3) . .
Er11 Er4 Er21 Er14 1.7(16) . .
Er8 Er4 Er21 Er14 -59.8(13) . .
C92 Er4 Er21 Er14 -36(2) . .
Er1 Er4 Er21 Er10 30.9(13) . .
Er18 Er4 Er21 Er10 -42(2) . .
Er14 Er4 Er21 Er10 120.6(18) . .
Er17 Er4 Er21 Er10 76(2) . .
Er6 Er4 Er21 Er10 14.6(11) . .
Er20 Er4 Er21 Er10 97.7(15) . .
Er9 Er4 Er21 Er10 -38(2) . .
Er11 Er4 Er21 Er10 122.3(15) . .
Er8 Er4 Er21 Er10 60.8(13) . .
C92 Er4 Er21 Er10 85(2) . .
Er1 Er4 Er21 Er18 73(2) . .
Er10 Er4 Er21 Er18 42(2) . .
Er14 Er4 Er21 Er18 162(3) . .
Er17 Er4 Er21 Er18 118(3) . .
Er6 Er4 Er21 Er18 56(2) . .
Er20 Er4 Er21 Er18 139(2) . .
Er9 Er4 Er21 Er18 3.9(18) . .
Er11 Er4 Er21 Er18 164(3) . .
Er8 Er4 Er21 Er18 102(2) . .
C92 Er4 Er21 Er18 126(4) . .
Er1 Er4 Er21 Er6 16.2(8) . .
Er18 Er4 Er21 Er6 -56(2) . .
Er10 Er4 Er21 Er6 -14.6(11) . .
Er14 Er4 Er21 Er6 105.9(14) . .
Er17 Er4 Er21 Er6 62(2) . .
Er20 Er4 Er21 Er6 83.0(11) . .
Er9 Er4 Er21 Er6 -52(2) . .
Er11 Er4 Er21 Er6 107.6(11) . .
Er8 Er4 Er21 Er6 46.1(7) . .
C92 Er4 Er21 Er6 70(2) . .
Er1 Er4 Er21 Er8 -29.9(6) . .
Er18 Er4 Er21 Er8 -102(2) . .
Er10 Er4 Er21 Er8 -60.8(13) . .
Er14 Er4 Er21 Er8 59.8(13) . .
Er17 Er4 Er21 Er8 15.4(19) . .
Er6 Er4 Er21 Er8 -46.1(7) . .
Er20 Er4 Er21 Er8 36.9(11) . .
Er9 Er4 Er21 Er8 -99(2) . .
Er11 Er4 Er21 Er8 61.5(10) . .
C92 Er4 Er21 Er8 24(2) . .
Er1 Er4 Er21 Er20 -66.8(12) . .
Er18 Er4 Er21 Er20 -139(2) . .
Er10 Er4 Er21 Er20 -97.7(15) . .
Er14 Er4 Er21 Er20 22.9(15) . .
Er17 Er4 Er21 Er20 -21(2) . .
Er6 Er4 Er21 Er20 -83.0(11) . .
Er9 Er4 Er21 Er20 -135(2) . .
Er11 Er4 Er21 Er20 24.6(11) . .
Er8 Er4 Er21 Er20 -36.9(11) . .
C92 Er4 Er21 Er20 -13(2) . .
Er1 Er4 Er21 Er11 -91.4(12) . .
Er18 Er4 Er21 Er11 -164(3) . .
Er10 Er4 Er21 Er11 -122.3(15) . .
Er14 Er4 Er21 Er11 -1.7(16) . .
Er17 Er4 Er21 Er11 -46(2) . .
Er6 Er4 Er21 Er11 -107.6(11) . .
Er20 Er4 Er21 Er11 -24.6(11) . .
Er9 Er4 Er21 Er11 -160(3) . .
Er8 Er4 Er21 Er11 -61.5(10) . .
C92 Er4 Er21 Er11 -38(2) . .
Er1 Er4 Er21 Er19 10.0(13) . .
Er18 Er4 Er21 Er19 -63(2) . .
Er10 Er4 Er21 Er19 -20.9(14) . .
Er14 Er4 Er21 Er19 99.6(16) . .
Er17 Er4 Er21 Er19 55(2) . .
Er6 Er4 Er21 Er19 -6.3(11) . .
Er20 Er4 Er21 Er19 76.8(14) . .
Er9 Er4 Er21 Er19 -59(2) . .
Er11 Er4 Er21 Er19 101.4(13) . .
Er8 Er4 Er21 Er19 39.9(11) . .
C92 Er4 Er21 Er19 64(2) . .
Er1 Er4 Er21 Er22 -45.5(12) . .
Er18 Er4 Er21 Er22 -118(2) . .
Er10 Er4 Er21 Er22 -76.3(15) . .
Er14 Er4 Er21 Er22 44.2(15) . .
Er17 Er4 Er21 Er22 0(2) . .
Er6 Er4 Er21 Er22 -61.7(10) . .
Er20 Er4 Er21 Er22 21.3(12) . .
Er9 Er4 Er21 Er22 -114(3) . .
Er11 Er4 Er21 Er22 45.9(12) . .
Er8 Er4 Er21 Er22 -15.6(10) . .
C92 Er4 Er21 Er22 8(2) . .
Er10 Er1 Er21 Er4 68(2) . .
Er17 Er1 Er21 Er4 -96(2) . .
Er6 Er1 Er21 Er4 113(3) . .
Er18 Er1 Er21 Er4 40.0(16) . .
Er8 Er1 Er21 Er4 -118.8(14) . .
Er14 Er1 Er21 Er4 -61.0(15) . .
Er19 Er1 Er21 Er4 110(7) . .
Er7 Er1 Er21 Er4 78(4) . .
Er20 Er1 Er21 Er4 -86.2(16) . .
Er22 Er1 Er21 Er4 -96.6(18) . .
Er10 Er1 Er21 Er17 164(3) . .
Er4 Er1 Er21 Er17 96(2) . .
Er6 Er1 Er21 Er17 -151(3) . .
Er18 Er1 Er21 Er17 136(2) . .
Er8 Er1 Er21 Er17 -23(2) . .
Er14 Er1 Er21 Er17 35(2) . .
Er19 Er1 Er21 Er17 -154(7) . .
Er7 Er1 Er21 Er17 174(3) . .
Er20 Er1 Er21 Er17 10(2) . .
Er22 Er1 Er21 Er17 -1(2) . .
Er10 Er1 Er21 Er14 129(2) . .
Er17 Er1 Er21 Er14 -35(2) . .
Er4 Er1 Er21 Er14 61.0(15) . .
Er6 Er1 Er21 Er14 174(2) . .
Er18 Er1 Er21 Er14 100.9(15) . .
Er8 Er1 Er21 Er14 -57.9(18) . .
Er19 Er1 Er21 Er14 171(7) . .
Er7 Er1 Er21 Er14 139(3) . .
Er20 Er1 Er21 Er14 -25.2(14) . .
Er22 Er1 Er21 Er14 -36(2) . .
Er17 Er1 Er21 Er10 -164(3) . .
Er4 Er1 Er21 Er10 -68(2) . .
Er6 Er1 Er21 Er10 45(3) . .
Er18 Er1 Er21 Er10 -28(2) . .
Er8 Er1 Er21 Er10 173(3) . .
Er14 Er1 Er21 Er10 -129(2) . .
Er19 Er1 Er21 Er10 42(7) . .
Er7 Er1 Er21 Er10 11(3) . .
Er20 Er1 Er21 Er10 -154(2) . .
Er22 Er1 Er21 Er10 -164(3) . .
Er10 Er1 Er21 Er18 28(2) . .
Er17 Er1 Er21 Er18 -136(2) . .
Er4 Er1 Er21 Er18 -40.0(16) . .
Er6 Er1 Er21 Er18 73(3) . .
Er8 Er1 Er21 Er18 -158.8(16) . .
Er14 Er1 Er21 Er18 -100.9(15) . .
Er19 Er1 Er21 Er18 70(7) . .
Er7 Er1 Er21 Er18 38(3) . .
Er20 Er1 Er21 Er18 -126.1(14) . .
Er22 Er1 Er21 Er18 -136.6(18) . .
Er10 Er1 Er21 Er6 -45(3) . .
Er17 Er1 Er21 Er6 151(3) . .
Er4 Er1 Er21 Er6 -113(3) . .
Er18 Er1 Er21 Er6 -73(3) . .
Er8 Er1 Er21 Er6 128(3) . .
Er14 Er1 Er21 Er6 -174(2) . .
Er19 Er1 Er21 Er6 -3(6) . .
Er7 Er1 Er21 Er6 -35(2) . .
Er20 Er1 Er21 Er6 161(3) . .
Er22 Er1 Er21 Er6 150(4) . .
Er10 Er1 Er21 Er8 -173(3) . .
Er17 Er1 Er21 Er8 23(2) . .
Er4 Er1 Er21 Er8 118.8(14) . .
Er6 Er1 Er21 Er8 -128(3) . .
Er18 Er1 Er21 Er8 158.8(16) . .
Er14 Er1 Er21 Er8 57.9(18) . .
Er19 Er1 Er21 Er8 -131(8) . .
Er7 Er1 Er21 Er8 -163(4) . .
Er20 Er1 Er21 Er8 32.7(15) . .
Er22 Er1 Er21 Er8 22.3(12) . .
Er10 Er1 Er21 Er20 154(2) . .
Er17 Er1 Er21 Er20 -10(2) . .
Er4 Er1 Er21 Er20 86.2(16) . .
Er6 Er1 Er21 Er20 -161(3) . .
Er18 Er1 Er21 Er20 126.1(14) . .
Er8 Er1 Er21 Er20 -32.7(15) . .
Er14 Er1 Er21 Er20 25.2(14) . .
Er19 Er1 Er21 Er20 -164(7) . .
Er7 Er1 Er21 Er20 165(3) . .
Er22 Er1 Er21 Er20 -10.4(16) . .
Er10 Er1 Er21 Er11 132.5(19) . .
Er17 Er1 Er21 Er11 -31(2) . .
Er4 Er1 Er21 Er11 64.6(14) . .
Er6 Er1 Er21 Er11 178(3) . .
Er18 Er1 Er21 Er11 104.6(12) . .
Er8 Er1 Er21 Er11 -54.2(15) . .
Er14 Er1 Er21 Er11 3.7(12) . .
Er19 Er1 Er21 Er11 174(7) . .
Er7 Er1 Er21 Er11 143(3) . .
Er20 Er1 Er21 Er11 -21.5(10) . .
Er22 Er1 Er21 Er11 -31.9(17) . .
Er10 Er1 Er21 Er19 -42(7) . .
Er17 Er1 Er21 Er19 154(7) . .
Er4 Er1 Er21 Er19 -110(7) . .
Er6 Er1 Er21 Er19 3(6) . .
Er18 Er1 Er21 Er19 -70(7) . .
Er8 Er1 Er21 Er19 131(8) . .
Er14 Er1 Er21 Er19 -171(7) . .
Er7 Er1 Er21 Er19 -31(6) . .
Er20 Er1 Er21 Er19 164(7) . .
Er22 Er1 Er21 Er19 154(8) . .
Er10 Er1 Er21 Er22 164(3) . .
Er17 Er1 Er21 Er22 1(2) . .
Er4 Er1 Er21 Er22 96.6(18) . .
Er6 Er1 Er21 Er22 -150(4) . .
Er18 Er1 Er21 Er22 136.6(18) . .
Er8 Er1 Er21 Er22 -22.3(12) . .
Er14 Er1 Er21 Er22 36(2) . .
Er19 Er1 Er21 Er22 -154(8) . .
Er7 Er1 Er21 Er22 175(4) . .
Er20 Er1 Er21 Er22 10.4(16) . .
Er1 Er17 Er21 Er4 61.1(18) . .
Er14 Er17 Er21 Er4 -62(2) . .
Er8 Er17 Er21 Er4 112(5) . .
Er20 Er17 Er21 Er4 -93(4) . .
Er10 Er17 Er21 Er4 53.8(17) . .
Er6 Er17 Er21 Er4 70.2(19) . .
Er11 Er17 Er21 Er4 -70(2) . .
C92 Er17 Er21 Er4 -8(3) . .
Er19 Er17 Er21 Er4 66(2) . .
Er14 Er17 Er21 Er1 -124(3) . .
Er8 Er17 Er21 Er1 51(5) . .
Er20 Er17 Er21 Er1 -155(5) . .
Er4 Er17 Er21 Er1 -61.1(19) . .
Er10 Er17 Er21 Er1 -7.3(12) . .
Er6 Er17 Er21 Er1 9.1(11) . .
Er11 Er17 Er21 Er1 -131(3) . .
C92 Er17 Er21 Er1 -69(3) . .
Er19 Er17 Er21 Er1 5.1(15) . .
Er1 Er17 Er21 Er14 124(3) . .
Er8 Er17 Er21 Er14 174(6) . .
Er20 Er17 Er21 Er14 -31(4) . .
Er4 Er17 Er21 Er14 62(2) . .
Er10 Er17 Er21 Er14 116(2) . .
Er6 Er17 Er21 Er14 133(2) . .
Er11 Er17 Er21 Er14 -7.7(16) . .
C92 Er17 Er21 Er14 54(3) . .
Er19 Er17 Er21 Er14 129(3) . .
Er1 Er17 Er21 Er10 7.3(12) . .
Er14 Er17 Er21 Er10 -116(2) . .
Er8 Er17 Er21 Er10 58(5) . .
Er20 Er17 Er21 Er10 -147(4) . .
Er4 Er17 Er21 Er10 -53.8(17) . .
Er6 Er17 Er21 Er10 16.4(10) . .
Er11 Er17 Er21 Er10 -124(2) . .
C92 Er17 Er21 Er10 -62(3) . .
Er19 Er17 Er21 Er10 12.4(16) . .
Er1 Er17 Er21 Er18 33.2(17) . .
Er14 Er17 Er21 Er18 -90(2) . .
Er8 Er17 Er21 Er18 84(5) . .
Er20 Er17 Er21 Er18 -121(4) . .
Er4 Er17 Er21 Er18 -27.9(14) . .
Er10 Er17 Er21 Er18 25.8(13) . .
Er6 Er17 Er21 Er18 42.2(14) . .
Er11 Er17 Er21 Er18 -98(2) . .
C92 Er17 Er21 Er18 -36(3) . .
Er19 Er17 Er21 Er18 38.3(19) . .
Er1 Er17 Er21 Er6 -9.1(11) . .
Er14 Er17 Er21 Er6 -133(2) . .
Er8 Er17 Er21 Er6 41(5) . .
Er20 Er17 Er21 Er6 -164(5) . .
Er4 Er17 Er21 Er6 -70.2(19) . .
Er10 Er17 Er21 Er6 -16.4(10) . .
Er11 Er17 Er21 Er6 -140(2) . .
C92 Er17 Er21 Er6 -79(3) . .
Er19 Er17 Er21 Er6 -4.0(12) . .
Er1 Er17 Er21 Er8 -51(5) . .
Er14 Er17 Er21 Er8 -174(6) . .
Er20 Er17 Er21 Er8 155(8) . .
Er4 Er17 Er21 Er8 -112(5) . .
Er10 Er17 Er21 Er8 -58(5) . .
Er6 Er17 Er21 Er8 -41(5) . .
Er11 Er17 Er21 Er8 178(6) . .
C92 Er17 Er21 Er8 -120(7) . .
Er19 Er17 Er21 Er8 -45(4) . .
Er1 Er17 Er21 Er20 155(5) . .
Er14 Er17 Er21 Er20 31(4) . .
Er8 Er17 Er21 Er20 -155(8) . .
Er4 Er17 Er21 Er20 93(4) . .
Er10 Er17 Er21 Er20 147(4) . .
Er6 Er17 Er21 Er20 164(5) . .
Er11 Er17 Er21 Er20 23(3) . .
C92 Er17 Er21 Er20 85(5) . .
Er19 Er17 Er21 Er20 160(5) . .
Er1 Er17 Er21 Er11 131(3) . .
Er14 Er17 Er21 Er11 7.7(16) . .
Er8 Er17 Er21 Er11 -178(6) . .
Er20 Er17 Er21 Er11 -23(3) . .
Er4 Er17 Er21 Er11 70(2) . .
Er10 Er17 Er21 Er11 124(2) . .
Er6 Er17 Er21 Er11 140(2) . .
C92 Er17 Er21 Er11 62(2) . .
Er19 Er17 Er21 Er11 136(2) . .
Er1 Er17 Er21 Er19 -5.1(15) . .
Er14 Er17 Er21 Er19 -129(3) . .
Er8 Er17 Er21 Er19 45(4) . .
Er20 Er17 Er21 Er19 -160(5) . .
Er4 Er17 Er21 Er19 -66(2) . .
Er10 Er17 Er21 Er19 -12.4(16) . .
Er6 Er17 Er21 Er19 4.0(12) . .
Er11 Er17 Er21 Er19 -136(2) . .
C92 Er17 Er21 Er19 -75(3) . .
Er1 Er17 Er21 Er22 -135(100) . .
Er14 Er17 Er21 Er22 102(100) . .
Er8 Er17 Er21 Er22 -84(100) . .
Er20 Er17 Er21 Er22 71(100) . .
Er4 Er17 Er21 Er22 164(100) . .
Er10 Er17 Er21 Er22 -142(100) . .
Er6 Er17 Er21 Er22 -126(100) . .
Er11 Er17 Er21 Er22 94(100) . .
C92 Er17 Er21 Er22 156(100) . .
Er19 Er17 Er21 Er22 -129(100) . .
Er11 Er14 Er21 Er4 -163(15) . .
Er17 Er14 Er21 Er4 96(3) . .
Er20 Er14 Er21 Er4 120(3) . .
Er1 Er14 Er21 Er4 59.8(17) . .
Er14 Er14 Er21 Er4 -58(4) 6 .
C92 Er14 Er21 Er4 38(3) . .
Er8 Er14 Er21 Er4 93.6(19) . .
Er20 Er14 Er21 Er4 118(12) 6 .
Er22 Er14 Er21 Er4 96(2) . .
Er10 Er14 Er21 Er4 40.7(16) . .
Er11 Er14 Er21 Er1 137(15) . .
Er17 Er14 Er21 Er1 36(2) . .
Er20 Er14 Er21 Er1 61(3) . .
Er4 Er14 Er21 Er1 -59.8(17) . .
Er14 Er14 Er21 Er1 -118(3) 6 .
C92 Er14 Er21 Er1 -22(2) . .
Er8 Er14 Er21 Er1 33.8(12) . .
Er20 Er14 Er21 Er1 58(12) 6 .
Er22 Er14 Er21 Er1 37(2) . .
Er10 Er14 Er21 Er1 -19.1(9) . .
Er11 Er14 Er21 Er17 101(15) . .
Er20 Er14 Er21 Er17 25(3) . .
Er4 Er14 Er21 Er17 -96(3) . .
Er1 Er14 Er21 Er17 -36(2) . .
Er14 Er14 Er21 Er17 -154(4) 6 .
C92 Er14 Er21 Er17 -58(3) . .
Er8 Er14 Er21 Er17 -2(2) . .
Er20 Er14 Er21 Er17 22(12) 6 .
Er22 Er14 Er21 Er17 1(2) . .
Er10 Er14 Er21 Er17 -55(2) . .
Er11 Er14 Er21 Er10 156(15) . .
Er17 Er14 Er21 Er10 55(2) . .
Er20 Er14 Er21 Er10 80(3) . .
Er4 Er14 Er21 Er10 -40.7(16) . .
Er1 Er14 Er21 Er10 19.1(9) . .
Er14 Er14 Er21 Er10 -99(3) 6 .
C92 Er14 Er21 Er10 -3(2) . .
Er8 Er14 Er21 Er10 52.9(13) . .
Er20 Er14 Er21 Er10 77(12) 6 .
Er22 Er14 Er21 Er10 56(2) . .
Er11 Er14 Er21 Er18 -172(15) . .
Er17 Er14 Er21 Er18 86(3) . .
Er20 Er14 Er21 Er18 111(3) . .
Er4 Er14 Er21 Er18 -9.3(15) . .
Er1 Er14 Er21 Er18 50.5(14) . .
Er14 Er14 Er21 Er18 -67(4) 6 .
C92 Er14 Er21 Er18 29(2) . .
Er8 Er14 Er21 Er18 84.3(14) . .
Er20 Er14 Er21 Er18 108(12) 6 .
Er22 Er14 Er21 Er18 87.1(19) . .
Er10 Er14 Er21 Er18 31.4(11) . .
Er11 Er14 Er21 Er6 139(15) . .
Er17 Er14 Er21 Er6 37(2) . .
Er20 Er14 Er21 Er6 62(3) . .
Er4 Er14 Er21 Er6 -58.2(17) . .
Er1 Er14 Er21 Er6 1.6(6) . .
Er14 Er14 Er21 Er6 -116(3) 6 .
C92 Er14 Er21 Er6 -20(2) . .
Er8 Er14 Er21 Er6 35.4(9) . .
Er20 Er14 Er21 Er6 60(12) 6 .
Er22 Er14 Er21 Er6 38.2(18) . .
Er10 Er14 Er21 Er6 -17.4(9) . .
Er11 Er14 Er21 Er8 103(15) . .
Er17 Er14 Er21 Er8 2(2) . .
Er20 Er14 Er21 Er8 27(2) . .
Er4 Er14 Er21 Er8 -94(2) . .
Er1 Er14 Er21 Er8 -33.8(12) . .
Er14 Er14 Er21 Er8 -152(3) 6 .
C92 Er14 Er21 Er8 -55.8(17) . .
Er20 Er14 Er21 Er8 24(12) 6 .
Er22 Er14 Er21 Er8 2.7(13) . .
Er10 Er14 Er21 Er8 -52.9(13) . .
Er11 Er14 Er21 Er20 76(14) . .
Er17 Er14 Er21 Er20 -25(3) . .
Er4 Er14 Er21 Er20 -120(3) . .
Er1 Er14 Er21 Er20 -61(3) . .
Er14 Er14 Er21 Er20 -178(5) 6 .
C92 Er14 Er21 Er20 -83(3) . .
Er8 Er14 Er21 Er20 -27(2) . .
Er20 Er14 Er21 Er20 -3(10) 6 .
Er22 Er14 Er21 Er20 -24(2) . .
Er10 Er14 Er21 Er20 -80(3) . .
Er17 Er14 Er21 Er11 -101(15) . .
Er20 Er14 Er21 Er11 -76(14) . .
Er4 Er14 Er21 Er11 163(15) . .
Er1 Er14 Er21 Er11 -137(15) . .
Er14 Er14 Er21 Er11 105(16) 6 .
C92 Er14 Er21 Er11 -159(16) . .
Er8 Er14 Er21 Er11 -103(15) . .
Er20 Er14 Er21 Er11 -79(16) 6 .
Er22 Er14 Er21 Er11 -100(15) . .
Er10 Er14 Er21 Er11 -156(15) . .
Er11 Er14 Er21 Er19 139(15) . .
Er17 Er14 Er21 Er19 37(2) . .
Er20 Er14 Er21 Er19 62(3) . .
Er4 Er14 Er21 Er19 -58.3(18) . .
Er1 Er14 Er21 Er19 1.5(10) . .
Er14 Er14 Er21 Er19 -116(3) 6 .
C92 Er14 Er21 Er19 -21(2) . .
Er8 Er14 Er21 Er19 35.3(9) . .
Er20 Er14 Er21 Er19 59(12) 6 .
Er22 Er14 Er21 Er19 38.0(17) . .
Er10 Er14 Er21 Er19 -17.6(13) . .
Er11 Er14 Er21 Er22 100(15) . .
Er17 Er14 Er21 Er22 -1(2) . .
Er20 Er14 Er21 Er22 24(2) . .
Er4 Er14 Er21 Er22 -96(2) . .
Er1 Er14 Er21 Er22 -37(2) . .
Er14 Er14 Er21 Er22 -154(4) 6 .
C92 Er14 Er21 Er22 -58.5(19) . .
Er8 Er14 Er21 Er22 -2.7(13) . .
Er20 Er14 Er21 Er22 21(11) 6 .
Er10 Er14 Er21 Er22 -56(2) . .
Er6 Er10 Er21 Er4 -132(4) . .
Er1 Er10 Er21 Er4 -93(3) . .
Er18 Er10 Er21 Er4 42(2) . .
Er19 Er10 Er21 Er4 -111(4) . .
Er7 Er10 Er21 Er4 -120(7) . .
Er17 Er10 Er21 Er4 -81(2) . .
Er9 Er10 Er21 Er4 39(2) . .
Er8 Er10 Er21 Er4 -97.1(19) . .
Er14 Er10 Er21 Er4 -45.3(17) . .
Er2 Er10 Er21 Er4 -102(3) . .
Er6 Er10 Er21 Er1 -39(3) . .
Er18 Er10 Er21 Er1 135(3) . .
Er4 Er10 Er21 Er1 93(3) . .
Er19 Er10 Er21 Er1 -19(4) . .
Er7 Er10 Er21 Er1 -28(7) . .
Er17 Er10 Er21 Er1 11.6(19) . .
Er9 Er10 Er21 Er1 131(3) . .
Er8 Er10 Er21 Er1 -4.4(17) . .
Er14 Er10 Er21 Er1 47(2) . .
Er2 Er10 Er21 Er1 -9(3) . .
Er6 Er10 Er21 Er17 -51(3) . .
Er1 Er10 Er21 Er17 -11.6(19) . .
Er18 Er10 Er21 Er17 124(3) . .
Er4 Er10 Er21 Er17 81(2) . .
Er19 Er10 Er21 Er17 -30(4) . .
Er7 Er10 Er21 Er17 -39(8) . .
Er9 Er10 Er21 Er17 120(2) . .
Er8 Er10 Er21 Er17 -16.0(17) . .
Er14 Er10 Er21 Er17 35.8(16) . .
Er2 Er10 Er21 Er17 -21(4) . .
Er6 Er10 Er21 Er14 -87(3) . .
Er1 Er10 Er21 Er14 -47(2) . .
Er18 Er10 Er21 Er14 88(2) . .
Er4 Er10 Er21 Er14 45.3(17) . .
Er19 Er10 Er21 Er14 -66(4) . .
Er7 Er10 Er21 Er14 -75(7) . .
Er17 Er10 Er21 Er14 -35.8(16) . .
Er9 Er10 Er21 Er14 84(2) . .
Er8 Er10 Er21 Er14 -51.7(14) . .
Er2 Er10 Er21 Er14 -56(3) . .
Er6 Er10 Er21 Er18 -174(4) . .
Er1 Er10 Er21 Er18 -135(3) . .
Er4 Er10 Er21 Er18 -42(2) . .
Er19 Er10 Er21 Er18 -154(4) . .
Er7 Er10 Er21 Er18 -163(8) . .
Er17 Er10 Er21 Er18 -124(3) . .
Er9 Er10 Er21 Er18 -3.8(17) . .
Er8 Er10 Er21 Er18 -140(2) . .
Er14 Er10 Er21 Er18 -88(2) . .
Er2 Er10 Er21 Er18 -144(4) . .
Er1 Er10 Er21 Er6 39(3) . .
Er18 Er10 Er21 Er6 174(4) . .
Er4 Er10 Er21 Er6 132(4) . .
Er19 Er10 Er21 Er6 21(3) . .
Er7 Er10 Er21 Er6 12(5) . .
Er17 Er10 Er21 Er6 51(3) . .
Er9 Er10 Er21 Er6 171(4) . .
Er8 Er10 Er21 Er6 35(3) . .
Er14 Er10 Er21 Er6 87(3) . .
Er2 Er10 Er21 Er6 30(2) . .
Er6 Er10 Er21 Er8 -35(3) . .
Er1 Er10 Er21 Er8 4.4(17) . .
Er18 Er10 Er21 Er8 140(2) . .
Er4 Er10 Er21 Er8 97.1(19) . .
Er19 Er10 Er21 Er8 -14(3) . .
Er7 Er10 Er21 Er8 -23(7) . .
Er17 Er10 Er21 Er8 16.0(17) . .
Er9 Er10 Er21 Er8 135.7(18) . .
Er14 Er10 Er21 Er8 51.7(14) . .
Er2 Er10 Er21 Er8 -5(3) . .
Er6 Er10 Er21 Er20 -62(3) . .
Er1 Er10 Er21 Er20 -22.5(19) . .
Er18 Er10 Er21 Er20 113(2) . .
Er4 Er10 Er21 Er20 70.2(19) . .
Er19 Er10 Er21 Er20 -41(4) . .
Er7 Er10 Er21 Er20 -50(7) . .
Er17 Er10 Er21 Er20 -10.9(18) . .
Er9 Er10 Er21 Er20 108.9(18) . .
Er8 Er10 Er21 Er20 -26.9(11) . .
Er14 Er10 Er21 Er20 24.9(13) . .
Er2 Er10 Er21 Er20 -32(3) . .
Er6 Er10 Er21 Er11 -85(3) . .
Er1 Er10 Er21 Er11 -45(2) . .
Er18 Er10 Er21 Er11 90(2) . .
Er4 Er10 Er21 Er11 47.4(16) . .
Er19 Er10 Er21 Er11 -64(4) . .
Er7 Er10 Er21 Er11 -73(7) . .
Er17 Er10 Er21 Er11 -33.7(18) . .
Er9 Er10 Er21 Er11 86.1(18) . .
Er8 Er10 Er21 Er11 -49.6(11) . .
Er14 Er10 Er21 Er11 2.1(12) . .
Er2 Er10 Er21 Er11 -54(3) . .
Er6 Er10 Er21 Er19 -21(3) . .
Er1 Er10 Er21 Er19 19(4) . .
Er18 Er10 Er21 Er19 154(4) . .
Er4 Er10 Er21 Er19 111(4) . .
Er7 Er10 Er21 Er19 -9(6) . .
Er17 Er10 Er21 Er19 30(4) . .
Er9 Er10 Er21 Er19 150(4) . .
Er8 Er10 Er21 Er19 14(3) . .
Er14 Er10 Er21 Er19 66(4) . .
Er2 Er10 Er21 Er19 10(2) . .
Er6 Er10 Er21 Er22 -51(3) . .
Er1 Er10 Er21 Er22 -11.3(19) . .
Er18 Er10 Er21 Er22 124(2) . .
Er4 Er10 Er21 Er22 81.5(19) . .
Er19 Er10 Er21 Er22 -30(3) . .
Er7 Er10 Er21 Er22 -39(7) . .
Er17 Er10 Er21 Er22 0.3(19) . .
Er9 Er10 Er21 Er22 120.1(18) . .
Er8 Er10 Er21 Er22 -15.6(9) . .
Er14 Er10 Er21 Er22 36.1(15) . .
Er2 Er10 Er21 Er22 -20(3) . .
Er10 Er18 Er21 Er4 -105(3) . .
Er1 Er18 Er21 Er4 -83(3) . .
Er6 Er18 Er21 Er4 -103(3) . .
Er15 Er18 Er21 Er4 -57(7) . .
Er7 Er18 Er21 Er4 -101(3) . .
Er19 Er18 Er21 Er4 -94(3) . .
Er17 Er18 Er21 Er4 -55(3) . .
Er14 Er18 Er21 Er4 -15(2) . .
Er16 Er18 Er21 Er4 21(4) . .
Er10 Er18 Er21 Er1 -22.1(17) . .
Er4 Er18 Er21 Er1 83(3) . .
Er6 Er18 Er21 Er1 -19.9(12) . .
Er15 Er18 Er21 Er1 26(7) . .
Er7 Er18 Er21 Er1 -18.7(17) . .
Er19 Er18 Er21 Er1 -11.2(16) . .
Er17 Er18 Er21 Er1 27.5(18) . .
Er14 Er18 Er21 Er1 68.2(18) . .
Er16 Er18 Er21 Er1 103(3) . .
Er10 Er18 Er21 Er17 -50(3) . .
Er4 Er18 Er21 Er17 55(3) . .
Er1 Er18 Er21 Er17 -27.5(18) . .
Er6 Er18 Er21 Er17 -47(2) . .
Er15 Er18 Er21 Er17 -1(8) . .
Er7 Er18 Er21 Er17 -46(2) . .
Er19 Er18 Er21 Er17 -39(2) . .
Er14 Er18 Er21 Er17 40.7(17) . .
Er16 Er18 Er21 Er17 76(3) . .
Er10 Er18 Er21 Er14 -90(2) . .
Er4 Er18 Er21 Er14 15(2) . .
Er1 Er18 Er21 Er14 -68.2(18) . .
Er6 Er18 Er21 Er14 -88.1(17) . .
Er15 Er18 Er21 Er14 -42(7) . .
Er7 Er18 Er21 Er14 -86.9(18) . .
Er19 Er18 Er21 Er14 -79.4(19) . .
Er17 Er18 Er21 Er14 -40.7(17) . .
Er16 Er18 Er21 Er14 35(3) . .
Er4 Er18 Er21 Er10 105(3) . .
Er1 Er18 Er21 Er10 22.1(17) . .
Er6 Er18 Er21 Er10 2.2(17) . .
Er15 Er18 Er21 Er10 48(7) . .
Er7 Er18 Er21 Er10 3.4(16) . .
Er19 Er18 Er21 Er10 11.0(18) . .
Er17 Er18 Er21 Er10 50(3) . .
Er14 Er18 Er21 Er10 90(2) . .
Er16 Er18 Er21 Er10 125(3) . .
Er10 Er18 Er21 Er6 -2.2(17) . .
Er4 Er18 Er21 Er6 103(3) . .
Er1 Er18 Er21 Er6 19.9(12) . .
Er15 Er18 Er21 Er6 46(7) . .
Er7 Er18 Er21 Er6 1.2(9) . .
Er19 Er18 Er21 Er6 8.7(12) . .
Er17 Er18 Er21 Er6 47(2) . .
Er14 Er18 Er21 Er6 88.1(17) . .
Er16 Er18 Er21 Er6 123(3) . .
Er10 Er18 Er21 Er8 -33.6(19) . .
Er4 Er18 Er21 Er8 71(3) . .
Er1 Er18 Er21 Er8 -11.5(9) . .
Er6 Er18 Er21 Er8 -31.4(10) . .
Er15 Er18 Er21 Er8 15(7) . .
Er7 Er18 Er21 Er8 -30.2(14) . .
Er19 Er18 Er21 Er8 -22.7(13) . .
Er17 Er18 Er21 Er8 16.0(17) . .
Er14 Er18 Er21 Er8 56.7(14) . .
Er16 Er18 Er21 Er8 92(3) . .
Er10 Er18 Er21 Er20 -67(2) . .
Er4 Er18 Er21 Er20 38(2) . .
Er1 Er18 Er21 Er20 -44.8(15) . .
Er6 Er18 Er21 Er20 -64.7(15) . .
Er15 Er18 Er21 Er20 -19(8) . .
Er7 Er18 Er21 Er20 -63.5(18) . .
Er19 Er18 Er21 Er20 -56.0(18) . .
Er17 Er18 Er21 Er20 -17.3(19) . .
Er14 Er18 Er21 Er20 23.4(14) . .
Er16 Er18 Er21 Er20 59(3) . .
Er10 Er18 Er21 Er11 -91(2) . .
Er4 Er18 Er21 Er11 14(2) . .
Er1 Er18 Er21 Er11 -68.9(16) . .
Er6 Er18 Er21 Er11 -88.8(13) . .
Er15 Er18 Er21 Er11 -43(7) . .
Er7 Er18 Er21 Er11 -87.6(15) . .
Er19 Er18 Er21 Er11 -80.1(15) . .
Er17 Er18 Er21 Er11 -41.4(19) . .
Er14 Er18 Er21 Er11 -0.7(13) . .
Er16 Er18 Er21 Er11 34(3) . .
Er10 Er18 Er21 Er19 -11.0(18) . .
Er4 Er18 Er21 Er19 94(3) . .
Er1 Er18 Er21 Er19 11.2(16) . .
Er6 Er18 Er21 Er19 -8.7(12) . .
Er15 Er18 Er21 Er19 37(7) . .
Er7 Er18 Er21 Er19 -7.5(12) . .
Er17 Er18 Er21 Er19 39(2) . .
Er14 Er18 Er21 Er19 79.4(19) . .
Er16 Er18 Er21 Er19 114(3) . .
Er10 Er18 Er21 Er22 -50(2) . .
Er4 Er18 Er21 Er22 55(3) . .
Er1 Er18 Er21 Er22 -27.4(13) . .
Er6 Er18 Er21 Er22 -47.3(12) . .
Er15 Er18 Er21 Er22 -1(7) . .
Er7 Er18 Er21 Er22 -46.1(15) . .
Er19 Er18 Er21 Er22 -38.6(15) . .
Er17 Er18 Er21 Er22 0.1(19) . .
Er14 Er18 Er21 Er22 40.8(15) . .
Er16 Er18 Er21 Er22 76(3) . .
Er22 Er13 Er22 Er8 -36(34) 6 .
Er20 Er13 Er22 Er8 -75(26) . .
Er20 Er13 Er22 Er8 -64(27) 6 .
C92 Er13 Er22 Er8 -3(26) . .
Er8 Er13 Er22 Er8 -31(30) 6 .
Er11 Er13 Er22 Er8 -62(26) . .
Er5 Er13 Er22 Er8 77(26) . .
Er5 Er13 Er22 Er8 24(31) 6 .
Er17 Er13 Er22 Er8 -43(28) 6 .
Er17 Er13 Er22 Er8 -49(24) . .
Er22 Er13 Er22 Er20 39(10) 6 .
Er20 Er13 Er22 Er20 11(3) 6 .
C92 Er13 Er22 Er20 72(3) . .
Er8 Er13 Er22 Er20 75(26) . .
Er8 Er13 Er22 Er20 44(6) 6 .
Er11 Er13 Er22 Er20 13(2) . .
Er5 Er13 Er22 Er20 152(5) . .
Er5 Er13 Er22 Er20 99(6) 6 .
Er17 Er13 Er22 Er20 32(4) 6 .
Er17 Er13 Er22 Er20 26(3) . .
Er22 Er13 Er22 Er5 -113(9) 6 .
Er20 Er13 Er22 Er5 -152(5) . .
Er20 Er13 Er22 Er5 -141(3) 6 .
C92 Er13 Er22 Er5 -80(3) . .
Er8 Er13 Er22 Er5 -77(26) . .
Er8 Er13 Er22 Er5 -108(5) 6 .
Er11 Er13 Er22 Er5 -139(4) . .
Er5 Er13 Er22 Er5 -53(8) 6 .
Er17 Er13 Er22 Er5 -120(3) 6 .
Er17 Er13 Er22 Er5 -127(7) . .
Er22 Er13 Er22 Er17 14(13) 6 .
Er20 Er13 Er22 Er17 -26(3) . .
Er20 Er13 Er22 Er17 -14(6) 6 .
C92 Er13 Er22 Er17 47(4) . .
Er8 Er13 Er22 Er17 49(24) . .
Er8 Er13 Er22 Er17 19(8) 6 .
Er11 Er13 Er22 Er17 -13(4) . .
Er5 Er13 Er22 Er17 127(7) . .
Er5 Er13 Er22 Er17 73(8) 6 .
Er17 Er13 Er22 Er17 6(6) 6 .
Er22 Er13 Er22 C92 -33(9) 6 .
Er20 Er13 Er22 C92 -72(3) . .
Er20 Er13 Er22 C92 -61(2) 6 .
Er8 Er13 Er22 C92 3(26) . .
Er8 Er13 Er22 C92 -28(4) 6 .
Er11 Er13 Er22 C92 -59.6(13) . .
Er5 Er13 Er22 C92 80(3) . .
Er5 Er13 Er22 C92 26(5) 6 .
Er17 Er13 Er22 C92 -41(2) 6 .
Er17 Er13 Er22 C92 -47(4) . .
Er20 Er13 Er22 Er22 -39(10) . 6
Er20 Er13 Er22 Er22 -28(8) 6 6
C92 Er13 Er22 Er22 33(9) . 6
Er8 Er13 Er22 Er22 36(34) . 6
Er8 Er13 Er22 Er22 5(5) 6 6
Er11 Er13 Er22 Er22 -26(9) . 6
Er5 Er13 Er22 Er22 113(9) . 6
Er5 Er13 Er22 Er22 60(7) 6 6
Er17 Er13 Er22 Er22 -7(7) 6 6
Er17 Er13 Er22 Er22 -14(13) . 6
Er22 Er13 Er22 Er11 26(9) 6 .
Er20 Er13 Er22 Er11 -13(2) . .
Er20 Er13 Er22 Er11 -1(2) 6 .
C92 Er13 Er22 Er11 59.6(13) . .
Er8 Er13 Er22 Er11 62(26) . .
Er8 Er13 Er22 Er11 32(5) 6 .
Er5 Er13 Er22 Er11 139(4) . .
Er5 Er13 Er22 Er11 86(5) 6 .
Er17 Er13 Er22 Er11 19(2) 6 .
Er17 Er13 Er22 Er11 13(4) . .
Er22 Er13 Er22 Er20 28(8) 6 6
Er20 Er13 Er22 Er20 -11(3) . 6
C92 Er13 Er22 Er20 61(2) . 6
Er8 Er13 Er22 Er20 64(27) . 6
Er8 Er13 Er22 Er20 33(3) 6 6
Er11 Er13 Er22 Er20 1(2) . 6
Er5 Er13 Er22 Er20 141(3) . 6
Er5 Er13 Er22 Er20 87(5) 6 6
Er17 Er13 Er22 Er20 20.5(15) 6 6
Er17 Er13 Er22 Er20 14(6) . 6
Er22 Er13 Er22 Er14 17(10) 6 .
Er20 Er13 Er22 Er14 -21.6(17) . .
Er20 Er13 Er22 Er14 -10(3) 6 .
C92 Er13 Er22 Er14 50.9(18) . .
Er8 Er13 Er22 Er14 53(26) . .
Er8 Er13 Er22 Er14 23(6) 6 .
Er11 Er13 Er22 Er14 -8.8(16) . .
Er5 Er13 Er22 Er14 131(4) . .
Er5 Er13 Er22 Er14 77(6) 6 .
Er17 Er13 Er22 Er14 10(4) 6 .
Er17 Er13 Er22 Er14 4(3) . .
Er22 Er13 Er22 Er1 -14(14) 6 .
Er20 Er13 Er22 Er1 -53(5) . .
Er20 Er13 Er22 Er1 -41(6) 6 .
C92 Er13 Er22 Er1 20(5) . .
Er8 Er13 Er22 Er1 22(22) . .
Er8 Er13 Er22 Er1 -8(9) 6 .
Er11 Er13 Er22 Er1 -40(5) . .
Er5 Er13 Er22 Er1 100(6) . .
Er5 Er13 Er22 Er1 46(10) 6 .
Er17 Er13 Er22 Er1 -21(7) 6 .
Er17 Er13 Er22 Er1 -27(3) . .
Er22 Er13 Er22 Er19 -72(12) 6 .
Er20 Er13 Er22 Er19 -111(5) . .
Er20 Er13 Er22 Er19 -100(5) 6 .
C92 Er13 Er22 Er19 -39(4) . .
Er8 Er13 Er22 Er19 -36(23) . .
Er8 Er13 Er22 Er19 -67(7) 6 .
Er11 Er13 Er22 Er19 -98(4) . .
Er5 Er13 Er22 Er19 41(3) . .
Er5 Er13 Er22 Er19 -12(9) 6 .
Er17 Er13 Er22 Er19 -79(5) 6 .
Er17 Er13 Er22 Er19 -86(5) . .
Er17 Er8 Er22 Er13 60(27) . .
Er5 Er8 Er22 Er13 -86(27) . .
Er20 Er8 Er22 Er13 76(26) . .
Er1 Er8 Er22 Er13 30(29) . .
Er6 Er8 Er22 Er13 -23(29) . .
Er19 Er8 Er22 Er13 -45(28) . .
Er14 Er8 Er22 Er13 57(27) . .
Er10 Er8 Er22 Er13 5(29) . .
C92 Er8 Er22 Er13 2(25) . .
Er4 Er8 Er22 Er13 36(27) . .
Er17 Er8 Er22 Er20 -16(3) . .
Er5 Er8 Er22 Er20 -162(2) . .
Er1 Er8 Er22 Er20 -46(4) . .
Er6 Er8 Er22 Er20 -100(4) . .
Er19 Er8 Er22 Er20 -121(3) . .
Er14 Er8 Er22 Er20 -20(2) . .
Er10 Er8 Er22 Er20 -72(4) . .
Er13 Er8 Er22 Er20 -76(26) . .
C92 Er8 Er22 Er20 -74(2) . .
Er4 Er8 Er22 Er20 -40(3) . .
Er17 Er8 Er22 Er5 146(2) . .
Er20 Er8 Er22 Er5 162(2) . .
Er1 Er8 Er22 Er5 116(3) . .
Er6 Er8 Er22 Er5 62(3) . .
Er19 Er8 Er22 Er5 41(2) . .
Er14 Er8 Er22 Er5 142.3(10) . .
Er10 Er8 Er22 Er5 90(3) . .
Er13 Er8 Er22 Er5 86(27) . .
C92 Er8 Er22 Er5 88.0(18) . .
Er4 Er8 Er22 Er5 121.8(13) . .
Er5 Er8 Er22 Er17 -146(2) . .
Er20 Er8 Er22 Er17 16(3) . .
Er1 Er8 Er22 Er17 -30(2) . .
Er6 Er8 Er22 Er17 -84(4) . .
Er19 Er8 Er22 Er17 -105(3) . .
Er14 Er8 Er22 Er17 -4(2) . .
Er10 Er8 Er22 Er17 -56(3) . .
Er13 Er8 Er22 Er17 -60(27) . .
C92 Er8 Er22 Er17 -58(3) . .
Er4 Er8 Er22 Er17 -24.2(17) . .
Er17 Er8 Er22 C92 58(3) . .
Er5 Er8 Er22 C92 -88.0(18) . .
Er20 Er8 Er22 C92 74(2) . .
Er1 Er8 Er22 C92 28(4) . .
Er6 Er8 Er22 C92 -26(5) . .
Er19 Er8 Er22 C92 -47(3) . .
Er14 Er8 Er22 C92 54.3(17) . .
Er10 Er8 Er22 C92 2(4) . .
Er13 Er8 Er22 C92 -2(25) . .
Er4 Er8 Er22 C92 34(3) . .
Er17 Er8 Er22 Er22 38(5) . 6
Er5 Er8 Er22 Er22 -108(4) . 6
Er20 Er8 Er22 Er22 54(4) . 6
Er1 Er8 Er22 Er22 8(7) . 6
Er6 Er8 Er22 Er22 -46(7) . 6
Er19 Er8 Er22 Er22 -67(6) . 6
Er14 Er8 Er22 Er22 34(4) . 6
Er10 Er8 Er22 Er22 -18(7) . 6
Er13 Er8 Er22 Er22 -22(23) . 6
C92 Er8 Er22 Er22 -20(3) . 6
Er4 Er8 Er22 Er22 14(5) . 6
Er17 Er8 Er22 Er11 0(3) . .
Er5 Er8 Er22 Er11 -146.2(15) . .
Er20 Er8 Er22 Er11 15.9(16) . .
Er1 Er8 Er22 Er11 -31(3) . .
Er6 Er8 Er22 Er11 -84(4) . .
Er19 Er8 Er22 Er11 -105(3) . .
Er14 Er8 Er22 Er11 -3.9(14) . .
Er10 Er8 Er22 Er11 -56(4) . .
Er13 Er8 Er22 Er11 -61(26) . .
C92 Er8 Er22 Er11 -58.2(16) . .
Er4 Er8 Er22 Er11 -24(2) . .
Er17 Er8 Er22 Er20 5(4) . 6
Er5 Er8 Er22 Er20 -141(3) . 6
Er20 Er8 Er22 Er20 21.1(18) . 6
Er1 Er8 Er22 Er20 -25(5) . 6
Er6 Er8 Er22 Er20 -79(5) . 6
Er19 Er8 Er22 Er20 -100(4) . 6
Er14 Er8 Er22 Er20 1(3) . 6
Er10 Er8 Er22 Er20 -51(5) . 6
Er13 Er8 Er22 Er20 -55(25) . 6
C92 Er8 Er22 Er20 -53(2) . 6
Er4 Er8 Er22 Er20 -19(4) . 6
Er17 Er8 Er22 Er14 4(2) . .
Er5 Er8 Er22 Er14 -142.3(10) . .
Er20 Er8 Er22 Er14 20(2) . .
Er1 Er8 Er22 Er14 -27(3) . .
Er6 Er8 Er22 Er14 -80(4) . .
Er19 Er8 Er22 Er14 -101(2) . .
Er10 Er8 Er22 Er14 -52(3) . .
Er13 Er8 Er22 Er14 -57(27) . .
C92 Er8 Er22 Er14 -54.3(17) . .
Er4 Er8 Er22 Er14 -20.5(14) . .
Er17 Er8 Er22 Er1 30(2) . .
Er5 Er8 Er22 Er1 -116(3) . .
Er20 Er8 Er22 Er1 46(4) . .
Er6 Er8 Er22 Er1 -53(2) . .
Er19 Er8 Er22 Er1 -75(3) . .
Er14 Er8 Er22 Er1 27(3) . .
Er10 Er8 Er22 Er1 -25.1(13) . .
Er13 Er8 Er22 Er1 -30(29) . .
C92 Er8 Er22 Er1 -28(4) . .
Er4 Er8 Er22 Er1 6.2(14) . .
Er17 Er8 Er22 Er19 105(3) . .
Er5 Er8 Er22 Er19 -41(2) . .
Er20 Er8 Er22 Er19 121(3) . .
Er1 Er8 Er22 Er19 75(3) . .
Er6 Er8 Er22 Er19 21(2) . .
Er14 Er8 Er22 Er19 101(2) . .
Er10 Er8 Er22 Er19 49(2) . .
Er13 Er8 Er22 Er19 45(28) . .
C92 Er8 Er22 Er19 47(3) . .
Er4 Er8 Er22 Er19 81(2) . .
Er11 Er20 Er22 Er13 -37(7) . .
Er14 Er20 Er22 Er13 -115(5) . .
Er17 Er20 Er22 Er13 -154(3) . .
Er8 Er20 Er22 Er13 -168(4) . .
Er20 Er20 Er22 Er13 -12(3) 6 .
C92 Er20 Er22 Er13 -71(3) . .
Er14 Er20 Er22 Er13 -40(4) 6 .
Er1 Er20 Er22 Er13 -145(3) . .
Er22 Er20 Er22 Er13 -12(3) 6 .
Er4 Er20 Er22 Er13 -128(3) . .
Er11 Er20 Er22 Er8 131(5) . .
Er14 Er20 Er22 Er8 53(6) . .
Er17 Er20 Er22 Er8 14(3) . .
Er20 Er20 Er22 Er8 156.6(16) 6 .
Er13 Er20 Er22 Er8 168(4) . .
C92 Er20 Er22 Er8 97(2) . .
Er14 Er20 Er22 Er8 128(3) 6 .
Er1 Er20 Er22 Er8 23.5(19) . .
Er22 Er20 Er22 Er8 156.6(16) 6 .
Er4 Er20 Er22 Er8 40(3) . .
Er11 Er20 Er22 Er5 111(6) . .
Er14 Er20 Er22 Er5 33(8) . .
Er17 Er20 Er22 Er5 -6(5) . .
Er8 Er20 Er22 Er5 -20(3) . .
Er20 Er20 Er22 Er5 137(3) 6 .
Er13 Er20 Er22 Er5 148(6) . .
C92 Er20 Er22 Er5 77(4) . .
Er14 Er20 Er22 Er5 109(4) 6 .
Er1 Er20 Er22 Er5 4(4) . .
Er22 Er20 Er22 Er5 137(3) 6 .
Er4 Er20 Er22 Er5 20(5) . .
Er11 Er20 Er22 Er17 117(6) . .
Er14 Er20 Er22 Er17 39(4) . .
Er8 Er20 Er22 Er17 -14(3) . .
Er20 Er20 Er22 Er17 142(2) 6 .
Er13 Er20 Er22 Er17 154(3) . .
C92 Er20 Er22 Er17 83(2) . .
Er14 Er20 Er22 Er17 114(3) 6 .
Er1 Er20 Er22 Er17 9.3(15) . .
Er22 Er20 Er22 Er17 142(2) 6 .
Er4 Er20 Er22 Er17 25.9(16) . .
Er11 Er20 Er22 C92 35(5) . .
Er14 Er20 Er22 C92 -44(5) . .
Er17 Er20 Er22 C92 -83(2) . .
Er8 Er20 Er22 C92 -97(2) . .
Er20 Er20 Er22 C92 59.8(12) 6 .
Er13 Er20 Er22 C92 71(3) . .
Er14 Er20 Er22 C92 32(3) 6 .
Er1 Er20 Er22 C92 -73.2(12) . .
Er22 Er20 Er22 C92 59.8(12) 6 .
Er4 Er20 Er22 C92 -56.7(19) . .
Er11 Er20 Er22 Er22 -25(5) . 6
Er14 Er20 Er22 Er22 -104(5) . 6
Er17 Er20 Er22 Er22 -142(2) . 6
Er8 Er20 Er22 Er22 -156.6(16) . 6
Er20 Er20 Er22 Er22 0.000(3) 6 6
Er13 Er20 Er22 Er22 12(3) . 6
C92 Er20 Er22 Er22 -59.8(12) . 6
Er14 Er20 Er22 Er22 -28(2) 6 6
Er1 Er20 Er22 Er22 -133.1(9) . 6
Er4 Er20 Er22 Er22 -116.5(17) . 6
Er14 Er20 Er22 Er11 -78(5) . .
Er17 Er20 Er22 Er11 -117(6) . .
Er8 Er20 Er22 Er11 -131(5) . .
Er20 Er20 Er22 Er11 25(5) 6 .
Er13 Er20 Er22 Er11 37(7) . .
C92 Er20 Er22 Er11 -35(5) . .
Er14 Er20 Er22 Er11 -3(3) 6 .
Er1 Er20 Er22 Er11 -108(5) . .
Er22 Er20 Er22 Er11 25(5) 6 .
Er4 Er20 Er22 Er11 -91(5) . .
Er11 Er20 Er22 Er20 -25(5) . 6
Er14 Er20 Er22 Er20 -104(5) . 6
Er17 Er20 Er22 Er20 -142(2) . 6
Er8 Er20 Er22 Er20 -156.6(16) . 6
Er13 Er20 Er22 Er20 12(3) . 6
C92 Er20 Er22 Er20 -59.8(12) . 6
Er14 Er20 Er22 Er20 -28(2) 6 6
Er1 Er20 Er22 Er20 -133.1(9) . 6
Er22 Er20 Er22 Er20 0.000(4) 6 6
Er4 Er20 Er22 Er20 -116.5(17) . 6
Er11 Er20 Er22 Er14 78(5) . .
Er17 Er20 Er22 Er14 -39(4) . .
Er8 Er20 Er22 Er14 -53(6) . .
Er20 Er20 Er22 Er14 104(5) 6 .
Er13 Er20 Er22 Er14 115(5) . .
C92 Er20 Er22 Er14 44(5) . .
Er14 Er20 Er22 Er14 75(5) 6 .
Er1 Er20 Er22 Er14 -29(4) . .
Er22 Er20 Er22 Er14 104(5) 6 .
Er4 Er20 Er22 Er14 -13(4) . .
Er11 Er20 Er22 Er1 108(5) . .
Er14 Er20 Er22 Er1 29(4) . .
Er17 Er20 Er22 Er1 -9.3(15) . .
Er8 Er20 Er22 Er1 -23.5(19) . .
Er20 Er20 Er22 Er1 133.1(9) 6 .
Er13 Er20 Er22 Er1 145(3) . .
C92 Er20 Er22 Er1 73.2(12) . .
Er14 Er20 Er22 Er1 105(3) 6 .
Er22 Er20 Er22 Er1 133.1(9) 6 .
Er4 Er20 Er22 Er1 16.6(11) . .
Er11 Er20 Er22 Er19 98(6) . .
Er14 Er20 Er22 Er19 20(6) . .
Er17 Er20 Er22 Er19 -19(3) . .
Er8 Er20 Er22 Er19 -32.8(16) . .
Er20 Er20 Er22 Er19 123.8(15) 6 .
Er13 Er20 Er22 Er19 135(4) . .
C92 Er20 Er22 Er19 63.9(16) . .
Er14 Er20 Er22 Er19 96(3) 6 .
Er1 Er20 Er22 Er19 -9.3(19) . .
Er22 Er20 Er22 Er19 123.8(15) 6 .
Er4 Er20 Er22 Er19 7(3) . .
Er8 Er5 Er22 Er13 165(5) . .
Er19 Er5 Er22 Er13 117(4) . .
Er2 Er5 Er22 Er13 79(5) . .
Er6 Er5 Er22 Er13 133(4) . .
Er3 Er5 Er22 Er13 73(5) . .
Er7 Er5 Er22 Er13 107(4) . .
Er17 Er5 Er22 Er13 145(5) . .
Er1 Er5 Er22 Er13 138(4) . .
Er10 Er5 Er22 Er13 128(4) . .
C92 Er5 Er22 Er13 71(4) . .
Er19 Er5 Er22 Er8 -48(3) . .
Er2 Er5 Er22 Er8 -87(3) . .
Er6 Er5 Er22 Er8 -32.8(19) . .
Er3 Er5 Er22 Er8 -93(2) . .
Er7 Er5 Er22 Er8 -58(2) . .
Er17 Er5 Er22 Er8 -20.4(14) . .
Er1 Er5 Er22 Er8 -27.9(15) . .
Er13 Er5 Er22 Er8 -165(5) . .
Er10 Er5 Er22 Er8 -37.7(17) . .
C92 Er5 Er22 Er8 -95(2) . .
Er8 Er5 Er22 Er20 24(3) . .
Er19 Er5 Er22 Er20 -24(5) . .
Er2 Er5 Er22 Er20 -62(5) . .
Er6 Er5 Er22 Er20 -8(4) . .
Er3 Er5 Er22 Er20 -69(5) . .
Er7 Er5 Er22 Er20 -34(5) . .
Er17 Er5 Er22 Er20 4(3) . .
Er1 Er5 Er22 Er20 -3(4) . .
Er13 Er5 Er22 Er20 -141(7) . .
Er10 Er5 Er22 Er20 -13(4) . .
C92 Er5 Er22 Er20 -70(4) . .
Er8 Er5 Er22 Er17 20.4(14) . .
Er19 Er5 Er22 Er17 -28(3) . .
Er2 Er5 Er22 Er17 -66(3) . .
Er6 Er5 Er22 Er17 -12.3(17) . .
Er3 Er5 Er22 Er17 -72(2) . .
Er7 Er5 Er22 Er17 -38(2) . .
Er1 Er5 Er22 Er17 -7.4(12) . .
Er13 Er5 Er22 Er17 -145(5) . .
Er10 Er5 Er22 Er17 -17.2(15) . .
C92 Er5 Er22 Er17 -74.1(19) . .
Er8 Er5 Er22 C92 95(2) . .
Er19 Er5 Er22 C92 46(3) . .
Er2 Er5 Er22 C92 8(3) . .
Er6 Er5 Er22 C92 61.8(17) . .
Er3 Er5 Er22 C92 2(3) . .
Er7 Er5 Er22 C92 37(2) . .
Er17 Er5 Er22 C92 74.1(19) . .
Er1 Er5 Er22 C92 66.7(14) . .
Er13 Er5 Er22 C92 -71(4) . .
Er10 Er5 Er22 C92 56.9(16) . .
Er8 Er5 Er22 Er22 143(3) . 6
Er19 Er5 Er22 Er22 95(2) . 6
Er2 Er5 Er22 Er22 57(3) . 6
Er6 Er5 Er22 Er22 110.7(13) . 6
Er3 Er5 Er22 Er22 51(2) . 6
Er7 Er5 Er22 Er22 85.4(18) . 6
Er17 Er5 Er22 Er22 123(2) . 6
Er1 Er5 Er22 Er22 115.6(14) . 6
Er13 Er5 Er22 Er22 -22(3) . 6
Er10 Er5 Er22 Er22 105.8(13) . 6
C92 Er5 Er22 Er22 48.9(12) . 6
Er8 Er5 Er22 Er11 54(3) . .
Er19 Er5 Er22 Er11 5(4) . .
Er2 Er5 Er22 Er11 -33(5) . .
Er6 Er5 Er22 Er11 21(3) . .
Er3 Er5 Er22 Er11 -39(5) . .
Er7 Er5 Er22 Er11 -4(4) . .
Er17 Er5 Er22 Er11 33(3) . .
Er1 Er5 Er22 Er11 26(3) . .
Er13 Er5 Er22 Er11 -112(6) . .
Er10 Er5 Er22 Er11 16(3) . .
C92 Er5 Er22 Er11 -41(2) . .
Er8 Er5 Er22 Er20 100(6) . 6
Er19 Er5 Er22 Er20 52(6) . 6
Er2 Er5 Er22 Er20 13(7) . 6
Er6 Er5 Er22 Er20 67(5) . 6
Er3 Er5 Er22 Er20 7(6) . 6
Er7 Er5 Er22 Er20 42(6) . 6
Er17 Er5 Er22 Er20 80(5) . 6
Er1 Er5 Er22 Er20 72(5) . 6
Er13 Er5 Er22 Er20 -65(5) . 6
Er10 Er5 Er22 Er20 62(5) . 6
C92 Er5 Er22 Er20 6(4) . 6
Er8 Er5 Er22 Er14 37.8(17) . .
Er19 Er5 Er22 Er14 -10(3) . .
Er2 Er5 Er22 Er14 -49(3) . .
Er6 Er5 Er22 Er14 5(2) . .
Er3 Er5 Er22 Er14 -55(3) . .
Er7 Er5 Er22 Er14 -20(3) . .
Er17 Er5 Er22 Er14 17.4(13) . .
Er1 Er5 Er22 Er14 9.9(14) . .
Er13 Er5 Er22 Er14 -128(5) . .
Er10 Er5 Er22 Er14 0.1(18) . .
C92 Er5 Er22 Er14 -56.8(16) . .
Er8 Er5 Er22 Er1 27.9(15) . .
Er19 Er5 Er22 Er1 -20(2) . .
Er2 Er5 Er22 Er1 -59(2) . .
Er6 Er5 Er22 Er1 -4.9(8) . .
Er3 Er5 Er22 Er1 -65.0(18) . .
Er7 Er5 Er22 Er1 -30.2(13) . .
Er17 Er5 Er22 Er1 7.4(12) . .
Er13 Er5 Er22 Er1 -138(4) . .
Er10 Er5 Er22 Er1 -9.8(5) . .
C92 Er5 Er22 Er1 -66.7(14) . .
Er8 Er5 Er22 Er19 48(3) . .
Er2 Er5 Er22 Er19 -38(2) . .
Er6 Er5 Er22 Er19 15.5(18) . .
Er3 Er5 Er22 Er19 -45(2) . .
Er7 Er5 Er22 Er19 -9.8(19) . .
Er17 Er5 Er22 Er19 28(3) . .
Er1 Er5 Er22 Er19 20(2) . .
Er13 Er5 Er22 Er19 -117(4) . .
Er10 Er5 Er22 Er19 11(2) . .
C92 Er5 Er22 Er19 -46(3) . .
Er1 Er17 Er22 Er13 -116(6) . .
Er14 Er17 Er22 Er13 8(6) . .
Er8 Er17 Er22 Er13 -165(7) . .
Er20 Er17 Er22 Er13 38(5) . .
Er4 Er17 Er22 Er13 -55(8) . .
Er10 Er17 Er22 Er13 -109(5) . .
Er6 Er17 Er22 Er13 -125(5) . .
Er11 Er17 Er22 Er13 15(5) . .
C92 Er17 Er22 Er13 -47(5) . .
Er19 Er17 Er22 Er13 -121(5) . .
Er1 Er17 Er22 Er8 49(4) . .
Er14 Er17 Er22 Er8 173(4) . .
Er20 Er17 Er22 Er8 -157(4) . .
Er4 Er17 Er22 Er8 111(5) . .
Er10 Er17 Er22 Er8 56(3) . .
Er6 Er17 Er22 Er8 40(2) . .
Er11 Er17 Er22 Er8 -180(3) . .
C92 Er17 Er22 Er8 118(3) . .
Er19 Er17 Er22 Er8 44(2) . .
Er1 Er17 Er22 Er20 -154(4) . .
Er14 Er17 Er22 Er20 -30(3) . .
Er8 Er17 Er22 Er20 157(4) . .
Er4 Er17 Er22 Er20 -92(5) . .
Er10 Er17 Er22 Er20 -147(4) . .
Er6 Er17 Er22 Er20 -163(3) . .
Er11 Er17 Er22 Er20 -23(2) . .
C92 Er17 Er22 Er20 -84(3) . .
Er19 Er17 Er22 Er20 -159(3) . .
Er1 Er17 Er22 Er5 22(4) . .
Er14 Er17 Er22 Er5 146(3) . .
Er8 Er17 Er22 Er5 -27.0(19) . .
Er20 Er17 Er22 Er5 176(3) . .
Er4 Er17 Er22 Er5 84(5) . .
Er10 Er17 Er22 Er5 29(3) . .
Er6 Er17 Er22 Er5 13.1(18) . .
Er11 Er17 Er22 Er5 153.2(19) . .
C92 Er17 Er22 Er5 91.4(16) . .
Er19 Er17 Er22 Er5 17.3(15) . .
Er1 Er17 Er22 C92 -70(3) . .
Er14 Er17 Er22 C92 55(2) . .
Er8 Er17 Er22 C92 -118(3) . .
Er20 Er17 Er22 C92 84(3) . .
Er4 Er17 Er22 C92 -8(5) . .
Er10 Er17 Er22 C92 -62(2) . .
Er6 Er17 Er22 C92 -78.4(16) . .
Er11 Er17 Er22 C92 61.7(14) . .
Er19 Er17 Er22 C92 -74.2(15) . .
Er1 Er17 Er22 Er22 -112(3) . 6
Er14 Er17 Er22 Er22 12(3) . 6
Er8 Er17 Er22 Er22 -161(3) . 6
Er20 Er17 Er22 Er22 42(3) . 6
Er4 Er17 Er22 Er22 -50(5) . 6
Er10 Er17 Er22 Er22 -104(2) . 6
Er6 Er17 Er22 Er22 -120.4(14) . 6
Er11 Er17 Er22 Er22 19.6(14) . 6
C92 Er17 Er22 Er22 -42.1(12) . 6
Er19 Er17 Er22 Er22 -116.3(14) . 6
Er1 Er17 Er22 Er11 -131(4) . .
Er14 Er17 Er22 Er11 -7(2) . .
Er8 Er17 Er22 Er11 180(3) . .
Er20 Er17 Er22 Er11 23(2) . .
Er4 Er17 Er22 Er11 -70(4) . .
Er10 Er17 Er22 Er11 -124(3) . .
Er6 Er17 Er22 Er11 -140.1(18) . .
C92 Er17 Er22 Er11 -61.7(14) . .
Er19 Er17 Er22 Er11 -135.9(17) . .
Er1 Er17 Er22 Er20 -127(3) . 6
Er14 Er17 Er22 Er20 -3(3) . 6
Er8 Er17 Er22 Er20 -176(3) . 6
Er20 Er17 Er22 Er20 27(2) . 6
Er4 Er17 Er22 Er20 -65(5) . 6
Er10 Er17 Er22 Er20 -120(2) . 6
Er6 Er17 Er22 Er20 -135.8(16) . 6
Er11 Er17 Er22 Er20 4.3(15) . 6
C92 Er17 Er22 Er20 -57.4(14) . 6
Er19 Er17 Er22 Er20 -131.6(17) . 6
Er1 Er17 Er22 Er14 -124(4) . .
Er8 Er17 Er22 Er14 -173(4) . .
Er20 Er17 Er22 Er14 30(3) . .
Er4 Er17 Er22 Er14 -62(4) . .
Er10 Er17 Er22 Er14 -117(3) . .
Er6 Er17 Er22 Er14 -133(3) . .
Er11 Er17 Er22 Er14 7(2) . .
C92 Er17 Er22 Er14 -55(2) . .
Er19 Er17 Er22 Er14 -129(3) . .
Er14 Er17 Er22 Er1 124(4) . .
Er8 Er17 Er22 Er1 -49(4) . .
Er20 Er17 Er22 Er1 154(4) . .
Er4 Er17 Er22 Er1 62(3) . .
Er10 Er17 Er22 Er1 7.5(15) . .
Er6 Er17 Er22 Er1 -9(2) . .
Er11 Er17 Er22 Er1 131(4) . .
C92 Er17 Er22 Er1 70(3) . .
Er19 Er17 Er22 Er1 -5(3) . .
Er1 Er17 Er22 Er19 5(3) . .
Er14 Er17 Er22 Er19 129(3) . .
Er8 Er17 Er22 Er19 -44(2) . .
Er20 Er17 Er22 Er19 159(3) . .
Er4 Er17 Er22 Er19 66(4) . .
Er10 Er17 Er22 Er19 12(2) . .
Er6 Er17 Er22 Er19 -4.2(13) . .
Er11 Er17 Er22 Er19 135.9(17) . .
C92 Er17 Er22 Er19 74.2(15) . .
C9 C1 C2 C12 5(5) . .
C5 C1 C2 C12 140(3) . .
C9 C1 C2 C3 -144(3) . .
C5 C1 C2 C3 -9(4) . .
C12 C2 C3 C15 4(5) . .
C1 C2 C3 C15 155(4) . .
C12 C2 C3 C4 -151(2) . .
C1 C2 C3 C4 0(3) . .
C12 C2 C3 C16 -31(9) . .
C1 C2 C3 C16 119(7) . .
C15 C3 C4 C18 10(6) . .
C2 C3 C4 C18 161(2) . .
C16 C3 C4 C18 1(3) . .
C15 C3 C4 C5 -140(4) . .
C2 C3 C4 C5 11(3) . .
C16 C3 C4 C5 -149(3) . .
C18 C4 C5 C1 -163(2) . .
C3 C4 C5 C1 -17(3) . .
C18 C4 C5 C6 -12(4) . .
C3 C4 C5 C6 135(3) . .
C9 C1 C5 C4 151(3) . .
C2 C1 C5 C4 14(3) . .
C9 C1 C5 C6 6(5) . .
C2 C1 C5 C6 -131(3) . .
C4 C5 C6 C20 10(4) . .
C1 C5 C6 C20 149(3) . .
C4 C5 C6 C7 -144(3) . .
C1 C5 C6 C7 -4(4) . .
C20 C6 C7 C8 -153(3) . .
C5 C6 C7 C8 -7(3) . .
C20 C6 C7 C23 11(4) . .
C5 C6 C7 C23 157(2) . .
C6 C7 C8 C9 17(4) . .
C23 C7 C8 C9 -145(3) . .
C6 C7 C8 C26 153(2) . .
C23 C7 C8 C26 -9(4) . .
C2 C1 C9 C10 -3(5) . .
C5 C1 C9 C10 -136(3) . .
C2 C1 C9 C8 134(3) . .
C5 C1 C9 C8 2(3) . .
C7 C8 C9 C1 -14(4) . .
C26 C8 C9 C1 -156(2) . .
C7 C8 C9 C10 128(3) . .
C26 C8 C9 C10 -13(2) . .
C1 C9 C10 C27 155(3) . .
C8 C9 C10 C27 18(3) . .
C1 C9 C10 C11 -5(4) . .
C8 C9 C10 C11 -142(2) . .
C9 C10 C11 C30 159(3) . .
C27 C10 C11 C30 8(4) . .
C9 C10 C11 C12 12(4) . .
C27 C10 C11 C12 -139(3) . .
C1 C2 C12 C11 2(4) . .
C3 C2 C12 C11 151(3) . .
C1 C2 C12 C13 -151(3) . .
C3 C2 C12 C13 -2(4) . .
C30 C11 C12 C2 -155(3) . .
C10 C11 C12 C2 -11(4) . .
C30 C11 C12 C13 -2(4) . .
C10 C11 C12 C13 142(2) . .
C2 C12 C13 C14 -1(5) . .
C11 C12 C13 C14 -155(3) . .
C2 C12 C13 C32 168(3) . .
C11 C12 C13 C32 15(4) . .
C32 C13 C14 C35 -6(6) . .
C12 C13 C14 C35 164(3) . .
C32 C13 C14 C15 -167(3) . .
C12 C13 C14 C15 2(5) . .
C2 C3 C15 C16 -158(3) . .
C4 C3 C15 C16 -14(6) . .
C2 C3 C15 C14 -4(5) . .
C4 C3 C15 C14 140(4) . .
C16 C3 C15 C14 154(4) . .
C13 C14 C15 C16 148(4) . .
C35 C14 C15 C16 -18(5) . .
C13 C14 C15 C3 0(5) . .
C35 C14 C15 C3 -165(3) . .
C3 C15 C16 C17 9(5) . .
C14 C15 C16 C17 -142(4) . .
C3 C15 C16 C37 156(3) . .
C14 C15 C16 C37 5(6) . .
C14 C15 C16 C3 -151(5) . .
C15 C16 C17 C18 0(5) . .
C37 C16 C17 C18 -155(2) . .
C3 C16 C17 C18 5(3) . .
C15 C16 C17 C40 136(4) . .
C37 C16 C17 C40 -18(4) . .
C3 C16 C17 C40 141(3) . .
C5 C4 C18 C17 153(3) . .
C3 C4 C18 C17 3(4) . .
C5 C4 C18 C19 4(4) . .
C3 C4 C18 C19 -146(2) . .
C40 C17 C18 C4 -154(2) . .
C16 C17 C18 C4 -6(4) . .
C40 C17 C18 C19 -4(3) . .
C16 C17 C18 C19 144(2) . .
C4 C18 C19 C20 6(3) . .
C17 C18 C19 C20 -145(2) . .
C4 C18 C19 C41 155(2) . .
C17 C18 C19 C41 4(2) . .
C18 C19 C20 C6 -8(3) . .
C41 C19 C20 C6 -149(2) . .
C18 C19 C20 C21 140(3) . .
C41 C19 C20 C21 -1(4) . .
C7 C6 C20 C19 144(3) . .
C5 C6 C20 C19 0(3) . .
C7 C6 C20 C21 -7(4) . .
C5 C6 C20 C21 -151(3) . .
C19 C20 C21 C22 -153(4) . .
C6 C20 C21 C22 -1(6) . .
C19 C20 C21 C43 4(5) . .
C6 C20 C21 C43 156(3) . .
C43 C21 C22 C23 -152(3) . .
C20 C21 C22 C23 2(7) . .
C43 C21 C22 C46 -11(6) . .
C20 C21 C22 C46 144(4) . .
C21 C22 C23 C24 145(4) . .
C46 C22 C23 C24 1(4) . .
C21 C22 C23 C7 3(5) . .
C46 C22 C23 C7 -142(2) . .
C8 C7 C23 C22 156(3) . .
C6 C7 C23 C22 -8(3) . .
C8 C7 C23 C24 11(4) . .
C6 C7 C23 C24 -153(3) . .
C22 C23 C24 C25 -154(4) . .
C7 C23 C24 C25 -8(6) . .
C22 C23 C24 C47 3(5) . .
C7 C23 C24 C47 148(3) . .
C47 C24 C25 C50 -10(6) . .
C23 C24 C25 C50 141(4) . .
C47 C24 C25 C26 -147(4) . .
C23 C24 C25 C26 4(6) . .
C50 C25 C26 C27 2(4) . .
C24 C25 C26 C27 142(4) . .
C50 C25 C26 C8 -142(3) . .
C24 C25 C26 C8 -2(4) . .
C7 C8 C26 C25 4(3) . .
C9 C8 C26 C25 152(2) . .
C7 C8 C26 C27 -145(2) . .
C9 C8 C26 C27 3(2) . .
C9 C10 C27 C28 -152(2) . .
C11 C10 C27 C28 1(4) . .
C9 C10 C27 C26 -16(3) . .
C11 C10 C27 C26 137(3) . .
C25 C26 C27 C28 0(3) . .
C8 C26 C27 C28 147(2) . .
C25 C26 C27 C10 -140(3) . .
C8 C26 C27 C10 8(3) . .
C10 C27 C28 C51 136(3) . .
C26 C27 C28 C51 -1(4) . .
C10 C27 C28 C29 -9(3) . .
C26 C27 C28 C29 -146(2) . .
C51 C28 C29 C54 5(3) . .
C27 C28 C29 C54 153(2) . .
C51 C28 C29 C30 -136(3) . .
C27 C28 C29 C30 12(4) . .
C12 C11 C30 C31 -1(5) . .
C10 C11 C30 C31 -148(3) . .
C12 C11 C30 C29 142(2) . .
C10 C11 C30 C29 -5(3) . .
C54 C29 C30 C11 -150(2) . .
C28 C29 C30 C11 -4(4) . .
C54 C29 C30 C31 -2(3) . .
C28 C29 C30 C31 144(3) . .
C11 C30 C31 C55 142(3) . .
C29 C30 C31 C55 -1(4) . .
C11 C30 C31 C32 -10(5) . .
C29 C30 C31 C32 -152.8(19) . .
C14 C13 C32 C31 144(3) . .
C12 C13 C32 C31 -27(4) . .
C14 C13 C32 C33 16(4) . .
C12 C13 C32 C33 -154(3) . .
C55 C31 C32 C13 -121(3) . .
C30 C31 C32 C13 23(4) . .
C55 C31 C32 C33 12(4) . .
C30 C31 C32 C33 156(3) . .
C13 C32 C33 C57 129(3) . .
C31 C32 C33 C57 -5(4) . .
C13 C32 C33 C34 -16(4) . .
C31 C32 C33 C34 -151(3) . .
C57 C33 C34 C35 -147(2) . .
C32 C33 C34 C35 4(4) . .
C57 C33 C34 C59 1(3) . .
C32 C33 C34 C59 152(3) . .
C13 C14 C35 C34 -7(6) . .
C15 C14 C35 C34 156(2) . .
C13 C14 C35 C36 -143(4) . .
C15 C14 C35 C36 20(4) . .
C33 C34 C35 C14 7(4) . .
C59 C34 C35 C14 -130(3) . .
C33 C34 C35 C36 153(2) . .
C59 C34 C35 C36 16(4) . .
C14 C35 C36 C37 -10(4) . .
C34 C35 C36 C37 -153(2) . .
C14 C35 C36 C61 128(5) . .
C34 C35 C36 C61 -15(5) . .
C61 C36 C37 C38 -2(5) . .
C35 C36 C37 C38 147(3) . .
C61 C36 C37 C16 -153(3) . .
C35 C36 C37 C16 -4(3) . .
C15 C16 C37 C38 -142(4) . .
C17 C16 C37 C38 15(4) . .
C3 C16 C37 C38 -105(8) . .
C15 C16 C37 C36 6(5) . .
C17 C16 C37 C36 162(3) . .
C3 C16 C37 C36 42(9) . .
C36 C37 C38 C39 -148(5) . .
C16 C37 C38 C39 -3(7) . .
C36 C37 C38 C62 3(4) . .
C16 C37 C38 C62 148(3) . .
C37 C38 C39 C40 -9(7) . .
C62 C38 C39 C40 -158(3) . .
C37 C38 C39 C65 137(4) . .
C62 C38 C39 C65 -11(5) . .
C65 C39 C40 C41 6(5) . .
C38 C39 C40 C41 148(3) . .
C65 C39 C40 C17 -136(3) . .
C38 C39 C40 C17 6(5) . .
C18 C17 C40 C41 2(3) . .
C16 C17 C40 C41 -137(3) . .
C18 C17 C40 C39 149(4) . .
C16 C17 C40 C39 10(5) . .
C39 C40 C41 C42 -3(3) . .
C17 C40 C41 C42 143(2) . .
C39 C40 C41 C19 -145(3) . .
C17 C40 C41 C19 1(2) . .
C20 C19 C41 C40 145.4(19) . .
C18 C19 C41 C40 -3(2) . .
C20 C19 C41 C42 -1(3) . .
C18 C19 C41 C42 -148.7(16) . .
C40 C41 C42 C43 -142(2) . .
C19 C41 C42 C43 0(2) . .
C40 C41 C42 C66 0(3) . .
C19 C41 C42 C66 142(2) . .
C41 C42 C43 C44 146(2) . .
C66 C42 C43 C44 1(2) . .
C41 C42 C43 C21 2(4) . .
C66 C42 C43 C21 -143(3) . .
C22 C21 C43 C44 15(6) . .
C20 C21 C43 C44 -143(3) . .
C22 C21 C43 C42 153(3) . .
C20 C21 C43 C42 -4(5) . .
C42 C43 C44 C67 -3(2) . .
C21 C43 C44 C67 143(3) . .
C42 C43 C44 C45 -147(2) . .
C21 C43 C44 C45 -1(4) . .
C67 C44 C45 C46 -159(3) . .
C43 C44 C45 C46 -18(4) . .
C67 C44 C45 C70 10(4) . .
C43 C44 C45 C70 150(2) . .
C44 C45 C46 C22 23(4) . .
C70 C45 C46 C22 -144(3) . .
C44 C45 C46 C47 157(2) . .
C70 C45 C46 C47 -11(4) . .
C21 C22 C46 C45 -8(5) . .
C23 C22 C46 C45 138(3) . .
C21 C22 C46 C47 -150(3) . .
C23 C22 C46 C47 -4(3) . .
C25 C24 C47 C48 17(7) . .
C23 C24 C47 C48 -138(4) . .
C25 C24 C47 C46 151(4) . .
C23 C24 C47 C46 -4(4) . .
C45 C46 C47 C48 6(4) . .
C22 C46 C47 C48 146(3) . .
C45 C46 C47 C24 -135(3) . .
C22 C46 C47 C24 5(3) . .
C24 C47 C48 C49 -22(6) . .
C46 C47 C48 C49 -152(2) . .
C24 C47 C48 C71 131(4) . .
C46 C47 C48 C71 1(5) . .
C47 C48 C49 C73 157(3) . .
C71 C48 C49 C73 2(5) . .
C47 C48 C49 C50 24(4) . .
C71 C48 C49 C50 -132(3) . .
C26 C25 C50 C51 -2(6) . .
C24 C25 C50 C51 -145(5) . .
C26 C25 C50 C49 153(2) . .
C24 C25 C50 C49 11(4) . .
C73 C49 C50 C25 -162(3) . .
C48 C49 C50 C25 -19(4) . .
C73 C49 C50 C51 3(3) . .
C48 C49 C50 C51 146(3) . .
C27 C28 C51 C50 1(4) . .
C29 C28 C51 C50 142(3) . .
C27 C28 C51 C52 -142(3) . .
C29 C28 C51 C52 -2(3) . .
C25 C50 C51 C28 1(6) . .
C49 C50 C51 C28 -156(2) . .
C25 C50 C51 C52 146(5) . .
C49 C50 C51 C52 -11(3) . .
C28 C51 C52 C53 1(3) . .
C50 C51 C52 C53 -137(3) . .
C28 C51 C52 C73 152(2) . .
C50 C51 C52 C73 13(3) . .
C73 C52 C53 C54 -136(3) . .
C51 C52 C53 C54 -2(3) . .
C73 C52 C53 C76 17(4) . .
C51 C52 C53 C76 150(2) . .
C28 C29 C54 C53 -6(3) . .
C30 C29 C54 C53 147(2) . .
C28 C29 C54 C55 -150(2) . .
C30 C29 C54 C55 4(3) . .
C52 C53 C54 C29 5(3) . .
C76 C53 C54 C29 -143(3) . .
C52 C53 C54 C55 152(2) . .
C76 C53 C54 C55 3(3) . .
C30 C31 C55 C56 -156(3) . .
C32 C31 C55 C56 -10(4) . .
C30 C31 C55 C54 3(3) . .
C32 C31 C55 C54 149(2) . .
C29 C54 C55 C56 154(2) . .
C53 C54 C55 C56 5(3) . .
C29 C54 C55 C31 -5(3) . .
C53 C54 C55 C31 -154.3(17) . .
C31 C55 C56 C77 148(2) . .
C54 C55 C56 C77 -5(3) . .
C31 C55 C56 C57 0(3) . .
C54 C55 C56 C57 -154(2) . .
C34 C33 C57 C58 -1(3) . .
C32 C33 C57 C58 -151(3) . .
C34 C33 C57 C56 147.7(19) . .
C32 C33 C57 C56 -2(4) . .
C55 C56 C57 C58 152(2) . .
C77 C56 C57 C58 4(3) . .
C55 C56 C57 C33 5(3) . .
C77 C56 C57 C33 -143(3) . .
C33 C57 C58 C59 2(3) . .
C56 C57 C58 C59 -147(2) . .
C33 C57 C58 C79 141(2) . .
C56 C57 C58 C79 -8(3) . .
C57 C58 C59 C60 126(4) . .
C79 C58 C59 C60 -17(5) . .
C57 C58 C59 C34 -1(3) . .
C79 C58 C59 C34 -143.4(19) . .
C35 C34 C59 C60 -7(4) . .
C33 C34 C59 C60 -146(3) . .
C35 C34 C59 C58 139(3) . .
C33 C34 C59 C58 0(3) . .
C58 C59 C60 C81 22(5) . .
C34 C59 C60 C81 145(2) . .
C58 C59 C60 C61 -132(5) . .
C34 C59 C60 C61 -9(6) . .
C37 C36 C61 C62 1(6) . .
C35 C36 C61 C62 -142(4) . .
C37 C36 C61 C60 148(4) . .
C35 C36 C61 C60 5(7) . .
C59 C60 C61 C62 155(4) . .
C81 C60 C61 C62 2(6) . .
C59 C60 C61 C36 10(7) . .
C81 C60 C61 C36 -143(4) . .
C36 C61 C62 C63 142(4) . .
C60 C61 C62 C63 -3(8) . .
C36 C61 C62 C38 1(5) . .
C60 C61 C62 C38 -144(5) . .
C37 C38 C62 C63 -146(3) . .
C39 C38 C62 C63 11(4) . .
C37 C38 C62 C61 -2(4) . .
C39 C38 C62 C61 154(4) . .
C61 C62 C63 C82 1(6) . .
C38 C62 C63 C82 135(3) . .
C61 C62 C63 C64 -138(4) . .
C38 C62 C63 C64 -4(4) . .
C62 C63 C64 C65 0(4) . .
C82 C63 C64 C65 -142(2) . .
C62 C63 C64 C83 138(3) . .
C82 C63 C64 C83 -3(3) . .
C83 C64 C65 C39 -134(4) . .
C63 C64 C65 C39 -1(4) . .
C83 C64 C65 C66 19(3) . .
C63 C64 C65 C66 152(2) . .
C40 C39 C65 C64 149(3) . .
C38 C39 C65 C64 8(6) . .
C40 C39 C65 C66 -5(4) . .
C38 C39 C65 C66 -146(4) . .
C41 C42 C66 C67 -146(2) . .
C43 C42 C66 C67 1(2) . .
C41 C42 C66 C65 0(3) . .
C43 C42 C66 C65 147.2(18) . .
C64 C65 C66 C67 -15(3) . .
C39 C65 C66 C67 143(3) . .
C64 C65 C66 C42 -156(2) . .
C39 C65 C66 C42 2(3) . .
C43 C44 C67 C66 4(2) . .
C45 C44 C67 C66 144(3) . .
C43 C44 C67 C68 -136(3) . .
C45 C44 C67 C68 4(4) . .
C42 C66 C67 C44 -3(2) . .
C65 C66 C67 C44 -148(2) . .
C42 C66 C67 C68 144.3(19) . .
C65 C66 C67 C68 0(3) . .
C44 C67 C68 C83 149(3) . .
C66 C67 C68 C83 11(3) . .
C44 C67 C68 C69 -11(3) . .
C66 C67 C68 C69 -149.3(19) . .
C83 C68 C69 C86 -3(3) . .
C67 C68 C69 C86 158.8(18) . .
C83 C68 C69 C70 -159(2) . .
C67 C68 C69 C70 3(3) . .
C86 C69 C70 C71 -9(3) . .
C68 C69 C70 C71 148(2) . .
C86 C69 C70 C45 -146(3) . .
C68 C69 C70 C45 10(4) . .
C46 C45 C70 C69 152(3) . .
C44 C45 C70 C69 -17(4) . .
C46 C45 C70 C71 8(4) . .
C44 C45 C70 C71 -161(2) . .
C47 C48 C71 C72 -165(3) . .
C49 C48 C71 C72 -13(4) . .
C47 C48 C71 C70 -2(6) . .
C49 C48 C71 C70 150(3) . .
C69 C70 C71 C72 17(4) . .
C45 C70 C71 C72 160(2) . .
C69 C70 C71 C48 -145(3) . .
C45 C70 C71 C48 -2(4) . .
C48 C71 C72 C74 21(4) . .
C70 C71 C72 C74 -144(3) . .
C48 C71 C72 C87 148(3) . .
C70 C71 C72 C87 -17(3) . .
C48 C49 C73 C74 4(4) . .
C50 C49 C73 C74 146(2) . .
C48 C49 C73 C52 -136(3) . .
C50 C49 C73 C52 6(3) . .
C53 C52 C73 C74 -13(4) . .
C51 C52 C73 C74 -154.2(19) . .
C53 C52 C73 C49 130(3) . .
C51 C52 C73 C49 -11(3) . .
C49 C73 C74 C72 2(4) . .
C52 C73 C74 C72 147(2) . .
C49 C73 C74 C75 -148(2) . .
C52 C73 C74 C75 -2(3) . .
C71 C72 C74 C73 -16(4) . .
C87 C72 C74 C73 -149(2) . .
C71 C72 C74 C75 130(3) . .
C87 C72 C74 C75 -3(3) . .
C73 C74 C75 C76 15(4) . .
C72 C74 C75 C76 -132(4) . .
C73 C74 C75 C88 157(2) . .
C72 C74 C75 C88 10(2) . .
C88 C75 C76 C77 -1(6) . .
C74 C75 C76 C77 132(5) . .
C88 C75 C76 C53 -145(2) . .
C74 C75 C76 C53 -11(4) . .
C52 C53 C76 C75 -3(3) . .
C54 C53 C76 C75 146(2) . .
C52 C53 C76 C77 -158(3) . .
C54 C53 C76 C77 -9(4) . .
C75 C76 C77 C56 -134(3) . .
C53 C76 C77 C56 9(5) . .
C75 C76 C77 C78 13(6) . .
C53 C76 C77 C78 156.0(14) . .
C55 C56 C77 C76 -3(5) . .
C57 C56 C77 C76 143(4) . .
C55 C56 C77 C78 -149(2) . .
C57 C56 C77 C78 -2(3) . .
C76 C77 C78 C79 -147(3) . .
C56 C77 C78 C79 7(4) . .
C76 C77 C78 C89 -8(3) . .
C56 C77 C78 C89 146(2) . .
C89 C78 C79 C80 -3(3) . .
C77 C78 C79 C80 140(3) . .
C89 C78 C79 C58 -154(2) . .
C77 C78 C79 C58 -12(4) . .
C57 C58 C79 C78 12(3) . .
C59 C58 C79 C78 154(2) . .
C57 C58 C79 C80 -143(2) . .
C59 C58 C79 C80 -1(3) . .
C78 C79 C80 C81 -145(3) . .
C58 C79 C80 C81 8(3) . .
C78 C79 C80 C90 -2(3) . .
C58 C79 C80 C90 151.2(19) . .
C79 C80 C81 C60 -3(4) . .
C90 C80 C81 C60 -140(2) . .
C79 C80 C81 C82 145(2) . .
C90 C80 C81 C82 8(4) . .
C59 C60 C81 C80 -10(4) . .
C61 C60 C81 C80 149(3) . .
C59 C60 C81 C82 -159(3) . .
C61 C60 C81 C82 0(4) . .
C62 C63 C82 C84 -140(3) . .
C64 C63 C82 C84 2(3) . .
C62 C63 C82 C81 1(4) . .
C64 C63 C82 C81 143(3) . .
C80 C81 C82 C84 -10(4) . .
C60 C81 C82 C84 139(3) . .
C80 C81 C82 C63 -150(3) . .
C60 C81 C82 C63 -1(4) . .
C67 C68 C83 C64 -7(3) . .
C69 C68 C83 C64 152(2) . .
C67 C68 C83 C84 -150(2) . .
C69 C68 C83 C84 8(3) . .
C65 C64 C83 C68 -10(4) . .
C63 C64 C83 C68 -150(2) . .
C65 C64 C83 C84 142(3) . .
C63 C64 C83 C84 2(2) . .
C63 C82 C84 C85 146(3) . .
C81 C82 C84 C85 0(4) . .
C63 C82 C84 C83 -1(3) . .
C81 C82 C84 C83 -147(2) . .
C68 C83 C84 C82 147(3) . .
C64 C83 C84 C82 -1(2) . .
C68 C83 C84 C85 -9(3) . .
C64 C83 C84 C85 -157.5(18) . .
C82 C84 C85 C90 13(4) . .
C83 C84 C85 C90 161(2) . .
C82 C84 C85 C86 -143(3) . .
C83 C84 C85 C86 5(2) . .
C70 C69 C86 C87 4(3) . .
C68 C69 C86 C87 -153(2) . .
C70 C69 C86 C85 157(2) . .
C68 C69 C86 C85 0(3) . .
C90 C85 C86 C69 -156(2) . .
C84 C85 C86 C69 -2(3) . .
C90 C85 C86 C87 2(3) . .
C84 C85 C86 C87 156(2) . .
C69 C86 C87 C88 151(3) . .
C85 C86 C87 C88 -5(3) . .
C69 C86 C87 C72 -6(3) . .
C85 C86 C87 C72 -162(2) . .
C71 C72 C87 C88 -148(2) . .
C74 C72 C87 C88 -7(2) . .
C71 C72 C87 C86 14(3) . .
C74 C72 C87 C86 154.3(19) . .
C86 C87 C88 C89 0(4) . .
C72 C87 C88 C89 159(3) . .
C86 C87 C88 C75 -142(3) . .
C72 C87 C88 C75 17(3) . .
C76 C75 C88 C87 136(3) . .
C74 C75 C88 C87 -16(2) . .
C76 C75 C88 C89 -12(3) . .
C74 C75 C88 C89 -164(2) . .
C87 C88 C89 C90 7(4) . .
C75 C88 C89 C90 153(2) . .
C87 C88 C89 C78 -132(3) . .
C75 C88 C89 C78 15(3) . .
C79 C78 C89 C88 144(3) . .
C77 C78 C89 C88 -5(4) . .
C79 C78 C89 C90 7(3) . .
C77 C78 C89 C90 -142(2) . .
C84 C85 C90 C89 -151(3) . .
C86 C85 C90 C89 6(5) . .
C84 C85 C90 C80 -14(4) . .
C86 C85 C90 C80 143(2) . .
C88 C89 C90 C85 -10(4) . .
C78 C89 C90 C85 135(3) . .
C88 C89 C90 C80 -153(2) . .
C78 C89 C90 C80 -8(3) . .
C81 C80 C90 C85 5(4) . .
C79 C80 C90 C85 -143(3) . .
C81 C80 C90 C89 154(2) . .
C79 C80 C90 C89 6(2) . .
Er15 C91 C92 Er13 120(2) 6 .
Er15 C91 C92 Er13 -120(2) . .
Er12 C91 C92 Er13 180.000(8) . .
Er16 C91 C92 Er13 180.000(3) . .
Er9 C91 C92 Er13 -128.3(11) . .
Er9 C91 C92 Er13 128.3(11) 6 .
Er3 C91 C92 Er13 57.5(8) 6 .
Er3 C91 C92 Er13 -57.5(8) . .
Er19 C91 C92 Er13 79.1(12) 6 .
Er19 C91 C92 Er13 -79.1(12) . .
Er7 C91 C92 Er13 -82.3(7) . .
Er15 C91 C92 Er22 171(3) 6 .
Er15 C91 C92 Er22 -69(5) . .
Er12 C91 C92 Er22 -129(3) . .
Er16 C91 C92 Er22 -129(3) . .
Er9 C91 C92 Er22 -77(4) . .
Er9 C91 C92 Er22 179(3) 6 .
Er3 C91 C92 Er22 109(3) 6 .
Er3 C91 C92 Er22 -7(4) . .
Er19 C91 C92 Er22 130(3) 6 .
Er19 C91 C92 Er22 -28(3) . .
Er7 C91 C92 Er22 -31(3) . .
Er15 C91 C92 Er22 69(5) 6 6
Er15 C91 C92 Er22 -171(3) . 6
Er12 C91 C92 Er22 129(3) . 6
Er16 C91 C92 Er22 129(3) . 6
Er9 C91 C92 Er22 -179(3) . 6
Er9 C91 C92 Er22 77(4) 6 6
Er3 C91 C92 Er22 7(4) 6 6
Er3 C91 C92 Er22 -109(3) . 6
Er19 C91 C92 Er22 28(3) 6 6
Er19 C91 C92 Er22 -130(3) . 6
Er7 C91 C92 Er22 -133(3) . 6
Er15 C91 C92 Er11 -60(2) 6 .
Er15 C91 C92 Er11 60(2) . .
Er12 C91 C92 Er11 0.000(12) . .
Er16 C91 C92 Er11 0.000(5) . .
Er9 C91 C92 Er11 51.7(11) . .
Er9 C91 C92 Er11 -51.7(11) 6 .
Er3 C91 C92 Er11 -122.5(8) 6 .
Er3 C91 C92 Er11 122.5(8) . .
Er19 C91 C92 Er11 -100.9(12) 6 .
Er19 C91 C92 Er11 100.9(12) . .
Er7 C91 C92 Er11 97.7(7) . .
Er15 C91 C92 Er20 -127(4) 6 .
Er15 C91 C92 Er20 -8(7) . .
Er12 C91 C92 Er20 -68(5) . .
Er16 C91 C92 Er20 -68(5) . .
Er9 C91 C92 Er20 -16(6) . .
Er9 C91 C92 Er20 -119(5) 6 .
Er3 C91 C92 Er20 170(5) 6 .
Er3 C91 C92 Er20 55(6) . .
Er19 C91 C92 Er20 -168(6) 6 .
Er19 C91 C92 Er20 33(5) . .
Er7 C91 C92 Er20 30(6) . .
Er15 C91 C92 Er20 8(7) 6 6
Er15 C91 C92 Er20 127(4) . 6
Er12 C91 C92 Er20 68(5) . 6
Er16 C91 C92 Er20 68(5) . 6
Er9 C91 C92 Er20 119(5) . 6
Er9 C91 C92 Er20 16(6) 6 6
Er3 C91 C92 Er20 -55(6) 6 6
Er3 C91 C92 Er20 -170(5) . 6
Er19 C91 C92 Er20 -33(5) 6 6
Er19 C91 C92 Er20 168(6) . 6
Er7 C91 C92 Er20 165(5) . 6
Er15 C91 C92 Er14 -27(4) 6 6
Er15 C91 C92 Er14 93(2) . 6
Er12 C91 C92 Er14 32.9(16) . 6
Er16 C91 C92 Er14 32.9(15) . 6
Er9 C91 C92 Er14 84.5(14) . 6
Er9 C91 C92 Er14 -19(2) 6 6
Er3 C91 C92 Er14 -90(2) 6 6
Er3 C91 C92 Er14 155.3(13) . 6
Er19 C91 C92 Er14 -68.0(19) 6 6
Er19 C91 C92 Er14 134(2) . 6
Er7 C91 C92 Er14 130.6(14) . 6
Er15 C91 C92 Er14 -93(2) 6 .
Er15 C91 C92 Er14 27(4) . .
Er12 C91 C92 Er14 -32.9(15) . .
Er16 C91 C92 Er14 -32.9(15) . .
Er9 C91 C92 Er14 19(2) . .
Er9 C91 C92 Er14 -84.5(13) 6 .
Er3 C91 C92 Er14 -155.3(13) 6 .
Er3 C91 C92 Er14 90(2) . .
Er19 C91 C92 Er14 -134(2) 6 .
Er19 C91 C92 Er14 68.0(19) . .
Er7 C91 C92 Er14 64.8(19) . .
Er15 C91 C92 Er17 8(4) 6 6
Er15 C91 C92 Er17 128(2) . 6
Er12 C91 C92 Er17 68.0(19) . 6
Er16 C91 C92 Er17 68.0(19) . 6
Er9 C91 C92 Er17 119.7(16) . 6
Er9 C91 C92 Er17 16(3) 6 6
Er3 C91 C92 Er17 -54(2) 6 6
Er3 C91 C92 Er17 -169.5(16) . 6
Er19 C91 C92 Er17 -33(2) 6 6
Er19 C91 C92 Er17 169(2) . 6
Er7 C91 C92 Er17 165.7(17) . 6
Er15 C91 C92 Er17 -128(2) 6 .
Er15 C91 C92 Er17 -8(4) . .
Er12 C91 C92 Er17 -68.0(19) . .
Er16 C91 C92 Er17 -68.0(19) . .
Er9 C91 C92 Er17 -16(3) . .
Er9 C91 C92 Er17 -119.7(16) 6 .
Er3 C91 C92 Er17 169.5(16) 6 .
Er3 C91 C92 Er17 54(2) . .
Er19 C91 C92 Er17 -169(2) 6 .
Er19 C91 C92 Er17 33(2) . .
Er7 C91 C92 Er17 30(2) . .
Er15 C91 C92 Er8 -161.2(17) 6 .
Er15 C91 C92 Er8 -42(4) . .
Er12 C91 C92 Er8 -101.4(17) . .
Er16 C91 C92 Er8 -101.4(17) . .
Er9 C91 C92 Er8 -50(3) . .
Er9 C91 C92 Er8 -153.1(12) 6 .
Er3 C91 C92 Er8 136.1(13) 6 .
Er3 C91 C92 Er8 21(2) . .
Er19 C91 C92 Er8 158(2) 6 .
Er19 C91 C92 Er8 -1(2) . .
Er7 C91 C92 Er8 -4(2) . .
Er22 Er13 C92 C91 100(3) . .
Er22 Er13 C92 C91 -100(3) 6 .
Er20 Er13 C92 C91 148.1(15) . .
Er20 Er13 C92 C91 -148.1(15) 6 .
Er8 Er13 C92 C91 99.7(8) . .
Er8 Er13 C92 C91 -99.7(8) 6 .
Er11 Er13 C92 C91 180.000(4) . .
Er5 Er13 C92 C91 63.3(6) . .
Er5 Er13 C92 C91 -63.3(6) 6 .
Er17 Er13 C92 C91 -124.9(11) 6 .
Er17 Er13 C92 C91 124.9(11) . .
Er22 Er13 C92 Er22 160(6) 6 .
Er20 Er13 C92 Er22 48(3) . .
Er20 Er13 C92 Er22 112(4) 6 .
Er8 Er13 C92 Er22 0(3) . .
Er8 Er13 C92 Er22 160(4) 6 .
Er11 Er13 C92 Er22 80(3) . .
Er5 Er13 C92 Er22 -37(3) . .
Er5 Er13 C92 Er22 -163(4) 6 .
Er17 Er13 C92 Er22 135(4) 6 .
Er17 Er13 C92 Er22 25(3) . .
Er22 Er13 C92 Er22 -160(6) . 6
Er20 Er13 C92 Er22 -112(4) . 6
Er20 Er13 C92 Er22 -48(3) 6 6
Er8 Er13 C92 Er22 -160(4) . 6
Er8 Er13 C92 Er22 0(3) 6 6
Er11 Er13 C92 Er22 -80(3) . 6
Er5 Er13 C92 Er22 163(4) . 6
Er5 Er13 C92 Er22 37(3) 6 6
Er17 Er13 C92 Er22 -25(3) 6 6
Er17 Er13 C92 Er22 -135(4) . 6
Er22 Er13 C92 Er11 -80(3) . .
Er22 Er13 C92 Er11 80(3) 6 .
Er20 Er13 C92 Er11 -31.9(15) . .
Er20 Er13 C92 Er11 31.9(15) 6 .
Er8 Er13 C92 Er11 -80.3(8) . .
Er8 Er13 C92 Er11 80.3(8) 6 .
Er5 Er13 C92 Er11 -116.7(6) . .
Er5 Er13 C92 Er11 116.7(6) 6 .
Er17 Er13 C92 Er11 55.1(11) 6 .
Er17 Er13 C92 Er11 -55.1(11) . .
Er22 Er13 C92 Er20 -48(3) . .
Er22 Er13 C92 Er20 112(4) 6 .
Er20 Er13 C92 Er20 64(3) 6 .
Er8 Er13 C92 Er20 -48.4(15) . .
Er8 Er13 C92 Er20 112.2(19) 6 .
Er11 Er13 C92 Er20 31.9(15) . .
Er5 Er13 C92 Er20 -84.8(15) . .
Er5 Er13 C92 Er20 148.6(18) 6 .
Er17 Er13 C92 Er20 87(2) 6 .
Er17 Er13 C92 Er20 -23.2(18) . .
Er22 Er13 C92 Er20 -112(4) . 6
Er22 Er13 C92 Er20 48(3) 6 6
Er20 Er13 C92 Er20 -64(3) . 6
Er8 Er13 C92 Er20 -112.2(19) . 6
Er8 Er13 C92 Er20 48.4(15) 6 6
Er11 Er13 C92 Er20 -31.9(15) . 6
Er5 Er13 C92 Er20 -148.6(18) . 6
Er5 Er13 C92 Er20 84.8(15) 6 6
Er17 Er13 C92 Er20 23.2(18) 6 6
Er17 Er13 C92 Er20 -87(2) . 6
Er22 Er13 C92 Er14 -106(3) . 6
Er22 Er13 C92 Er14 54(3) 6 6
Er20 Er13 C92 Er14 -57.9(17) . 6
Er20 Er13 C92 Er14 5.9(18) 6 6
Er8 Er13 C92 Er14 -106.3(13) . 6
Er8 Er13 C92 Er14 54.2(11) 6 6
Er11 Er13 C92 Er14 -26.0(9) . 6
Er5 Er13 C92 Er14 -142.7(11) . 6
Er5 Er13 C92 Er14 90.7(10) 6 6
Er17 Er13 C92 Er14 29.1(11) 6 6
Er17 Er13 C92 Er14 -81.1(17) . 6
Er22 Er13 C92 Er14 -54(3) . .
Er22 Er13 C92 Er14 106(3) 6 .
Er20 Er13 C92 Er14 -5.9(18) . .
Er20 Er13 C92 Er14 57.9(17) 6 .
Er8 Er13 C92 Er14 -54.2(11) . .
Er8 Er13 C92 Er14 106.3(13) 6 .
Er11 Er13 C92 Er14 26.0(9) . .
Er5 Er13 C92 Er14 -90.7(10) . .
Er5 Er13 C92 Er14 142.7(11) 6 .
Er17 Er13 C92 Er14 81.1(17) 6 .
Er17 Er13 C92 Er14 -29.1(11) . .
Er22 Er13 C92 Er17 -135(4) . 6
Er22 Er13 C92 Er17 25(3) 6 6
Er20 Er13 C92 Er17 -87(2) . 6
Er20 Er13 C92 Er17 -23.2(18) 6 6
Er8 Er13 C92 Er17 -135.4(16) . 6
Er8 Er13 C92 Er17 25.1(11) 6 6
Er11 Er13 C92 Er17 -55.1(11) . 6
Er5 Er13 C92 Er17 -171.9(14) . 6
Er5 Er13 C92 Er17 61.6(11) 6 6
Er17 Er13 C92 Er17 -110(2) . 6
Er22 Er13 C92 Er17 -25(3) . .
Er22 Er13 C92 Er17 135(4) 6 .
Er20 Er13 C92 Er17 23.2(18) . .
Er20 Er13 C92 Er17 87(2) 6 .
Er8 Er13 C92 Er17 -25.1(11) . .
Er8 Er13 C92 Er17 135.4(16) 6 .
Er11 Er13 C92 Er17 55.1(11) . .
Er5 Er13 C92 Er17 -61.6(11) . .
Er5 Er13 C92 Er17 171.9(14) 6 .
Er17 Er13 C92 Er17 110(2) 6 .
Er22 Er13 C92 Er8 0(3) . .
Er22 Er13 C92 Er8 160(4) 6 .
Er20 Er13 C92 Er8 48.4(15) . .
Er20 Er13 C92 Er8 112.2(19) 6 .
Er8 Er13 C92 Er8 160.5(16) 6 .
Er11 Er13 C92 Er8 80.3(8) . .
Er5 Er13 C92 Er8 -36.5(5) . .
Er5 Er13 C92 Er8 -163.0(13) 6 .
Er17 Er13 C92 Er8 135.4(16) 6 .
Er17 Er13 C92 Er8 25.1(11) . .
Er13 Er22 C92 C91 -121(4) . .
Er8 Er22 C92 C91 59(5) . .
Er20 Er22 C92 C91 138(3) . .
Er5 Er22 C92 C91 4(4) . .
Er17 Er22 C92 C91 92(3) . .
Er22 Er22 C92 C91 -133(4) 6 .
Er11 Er22 C92 C91 152(3) . .
Er20 Er22 C92 C91 -172(3) 6 .
Er14 Er22 C92 C91 120(3) . .
Er1 Er22 C92 C91 73(3) . .
Er19 Er22 C92 C91 29(3) . .
Er8 Er22 C92 Er13 179(5) . .
Er20 Er22 C92 Er13 -101(4) . .
Er5 Er22 C92 Er13 125(4) . .
Er17 Er22 C92 Er13 -147(4) . .
Er22 Er22 C92 Er13 -12(4) 6 .
Er11 Er22 C92 Er13 -87(3) . .
Er20 Er22 C92 Er13 -51(3) 6 .
Er14 Er22 C92 Er13 -119(4) . .
Er1 Er22 C92 Er13 -166(4) . .
Er19 Er22 C92 Er13 150(4) . .
Er13 Er22 C92 Er22 12(4) . 6
Er8 Er22 C92 Er22 -169(2) . 6
Er20 Er22 C92 Er22 -89(3) . 6
Er5 Er22 C92 Er22 137.0(13) . 6
Er17 Er22 C92 Er22 -135.4(18) . 6
Er11 Er22 C92 Er22 -75.0(13) . 6
Er20 Er22 C92 Er22 -39.6(16) 6 6
Er14 Er22 C92 Er22 -107.5(14) . 6
Er1 Er22 C92 Er22 -154.7(8) . 6
Er19 Er22 C92 Er22 162.0(15) . 6
Er13 Er22 C92 Er11 87(3) . .
Er8 Er22 C92 Er11 -94(3) . .
Er20 Er22 C92 Er11 -14(2) . .
Er5 Er22 C92 Er11 -148(2) . .
Er17 Er22 C92 Er11 -60.4(18) . .
Er22 Er22 C92 Er11 75.0(13) 6 .
Er20 Er22 C92 Er11 35.4(12) 6 .
Er14 Er22 C92 Er11 -32.5(9) . .
Er1 Er22 C92 Er11 -79.7(10) . .
Er19 Er22 C92 Er11 -123.0(18) . .
Er13 Er22 C92 Er20 101(4) . .
Er8 Er22 C92 Er20 -80(4) . .
Er5 Er22 C92 Er20 -134(4) . .
Er17 Er22 C92 Er20 -46(3) . .
Er22 Er22 C92 Er20 89(3) 6 .
Er11 Er22 C92 Er20 14(3) . .
Er20 Er22 C92 Er20 49(3) 6 .
Er14 Er22 C92 Er20 -18(3) . .
Er1 Er22 C92 Er20 -66(3) . .
Er19 Er22 C92 Er20 -109(3) . .
Er13 Er22 C92 Er20 51(3) . 6
Er8 Er22 C92 Er20 -129(3) . 6
Er20 Er22 C92 Er20 -49(3) . 6
Er5 Er22 C92 Er20 177(2) . 6
Er17 Er22 C92 Er20 -96(2) . 6
Er22 Er22 C92 Er20 39.6(15) 6 6
Er11 Er22 C92 Er20 -35.4(12) . 6
Er14 Er22 C92 Er20 -67.9(15) . 6
Er1 Er22 C92 Er20 -115.2(15) . 6
Er19 Er22 C92 Er20 -158(2) . 6
Er13 Er22 C92 Er14 74(3) . 6
Er8 Er22 C92 Er14 -107(3) . 6
Er20 Er22 C92 Er14 -27(3) . 6
Er5 Er22 C92 Er14 -161.1(19) . 6
Er17 Er22 C92 Er14 -73(2) . 6
Er22 Er22 C92 Er14 61.9(12) 6 6
Er11 Er22 C92 Er14 -13.1(14) . 6
Er20 Er22 C92 Er14 22.4(16) 6 6
Er14 Er22 C92 Er14 -45.6(18) . 6
Er1 Er22 C92 Er14 -92.8(12) . 6
Er19 Er22 C92 Er14 -136.0(18) . 6
Er13 Er22 C92 Er14 119(4) . .
Er8 Er22 C92 Er14 -61(3) . .
Er20 Er22 C92 Er14 18(3) . .
Er5 Er22 C92 Er14 -116(2) . .
Er17 Er22 C92 Er14 -27.9(16) . .
Er22 Er22 C92 Er14 107.5(14) 6 .
Er11 Er22 C92 Er14 32.5(9) . .
Er20 Er22 C92 Er14 67.9(15) 6 .
Er1 Er22 C92 Er14 -47.2(10) . .
Er19 Er22 C92 Er14 -90.5(18) . .
Er13 Er22 C92 Er17 44(3) . 6
Er8 Er22 C92 Er17 -136(3) . 6
Er20 Er22 C92 Er17 -56(3) . 6
Er5 Er22 C92 Er17 169.6(19) . 6
Er17 Er22 C92 Er17 -103(3) . 6
Er22 Er22 C92 Er17 32.6(12) 6 6
Er11 Er22 C92 Er17 -42.4(16) . 6
Er20 Er22 C92 Er17 -7.0(17) 6 6
Er14 Er22 C92 Er17 -74.9(19) . 6
Er1 Er22 C92 Er17 -122.2(15) . 6
Er19 Er22 C92 Er17 -165.4(19) . 6
Er13 Er22 C92 Er17 147(4) . .
Er8 Er22 C92 Er17 -33(2) . .
Er20 Er22 C92 Er17 46(3) . .
Er5 Er22 C92 Er17 -88(3) . .
Er22 Er22 C92 Er17 135.4(18) 6 .
Er11 Er22 C92 Er17 60.4(18) . .
Er20 Er22 C92 Er17 96(2) 6 .
Er14 Er22 C92 Er17 27.9(16) . .
Er1 Er22 C92 Er17 -19.3(16) . .
Er19 Er22 C92 Er17 -63(2) . .
Er13 Er22 C92 Er8 -179(5) . .
Er20 Er22 C92 Er8 80(4) . .
Er5 Er22 C92 Er8 -54(2) . .
Er17 Er22 C92 Er8 33(2) . .
Er22 Er22 C92 Er8 169(2) 6 .
Er11 Er22 C92 Er8 94(3) . .
Er20 Er22 C92 Er8 129(3) 6 .
Er14 Er22 C92 Er8 61(3) . .
Er1 Er22 C92 Er8 14(2) . .
Er19 Er22 C92 Er8 -29(3) . .
Er14 Er11 C92 C91 -61(2) . .
Er14 Er11 C92 C91 61(2) 6 .
Er20 Er11 C92 C91 130(2) 6 .
Er20 Er11 C92 C91 -130(2) . .
Er17 Er11 C92 C91 90.5(14) 6 .
Er17 Er11 C92 C91 -90.5(14) . .
Er22 Er11 C92 C91 145.7(16) 6 .
Er22 Er11 C92 C91 -145.7(16) . .
Er13 Er11 C92 C91 180.000(5) . .
Er4 Er11 C92 C91 50.2(6) 6 .
Er4 Er11 C92 C91 -50.2(6) . .
Er14 Er11 C92 Er13 119(2) . .
Er14 Er11 C92 Er13 -119(2) 6 .
Er20 Er11 C92 Er13 -50(2) 6 .
Er20 Er11 C92 Er13 50(2) . .
Er17 Er11 C92 Er13 -89.5(14) 6 .
Er17 Er11 C92 Er13 89.5(14) . .
Er22 Er11 C92 Er13 -34.3(16) 6 .
Er22 Er11 C92 Er13 34.3(16) . .
Er4 Er11 C92 Er13 -129.8(6) 6 .
Er4 Er11 C92 Er13 129.8(6) . .
Er14 Er11 C92 Er22 84(3) . .
Er14 Er11 C92 Er22 -153(3) 6 .
Er20 Er11 C92 Er22 -84(3) 6 .
Er20 Er11 C92 Er22 15(3) . .
Er17 Er11 C92 Er22 -124(2) 6 .
Er17 Er11 C92 Er22 55(2) . .
Er22 Er11 C92 Er22 -69(3) 6 .
Er13 Er11 C92 Er22 -34.3(16) . .
Er4 Er11 C92 Er22 -164.2(18) 6 .
Er4 Er11 C92 Er22 95.5(16) . .
Er14 Er11 C92 Er22 153(3) . 6
Er14 Er11 C92 Er22 -84(3) 6 6
Er20 Er11 C92 Er22 -15(3) 6 6
Er20 Er11 C92 Er22 84(3) . 6
Er17 Er11 C92 Er22 -55(2) 6 6
Er17 Er11 C92 Er22 124(2) . 6
Er22 Er11 C92 Er22 69(3) . 6
Er13 Er11 C92 Er22 34.3(16) . 6
Er4 Er11 C92 Er22 -95.5(16) 6 6
Er4 Er11 C92 Er22 164.2(18) . 6
Er14 Er11 C92 Er20 69(2) . .
Er14 Er11 C92 Er20 -168(4) 6 .
Er20 Er11 C92 Er20 -99(5) 6 .
Er17 Er11 C92 Er20 -139(3) 6 .
Er17 Er11 C92 Er20 40(2) . .
Er22 Er11 C92 Er20 -84(3) 6 .
Er22 Er11 C92 Er20 -15(3) . .
Er13 Er11 C92 Er20 -50(2) . .
Er4 Er11 C92 Er20 -180(3) 6 .
Er4 Er11 C92 Er20 80(2) . .
Er14 Er11 C92 Er20 168(4) . 6
Er14 Er11 C92 Er20 -69(2) 6 6
Er20 Er11 C92 Er20 99(5) . 6
Er17 Er11 C92 Er20 -40(2) 6 6
Er17 Er11 C92 Er20 139(3) . 6
Er22 Er11 C92 Er20 15(3) 6 6
Er22 Er11 C92 Er20 84(3) . 6
Er13 Er11 C92 Er20 50(2) . 6
Er4 Er11 C92 Er20 -80(2) 6 6
Er4 Er11 C92 Er20 180(3) . 6
Er14 Er11 C92 Er14 -123(5) . 6
Er20 Er11 C92 Er14 69(2) 6 6
Er20 Er11 C92 Er14 168(4) . 6
Er17 Er11 C92 Er14 29(2) 6 6
Er17 Er11 C92 Er14 -152(3) . 6
Er22 Er11 C92 Er14 84(3) 6 6
Er22 Er11 C92 Er14 153(3) . 6
Er13 Er11 C92 Er14 119(2) . 6
Er4 Er11 C92 Er14 -11(2) 6 6
Er4 Er11 C92 Er14 -111(3) . 6
Er14 Er11 C92 Er14 123(5) 6 .
Er20 Er11 C92 Er14 -168(4) 6 .
Er20 Er11 C92 Er14 -69(2) . .
Er17 Er11 C92 Er14 152(3) 6 .
Er17 Er11 C92 Er14 -29(2) . .
Er22 Er11 C92 Er14 -153(3) 6 .
Er22 Er11 C92 Er14 -84(3) . .
Er13 Er11 C92 Er14 -119(2) . .
Er4 Er11 C92 Er14 111(3) 6 .
Er4 Er11 C92 Er14 11(2) . .
Er14 Er11 C92 Er17 -152(3) . 6
Er14 Er11 C92 Er17 -29(2) 6 6
Er20 Er11 C92 Er17 40(2) 6 6
Er20 Er11 C92 Er17 139(3) . 6
Er17 Er11 C92 Er17 179(3) . 6
Er22 Er11 C92 Er17 55(2) 6 6
Er22 Er11 C92 Er17 124(2) . 6
Er13 Er11 C92 Er17 89.5(14) . 6
Er4 Er11 C92 Er17 -40.4(12) 6 6
Er4 Er11 C92 Er17 -140.7(18) . 6
Er14 Er11 C92 Er17 29(2) . .
Er14 Er11 C92 Er17 152(3) 6 .
Er20 Er11 C92 Er17 -139(3) 6 .
Er20 Er11 C92 Er17 -40(2) . .
Er17 Er11 C92 Er17 -179(3) 6 .
Er22 Er11 C92 Er17 -124(2) 6 .
Er22 Er11 C92 Er17 -55(2) . .
Er13 Er11 C92 Er17 -89.5(14) . .
Er4 Er11 C92 Er17 140.7(18) 6 .
Er4 Er11 C92 Er17 40.4(12) . .
Er14 Er11 C92 Er8 55(2) . .
Er14 Er11 C92 Er8 177(3) 6 .
Er20 Er11 C92 Er8 -114(3) 6 .
Er20 Er11 C92 Er8 -14(2) . .
Er17 Er11 C92 Er8 -153.6(19) 6 .
Er17 Er11 C92 Er8 25.4(12) . .
Er22 Er11 C92 Er8 -98(2) 6 .
Er22 Er11 C92 Er8 -29.8(15) . .
Er13 Er11 C92 Er8 -64.1(7) . .
Er4 Er11 C92 Er8 166.0(11) 6 .
Er4 Er11 C92 Er8 65.7(6) . .
Er11 Er20 C92 C91 110(6) . .
Er14 Er20 C92 C91 54(6) . .
Er22 Er20 C92 C91 -94(6) . .
Er17 Er20 C92 C91 -1(7) . .
Er8 Er20 C92 C91 -49(6) . .
Er20 Er20 C92 C91 155(6) 6 .
Er13 Er20 C92 C91 -136(5) . .
Er14 Er20 C92 C91 116(6) 6 .
Er1 Er20 C92 C91 0(6) . .
Er22 Er20 C92 C91 -168(6) 6 .
Er4 Er20 C92 C91 27(6) . .
Er11 Er20 C92 Er13 -114(3) . .
Er14 Er20 C92 Er13 -170(3) . .
Er22 Er20 C92 Er13 42(3) . .
Er17 Er20 C92 Er13 135(3) . .
Er8 Er20 C92 Er13 87.6(19) . .
Er20 Er20 C92 Er13 -68.6(14) 6 .
Er14 Er20 C92 Er13 -107.3(16) 6 .
Er1 Er20 C92 Er13 135.7(18) . .
Er22 Er20 C92 Er13 -31.9(18) 6 .
Er4 Er20 C92 Er13 163.4(17) . .
Er11 Er20 C92 Er22 -156(4) . .
Er14 Er20 C92 Er22 149(4) . .
Er17 Er20 C92 Er22 94(4) . .
Er8 Er20 C92 Er22 46(3) . .
Er20 Er20 C92 Er22 -110(3) 6 .
Er13 Er20 C92 Er22 -42(3) . .
Er14 Er20 C92 Er22 -149(3) 6 .
Er1 Er20 C92 Er22 94(3) . .
Er22 Er20 C92 Er22 -74(4) 6 .
Er4 Er20 C92 Er22 122(3) . .
Er11 Er20 C92 Er22 -82(3) . 6
Er14 Er20 C92 Er22 -138(3) . 6
Er22 Er20 C92 Er22 74(4) . 6
Er17 Er20 C92 Er22 167(3) . 6
Er8 Er20 C92 Er22 120(2) . 6
Er20 Er20 C92 Er22 -36.7(16) 6 6
Er13 Er20 C92 Er22 31.9(19) . 6
Er14 Er20 C92 Er22 -75.4(18) 6 6
Er1 Er20 C92 Er22 167.6(19) . 6
Er4 Er20 C92 Er22 -164.7(18) . 6
Er14 Er20 C92 Er11 -56(2) . .
Er22 Er20 C92 Er11 156(4) . .
Er17 Er20 C92 Er11 -111(3) . .
Er8 Er20 C92 Er11 -159(3) . .
Er20 Er20 C92 Er11 45(2) 6 .
Er13 Er20 C92 Er11 114(3) . .
Er14 Er20 C92 Er11 7(2) 6 .
Er1 Er20 C92 Er11 -110(2) . .
Er22 Er20 C92 Er11 82(3) 6 .
Er4 Er20 C92 Er11 -83(2) . .
Er11 Er20 C92 Er20 -45(2) . 6
Er14 Er20 C92 Er20 -101(2) . 6
Er22 Er20 C92 Er20 110(3) . 6
Er17 Er20 C92 Er20 -156(2) . 6
Er8 Er20 C92 Er20 156.2(12) . 6
Er13 Er20 C92 Er20 68.6(14) . 6
Er14 Er20 C92 Er20 -38.7(13) 6 6
Er1 Er20 C92 Er20 -155.7(7) . 6
Er22 Er20 C92 Er20 36.7(16) 6 6
Er4 Er20 C92 Er20 -128.0(8) . 6
Er11 Er20 C92 Er14 -7(2) . 6
Er14 Er20 C92 Er14 -62(3) . 6
Er22 Er20 C92 Er14 149(3) . 6
Er17 Er20 C92 Er14 -117(3) . 6
Er8 Er20 C92 Er14 -165(2) . 6
Er20 Er20 C92 Er14 38.7(13) 6 6
Er13 Er20 C92 Er14 107.3(16) . 6
Er1 Er20 C92 Er14 -117.0(15) . 6
Er22 Er20 C92 Er14 75.4(18) 6 6
Er4 Er20 C92 Er14 -89.3(13) . 6
Er11 Er20 C92 Er14 56(2) . .
Er22 Er20 C92 Er14 -149(4) . .
Er17 Er20 C92 Er14 -55(2) . .
Er8 Er20 C92 Er14 -103(3) . .
Er20 Er20 C92 Er14 101(2) 6 .
Er13 Er20 C92 Er14 170(3) . .
Er14 Er20 C92 Er14 62(3) 6 .
Er1 Er20 C92 Er14 -55(2) . .
Er22 Er20 C92 Er14 138(3) 6 .
Er4 Er20 C92 Er14 -27(2) . .
Er11 Er20 C92 Er17 -32(2) . 6
Er14 Er20 C92 Er17 -88(3) . 6
Er22 Er20 C92 Er17 123(3) . 6
Er17 Er20 C92 Er17 -143(3) . 6
Er8 Er20 C92 Er17 169(2) . 6
Er20 Er20 C92 Er17 13.1(12) 6 6
Er13 Er20 C92 Er17 81.7(14) . 6
Er14 Er20 C92 Er17 -25.6(12) 6 6
Er1 Er20 C92 Er17 -142.6(15) . 6
Er22 Er20 C92 Er17 49.8(17) 6 6
Er4 Er20 C92 Er17 -114.9(15) . 6
Er11 Er20 C92 Er17 111(3) . .
Er14 Er20 C92 Er17 55(2) . .
Er22 Er20 C92 Er17 -94(4) . .
Er8 Er20 C92 Er17 -48(2) . .
Er20 Er20 C92 Er17 156(2) 6 .
Er13 Er20 C92 Er17 -135(3) . .
Er14 Er20 C92 Er17 117(3) 6 .
Er1 Er20 C92 Er17 0(2) . .
Er22 Er20 C92 Er17 -167(3) 6 .
Er4 Er20 C92 Er17 28(2) . .
Er11 Er20 C92 Er8 159(3) . .
Er14 Er20 C92 Er8 103(3) . .
Er22 Er20 C92 Er8 -46(3) . .
Er17 Er20 C92 Er8 48(2) . .
Er20 Er20 C92 Er8 -156.2(12) 6 .
Er13 Er20 C92 Er8 -87.6(19) . .
Er14 Er20 C92 Er8 165(2) 6 .
Er1 Er20 C92 Er8 48.1(11) . .
Er22 Er20 C92 Er8 -120(2) 6 .
Er4 Er20 C92 Er8 75.8(14) . .
Er11 Er14 C92 C91 143(3) . .
Er17 Er14 C92 C91 -89(3) . .
Er20 Er14 C92 C91 -153(3) . .
Er4 Er14 C92 C91 -19(2) . .
Er21 Er14 C92 C91 -42(3) . .
Er1 Er14 C92 C91 -56.4(18) . .
Er14 Er14 C92 C91 111.0(19) 6 .
Er8 Er14 C92 C91 -104.3(15) . .
Er20 Er14 C92 C91 150(2) 6 .
Er22 Er14 C92 C91 -134(2) . .
Er10 Er14 C92 C91 -44.0(18) . .
Er11 Er14 C92 Er13 -55(2) . .
Er17 Er14 C92 Er13 73(2) . .
Er20 Er14 C92 Er13 8(2) . .
Er4 Er14 C92 Er13 142.6(15) . .
Er21 Er14 C92 Er13 120(2) . .
Er1 Er14 C92 Er13 105.1(10) . .
Er14 Er14 C92 Er13 -87.5(7) 6 .
Er8 Er14 C92 Er13 57.2(9) . .
Er20 Er14 C92 Er13 -48.1(14) 6 .
Er22 Er14 C92 Er13 27.5(17) . .
Er10 Er14 C92 Er13 117.5(10) . .
Er11 Er14 C92 Er22 -83(3) . .
Er17 Er14 C92 Er22 45(3) . .
Er20 Er14 C92 Er22 -19(3) . .
Er4 Er14 C92 Er22 115(2) . .
Er21 Er14 C92 Er22 92(3) . .
Er1 Er14 C92 Er22 77.6(17) . .
Er14 Er14 C92 Er22 -115.0(17) 6 .
Er8 Er14 C92 Er22 29.7(14) . .
Er20 Er14 C92 Er22 -76(2) 6 .
Er10 Er14 C92 Er22 90.0(18) . .
Er11 Er14 C92 Er22 -25(3) . 6
Er17 Er14 C92 Er22 103(3) . 6
Er20 Er14 C92 Er22 39(3) . 6
Er4 Er14 C92 Er22 173(2) . 6
Er21 Er14 C92 Er22 150(2) . 6
Er1 Er14 C92 Er22 135.6(17) . 6
Er14 Er14 C92 Er22 -57.0(15) 6 6
Er8 Er14 C92 Er22 87.7(19) . 6
Er20 Er14 C92 Er22 -17.7(19) 6 6
Er22 Er14 C92 Er22 58(3) . 6
Er10 Er14 C92 Er22 148.0(18) . 6
Er17 Er14 C92 Er11 128(3) . .
Er20 Er14 C92 Er11 63(2) . .
Er4 Er14 C92 Er11 -162(3) . .
Er21 Er14 C92 Er11 175(4) . .
Er1 Er14 C92 Er11 160(3) . .
Er14 Er14 C92 Er11 -32(2) 6 .
Er8 Er14 C92 Er11 112(2) . .
Er20 Er14 C92 Er11 7(2) 6 .
Er22 Er14 C92 Er11 83(3) . .
Er10 Er14 C92 Er11 173(3) . .
Er11 Er14 C92 Er20 -63(2) . .
Er17 Er14 C92 Er20 65(3) . .
Er4 Er14 C92 Er20 134(3) . .
Er21 Er14 C92 Er20 112(3) . .
Er1 Er14 C92 Er20 97(3) . .
Er14 Er14 C92 Er20 -96(3) 6 .
Er8 Er14 C92 Er20 49(2) . .
Er20 Er14 C92 Er20 -56(3) 6 .
Er22 Er14 C92 Er20 19(3) . .
Er10 Er14 C92 Er20 109(3) . .
Er11 Er14 C92 Er20 -7(2) . 6
Er17 Er14 C92 Er20 121(3) . 6
Er20 Er14 C92 Er20 56(3) . 6
Er4 Er14 C92 Er20 -169(2) . 6
Er21 Er14 C92 Er20 168(2) . 6
Er1 Er14 C92 Er20 153.3(16) . 6
Er14 Er14 C92 Er20 -39.3(13) 6 6
Er8 Er14 C92 Er20 105.3(15) . 6
Er22 Er14 C92 Er20 75.6(19) . 6
Er10 Er14 C92 Er20 165.6(16) . 6
Er11 Er14 C92 Er14 32(2) . 6
Er17 Er14 C92 Er14 160(2) . 6
Er20 Er14 C92 Er14 96(3) . 6
Er4 Er14 C92 Er14 -129.9(12) . 6
Er21 Er14 C92 Er14 -152.8(18) . 6
Er1 Er14 C92 Er14 -167.4(7) . 6
Er8 Er14 C92 Er14 144.7(9) . 6
Er20 Er14 C92 Er14 39.3(13) 6 6
Er22 Er14 C92 Er14 115.0(17) . 6
Er10 Er14 C92 Er14 -155.0(9) . 6
Er11 Er14 C92 Er17 23(3) . 6
Er17 Er14 C92 Er17 151(3) . 6
Er20 Er14 C92 Er17 86(3) . 6
Er4 Er14 C92 Er17 -139.7(18) . 6
Er21 Er14 C92 Er17 -163(2) . 6
Er1 Er14 C92 Er17 -177.1(15) . 6
Er14 Er14 C92 Er17 -9.7(11) 6 6
Er8 Er14 C92 Er17 134.9(15) . 6
Er20 Er14 C92 Er17 29.6(14) 6 6
Er22 Er14 C92 Er17 105(2) . 6
Er10 Er14 C92 Er17 -164.7(15) . 6
Er11 Er14 C92 Er17 -128(3) . .
Er20 Er14 C92 Er17 -65(3) . .
Er4 Er14 C92 Er17 70(2) . .
Er21 Er14 C92 Er17 47(3) . .
Er1 Er14 C92 Er17 32(2) . .
Er14 Er14 C92 Er17 -160(2) 6 .
Er8 Er14 C92 Er17 -16(2) . .
Er20 Er14 C92 Er17 -121(3) 6 .
Er22 Er14 C92 Er17 -45(3) . .
Er10 Er14 C92 Er17 45(2) . .
Er11 Er14 C92 Er8 -112(2) . .
Er17 Er14 C92 Er8 16(2) . .
Er20 Er14 C92 Er8 -49(2) . .
Er4 Er14 C92 Er8 85.4(15) . .
Er21 Er14 C92 Er8 63(2) . .
Er1 Er14 C92 Er8 47.9(8) . .
Er14 Er14 C92 Er8 -144.7(9) 6 .
Er20 Er14 C92 Er8 -105.3(15) 6 .
Er22 Er14 C92 Er8 -29.7(14) . .
Er10 Er14 C92 Er8 60.3(10) . .
C5A C1A C2A C2A -178.8(5) . 6
N1A C1A C2A C2A -0.4(6) . 6
C5A C1A C2A C3A -0.6(10) . .
N1A C1A C2A C3A 177.8(6) . .
N1A C1A C5A C6A 0.0(11) . .
C2A C1A C5A C6A 178.2(6) . .
C1A C5A C6A N2A 1.8(10) . .
C1A C5A C6A C8A -178.0(6) . .
C18A N2A C6A C5A 179.7(6) . .
Ni1A N2A C6A C5A -1.8(9) . .
C18A N2A C6A C8A -0.5(7) . .
Ni1A N2A C6A C8A 178.0(4) . .
C18A C7A C8A C6A -1.8(7) . .
C12A C7A C8A C6A -177.6(7) . .
C18A C7A C8A C9A 177.7(6) . .
C12A C7A C8A C9A 1.8(12) . .
C5A C6A C8A C7A -178.7(6) . .
N2A C6A C8A C7A 1.5(8) . .
C5A C6A C8A C9A 1.8(10) . .
N2A C6A C8A C9A -178.0(6) . .
C7A C8A C9A C10A -99.6(8) . .
C6A C8A C9A C10A 79.7(8) . .
C8A C7A C12A C11A 95.6(9) . .
C18A C7A C12A C11A -79.5(8) . .
C13A C13A C14A C15A -94.4(6) 6 .
C16A C13A C14A C15A 82.9(8) . .
C13A C13A C16A C17A 179.3(5) 6 .
C14A C13A C16A C17A 1.5(10) . .
C13A C13A C16A N3A -0.3(6) 6 .
C14A C13A C16A N3A -178.1(6) . .
N3A C16A C17A C18A 2.8(10) . .
C13A C16A C17A C18A -176.7(6) . .
C16A C17A C18A N2A -2.0(10) . .
C16A C17A C18A C7A 178.0(6) . .
C6A N2A C18A C17A 179.3(6) . .
Ni1A N2A C18A C17A 0.9(9) . .
C6A N2A C18A C7A -0.7(7) . .
Ni1A N2A C18A C7A -179.2(4) . .
C8A C7A C18A C17A -178.4(6) . .
C12A C7A C18A C17A -2.4(10) . .
C8A C7A C18A N2A 1.6(8) . .
C12A C7A C18A N2A 177.6(6) . .
C2A C2A C3A C4A 99.9(5) 6 .
C1A C2A C3A C4A -77.8(8) . .
C17A C16A N3A C16A -179.1(4) . 6
C13A C16A N3A C16A 0.5(9) . 6
C17A C16A N3A Ni1A -2.4(10) . .
C13A C16A N3A Ni1A 177.2(5) . .
C5A C1A N1A C1A 179.0(4) . 6
C2A C1A N1A C1A 0.5(9) . 6
C5A C1A N1A Ni1A -1.7(10) . .
C2A C1A N1A Ni1A 179.9(5) . .
